data_4317622
loop_
_publ_author_name
'Suzy Juraja'
'Truc Vu'
'Peter J. S. Richardt'
'Alan M. Bond'
'Terence J. Cardwell'
'John D. Cashion'
'Gary D. Fallon'
'Georgii Lazarev'
'Boujemaa Moubaraki'
'Keith S. Murray'
'Anthony G. Wedd'

_publ_contact_author_address
;
School of Chemistry
PO Box 23
Monash University
Victoria  3800
Australia
;
_publ_contact_author_email ' alan.bond@sci.monash.edu.au '
_publ_contact_author_fax ' 61 3 99054597 '
_publ_contact_author_name 'Alan M. Bond'
_publ_section_title
;
 Electrochemical, Spectroscopic, Structural, and Magnetic Characterization
 of the Reduced and Protonated \a-Dawson Anions in
 [Fe(\h5-C5Me5)2]5[HS2Mo18O62].3HCONMe2.2Et2O and
 [NBu4]5[HS2Mo18O62].2H2O1
;
_journal_name_full 'Inorganic Chemistry'
_journal_page_first 1072
_journal_page_last 1078
_journal_paper_doi 10.1021/ic010780s
_journal_volume 41
_journal_year 2002
_chemical_formula_sum 'C80 H181 Mo18 N5 O64 S2'
_chemical_formula_weight 4028.34
_space_group_IT_number 15
_symmetry_cell_setting monoclinic
_symmetry_Int_Tables_number 15
_symmetry_space_group_name_Hall '-C 2yc'
_symmetry_space_group_name_H-M 'C 1 2/c 1'
_audit_creation_date 2000-01-18
_audit_creation_method 'by teXsan v1.8'
_cell_angle_alpha 90
_cell_angle_beta 105.9381(4)
_cell_angle_gamma 90
_cell_formula_units_Z 4
_cell_length_a 25.1255(3)
_cell_length_b 15.4110(2)
_cell_length_c 35.8646(4)
_cell_measurement_reflns_used 207009
_cell_measurement_temperature 173(2)
_cell_measurement_theta_max 27.48
_cell_measurement_theta_min 1.02
_cell_volume 13353.3(3)
_computing_cell_refinement Denzo-SMN
_computing_data_collection 'Nonius/KappaCCD Diffractometer Control'
_computing_data_reduction Denzo-SMN
_computing_publication_material 'teXsan (MSC, 1992-1997)'
_computing_structure_refinement 'teXsan (MSC, 1992-1997)'
_computing_structure_solution 'teXsan (MSC, 1992-1997)'
_diffrn_ambient_temperature 173(2)
_diffrn_detector_area_resol_mean 9
_diffrn_measurement_device_type 'Quantum CCD'
_diffrn_radiation_detector CCD
_diffrn_radiation_monochromator graphite
_diffrn_radiation_source 'X-ray tube'
_diffrn_radiation_type 'Mo K\a'
_diffrn_radiation_wavelength 0.71073
_diffrn_reflns_av_R_equivalents 0.04470
_diffrn_reflns_av_sigmaI/netI 0.100
_diffrn_reflns_limit_h_max 32
_diffrn_reflns_limit_h_min 0
_diffrn_reflns_limit_k_max 19
_diffrn_reflns_limit_k_min -19
_diffrn_reflns_limit_l_max 43
_diffrn_reflns_limit_l_min -45
_diffrn_reflns_number 91833
_diffrn_reflns_reduction_process 'Lp corrections applied'
_diffrn_reflns_theta_max 27.11
_diffrn_reflns_theta_min 2.36
_exptl_absorpt_coefficient_mu 1.743
_exptl_absorpt_correction_type numerical
_exptl_crystal_colour blue
_exptl_crystal_density_diffrn 2.004
_exptl_crystal_density_meas ?
_exptl_crystal_description tabular
_exptl_crystal_F_000 7984.00
_exptl_crystal_size_max 0.21
_exptl_crystal_size_mid 0.16
_exptl_crystal_size_min 0.09
_refine_diff_density_max 1.53
_refine_diff_density_min -0.96
_refine_ls_extinction_method none
_refine_ls_goodness_of_fit_all 1.338
_refine_ls_goodness_of_fit_ref 1.513
_refine_ls_hydrogen_treatment noref
_refine_ls_matrix_type full
_refine_ls_number_constraints 0
_refine_ls_number_parameters 578
_refine_ls_number_reflns 9796
_refine_ls_number_restraints 0
_refine_ls_R_factor_all 0.0669
_refine_ls_R_factor_gt 0.0410
_refine_ls_shift/su_max 0.0100
_refine_ls_shift/su_mean 0.0040
_refine_ls_structure_factor_coef F
_refine_ls_weighting_details 'w = 1/[\s^2^(Fo)]'
_refine_ls_weighting_scheme sigma
_refine_ls_wR_factor_all 0.0564
_refine_ls_wR_factor_ref 0.0517
_reflns_number_gt 9796
_reflns_number_total 14633
_reflns_threshold_expression I>2.00\s(I)
_cod_data_source_file ic010780s.cif
_cod_data_source_block k2_00
_cod_depositor_comments
;
The following automatic conversions were performed:

'_exptl_crystal_density_meas' value 'not measured' was changed to '?'
- the value is perceived as not measured.

Automatic conversion script
Id: cif_fix_values 3008 2015-01-20 13:52:24Z robertas 
;
_cod_original_sg_symbol_H-M 'C 2/c '
_cod_original_formula_sum 'C80 H181 N5 Mo18 O64 S2 '
_cod_database_code 4317622

loop_
_symmetry_equiv_pos_as_xyz
'   +x,   +y,   +z'
'1/2+x,1/2+y,   +z'
'   -x,   +y,1/2-z'
1/2-x,1/2+y,1/2-z
'   -x,   -y,   -z'
'1/2-x,1/2-y,   -z'
'   +x,   -y,1/2+z'
1/2+x,1/2-y,1/2+z

loop_
_atom_site_label
_atom_site_fract_x
_atom_site_fract_y
_atom_site_fract_z
_atom_site_U_iso_or_equiv
_atom_site_occupancy
_atom_site_refinement_flags
_atom_site_adp_type
_atom_site_calc_flag
_atom_site_calc_attached_atom
Mo(1) 0.47123(3) 0.59009(4) 0.10780(2) 0.0287(2) 1.000 . Uani d ?
Mo(2) 0.53223(2) 0.38801(4) 0.11223(2) 0.0248(2) 1.000 . Uani d ?
Mo(3) 0.39194(2) 0.40586(4) 0.10110(2) 0.0259(2) 1.000 . Uani d ?
Mo(4) 0.41192(2) 0.65690(4) 0.18804(2) 0.0273(2) 1.000 . Uani d ?
Mo(5) 0.56386(2) 0.65964(4) 0.20387(2) 0.0255(2) 1.000 . Uani d ?
Mo(6) 0.63129(2) 0.46545(4) 0.20316(2) 0.0224(2) 1.000 . Uani d ?
Mo(7) 0.55790(2) 0.25706(4) 0.20510(2) 0.0203(2) 1.000 . Uani d ?
Mo(8) 0.41538(2) 0.25749(4) 0.18532(2) 0.0233(2) 1.000 . Uani d ?
Mo(9) 0.34152(2) 0.46387(4) 0.18776(2) 0.0214(2) 1.000 . Uani d ?
S(1) 0.48679(6) 0.4597(1) 0.19336(5) 0.0166(4) 1.000 . Uani d ?
O(1) 0.5148(2) 0.5071(3) 0.0916(1) 0.027(1) 1.000 . Uani d ?
O(2) 0.4578(2) 0.3626(3) 0.0867(1) 0.025(1) 1.000 . Uani d ?
O(3) 0.4082(2) 0.5129(3) 0.0833(1) 0.028(1) 1.000 . Uani d ?
O(4) 0.4226(2) 0.6271(3) 0.1382(1) 0.027(1) 1.000 . Uani d ?
O(5) 0.5291(2) 0.6285(3) 0.1478(1) 0.026(1) 1.000 . Uani d ?
O(6) 0.5912(2) 0.4482(3) 0.1509(1) 0.024(1) 1.000 . Uani d ?
O(7) 0.5380(2) 0.3023(3) 0.1486(1) 0.025(1) 1.000 . Uani d ?
O(8) 0.4086(2) 0.3032(3) 0.1360(1) 0.023(1) 1.000 . Uani d ?
O(9) 0.3568(2) 0.4485(3) 0.1348(1) 0.025(1) 1.000 . Uani d ?
O(10) 0.4890(2) 0.6785(3) 0.2038(1) 0.023(1) 1.000 . Uani d ?
O(11) 0.6241(2) 0.5870(3) 0.1998(1) 0.023(1) 1.000 . Uani d ?
O(12) 0.6072(2) 0.3515(3) 0.2125(1) 0.021(1) 1.000 . Uani d ?
O(13) 0.4850(2) 0.2068(3) 0.1888(1) 0.020(1) 1.000 . Uani d ?
O(14) 0.3714(2) 0.3503(3) 0.1948(1) 0.023(1) 1.000 . Uani d ?
O(15) 0.3485(2) 0.5839(3) 0.1785(1) 0.023(1) 1.000 . Uani d ?
O(16) 0.4147(2) 0.6537(3) 0.2424(1) 0.025(1) 1.000 . Uani d ?
O(17) 0.4365(2) 0.2442(3) 0.2439(1) 0.023(1) 1.000 . Uani d ?
O(18) 0.3508(2) 0.4785(3) 0.2392(1) 0.024(1) 1.000 . Uani d ?
O(19) 0.4641(2) 0.6683(3) 0.0739(1) 0.035(1) 1.000 . Uani d ?
O(20) 0.5666(2) 0.3469(3) 0.0819(1) 0.029(1) 1.000 . Uani d ?
O(21) 0.3399(2) 0.3684(3) 0.0640(1) 0.033(1) 1.000 . Uani d ?
O(22) 0.3831(2) 0.7559(3) 0.1774(1) 0.030(1) 1.000 . Uani d ?
O(23) 0.5862(2) 0.7587(3) 0.1962(1) 0.032(1) 1.000 . Uani d ?
O(24) 0.6955(2) 0.4500(3) 0.1996(1) 0.026(1) 1.000 . Uani d ?
O(25) 0.5958(2) 0.1731(3) 0.1967(1) 0.026(1) 1.000 . Uani d ?
O(26) 0.3727(2) 0.1726(3) 0.1751(1) 0.029(1) 1.000 . Uani d ?
O(27) 0.2727(2) 0.4499(3) 0.1706(1) 0.028(1) 1.000 . Uani d ?
O(28) 0.4759(2) 0.4604(2) 0.1503(1) 0.019(1) 1.000 . Uani d ?
O(29) 0.5394(2) 0.5046(3) 0.2102(1) 0.020(1) 1.000 . Uani d ?
O(30) 0.4899(2) 0.3694(2) 0.2065(1) 0.018(1) 1.000 . Uani d ?
O(31) 0.4413(2) 0.5046(3) 0.2034(1) 0.019(1) 1.000 . Uani d ?
O(32) 0.2687(3) 0.0885(5) -0.0827(2) 0.095(3) 1.000 . Uani d ?
N(1) 0.0879(2) 0.2264(4) 0.0247(2) 0.035(2) 1.000 . Uani d ?
N(2) 0.7143(3) 0.2156(4) 0.1309(2) 0.046(2) 1.000 . Uani d ?
N(3) 0.5000 -0.0382(5) 0.2500 0.037(3) 0.500 ST Uani d ?
C(1) 0.0407(3) 0.2841(5) 0.0286(2) 0.046(2) 1.000 . Uiso d ?
C(2) -0.0085(4) 0.2908(6) -0.0071(3) 0.066(3) 1.000 . Uiso d ?
C(3) -0.0595(5) 0.3321(9) 0.0004(4) 0.104(4) 1.000 . Uiso d ?
C(4) -0.0529(7) 0.424(1) 0.0083(5) 0.157(6) 1.000 . Uiso d ?
C(5) 0.0664(3) 0.1336(5) 0.0171(2) 0.037(2) 1.000 . Uiso d ?
C(6) 0.1098(3) 0.0654(5) 0.0177(2) 0.034(2) 1.000 . Uiso d ?
C(7) 0.0818(3) -0.0234(5) 0.0091(2) 0.039(2) 1.000 . Uiso d ?
C(8) 0.1233(3) -0.0942(5) 0.0090(2) 0.045(2) 1.000 . Uiso d ?
C(9) 0.1087(3) 0.2541(5) -0.0093(2) 0.042(2) 1.000 . Uiso d ?
C(10) 0.1249(4) 0.3488(5) -0.0093(2) 0.053(2) 1.000 . Uiso d ?
C(11) 0.1491(5) 0.3676(8) -0.0425(3) 0.094(4) 1.000 . Uiso d ?
C(12) 0.2091(8) 0.339(1) -0.0300(5) 0.179(7) 1.000 . Uiso d ?
C(13) 0.1339(3) 0.2341(5) 0.0610(2) 0.042(2) 1.000 . Uiso d ?
C(14) 0.1222(4) 0.2004(6) 0.0975(3) 0.057(2) 1.000 . Uiso d ?
C(15) 0.1667(5) 0.2196(8) 0.1340(3) 0.090(4) 1.000 . Uiso d ?
C(16a) 0.206(1) 0.165(1) 0.1292(6) 0.089(7) 0.500 . Uiso d ?
C(16) 0.1564(9) 0.322(1) 0.1435(6) 0.087(7) 0.500 . Uiso d ?
C(17) 0.6571(3) 0.1770(5) 0.1217(2) 0.042(2) 1.000 . Uiso d ?
C(18) 0.6544(4) 0.0797(6) 0.1276(3) 0.067(3) 1.000 . Uiso d ?
C(19) 0.5950(5) 0.0465(8) 0.1126(3) 0.094(4) 1.000 . Uiso d ?
C(20) 0.5994(9) -0.053(1) 0.1175(6) 0.218(9) 1.000 . Uiso d ?
C(21) 0.7484(4) 0.1734(6) 0.1066(3) 0.073(3) 1.000 . Uiso d ?
C(22) 0.7203(5) 0.1725(8) 0.0624(4) 0.103(4) 1.000 . Uiso d ?
C(23) 0.7615(7) 0.135(1) 0.0408(5) 0.157(6) 1.000 . Uiso d ?
C(24) 0.7261(9) 0.114(1) -0.0050(7) 0.24(1) 1.000 . Uiso d ?
C(25) 0.7059(4) 0.3114(6) 0.1220(3) 0.058(2) 1.000 . Uiso d ?
C(26) 0.7589(5) 0.3621(8) 0.1265(4) 0.104(4) 1.000 . Uiso d ?
C(27) 0.7447(5) 0.4559(8) 0.1185(3) 0.098(4) 1.000 . Uiso d ?
C(28) 0.7988(9) 0.502(1) 0.1190(6) 0.191(8) 1.000 . Uiso d ?
C(29) 0.7469(3) 0.1991(5) 0.1718(2) 0.050(2) 1.000 . Uiso d ?
C(30) 0.7233(3) 0.2363(5) 0.2020(2) 0.045(2) 1.000 . Uiso d ?
C(31) 0.7632(4) 0.2206(7) 0.2430(3) 0.080(3) 1.000 . Uiso d ?
C(32) 0.7357(7) 0.252(1) 0.2737(5) 0.150(6) 1.000 . Uiso d ?
C(33) 0.4899(3) -0.0968(5) 0.2152(2) 0.040(2) 1.000 . Uiso d ?
C(34) 0.4743(5) -0.0508(7) 0.1763(4) 0.091(4) 1.000 . Uiso d ?
C(35) 0.4704(7) -0.120(1) 0.1444(5) 0.133(5) 1.000 . Uiso d ?
C(36) 0.436(1) -0.091(2) 0.1089(8) 0.29(1) 1.000 . Uiso d ?
C(37) 0.5305(7) 0.037(1) 0.2466(4) 0.054(4) 0.600 . Uiso d ?
C(37a) 0.561(1) 0.004(1) 0.2554(6) 0.037(5) 0.400 . Uiso d ?
C(38) 0.5911(8) 0.010(1) 0.2594(5) 0.152(7) 1.000 . Uiso d ?
C(39) 0.6206(7) -0.031(1) 0.2296(5) 0.070(5) 0.600 . Uiso d ?
C(39a) 0.6102(8) -0.068(1) 0.2572(6) 0.039(5) 0.400 . Uiso d ?
C(40) 0.6810(6) -0.0123(9) 0.2357(4) 0.053(4) 0.600 . Uiso d ?
C(40a) 0.671(1) -0.020(2) 0.2639(8) 0.067(7) 0.400 . Uiso d ?
H(1) 0.0276 0.2620 0.0492 0.056 1.000 . Uiso c ?
H(2) 0.0550 0.3409 0.0350 0.056 1.000 . Uiso c ?
H(3) 0.0023 0.3247 -0.0259 0.080 1.000 . Uiso c ?
H(4) -0.0180 0.2340 -0.0169 0.080 1.000 . Uiso c ?
H(5) -0.0899 0.3238 -0.0218 0.125 1.000 . Uiso c ?
H(6) -0.0669 0.3043 0.0221 0.125 1.000 . Uiso c ?
H(7) -0.0224 0.4329 0.0304 0.189 1.000 . Uiso c ?
H(8) -0.0463 0.4524 -0.0135 0.189 1.000 . Uiso c ?
H(9) -0.0856 0.4461 0.0130 0.189 1.000 . Uiso c ?
H(10) 0.0484 0.1190 0.0364 0.044 1.000 . Uiso c ?
H(11) 0.0402 0.1322 -0.0077 0.044 1.000 . Uiso c ?
H(12) 0.1283 0.0786 -0.0014 0.041 1.000 . Uiso c ?
H(13) 0.1358 0.0644 0.0425 0.041 1.000 . Uiso c ?
H(14) 0.0635 -0.0361 0.0284 0.046 1.000 . Uiso c ?
H(15) 0.0554 -0.0215 -0.0156 0.046 1.000 . Uiso c ?
H(16) 0.1047 -0.1484 0.0037 0.054 1.000 . Uiso c ?
H(17) 0.1415 -0.0823 -0.0104 0.054 1.000 . Uiso c ?
H(18) 0.1498 -0.0965 0.0336 0.054 1.000 . Uiso c ?
H(19) 0.1403 0.2199 -0.0091 0.050 1.000 . Uiso c ?
H(20) 0.0803 0.2430 -0.0324 0.050 1.000 . Uiso c ?
H(21) 0.0931 0.3839 -0.0117 0.063 1.000 . Uiso c ?
H(22) 0.1517 0.3619 0.0145 0.063 1.000 . Uiso c ?
H(23) 0.1295 0.3363 -0.0649 0.112 1.000 . Uiso c ?
H(24) 0.1469 0.4279 -0.0481 0.112 1.000 . Uiso c ?
H(25) 0.2109 0.2787 -0.0239 0.214 1.000 . Uiso c ?
H(26) 0.2255 0.3487 -0.0505 0.214 1.000 . Uiso c ?
H(27) 0.2285 0.3710 -0.0079 0.214 1.000 . Uiso c ?
H(28) 0.1647 0.2029 0.0573 0.051 1.000 . Uiso c ?
H(29) 0.1431 0.2938 0.0648 0.051 1.000 . Uiso c ?
H(30) 0.0887 0.2261 0.0996 0.068 1.000 . Uiso c ?
H(31) 0.1177 0.1393 0.0953 0.068 1.000 . Uiso c ?
H(32) 0.6378 0.2045 0.1378 0.050 1.000 . Uiso c ?
H(33) 0.6391 0.1892 0.0953 0.050 1.000 . Uiso c ?
H(34) 0.6769 0.0513 0.1139 0.081 1.000 . Uiso c ?
H(35) 0.6678 0.0670 0.1545 0.081 1.000 . Uiso c ?
H(36) 0.5724 0.0701 0.1274 0.112 1.000 . Uiso c ?
H(37) 0.5800 0.0614 0.0861 0.112 1.000 . Uiso c ?
H(38) 0.5634 -0.0778 0.1097 0.261 1.000 . Uiso c ?
H(39) 0.6211 -0.0758 0.1019 0.261 1.000 . Uiso c ?
H(40) 0.6162 -0.0667 0.1439 0.261 1.000 . Uiso c ?
H(41) 0.7823 0.2040 0.1110 0.088 1.000 . Uiso c ?
H(42) 0.7557 0.1150 0.1150 0.088 1.000 . Uiso c ?
H(43) 0.6881 0.1369 0.0571 0.123 1.000 . Uiso c ?
H(44) 0.7102 0.2298 0.0537 0.123 1.000 . Uiso c ?
H(45) 0.7896 0.1764 0.0411 0.188 1.000 . Uiso c ?
H(46) 0.7778 0.0832 0.0531 0.188 1.000 . Uiso c ?
H(47) 0.7093 0.1657 -0.0171 0.283 1.000 . Uiso c ?
H(48) 0.7506 0.0920 -0.0188 0.283 1.000 . Uiso c ?
H(49) 0.6983 0.0720 -0.0053 0.283 1.000 . Uiso c ?
H(50) 0.6839 0.3174 0.0960 0.070 1.000 . Uiso c ?
H(51) 0.6868 0.3356 0.1390 0.070 1.000 . Uiso c ?
H(52) 0.7820 0.3557 0.1522 0.125 1.000 . Uiso c ?
H(53) 0.7776 0.3411 0.1087 0.125 1.000 . Uiso c ?
H(54) 0.7187 0.4623 0.0938 0.117 1.000 . Uiso c ?
H(55) 0.7297 0.4792 0.1380 0.117 1.000 . Uiso c ?
H(56) 0.8249 0.4931 0.1435 0.230 1.000 . Uiso c ?
H(57) 0.8129 0.4789 0.0991 0.230 1.000 . Uiso c ?
H(58) 0.7920 0.5622 0.1148 0.230 1.000 . Uiso c ?
H(59) 0.7498 0.1381 0.1755 0.060 1.000 . Uiso c ?
H(60) 0.7828 0.2231 0.1752 0.060 1.000 . Uiso c ?
H(61) 0.7179 0.2970 0.1978 0.054 1.000 . Uiso c ?
H(62) 0.6887 0.2094 0.2004 0.054 1.000 . Uiso c ?
H(63) 0.7710 0.1604 0.2466 0.096 1.000 . Uiso c ?
H(64) 0.7966 0.2516 0.2455 0.096 1.000 . Uiso c ?
H(65) 0.7602 0.2439 0.2988 0.179 1.000 . Uiso c ?
H(66) 0.7271 0.3122 0.2698 0.179 1.000 . Uiso c ?
H(67) 0.7026 0.2204 0.2715 0.179 1.000 . Uiso c ?
H(68) 0.5228 -0.1290 0.2171 0.048 1.000 . Uiso c ?
H(69) 0.4607 -0.1353 0.2159 0.048 1.000 . Uiso c ?
H(70) 0.4397 -0.0224 0.1725 0.110 1.000 . Uiso c ?
H(71) 0.5019 -0.0092 0.1753 0.110 1.000 . Uiso c ?
H(72) 0.5063 -0.1319 0.1419 0.160 1.000 . Uiso c ?
H(73) 0.4552 -0.1721 0.1517 0.160 1.000 . Uiso c ?
H(74) 0.4531 -0.0428 0.1003 0.347 1.000 . Uiso c ?
H(75) 0.4319 -0.1368 0.0902 0.347 1.000 . Uiso c ?
H(76) 0.4013 -0.0754 0.1117 0.347 1.000 . Uiso c ?

loop_
_atom_site_aniso_label
_atom_site_aniso_U_11
_atom_site_aniso_U_22
_atom_site_aniso_U_33
_atom_site_aniso_U_12
_atom_site_aniso_U_13
_atom_site_aniso_U_23
Mo(1) 0.0333(4) 0.0246(3) 0.0254(3) 0.0046(3) 0.0036(3) 0.0076(3)
Mo(2) 0.0252(3) 0.0291(3) 0.0186(3) 0.0048(3) 0.0033(3) -0.0004(3)
Mo(3) 0.0225(3) 0.0331(4) 0.0183(3) 0.0011(3) -0.0011(3) -0.0016(3)
Mo(4) 0.0216(3) 0.0169(3) 0.0398(4) 0.0050(3) 0.0023(3) 0.0039(3)
Mo(5) 0.0220(3) 0.0149(3) 0.0375(4) -0.0005(3) 0.0050(3) -0.0003(3)
Mo(6) 0.0187(3) 0.0179(3) 0.0293(3) 0.0010(3) 0.0046(3) -0.0005(3)
Mo(7) 0.0209(3) 0.0149(3) 0.0235(3) 0.0033(2) 0.0035(3) 0.0000(2)
Mo(8) 0.0205(3) 0.0162(3) 0.0301(4) -0.0019(3) 0.0018(3) -0.0041(3)
Mo(9) 0.0176(3) 0.0200(3) 0.0236(3) 0.0026(3) 0.0007(3) 0.0009(3)
S(1) 0.0152(8) 0.0138(8) 0.0178(8) 0.0011(7) -0.0007(6) 0.0002(7)
O(1) 0.029(3) 0.026(3) 0.024(3) 0.002(2) 0.007(2) 0.004(2)
O(2) 0.024(3) 0.027(3) 0.018(2) 0.007(2) -0.002(2) -0.001(2)
O(3) 0.026(3) 0.034(3) 0.020(3) 0.005(2) 0.000(2) 0.004(2)
O(4) 0.026(3) 0.024(3) 0.029(3) 0.005(2) 0.005(2) 0.006(2)
O(5) 0.027(3) 0.024(3) 0.027(3) 0.003(2) 0.007(2) 0.004(2)
O(6) 0.023(3) 0.023(2) 0.025(3) 0.001(2) 0.005(2) 0.001(2)
O(7) 0.029(3) 0.021(2) 0.024(3) 0.005(2) 0.006(2) 0.003(2)
O(8) 0.027(3) 0.020(2) 0.021(2) -0.001(2) 0.003(2) -0.002(2)
O(9) 0.021(3) 0.027(3) 0.021(3) 0.001(2) -0.001(2) 0.001(2)
O(10) 0.025(3) 0.016(2) 0.026(3) 0.002(2) 0.004(2) -0.002(2)
O(11) 0.021(2) 0.021(2) 0.025(3) -0.001(2) 0.005(2) 0.000(2)
O(12) 0.020(2) 0.024(2) 0.020(2) 0.001(2) 0.003(2) 0.002(2)
O(13) 0.024(3) 0.016(2) 0.016(2) 0.000(2) 0.001(2) -0.003(2)
O(14) 0.022(2) 0.026(3) 0.017(2) -0.002(2) 0.000(2) -0.003(2)
O(15) 0.020(2) 0.019(2) 0.026(3) 0.004(2) 0.002(2) 0.003(2)
O(16) 0.022(3) 0.020(2) 0.031(3) 0.001(2) 0.005(2) 0.003(2)
O(17) 0.023(3) 0.019(2) 0.023(2) -0.001(2) 0.003(2) -0.001(2)
O(18) 0.025(3) 0.020(2) 0.025(3) 0.000(2) 0.002(2) 0.001(2)
O(19) 0.038(3) 0.033(3) 0.028(3) 0.008(2) 0.002(2) 0.014(2)
O(20) 0.028(3) 0.038(3) 0.021(3) 0.006(2) 0.005(2) 0.001(2)
O(21) 0.029(3) 0.044(3) 0.021(3) -0.004(2) -0.001(2) -0.002(2)
O(22) 0.029(3) 0.022(3) 0.039(3) 0.006(2) 0.007(2) 0.003(2)
O(23) 0.030(3) 0.019(3) 0.044(3) -0.003(2) 0.008(2) -0.003(2)
O(24) 0.018(2) 0.027(3) 0.032(3) 0.002(2) 0.005(2) 0.002(2)
O(25) 0.026(3) 0.022(3) 0.029(3) 0.006(2) 0.005(2) -0.002(2)
O(26) 0.031(3) 0.021(3) 0.032(3) -0.007(2) 0.005(2) -0.006(2)
O(27) 0.022(3) 0.035(3) 0.025(3) 0.004(2) 0.003(2) 0.001(2)
O(28) 0.019(2) 0.018(2) 0.018(2) 0.000(2) 0.002(2) -0.001(2)
O(29) 0.021(2) 0.016(2) 0.021(2) -0.001(2) 0.002(2) 0.000(2)
O(30) 0.018(2) 0.014(2) 0.019(2) -0.001(2) -0.001(2) 0.000(2)
O(31) 0.018(2) 0.016(2) 0.019(2) 0.002(2) 0.002(2) -0.002(2)
O(32) 0.047(4) 0.158(7) 0.074(5) -0.024(5) 0.009(4) -0.036(5)
N(1) 0.040(4) 0.032(4) 0.030(4) -0.006(3) 0.007(3) -0.003(3)
N(2) 0.039(4) 0.062(5) 0.044(4) 0.023(4) 0.023(3) 0.019(4)
N(3) 0.074(7) 0.012(4) 0.032(5) 0.0000 0.028(5) 0.0000

loop_
_atom_type_symbol
_atom_type_oxidation_number
_atom_type_number_in_cell
_atom_type_scat_dispersion_real
_atom_type_scat_dispersion_imag
_atom_type_scat_source
S 0 8 0.110 0.124
;International Tables for Crystallography
(1992, Vol. C, Tables 4.2.6.8 and 6.1.1.1)
;
Mo 0 72 -1.825 0.688
;International Tables for Crystallography
(1992, Vol. C, Tables 4.2.6.8 and 6.1.1.1)
;
O 0 256 0.008 0.006
;International Tables for Crystallography
(1992, Vol. C, Tables 4.2.6.8 and 6.1.1.1)
;
N 0 20 0.004 0.003
;International Tables for Crystallography
(1992, Vol. C, Tables 4.2.6.8 and 6.1.1.1)
;
C 0 320 0.002 0.002
;International Tables for Crystallography
(1992, Vol. C, Tables 4.2.6.8 and 6.1.1.1)
;
H 0 724 0.000 0.000
;International Tables for Crystallography
(1992, Vol. C, Table 6.1.1.2)
;

loop_
_geom_angle_atom_site_label_1
_geom_angle_atom_site_label_2
_geom_angle_atom_site_label_3
_geom_angle
_geom_angle_site_symmetry_1
_geom_angle_site_symmetry_2
_geom_angle_site_symmetry_3
_geom_angle_publ_flag
O(1) Mo(1) O(3) 85.2(2) . . . yes
O(1) Mo(1) O(4) 152.6(2) . . . yes
O(1) Mo(1) O(5) 93.3(2) . . . yes
O(1) Mo(1) O(19) 102.7(2) . . . yes
O(1) Mo(1) O(28) 73.0(2) . . . yes
O(3) Mo(1) O(4) 82.8(2) . . . yes
O(3) Mo(1) O(5) 154.6(2) . . . yes
O(3) Mo(1) O(19) 101.3(2) . . . yes
O(3) Mo(1) O(28) 71.8(2) . . . yes
O(4) Mo(1) O(5) 87.2(2) . . . yes
O(4) Mo(1) O(19) 103.7(2) . . . yes
O(4) Mo(1) O(28) 79.9(2) . . . yes
O(5) Mo(1) O(19) 103.7(2) . . . yes
O(5) Mo(1) O(28) 83.5(2) . . . yes
O(19) Mo(1) O(28) 172.0(2) . . . yes
O(1) Mo(2) O(2) 85.6(2) . . . yes
O(1) Mo(2) O(6) 82.7(2) . . . yes
O(1) Mo(2) O(7) 153.9(2) . . . yes
O(1) Mo(2) O(20) 102.0(2) . . . yes
O(1) Mo(2) O(28) 71.8(2) . . . yes
O(2) Mo(2) O(6) 153.8(2) . . . yes
O(2) Mo(2) O(7) 94.0(2) . . . yes
O(2) Mo(2) O(20) 102.9(2) . . . yes
O(2) Mo(2) O(28) 73.8(2) . . . yes
O(6) Mo(2) O(7) 86.6(2) . . . yes
O(6) Mo(2) O(20) 102.4(2) . . . yes
O(6) Mo(2) O(28) 80.3(2) . . . yes
O(7) Mo(2) O(20) 103.5(2) . . . yes
O(7) Mo(2) O(28) 83.0(2) . . . yes
O(20) Mo(2) O(28) 173.0(2) . . . yes
O(2) Mo(3) O(3) 86.0(2) . . . yes
O(2) Mo(3) O(8) 81.4(2) . . . yes
O(2) Mo(3) O(9) 153.5(2) . . . yes
O(2) Mo(3) O(21) 101.6(2) . . . yes
O(2) Mo(3) O(28) 72.1(2) . . . yes
O(3) Mo(3) O(8) 153.6(2) . . . yes
O(3) Mo(3) O(9) 95.8(2) . . . yes
O(3) Mo(3) O(21) 103.2(2) . . . yes
O(3) Mo(3) O(28) 73.7(2) . . . yes
O(8) Mo(3) O(9) 85.7(2) . . . yes
O(8) Mo(3) O(21) 102.0(2) . . . yes
O(8) Mo(3) O(28) 80.3(1) . . . yes
O(9) Mo(3) O(21) 103.7(2) . . . yes
O(9) Mo(3) O(28) 83.0(2) . . . yes
O(21) Mo(3) O(28) 173.0(2) . . . yes
O(4) Mo(4) O(10) 85.8(2) . . . yes
O(4) Mo(4) O(15) 90.8(2) . . . yes
O(4) Mo(4) O(16) 161.9(2) . . . yes
O(4) Mo(4) O(22) 99.5(2) . . . yes
O(4) Mo(4) O(31) 82.7(2) . . . yes
O(10) Mo(4) O(15) 153.6(2) . . . yes
O(10) Mo(4) O(16) 87.3(2) . . . yes
O(10) Mo(4) O(22) 104.4(2) . . . yes
O(10) Mo(4) O(31) 83.2(2) . . . yes
O(15) Mo(4) O(16) 87.9(2) . . . yes
O(15) Mo(4) O(22) 102.0(2) . . . yes
O(15) Mo(4) O(31) 70.3(2) . . . yes
O(16) Mo(4) O(22) 98.4(2) . . . yes
O(16) Mo(4) O(31) 79.9(2) . . . yes
O(22) Mo(4) O(31) 172.2(2) . . . yes
O(5) Mo(5) O(10) 83.0(2) . . . yes
O(5) Mo(5) O(11) 85.4(2) . . . yes
O(5) Mo(5) O(16) 161.1(2) . . 2_655 yes
O(5) Mo(5) O(23) 97.3(2) . . . yes
O(5) Mo(5) O(29) 79.2(2) . . . yes
O(10) Mo(5) O(11) 152.7(2) . . . yes
O(10) Mo(5) O(16) 90.8(2) . . 2_655 yes
O(10) Mo(5) O(23) 103.6(2) . . . yes
O(10) Mo(5) O(29) 83.0(2) . . . yes
O(11) Mo(5) O(16) 92.3(2) . . 2_655 yes
O(11) Mo(5) O(23) 102.3(2) . . . yes
O(11) Mo(5) O(29) 70.6(2) . . . yes
O(16) Mo(5) O(23) 101.5(2) 2_655 . . yes
O(16) Mo(5) O(29) 82.3(2) 2_655 . . yes
O(23) Mo(5) O(29) 172.2(2) . . . yes
O(6) Mo(6) O(11) 93.5(2) . . . yes
O(6) Mo(6) O(12) 86.4(2) . . . yes
O(6) Mo(6) O(18) 161.2(2) . . 2_655 yes
O(6) Mo(6) O(24) 99.7(2) . . . yes
O(6) Mo(6) O(29) 82.9(2) . . . yes
O(11) Mo(6) O(12) 153.3(2) . . . yes
O(11) Mo(6) O(18) 87.5(2) . . 2_655 yes
O(11) Mo(6) O(24) 102.4(2) . . . yes
O(11) Mo(6) O(29) 71.7(2) . . . yes
O(12) Mo(6) O(18) 84.5(2) . . 2_655 yes
O(12) Mo(6) O(24) 104.0(2) . . . yes
O(12) Mo(6) O(29) 81.7(2) . . . yes
O(18) Mo(6) O(24) 98.4(2) 2_655 . . yes
O(18) Mo(6) O(29) 79.6(2) 2_655 . . yes
O(24) Mo(6) O(29) 173.8(2) . . . yes
O(7) Mo(7) O(12) 81.5(2) . . . yes
O(7) Mo(7) O(13) 83.4(2) . . . yes
O(7) Mo(7) O(17) 163.5(2) . . 2_655 yes
O(7) Mo(7) O(25) 94.6(2) . . . yes
O(7) Mo(7) O(30) 78.4(1) . . . yes
O(12) Mo(7) O(13) 152.7(2) . . . yes
O(12) Mo(7) O(17) 94.4(2) . . 2_655 yes
O(12) Mo(7) O(25) 103.7(2) . . . yes
O(12) Mo(7) O(30) 83.5(2) . . . yes
O(13) Mo(7) O(17) 93.8(2) . . 2_655 yes
O(13) Mo(7) O(25) 100.0(2) . . . yes
O(13) Mo(7) O(30) 71.3(1) . . . yes
O(17) Mo(7) O(25) 101.9(2) 2_655 . . yes
O(17) Mo(7) O(30) 85.3(2) 2_655 . . yes
O(25) Mo(7) O(30) 169.2(2) . . . yes
O(8) Mo(8) O(13) 93.5(2) . . . yes
O(8) Mo(8) O(14) 88.8(2) . . . yes
O(8) Mo(8) O(17) 161.4(2) . . . yes
O(8) Mo(8) O(26) 101.6(2) . . . yes
O(8) Mo(8) O(30) 83.9(2) . . . yes
O(13) Mo(8) O(14) 151.2(2) . . . yes
O(13) Mo(8) O(17) 85.2(2) . . . yes
O(13) Mo(8) O(26) 102.6(2) . . . yes
O(13) Mo(8) O(30) 70.4(1) . . . yes
O(14) Mo(8) O(17) 83.7(2) . . . yes
O(14) Mo(8) O(26) 105.1(2) . . . yes
O(14) Mo(8) O(30) 81.4(2) . . . yes
O(17) Mo(8) O(26) 96.8(2) . . . yes
O(17) Mo(8) O(30) 78.2(1) . . . yes
O(26) Mo(8) O(30) 171.5(2) . . . yes
O(9) Mo(9) O(14) 81.3(2) . . . yes
O(9) Mo(9) O(15) 84.3(2) . . . yes
O(9) Mo(9) O(18) 162.5(2) . . . yes
O(9) Mo(9) O(27) 94.6(2) . . . yes
O(9) Mo(9) O(31) 78.8(1) . . . yes
O(14) Mo(9) O(15) 150.8(2) . . . yes
O(14) Mo(9) O(18) 92.5(2) . . . yes
O(14) Mo(9) O(27) 105.1(2) . . . yes
O(14) Mo(9) O(31) 82.3(2) . . . yes
O(15) Mo(9) O(18) 93.7(2) . . . yes
O(15) Mo(9) O(27) 101.3(2) . . . yes
O(15) Mo(9) O(31) 70.0(2) . . . yes
O(18) Mo(9) O(27) 102.8(2) . . . yes
O(18) Mo(9) O(31) 84.2(2) . . . yes
O(27) Mo(9) O(31) 169.5(2) . . . yes
O(28) S(1) O(29) 108.1(2) . . . yes
O(28) S(1) O(30) 108.5(2) . . . yes
O(28) S(1) O(31) 108.6(2) . . . yes
O(29) S(1) O(30) 110.7(2) . . . yes
O(29) S(1) O(31) 110.5(2) . . . yes
O(30) S(1) O(31) 110.2(2) . . . yes
Mo(1) O(1) Mo(2) 127.2(2) . . . yes
Mo(1) O(1) O(2) 104.2(2) . . . yes
Mo(1) O(1) O(3) 49.1(1) . . . yes
Mo(1) O(1) O(5) 42.8(1) . . . yes
Mo(1) O(1) O(6) 110.3(2) . . . yes
Mo(1) O(1) O(28) 64.3(1) . . . yes
Mo(2) O(1) O(2) 45.7(1) . . . yes
Mo(2) O(1) O(3) 100.9(2) . . . yes
Mo(2) O(1) O(5) 113.2(2) . . . yes
Mo(2) O(1) O(6) 48.3(1) . . . yes
Mo(2) O(1) O(28) 62.9(1) . . . yes
O(2) O(1) O(3) 59.9(2) . . . yes
O(2) O(1) O(5) 126.6(2) . . . yes
O(2) O(1) O(6) 91.5(2) . . . yes
O(2) O(1) O(28) 60.7(2) . . . yes
O(3) O(1) O(5) 89.1(2) . . . yes
O(3) O(1) O(6) 127.4(2) . . . yes
O(3) O(1) O(28) 60.7(2) . . . yes
O(5) O(1) O(6) 73.4(2) . . . yes
O(5) O(1) O(28) 66.3(2) . . . yes
O(6) O(1) O(28) 66.8(2) . . . yes
Mo(2) O(2) Mo(3) 126.3(2) . . . yes
Mo(2) O(2) O(1) 48.8(1) . . . yes
Mo(2) O(2) O(3) 103.6(2) . . . yes
Mo(2) O(2) O(8) 109.7(2) . . . yes
Mo(2) O(2) O(28) 63.4(1) . . . yes
Mo(2) O(2) H(20) 128.8 . . 7 no
Mo(3) O(2) O(1) 100.2(2) . . . yes
Mo(3) O(2) O(3) 45.0(1) . . . yes
Mo(3) O(2) O(8) 49.5(1) . . . yes
Mo(3) O(2) O(28) 63.0(1) . . . yes
Mo(3) O(2) H(20) 104.6 . . 7 no
O(1) O(2) O(3) 59.8(2) . . . yes
O(1) O(2) O(8) 127.4(2) . . . yes
O(1) O(2) O(28) 60.1(2) . . . yes
O(1) O(2) H(20) 133.3 . . 7 no
O(3) O(2) O(8) 91.9(2) . . . yes
O(3) O(2) O(28) 60.4(2) . . . yes
O(3) O(2) H(20) 117.5 . . 7 no
O(8) O(2) O(28) 67.5(2) . . . yes
O(8) O(2) H(20) 98.5 . . 7 no
O(28) O(2) H(20) 165.2 . . 7 no
Mo(1) O(3) Mo(3) 127.3(2) . . . yes
Mo(1) O(3) O(1) 45.6(1) . . . yes
Mo(1) O(3) O(2) 101.4(2) . . . yes
Mo(1) O(3) O(4) 47.8(1) . . . yes
Mo(1) O(3) O(28) 63.1(1) . . . yes
Mo(3) O(3) O(1) 104.2(2) . . . yes
Mo(3) O(3) O(2) 49.0(1) . . . yes
Mo(3) O(3) O(4) 110.0(2) . . . yes
Mo(3) O(3) O(28) 64.3(1) . . . yes
O(1) O(3) O(2) 60.3(2) . . . yes
O(1) O(3) O(4) 90.6(2) . . . yes
O(1) O(3) O(28) 60.3(2) . . . yes
O(2) O(3) O(4) 127.0(2) . . . yes
O(2) O(3) O(28) 60.7(2) . . . yes
O(4) O(3) O(28) 66.4(2) . . . yes
Mo(1) O(4) Mo(4) 149.4(2) . . . yes
Mo(1) O(4) O(3) 49.4(1) . . . yes
Mo(1) O(4) O(5) 44.9(1) . . . yes
Mo(1) O(4) O(10) 104.6(2) . . . yes
Mo(4) O(4) O(3) 146.8(2) . . . yes
Mo(4) O(4) O(5) 105.9(2) . . . yes
Mo(4) O(4) O(10) 46.4(1) . . . yes
O(3) O(4) O(5) 91.8(2) . . . yes
O(3) O(4) O(10) 144.5(2) . . . yes
O(5) O(4) O(10) 59.8(2) . . . yes
Mo(1) O(5) Mo(5) 152.6(2) . . . yes
Mo(1) O(5) O(1) 43.9(1) . . . yes
Mo(1) O(5) O(4) 47.9(1) . . . yes
Mo(1) O(5) O(10) 107.9(2) . . . yes
Mo(1) O(5) O(11) 146.2(2) . . . yes
Mo(5) O(5) O(1) 147.2(2) . . . yes
Mo(5) O(5) O(4) 106.4(2) . . . yes
Mo(5) O(5) O(10) 46.6(1) . . . yes
Mo(5) O(5) O(11) 45.7(1) . . . yes
O(1) O(5) O(4) 88.5(2) . . . yes
O(1) O(5) O(10) 141.4(2) . . . yes
O(1) O(5) O(11) 105.4(2) . . . yes
O(4) O(5) O(10) 60.2(2) . . . yes
O(4) O(5) O(11) 141.2(2) . . . yes
O(10) O(5) O(11) 89.6(2) . . . yes
Mo(2) O(6) Mo(6) 149.6(2) . . . yes
Mo(2) O(6) O(1) 49.0(1) . . . yes
Mo(2) O(6) O(7) 44.6(1) . . . yes
Mo(2) O(6) O(12) 103.9(2) . . . yes
Mo(6) O(6) O(1) 146.6(2) . . . yes
Mo(6) O(6) O(7) 106.5(2) . . . yes
Mo(6) O(6) O(12) 47.3(1) . . . yes
O(1) O(6) O(7) 91.0(2) . . . yes
O(1) O(6) O(12) 143.1(2) . . . yes
O(7) O(6) O(12) 59.5(2) . . . yes
Mo(2) O(7) Mo(7) 152.8(2) . . . yes
Mo(2) O(7) O(6) 48.8(1) . . . yes
Mo(2) O(7) O(12) 108.8(2) . . . yes
Mo(2) O(7) O(13) 146.2(2) . . . yes
Mo(7) O(7) O(6) 105.9(2) . . . yes
Mo(7) O(7) O(12) 46.1(1) . . . yes
Mo(7) O(7) O(13) 46.0(1) . . . yes
O(6) O(7) O(12) 60.2(2) . . . yes
O(6) O(7) O(13) 142.0(2) . . . yes
O(12) O(7) O(13) 89.8(2) . . . yes
Mo(3) O(8) Mo(8) 147.6(2) . . . yes
Mo(3) O(8) O(2) 49.2(1) . . . yes
Mo(3) O(8) O(9) 44.1(1) . . . yes
Mo(3) O(8) O(14) 103.0(2) . . . yes
Mo(8) O(8) O(2) 147.6(2) . . . yes
Mo(8) O(8) O(9) 104.9(2) . . . yes
Mo(8) O(8) O(14) 46.0(1) . . . yes
O(2) O(8) O(9) 90.9(2) . . . yes
O(2) O(8) O(14) 142.3(2) . . . yes
O(9) O(8) O(14) 59.1(2) . . . yes
Mo(3) O(9) Mo(9) 155.7(2) . . . yes
Mo(3) O(9) O(8) 50.1(1) . . . yes
Mo(3) O(9) O(14) 111.2(2) . . . yes
Mo(3) O(9) O(15) 144.5(2) . . . yes
Mo(9) O(9) O(8) 107.8(2) . . . yes
Mo(9) O(9) O(14) 46.6(1) . . . yes
Mo(9) O(9) O(15) 45.3(1) . . . yes
O(8) O(9) O(14) 61.4(2) . . . yes
O(8) O(9) O(15) 142.4(2) . . . yes
O(14) O(9) O(15) 89.1(2) . . . yes
Mo(4) O(10) Mo(5) 154.7(2) . . . yes
Mo(4) O(10) O(4) 47.8(1) . . . yes
Mo(4) O(10) O(5) 107.4(2) . . . yes
Mo(4) O(10) O(16) 47.0(1) . . . yes
Mo(4) O(10) O(16) 147.0(2) . . 2_655 yes
Mo(5) O(10) O(4) 110.0(2) . . . yes
Mo(5) O(10) O(5) 50.4(1) . . . yes
Mo(5) O(10) O(16) 144.9(2) . . . yes
Mo(5) O(10) O(16) 43.9(1) . . 2_655 yes
O(4) O(10) O(5) 60.0(2) . . . yes
O(4) O(10) O(16) 93.4(2) . . . yes
O(4) O(10) O(16) 146.7(2) . . 2_655 yes
O(5) O(10) O(16) 147.4(2) . . . yes
O(5) O(10) O(16) 92.9(2) . . 2_655 yes
O(16) O(10) O(16) 103.3(2) . . 2_655 yes
Mo(5) O(11) Mo(6) 129.8(2) . . . yes
Mo(5) O(11) O(5) 48.9(1) . . . yes
Mo(5) O(11) O(18) 108.3(2) . . 2_655 yes
Mo(5) O(11) O(29) 65.1(1) . . . yes
Mo(6) O(11) O(5) 109.6(2) . . . yes
Mo(6) O(11) O(18) 48.1(1) . . 2_655 yes
Mo(6) O(11) O(29) 64.6(1) . . . yes
O(5) O(11) O(18) 133.0(2) . . 2_655 yes
O(5) O(11) O(29) 66.8(2) . . . yes
O(18) O(11) O(29) 66.2(2) 2_655 . . yes
Mo(6) O(12) Mo(7) 155.6(2) . . . yes
Mo(6) O(12) O(6) 46.3(1) . . . yes
Mo(6) O(12) O(7) 106.3(2) . . . yes
Mo(6) O(12) O(17) 149.2(2) . . 2_655 yes
Mo(6) O(12) O(18) 49.1(1) . . 2_655 yes
Mo(7) O(12) O(6) 112.3(2) . . . yes
Mo(7) O(12) O(7) 52.5(1) . . . yes
Mo(7) O(12) O(17) 41.7(1) . . 2_655 yes
Mo(7) O(12) O(18) 142.8(2) . . 2_655 yes
O(6) O(12) O(7) 60.3(2) . . . yes
O(6) O(12) O(17) 147.9(2) . . 2_655 yes
O(6) O(12) O(18) 94.2(2) . . 2_655 yes
O(7) O(12) O(17) 93.0(2) . . 2_655 yes
O(7) O(12) O(18) 148.4(2) . . 2_655 yes
O(17) O(12) O(18) 103.1(2) 2_655 . 2_655 yes
Mo(7) O(13) Mo(8) 129.8(2) . . . yes
Mo(7) O(13) O(7) 50.6(1) . . . yes
Mo(7) O(13) O(17) 106.2(2) . . . yes
Mo(7) O(13) O(30) 63.7(1) . . . yes
Mo(8) O(13) O(7) 109.1(2) . . . yes
Mo(8) O(13) O(17) 49.7(1) . . . yes
Mo(8) O(13) O(30) 66.1(1) . . . yes
O(7) O(13) O(17) 133.2(2) . . . yes
O(7) O(13) O(30) 66.3(2) . . . yes
O(17) O(13) O(30) 66.8(2) . . . yes
Mo(8) O(14) Mo(9) 154.5(2) . . . yes
Mo(8) O(14) O(8) 45.2(1) . . . yes
Mo(8) O(14) O(9) 104.5(2) . . . yes
Mo(8) O(14) O(17) 50.4(1) . . . yes
Mo(8) O(14) O(18) 151.9(2) . . . yes
Mo(9) O(14) O(8) 111.3(2) . . . yes
Mo(9) O(14) O(9) 52.0(1) . . . yes
Mo(9) O(14) O(17) 144.9(2) . . . yes
Mo(9) O(14) O(18) 42.5(1) . . . yes
O(8) O(14) O(9) 59.5(2) . . . yes
O(8) O(14) O(17) 94.2(2) . . . yes
O(8) O(14) O(18) 148.1(2) . . . yes
O(9) O(14) O(17) 148.0(2) . . . yes
O(9) O(14) O(18) 93.3(2) . . . yes
O(17) O(14) O(18) 104.4(2) . . . yes
Mo(4) O(15) Mo(9) 131.2(2) . . . yes
Mo(4) O(15) O(9) 112.0(2) . . . yes
Mo(4) O(15) O(16) 46.5(1) . . . yes
Mo(4) O(15) O(18) 112.2(2) . . . yes
Mo(4) O(15) O(31) 65.3(1) . . . yes
Mo(4) O(15) H(59) 124.1 . . 5_455 no
Mo(4) O(15) H(60) 90.6 . . 5_455 no
Mo(9) O(15) O(9) 50.4(1) . . . yes
Mo(9) O(15) O(16) 108.0(2) . . . yes
Mo(9) O(15) O(18) 41.9(1) . . . yes
Mo(9) O(15) O(31) 66.0(1) . . . yes
Mo(9) O(15) H(59) 100.8 . . 5_455 no
Mo(9) O(15) H(60) 134.4 . . 5_455 no
O(9) O(15) O(16) 134.0(2) . . . yes
O(9) O(15) O(18) 90.9(2) . . . yes
O(9) O(15) O(31) 67.7(2) . . . yes
O(9) O(15) H(59) 117.3 . . 5_455 no
O(9) O(15) H(60) 138.5 . . 5_455 no
O(16) O(15) O(18) 71.3(2) . . . yes
O(16) O(15) O(31) 66.3(2) . . . yes
O(16) O(15) H(59) 105.6 . . 5_455 no
O(16) O(15) H(60) 86.9 . . 5_455 no
O(18) O(15) O(31) 67.5(2) . . . yes
O(18) O(15) H(59) 92.0 . . 5_455 no
O(18) O(15) H(60) 113.0 . . 5_455 no
O(31) O(15) H(59) 159.3 . . 5_455 no
O(31) O(15) H(60) 152.0 . . 5_455 no
H(59) O(15) H(60) 34.1 5_455 . 5_455 no
Mo(4) O(16) Mo(5) 165.2(2) . . 2_655 yes
Mo(4) O(16) O(10) 45.8(1) . . . yes
Mo(4) O(16) O(10) 120.0(2) . . 2_655 yes
Mo(4) O(16) O(15) 45.6(1) . . . yes
Mo(5) O(16) O(10) 119.5(2) 2_655 . . yes
Mo(5) O(16) O(10) 45.3(1) 2_655 . 2_655 yes
Mo(5) O(16) O(15) 148.1(2) 2_655 . . yes
O(10) O(16) O(10) 74.2(2) . . 2_655 yes
O(10) O(16) O(15) 88.4(2) . . . yes
O(10) O(16) O(15) 155.0(2) 2_655 . . yes
Mo(7) O(17) Mo(8) 164.1(2) 2_655 . . yes
Mo(7) O(17) O(12) 43.9(1) 2_655 . 2_655 yes
Mo(7) O(17) O(13) 148.6(2) 2_655 . . yes
Mo(7) O(17) O(14) 118.2(2) 2_655 . . yes
Mo(8) O(17) O(12) 120.2(2) . . 2_655 yes
Mo(8) O(17) O(13) 45.1(1) . . . yes
Mo(8) O(17) O(14) 45.9(1) . . . yes
O(12) O(17) O(13) 154.8(2) 2_655 . . yes
O(12) O(17) O(14) 74.3(2) 2_655 . . yes
O(13) O(17) O(14) 88.0(2) . . . yes
Mo(6) O(18) Mo(9) 166.0(2) 2_655 . . yes
Mo(6) O(18) O(11) 44.4(1) 2_655 . 2_655 yes
Mo(6) O(18) O(12) 46.4(1) 2_655 . 2_655 yes
Mo(6) O(18) O(14) 121.0(2) 2_655 . . yes
Mo(6) O(18) O(15) 147.3(2) 2_655 . . yes
Mo(9) O(18) O(11) 147.6(2) . . 2_655 yes
Mo(9) O(18) O(12) 119.6(2) . . 2_655 yes
Mo(9) O(18) O(14) 45.0(1) . . . yes
Mo(9) O(18) O(15) 44.4(1) . . . yes
O(11) O(18) O(12) 88.0(2) 2_655 . 2_655 yes
O(11) O(18) O(14) 154.6(2) 2_655 . . yes
O(11) O(18) O(15) 103.4(2) 2_655 . . yes
O(12) O(18) O(14) 74.6(2) 2_655 . . yes
O(12) O(18) O(15) 153.1(2) 2_655 . . yes
O(14) O(18) O(15) 85.9(2) . . . yes
Mo(1) O(19) H(1) 136.0 . . 5 no
Mo(2) O(20) H(4) 123.7 . . 7 no
Mo(2) O(20) H(14) 107.2 . . 5 no
H(4) O(20) H(14) 76.4 7 . 5 no
Mo(3) O(21) H(12) 102.1 . . 7 no
Mo(3) O(21) H(19) 121.1 . . 7 no
H(12) O(21) H(19) 49.9 7 . 7 no
Mo(4) O(22) H(60) 100.7 . . 5_455 no
Mo(4) O(22) H(69) 104.2 . . 1_565 no
Mo(4) O(22) H(73) 100.1 . . 1_565 no
H(60) O(22) H(69) 136.0 5_455 . 1_565 no
H(60) O(22) H(73) 152.2 5_455 . 1_565 no
H(69) O(22) H(73) 53.8 1_565 . 1_565 no
Mo(5) O(23) H(68) 107.5 . . 1_565 no
Mo(6) O(24) H(55) 126.0 . . . no
Mo(6) O(24) H(61) 112.1 . . . no
H(55) O(24) H(61) 90.7 . . . no
Mo(7) O(25) H(32) 111.8 . . . no
Mo(7) O(25) H(62) 113.9 . . . no
H(32) O(25) H(62) 53.1 . . . no
Mo(1) O(28) Mo(2) 87.9(1) . . . yes
Mo(1) O(28) Mo(3) 87.1(1) . . . yes
Mo(1) O(28) S(1) 127.0(2) . . . yes
Mo(1) O(28) O(1) 42.6(1) . . . yes
Mo(1) O(28) O(2) 87.8(2) . . . yes
Mo(1) O(28) O(3) 45.1(1) . . . yes
Mo(1) O(28) O(29) 103.2(2) . . . yes
Mo(1) O(28) O(30) 162.1(2) . . . yes
Mo(1) O(28) O(31) 106.9(2) . . . yes
Mo(2) O(28) Mo(3) 87.7(1) . . . yes
Mo(2) O(28) S(1) 126.6(2) . . . yes
Mo(2) O(28) O(1) 45.3(1) . . . yes
Mo(2) O(28) O(2) 42.8(1) . . . yes
Mo(2) O(28) O(3) 87.8(2) . . . yes
Mo(2) O(28) O(29) 106.4(2) . . . yes
Mo(2) O(28) O(30) 103.1(2) . . . yes
Mo(2) O(28) O(31) 161.6(2) . . . yes
Mo(3) O(28) S(1) 127.4(2) . . . yes
Mo(3) O(28) O(1) 87.4(2) . . . yes
Mo(3) O(28) O(2) 45.0(1) . . . yes
Mo(3) O(28) O(3) 42.0(1) . . . yes
Mo(3) O(28) O(29) 162.7(2) . . . yes
Mo(3) O(28) O(30) 107.3(2) . . . yes
Mo(3) O(28) O(31) 103.7(2) . . . yes
S(1) O(28) O(1) 145.1(3) . . . yes
S(1) O(28) O(2) 145.2(2) . . . yes
S(1) O(28) O(3) 145.6(3) . . . yes
S(1) O(28) O(29) 35.5(1) . . . yes
S(1) O(28) O(30) 35.3(1) . . . yes
S(1) O(28) O(31) 35.3(1) . . . yes
O(1) O(28) O(2) 59.2(2) . . . yes
O(1) O(28) O(3) 59.0(2) . . . yes
O(1) O(28) O(29) 109.6(2) . . . yes
O(1) O(28) O(30) 145.6(2) . . . yes
O(1) O(28) O(31) 147.7(2) . . . yes
O(2) O(28) O(3) 58.9(2) . . . yes
O(2) O(28) O(29) 147.5(2) . . . yes
O(2) O(28) O(30) 109.9(2) . . . yes
O(2) O(28) O(31) 145.6(2) . . . yes
O(3) O(28) O(29) 145.7(2) . . . yes
O(3) O(28) O(30) 147.7(2) . . . yes
O(3) O(28) O(31) 110.4(2) . . . yes
O(29) O(28) O(30) 60.3(2) . . . yes
O(29) O(28) O(31) 60.2(2) . . . yes
O(30) O(28) O(31) 60.0(2) . . . yes
Mo(5) O(29) Mo(6) 87.9(1) . . . yes
Mo(5) O(29) S(1) 129.2(2) . . . yes
Mo(5) O(29) O(11) 44.3(1) . . . yes
Mo(5) O(29) O(28) 108.1(2) . . . yes
Mo(5) O(29) O(30) 163.6(2) . . . yes
Mo(5) O(29) O(31) 105.2(2) . . . yes
Mo(6) O(29) S(1) 127.2(2) . . . yes
Mo(6) O(29) O(11) 43.6(1) . . . yes
Mo(6) O(29) O(28) 104.4(2) . . . yes
Mo(6) O(29) O(30) 105.5(2) . . . yes
Mo(6) O(29) O(31) 161.9(2) . . . yes
S(1) O(29) O(11) 148.6(3) . . . yes
S(1) O(29) O(28) 36.3(1) . . . yes
S(1) O(29) O(30) 34.6(1) . . . yes
S(1) O(29) O(31) 34.7(1) . . . yes
O(11) O(29) O(28) 112.3(2) . . . yes
O(11) O(29) O(30) 147.9(2) . . . yes
O(11) O(29) O(31) 147.5(2) . . . yes
O(28) O(29) O(30) 59.9(2) . . . yes
O(28) O(29) O(31) 60.0(2) . . . yes
O(30) O(29) O(31) 59.8(2) . . . yes
Mo(7) O(30) Mo(8) 88.5(1) . . . yes
Mo(7) O(30) S(1) 129.9(2) . . . yes
Mo(7) O(30) O(13) 45.0(1) . . . yes
Mo(7) O(30) O(28) 109.7(2) . . . yes
Mo(7) O(30) O(29) 105.1(2) . . . yes
Mo(7) O(30) O(31) 164.4(2) . . . yes
Mo(8) O(30) S(1) 126.0(2) . . . yes
Mo(8) O(30) O(13) 43.6(1) . . . yes
Mo(8) O(30) O(28) 102.9(2) . . . yes
Mo(8) O(30) O(29) 160.6(2) . . . yes
Mo(8) O(30) O(31) 104.8(2) . . . yes
S(1) O(30) O(13) 148.1(3) . . . yes
S(1) O(30) O(28) 36.1(1) . . . yes
S(1) O(30) O(29) 34.7(1) . . . yes
S(1) O(30) O(31) 34.9(1) . . . yes
O(13) O(30) O(28) 112.0(2) . . . yes
O(13) O(30) O(29) 147.3(2) . . . yes
O(13) O(30) O(31) 147.4(2) . . . yes
O(28) O(30) O(29) 59.7(2) . . . yes
O(28) O(30) O(31) 60.0(2) . . . yes
O(29) O(30) O(31) 60.0(2) . . . yes
Mo(4) O(31) Mo(9) 88.2(1) . . . yes
Mo(4) O(31) S(1) 126.7(2) . . . yes
Mo(4) O(31) O(15) 44.3(1) . . . yes
Mo(4) O(31) O(28) 104.0(2) . . . yes
Mo(4) O(31) O(29) 104.9(2) . . . yes
Mo(4) O(31) O(30) 161.6(2) . . . yes
Mo(9) O(31) S(1) 129.0(2) . . . yes
Mo(9) O(31) O(15) 44.0(1) . . . yes
Mo(9) O(31) O(28) 108.1(2) . . . yes
Mo(9) O(31) O(29) 163.7(2) . . . yes
Mo(9) O(31) O(30) 105.0(2) . . . yes
S(1) O(31) O(15) 146.6(3) . . . yes
S(1) O(31) O(28) 36.1(1) . . . yes
S(1) O(31) O(29) 34.8(1) . . . yes
S(1) O(31) O(30) 34.9(1) . . . yes
O(15) O(31) O(28) 110.5(2) . . . yes
O(15) O(31) O(29) 147.3(2) . . . yes
O(15) O(31) O(30) 146.1(2) . . . yes
O(28) O(31) O(29) 59.8(2) . . . yes
O(28) O(31) O(30) 60.0(2) . . . yes
O(29) O(31) O(30) 60.2(2) . . . yes
C(1) N(1) C(2) 32.0(4) . . . yes
C(1) N(1) C(5) 108.4(6) . . . yes
C(1) N(1) C(6) 140.1(5) . . . yes
C(1) N(1) C(9) 111.1(6) . . . yes
C(1) N(1) C(10) 90.5(4) . . . yes
C(1) N(1) C(13) 108.0(6) . . . yes
C(1) N(1) C(14) 92.8(4) . . . yes
C(1) N(1) H(1) 26.5 . . . no
C(1) N(1) H(2) 26.5 . . . no
C(1) N(1) H(4) 48.9 . . . no
C(1) N(1) H(10) 91.1 . . . no
C(1) N(1) H(11) 96.8 . . . no
C(1) N(1) H(19) 137.6 . . . no
C(1) N(1) H(20) 99.2 . . . no
C(1) N(1) H(28) 134.8 . . . no
C(1) N(1) H(29) 92.0 . . . no
C(1) N(1) H(30) 72.5 . . . no
C(2) N(1) C(5) 92.2(4) . . . yes
C(2) N(1) C(6) 122.0(3) . . . yes
C(2) N(1) C(9) 91.5(4) . . . yes
C(2) N(1) C(10) 85.7(3) . . . yes
C(2) N(1) C(13) 139.9(5) . . . yes
C(2) N(1) C(14) 121.7(4) . . . yes
C(2) N(1) H(1) 50.4 . . . no
C(2) N(1) H(2) 50.4 . . . no
C(2) N(1) H(4) 20.8 . . . no
C(2) N(1) H(10) 87.3 . . . no
C(2) N(1) H(11) 71.8 . . . no
C(2) N(1) H(19) 116.2 . . . no
C(2) N(1) H(20) 71.7 . . . no
C(2) N(1) H(28) 165.8 . . . no
C(2) N(1) H(29) 120.1 . . . no
C(2) N(1) H(30) 101.0 . . . no
C(5) N(1) C(6) 32.1(3) . . . yes
C(5) N(1) C(9) 107.7(5) . . . yes
C(5) N(1) C(10) 139.8(5) . . . yes
C(5) N(1) C(13) 112.6(5) . . . yes
C(5) N(1) C(14) 92.3(4) . . . yes
C(5) N(1) H(1) 93.4 . . . no
C(5) N(1) H(2) 134.9 . . . no
C(5) N(1) H(4) 72.0 . . . no
C(5) N(1) H(10) 26.4 . . . no
C(5) N(1) H(11) 26.4 . . . no
C(5) N(1) H(19) 96.0 . . . no
C(5) N(1) H(20) 90.4 . . . no
C(5) N(1) H(28) 100.0 . . . no
C(5) N(1) H(29) 139.4 . . . no
C(5) N(1) H(30) 94.7 . . . no
C(6) N(1) C(9) 93.7(4) . . . yes
C(6) N(1) C(10) 123.5(3) . . . yes
C(6) N(1) C(13) 91.6(4) . . . yes
C(6) N(1) C(14) 85.8(3) . . . yes
C(6) N(1) H(1) 120.6 . . . no
C(6) N(1) H(2) 165.6 . . . no
C(6) N(1) H(4) 101.2 . . . no
C(6) N(1) H(10) 50.4 . . . no
C(6) N(1) H(11) 50.4 . . . no
C(6) N(1) H(19) 72.7 . . . no
C(6) N(1) H(20) 89.3 . . . no
C(6) N(1) H(28) 71.6 . . . no
C(6) N(1) H(29) 116.7 . . . no
C(6) N(1) H(30) 98.8 . . . no
C(9) N(1) C(10) 32.5(4) . . . yes
C(9) N(1) C(13) 108.9(6) . . . yes
C(9) N(1) C(14) 140.9(5) . . . yes
C(9) N(1) H(1) 137.6 . . . no
C(9) N(1) H(2) 98.6 . . . no
C(9) N(1) H(4) 92.8 . . . no
C(9) N(1) H(10) 133.8 . . . no
C(9) N(1) H(11) 91.2 . . . no
C(9) N(1) H(19) 26.6 . . . no
C(9) N(1) H(20) 26.6 . . . no
C(9) N(1) H(28) 91.8 . . . no
C(9) N(1) H(29) 96.2 . . . no
C(9) N(1) H(30) 153.9 . . . no
C(10) N(1) C(13) 93.5(4) . . . yes
C(10) N(1) C(14) 122.7(4) . . . yes
C(10) N(1) H(1) 114.9 . . . no
C(10) N(1) H(2) 70.4 . . . no
C(10) N(1) H(4) 97.9 . . . no
C(10) N(1) H(10) 164.2 . . . no
C(10) N(1) H(11) 119.3 . . . no
C(10) N(1) H(19) 50.9 . . . no
C(10) N(1) H(20) 50.9 . . . no
C(10) N(1) H(28) 89.6 . . . no
C(10) N(1) H(29) 71.7 . . . no
C(10) N(1) H(30) 125.1 . . . no
C(13) N(1) C(14) 32.2(4) . . . yes
C(13) N(1) H(1) 95.3 . . . no
C(13) N(1) H(2) 91.6 . . . no
C(13) N(1) H(4) 154.1 . . . no
C(13) N(1) H(10) 101.0 . . . no
C(13) N(1) H(11) 138.7 . . . no
C(13) N(1) H(19) 92.9 . . . no
C(13) N(1) H(20) 135.3 . . . no
C(13) N(1) H(28) 27.0 . . . no
C(13) N(1) H(29) 27.0 . . . no
C(13) N(1) H(30) 48.2 . . . no
C(14) N(1) H(1) 71.3 . . . no
C(14) N(1) H(2) 89.4 . . . no
C(14) N(1) H(4) 125.7 . . . no
C(14) N(1) H(10) 73.0 . . . no
C(14) N(1) H(11) 117.1 . . . no
C(14) N(1) H(19) 121.0 . . . no
C(14) N(1) H(20) 166.1 . . . no
C(14) N(1) H(28) 50.9 . . . no
C(14) N(1) H(29) 50.9 . . . no
C(14) N(1) H(30) 20.7 . . . no
H(1) N(1) H(2) 45.0 . . . no
H(1) N(1) H(4) 58.8 . . . no
H(1) N(1) H(10) 70.4 . . . no
H(1) N(1) H(11) 92.8 . . . no
H(1) N(1) H(19) 164.1 . . . no
H(1) N(1) H(20) 122.1 . . . no
H(1) N(1) H(28) 120.8 . . . no
H(1) N(1) H(29) 90.0 . . . no
H(1) N(1) H(30) 50.6 . . . no
H(2) N(1) H(4) 70.7 . . . no
H(2) N(1) H(10) 115.2 . . . no
H(2) N(1) H(11) 121.3 . . . no
H(2) N(1) H(19) 121.2 . . . no
H(2) N(1) H(20) 98.3 . . . no
H(2) N(1) H(28) 115.3 . . . no
H(2) N(1) H(29) 69.7 . . . no
H(2) N(1) H(30) 73.1 . . . no
H(4) N(1) H(10) 71.5 . . . no
H(4) N(1) H(11) 51.0 . . . no
H(4) N(1) H(19) 112.3 . . . no
H(4) N(1) H(20) 68.0 . . . no
H(4) N(1) H(28) 171.7 . . . no
H(4) N(1) H(29) 140.2 . . . no
H(4) N(1) H(30) 107.0 . . . no
H(10) N(1) H(11) 44.9 . . . no
H(10) N(1) H(19) 121.2 . . . no
H(10) N(1) H(20) 113.4 . . . no
H(10) N(1) H(28) 100.4 . . . no
H(10) N(1) H(29) 123.9 . . . no
H(10) N(1) H(30) 70.2 . . . no
H(11) N(1) H(19) 90.0 . . . no
H(11) N(1) H(20) 68.5 . . . no
H(11) N(1) H(28) 122.0 . . . no
H(11) N(1) H(29) 165.7 . . . no
H(11) N(1) H(30) 114.4 . . . no
H(19) N(1) H(20) 45.2 . . . no
H(19) N(1) H(28) 70.1 . . . no
H(19) N(1) H(29) 91.1 . . . no
H(19) N(1) H(30) 140.7 . . . no
H(20) N(1) H(28) 115.2 . . . no
H(20) N(1) H(29) 121.2 . . . no
H(20) N(1) H(30) 171.3 . . . no
H(28) N(1) H(29) 45.8 . . . no
H(28) N(1) H(30) 70.8 . . . no
H(29) N(1) H(30) 57.7 . . . no
C(17) N(2) C(18) 32.2(4) . . . yes
C(17) N(2) C(21) 110.9(7) . . . yes
C(17) N(2) C(22) 89.5(5) . . . yes
C(17) N(2) C(25) 105.6(6) . . . yes
C(17) N(2) C(26) 138.3(5) . . . yes
C(17) N(2) C(29) 112.5(6) . . . yes
C(17) N(2) C(30) 95.0(4) . . . yes
C(17) N(2) H(32) 26.7 . . . no
C(17) N(2) H(33) 26.7 . . . no
C(17) N(2) H(41) 137.0 . . . no
C(17) N(2) H(42) 99.6 . . . no
C(17) N(2) H(50) 89.7 . . . no
C(17) N(2) H(51) 92.9 . . . no
C(17) N(2) H(59) 97.4 . . . no
C(17) N(2) H(60) 139.3 . . . no
C(17) N(2) H(61) 100.2 . . . no
C(18) N(2) C(21) 92.2(5) . . . yes
C(18) N(2) C(22) 86.1(4) . . . yes
C(18) N(2) C(25) 137.8(5) . . . yes
C(18) N(2) C(26) 170.1(4) . . . yes
C(18) N(2) C(29) 93.6(5) . . . yes
C(18) N(2) C(30) 92.2(3) . . . yes
C(18) N(2) H(32) 50.8 . . . no
C(18) N(2) H(33) 50.8 . . . no
C(18) N(2) H(41) 116.8 . . . no
C(18) N(2) H(42) 72.7 . . . no
C(18) N(2) H(50) 119.2 . . . no
C(18) N(2) H(51) 122.3 . . . no
C(18) N(2) H(59) 71.1 . . . no
C(18) N(2) H(60) 116.7 . . . no
C(18) N(2) H(61) 107.4 . . . no
C(21) N(2) C(22) 32.8(5) . . . yes
C(21) N(2) C(25) 111.3(6) . . . yes
C(21) N(2) C(26) 91.0(5) . . . yes
C(21) N(2) C(29) 104.2(6) . . . yes
C(21) N(2) C(30) 136.5(6) . . . yes
C(21) N(2) H(32) 137.6 . . . no
C(21) N(2) H(33) 97.3 . . . no
C(21) N(2) H(41) 26.3 . . . no
C(21) N(2) H(42) 26.4 . . . no
C(21) N(2) H(50) 98.8 . . . no
C(21) N(2) H(51) 137.7 . . . no
C(21) N(2) H(59) 90.3 . . . no
C(21) N(2) H(60) 89.1 . . . no
C(21) N(2) H(61) 145.4 . . . no
C(22) N(2) C(25) 95.2(5) . . . yes
C(22) N(2) C(26) 91.6(4) . . . yes
C(22) N(2) C(29) 136.8(5) . . . yes
C(22) N(2) C(30) 168.9(4) . . . yes
C(22) N(2) H(32) 113.6 . . . no
C(22) N(2) H(33) 68.6 . . . no
C(22) N(2) H(41) 50.9 . . . no
C(22) N(2) H(42) 51.0 . . . no
C(22) N(2) H(50) 73.8 . . . no
C(22) N(2) H(51) 118.8 . . . no
C(22) N(2) H(59) 118.4 . . . no
C(22) N(2) H(60) 120.5 . . . no
C(22) N(2) H(61) 166.1 . . . no
C(25) N(2) C(26) 32.8(5) . . . yes
C(25) N(2) C(29) 112.5(7) . . . yes
C(25) N(2) C(30) 93.4(5) . . . yes
C(25) N(2) H(32) 91.5 . . . no
C(25) N(2) H(33) 90.6 . . . no
C(25) N(2) H(41) 95.4 . . . no
C(25) N(2) H(42) 137.5 . . . no
C(25) N(2) H(50) 26.5 . . . no
C(25) N(2) H(51) 26.5 . . . no
C(25) N(2) H(59) 139.3 . . . no
C(25) N(2) H(60) 98.8 . . . no
C(25) N(2) H(61) 72.7 . . . no
C(26) N(2) C(29) 94.6(5) . . . yes
C(26) N(2) C(30) 91.8(4) . . . yes
C(26) N(2) H(32) 122.3 . . . no
C(26) N(2) H(33) 119.5 . . . no
C(26) N(2) H(41) 68.2 . . . no
C(26) N(2) H(42) 113.1 . . . no
C(26) N(2) H(50) 51.1 . . . no
C(26) N(2) H(51) 51.1 . . . no
C(26) N(2) H(59) 118.2 . . . no
C(26) N(2) H(60) 72.6 . . . no
C(26) N(2) H(61) 74.6 . . . no
C(29) N(2) C(30) 32.3(4) . . . yes
C(29) N(2) H(32) 98.7 . . . no
C(29) N(2) H(33) 139.2 . . . no
C(29) N(2) H(41) 92.5 . . . no
C(29) N(2) H(42) 87.7 . . . no
C(29) N(2) H(50) 138.9 . . . no
C(29) N(2) H(51) 97.6 . . . no
C(29) N(2) H(59) 26.9 . . . no
C(29) N(2) H(60) 26.9 . . . no
C(29) N(2) H(61) 47.7 . . . no
C(30) N(2) H(32) 73.1 . . . no
C(30) N(2) H(33) 118.4 . . . no
C(30) N(2) H(41) 121.2 . . . no
C(30) N(2) H(42) 118.1 . . . no
C(30) N(2) H(50) 116.3 . . . no
C(30) N(2) H(51) 71.2 . . . no
C(30) N(2) H(59) 50.9 . . . no
C(30) N(2) H(60) 50.9 . . . no
C(30) N(2) H(61) 20.7 . . . no
H(32) N(2) H(33) 45.4 . . . no
H(32) N(2) H(41) 163.6 . . . no
H(32) N(2) H(42) 123.3 . . . no
H(32) N(2) H(50) 86.0 . . . no
H(32) N(2) H(51) 71.6 . . . no
H(32) N(2) H(59) 94.7 . . . no
H(32) N(2) H(60) 123.4 . . . no
H(32) N(2) H(61) 74.3 . . . no
H(33) N(2) H(41) 119.5 . . . no
H(33) N(2) H(42) 97.5 . . . no
H(33) N(2) H(50) 68.5 . . . no
H(33) N(2) H(51) 88.7 . . . no
H(33) N(2) H(59) 121.5 . . . no
H(33) N(2) H(60) 166.0 . . . no
H(33) N(2) H(61) 117.2 . . . no
H(41) N(2) H(42) 44.8 . . . no
H(41) N(2) H(50) 93.5 . . . no
H(41) N(2) H(51) 119.0 . . . no
H(41) N(2) H(59) 89.8 . . . no
H(41) N(2) H(60) 70.3 . . . no
H(41) N(2) H(61) 122.0 . . . no
H(42) N(2) H(50) 123.6 . . . no
H(42) N(2) H(51) 163.4 . . . no
H(42) N(2) H(59) 67.6 . . . no
H(42) N(2) H(60) 82.7 . . . no
H(42) N(2) H(61) 135.4 . . . no
H(50) N(2) H(51) 45.1 . . . no
H(50) N(2) H(59) 165.7 . . . no
H(50) N(2) H(60) 123.0 . . . no
H(50) N(2) H(61) 96.1 . . . no
H(51) N(2) H(59) 121.8 . . . no
H(51) N(2) H(60) 95.0 . . . no
H(51) N(2) H(61) 51.2 . . . no
H(59) N(2) H(60) 45.7 . . . no
H(59) N(2) H(61) 70.5 . . . no
H(60) N(2) H(61) 56.8 . . . no
C(33) N(3) C(33) 106.2(8) . . 2_655 yes
C(33) N(3) C(34) 32.6(4) . . . yes
C(33) N(3) C(34) 138.7(6) . . 2_655 yes
C(33) N(3) C(37) 113.1(7) . . . yes
C(33) N(3) C(37) 126.3(7) . . 2_655 yes
C(33) N(3) C(37a) 106.2(8) . . . yes
C(33) N(3) C(37a) 101.8(8) . . 2_655 yes
C(33) N(3) C(38) 104.2(5) . . . yes
C(33) N(3) C(38) 97.8(5) . . 2_655 yes
C(33) N(3) H(68) 26.7 . . . no
C(33) N(3) H(68) 93.3 . . 2_655 no
C(33) N(3) H(69) 26.7 . . . no
C(33) N(3) H(69) 90.0 . . 2_655 no
C(33) N(3) C(34) 138.7(6) 2_655 . . yes
C(33) N(3) C(34) 32.6(4) 2_655 . 2_655 yes
C(33) N(3) C(37) 126.3(7) 2_655 . . yes
C(33) N(3) C(37) 113.1(7) 2_655 . 2_655 yes
C(33) N(3) C(37a) 101.8(8) 2_655 . . yes
C(33) N(3) C(37a) 106.2(8) 2_655 . 2_655 yes
C(33) N(3) C(38) 97.8(5) 2_655 . . yes
C(33) N(3) C(38) 104.2(5) 2_655 . 2_655 yes
C(33) N(3) H(68) 93.3 2_655 . . no
C(33) N(3) H(68) 26.7 2_655 . 2_655 no
C(33) N(3) H(69) 90.0 2_655 . . no
C(33) N(3) H(69) 26.7 2_655 . 2_655 no
C(34) N(3) C(34) 171.3(6) . . 2_655 yes
C(34) N(3) C(37) 87.8(7) . . . yes
C(34) N(3) C(37) 99.4(7) . . 2_655 yes
C(34) N(3) C(37a) 96.7(8) . . . yes
C(34) N(3) C(37a) 86.8(8) . . 2_655 yes
C(34) N(3) C(38) 97.6(5) . . . yes
C(34) N(3) C(38) 85.2(5) . . 2_655 yes
C(34) N(3) H(68) 51.1 . . . no
C(34) N(3) H(68) 121.5 . . 2_655 no
C(34) N(3) H(69) 51.0 . . . no
C(34) N(3) H(69) 121.0 . . 2_655 no
C(34) N(3) C(37) 99.4(7) 2_655 . . yes
C(34) N(3) C(37) 87.8(7) 2_655 . 2_655 yes
C(34) N(3) C(37a) 86.8(8) 2_655 . . yes
C(34) N(3) C(37a) 96.7(8) 2_655 . 2_655 yes
C(34) N(3) C(38) 85.2(5) 2_655 . . yes
C(34) N(3) C(38) 97.6(5) 2_655 . 2_655 yes
C(34) N(3) H(68) 121.5 2_655 . . no
C(34) N(3) H(68) 51.1 2_655 . 2_655 no
C(34) N(3) H(69) 121.0 2_655 . . no
C(34) N(3) H(69) 51.0 2_655 . 2_655 no
C(37) N(3) C(37) 70(1) . . 2_655 yes
C(37) N(3) C(37a) 33.3(8) . . . yes
C(37) N(3) C(37a) 100(1) . . 2_655 yes
C(37) N(3) C(38) 38.7(8) . . . yes
C(37) N(3) C(38) 105.1(9) . . 2_655 yes
C(37) N(3) H(68) 105.7 . . . no
C(37) N(3) H(68) 150.4 . . 2_655 no
C(37) N(3) H(69) 138.2 . . . no
C(37) N(3) H(69) 118.3 . . 2_655 no
C(37) N(3) C(37a) 100(1) 2_655 . . yes
C(37) N(3) C(37a) 33.3(8) 2_655 . 2_655 yes
C(37) N(3) C(38) 105.1(9) 2_655 . . yes
C(37) N(3) C(38) 38.7(8) 2_655 . 2_655 yes
C(37) N(3) H(68) 150.4 2_655 . . no
C(37) N(3) H(68) 105.7 2_655 . 2_655 no
C(37) N(3) H(69) 118.3 2_655 . . no
C(37) N(3) H(69) 138.2 2_655 . 2_655 no
C(37a) N(3) C(37a) 132(2) . . 2_655 yes
C(37a) N(3) C(38) 5(1) . . . yes
C(37a) N(3) C(38) 137.7(9) . . 2_655 yes
C(37a) N(3) H(68) 86.6 . . . no
C(37a) N(3) H(68) 128.3 . . 2_655 no
C(37a) N(3) H(69) 131.4 . . . no
C(37a) N(3) H(69) 86.5 . . 2_655 no
C(37a) N(3) C(38) 137.7(9) 2_655 . . yes
C(37a) N(3) C(38) 5(1) 2_655 . 2_655 yes
C(37a) N(3) H(68) 128.3 2_655 . . no
C(37a) N(3) H(68) 86.6 2_655 . 2_655 no
C(37a) N(3) H(69) 86.5 2_655 . . no
C(37a) N(3) H(69) 131.4 2_655 . 2_655 no
C(38) N(3) C(38) 143(1) . . 2_655 yes
C(38) N(3) H(68) 83.2 . . . no
C(38) N(3) H(68) 124.1 . . 2_655 no
C(38) N(3) H(69) 128.4 . . . no
C(38) N(3) H(69) 81.4 . . 2_655 no
C(38) N(3) H(68) 124.1 2_655 . . no
C(38) N(3) H(68) 83.2 2_655 . 2_655 no
C(38) N(3) H(69) 81.4 2_655 . . no
C(38) N(3) H(69) 128.4 2_655 . 2_655 no
H(68) N(3) H(68) 91.8 . . 2_655 no
H(68) N(3) H(69) 45.3 . . . no
H(68) N(3) H(69) 70.6 . . 2_655 no
H(68) N(3) H(69) 70.6 2_655 . . no
H(68) N(3) H(69) 45.3 2_655 . 2_655 no
H(69) N(3) H(69) 83.8 . . 2_655 no
N(1) C(1) C(2) 115.8(7) . . . yes
N(1) C(1) C(3) 147.5(6) . . . yes
N(1) C(1) C(5) 35.9(3) . . . yes
N(1) C(1) C(9) 34.3(3) . . . yes
N(1) C(1) C(13) 35.5(3) . . . yes
N(1) C(1) H(1) 107.9 . . . no
N(1) C(1) H(2) 107.9 . . . no
N(1) C(1) H(3) 105.5 . . . no
N(1) C(1) H(4) 96.6 . . . no
N(1) C(1) H(6) 149.2 . . . no
N(1) C(1) H(10) 52.5 . . . no
N(1) C(1) H(11) 48.9 . . . no
N(1) C(1) H(21) 77.0 . . . no
N(1) C(1) H(29) 51.4 . . . no
N(1) C(1) H(30) 74.4 . . . no
C(2) C(1) C(3) 32.9(5) . . . yes
C(2) C(1) C(5) 96.4(6) . . . yes
C(2) C(1) C(9) 94.2(6) . . . yes
C(2) C(1) C(13) 151.1(6) . . . yes
C(2) C(1) H(1) 107.9 . . . no
C(2) C(1) H(2) 107.8 . . . no
C(2) C(1) H(3) 26.4 . . . no
C(2) C(1) H(4) 26.4 . . . no
C(2) C(1) H(6) 49.3 . . . no
C(2) C(1) H(10) 100.3 . . . no
C(2) C(1) H(11) 75.8 . . . no
C(2) C(1) H(21) 84.9 . . . no
C(2) C(1) H(29) 153.9 . . . no
C(2) C(1) H(30) 151.9 . . . no
C(3) C(1) C(5) 118.7(5) . . . yes
C(3) C(1) C(9) 125.8(5) . . . yes
C(3) C(1) C(13) 174.7(5) . . . yes
C(3) C(1) H(1) 84.3 . . . no
C(3) C(1) H(2) 95.5 . . . no
C(3) C(1) H(3) 51.1 . . . no
C(3) C(1) H(4) 51.1 . . . no
C(3) C(1) H(6) 20.8 . . . no
C(3) C(1) H(10) 111.6 . . . no
C(3) C(1) H(11) 100.9 . . . no
C(3) C(1) H(21) 101.3 . . . no
C(3) C(1) H(29) 159.0 . . . no
C(3) C(1) H(30) 128.2 . . . no
C(5) C(1) C(9) 59.1(3) . . . yes
C(5) C(1) C(13) 61.4(3) . . . yes
C(5) C(1) H(1) 87.4 . . . no
C(5) C(1) H(2) 143.6 . . . no
C(5) C(1) H(3) 101.8 . . . no
C(5) C(1) H(4) 70.9 . . . no
C(5) C(1) H(6) 113.6 . . . no
C(5) C(1) H(10) 21.7 . . . no
C(5) C(1) H(11) 20.8 . . . no
C(5) C(1) H(21) 104.9 . . . no
C(5) C(1) H(29) 82.3 . . . no
C(5) C(1) H(30) 76.9 . . . no
C(9) C(1) C(13) 59.3(3) . . . yes
C(9) C(1) H(1) 142.1 . . . no
C(9) C(1) H(2) 91.7 . . . no
C(9) C(1) H(3) 75.4 . . . no
C(9) C(1) H(4) 86.9 . . . no
C(9) C(1) H(6) 143.2 . . . no
C(9) C(1) H(10) 80.3 . . . no
C(9) C(1) H(11) 59.0 . . . no
C(9) C(1) H(21) 46.0 . . . no
C(9) C(1) H(29) 62.7 . . . no
C(9) C(1) H(30) 105.0 . . . no
C(13) C(1) H(1) 90.5 . . . no
C(13) C(1) H(2) 85.7 . . . no
C(13) C(1) H(3) 134.2 . . . no
C(13) C(1) H(4) 130.8 . . . no
C(13) C(1) H(6) 153.9 . . . no
C(13) C(1) H(10) 66.4 . . . no
C(13) C(1) H(11) 80.2 . . . no
C(13) C(1) H(21) 83.6 . . . no
C(13) C(1) H(29) 21.8 . . . no
C(13) C(1) H(30) 46.5 . . . no
H(1) C(1) H(2) 109.5 . . . no
H(1) C(1) H(3) 133.4 . . . no
H(1) C(1) H(4) 99.2 . . . no
H(1) C(1) H(6) 63.4 . . . no
H(1) C(1) H(10) 65.9 . . . no
H(1) C(1) H(11) 96.2 . . . no
H(1) C(1) H(21) 161.4 . . . no
H(1) C(1) H(29) 98.1 . . . no
H(1) C(1) H(30) 45.3 . . . no
H(2) C(1) H(3) 89.8 . . . no
H(2) C(1) H(4) 133.4 . . . no
H(2) C(1) H(6) 102.8 . . . no
H(2) C(1) H(10) 151.2 . . . no
H(2) C(1) H(11) 150.8 . . . no
H(2) C(1) H(21) 52.7 . . . no
H(2) C(1) H(29) 63.9 . . . no
H(2) C(1) H(30) 92.1 . . . no
H(3) C(1) H(4) 45.0 . . . no
H(3) C(1) H(6) 71.2 . . . no
H(3) C(1) H(10) 114.4 . . . no
H(3) C(1) H(11) 82.1 . . . no
H(3) C(1) H(21) 58.5 . . . no
H(3) C(1) H(29) 128.2 . . . no
H(3) C(1) H(30) 178.0 . . . no
H(4) C(1) H(6) 58.6 . . . no
H(4) C(1) H(10) 74.1 . . . no
H(4) C(1) H(11) 51.0 . . . no
H(4) C(1) H(21) 98.0 . . . no
H(4) C(1) H(29) 147.2 . . . no
H(4) C(1) H(30) 133.1 . . . no
H(6) C(1) H(10) 99.8 . . . no
H(6) C(1) H(11) 101.0 . . . no
H(6) C(1) H(21) 121.3 . . . no
H(6) C(1) H(29) 153.6 . . . no
H(6) C(1) H(30) 107.9 . . . no
H(10) C(1) H(11) 34.3 . . . no
H(10) C(1) H(21) 126.3 . . . no
H(10) C(1) H(29) 88.1 . . . no
H(10) C(1) H(30) 63.9 . . . no
H(11) C(1) H(21) 100.0 . . . no
H(11) C(1) H(29) 99.6 . . . no
H(11) C(1) H(30) 96.5 . . . no
H(21) C(1) H(29) 70.4 . . . no
H(21) C(1) H(30) 123.2 . . . no
H(29) C(1) H(30) 53.3 . . . no
N(1) C(2) C(1) 32.1(4) . . . yes
N(1) C(2) C(3) 145.1(8) . . . yes
N(1) C(2) C(4) 130.5(6) . . . yes
N(1) C(2) H(1) 50.5 . . . no
N(1) C(2) H(2) 50.5 . . . no
N(1) C(2) H(3) 96.4 . . . no
N(1) C(2) H(4) 85.3 . . . no
N(1) C(2) H(5) 165.6 . . . no
N(1) C(2) H(6) 122.4 . . . no
N(1) C(2) H(7) 109.5 . . . no
N(1) C(2) H(8) 132.2 . . . no
C(1) C(2) C(3) 114.2(9) . . . yes
C(1) C(2) C(4) 100.5(7) . . . yes
C(1) C(2) H(1) 26.5 . . . no
C(1) C(2) H(2) 26.6 . . . no
C(1) C(2) H(3) 108.3 . . . no
C(1) C(2) H(4) 108.3 . . . no
C(1) C(2) H(5) 139.8 . . . no
C(1) C(2) H(6) 96.2 . . . no
C(1) C(2) H(7) 79.5 . . . no
C(1) C(2) H(8) 109.0 . . . no
C(3) C(2) C(4) 32.6(6) . . . yes
C(3) C(2) H(1) 94.8 . . . no
C(3) C(2) H(2) 103.8 . . . no
C(3) C(2) H(3) 108.3 . . . no
C(3) C(2) H(4) 108.3 . . . no
C(3) C(2) H(5) 26.3 . . . no
C(3) C(2) H(6) 26.3 . . . no
C(3) C(2) H(7) 47.7 . . . no
C(3) C(2) H(8) 47.4 . . . no
C(4) C(2) H(1) 93.8 . . . no
C(4) C(2) H(2) 80.2 . . . no
C(4) C(2) H(3) 86.4 . . . no
C(4) C(2) H(4) 139.9 . . . no
C(4) C(2) H(5) 50.6 . . . no
C(4) C(2) H(6) 50.6 . . . no
C(4) C(2) H(7) 21.1 . . . no
C(4) C(2) H(8) 21.0 . . . no
H(1) C(2) H(2) 45.1 . . . no
H(1) C(2) H(3) 134.0 . . . no
H(1) C(2) H(4) 99.6 . . . no
H(1) C(2) H(5) 117.3 . . . no
H(1) C(2) H(6) 72.4 . . . no
H(1) C(2) H(7) 76.1 . . . no
H(1) C(2) H(8) 110.1 . . . no
H(2) C(2) H(3) 90.1 . . . no
H(2) C(2) H(4) 134.0 . . . no
H(2) C(2) H(5) 129.0 . . . no
H(2) C(2) H(6) 96.3 . . . no
H(2) C(2) H(7) 59.5 . . . no
H(2) C(2) H(8) 84.1 . . . no
H(3) C(2) H(4) 109.4 . . . no
H(3) C(2) H(5) 98.0 . . . no
H(3) C(2) H(6) 134.1 . . . no
H(3) C(2) H(7) 90.6 . . . no
H(3) C(2) H(8) 65.7 . . . no
H(4) C(2) H(5) 90.1 . . . no
H(4) C(2) H(6) 98.2 . . . no
H(4) C(2) H(7) 153.9 . . . no
H(4) C(2) H(8) 141.8 . . . no
H(5) C(2) H(6) 44.8 . . . no
H(5) C(2) H(7) 70.2 . . . no
H(5) C(2) H(8) 55.4 . . . no
H(6) C(2) H(7) 55.8 . . . no
H(6) C(2) H(8) 69.9 . . . no
H(7) C(2) H(8) 34.1 . . . no
C(1) C(3) C(2) 32.9(5) . . . yes
C(1) C(3) C(4) 99(1) . . . yes
C(1) C(3) H(1) 21.1 . . . no
C(1) C(3) H(3) 51.1 . . . no
C(1) C(3) H(4) 51.1 . . . no
C(1) C(3) H(5) 140.7 . . . no
C(1) C(3) H(6) 86.4 . . . no
C(1) C(3) H(7) 75.2 . . . no
C(1) C(3) H(8) 99.0 . . . no
C(1) C(3) H(9) 121.4 . . . no
C(2) C(3) C(4) 113(1) . . . yes
C(2) C(3) H(1) 50.0 . . . no
C(2) C(3) H(3) 26.4 . . . no
C(2) C(3) H(4) 26.4 . . . no
C(2) C(3) H(5) 108.7 . . . no
C(2) C(3) H(6) 108.7 . . . no
C(2) C(3) H(7) 97.5 . . . no
C(2) C(3) H(8) 98.1 . . . no
C(2) C(3) H(9) 139.8 . . . no
C(4) C(3) H(1) 104.0 . . . no
C(4) C(3) H(3) 94.9 . . . no
C(4) C(3) H(4) 138.6 . . . no
C(4) C(3) H(5) 108.6 . . . no
C(4) C(3) H(6) 108.6 . . . no
C(4) C(3) H(7) 27.0 . . . no
C(4) C(3) H(8) 27.0 . . . no
C(4) C(3) H(9) 27.0 . . . no
H(1) C(3) H(3) 71.6 . . . no
H(1) C(3) H(4) 59.6 . . . no
H(1) C(3) H(5) 146.6 . . . no
H(1) C(3) H(6) 65.4 . . . no
H(1) C(3) H(7) 77.2 . . . no
H(1) C(3) H(8) 112.8 . . . no
H(1) C(3) H(9) 118.8 . . . no
H(3) C(3) H(4) 45.0 . . . no
H(3) C(3) H(5) 98.3 . . . no
H(3) C(3) H(6) 134.6 . . . no
H(3) C(3) H(7) 89.5 . . . no
H(3) C(3) H(8) 74.5 . . . no
H(3) C(3) H(9) 120.2 . . . no
H(4) C(3) H(5) 90.4 . . . no
H(4) C(3) H(6) 98.5 . . . no
H(4) C(3) H(7) 123.3 . . . no
H(4) C(3) H(8) 119.2 . . . no
H(4) C(3) H(9) 165.1 . . . no
H(5) C(3) H(6) 109.4 . . . no
H(5) C(3) H(7) 135.6 . . . no
H(5) C(3) H(8) 93.9 . . . no
H(5) C(3) H(9) 94.0 . . . no
H(6) C(3) H(7) 94.4 . . . no
H(6) C(3) H(8) 135.6 . . . no
H(6) C(3) H(9) 93.5 . . . no
H(7) C(3) H(8) 46.3 . . . no
H(7) C(3) H(9) 46.3 . . . no
H(8) C(3) H(9) 46.3 . . . no
C(2) C(4) C(3) 34.6(7) . . . yes
C(2) C(4) H(3) 21.5 . . . no
C(2) C(4) H(5) 53.2 . . . no
C(2) C(4) H(6) 53.2 . . . no
C(2) C(4) H(7) 90.0 . . . no
C(2) C(4) H(8) 90.7 . . . no
C(2) C(4) H(9) 144.2 . . . no
C(3) C(4) H(3) 51.4 . . . no
C(3) C(4) H(5) 27.3 . . . no
C(3) C(4) H(6) 27.3 . . . no
C(3) C(4) H(7) 109.5 . . . no
C(3) C(4) H(8) 109.5 . . . no
C(3) C(4) H(9) 109.5 . . . no
H(3) C(4) H(5) 60.8 . . . no
H(3) C(4) H(6) 73.9 . . . no
H(3) C(4) H(7) 94.1 . . . no
H(3) C(4) H(8) 69.5 . . . no
H(3) C(4) H(9) 154.7 . . . no
H(5) C(4) H(6) 46.6 . . . no
H(5) C(4) H(7) 136.8 . . . no
H(5) C(4) H(8) 94.5 . . . no
H(5) C(4) H(9) 94.7 . . . no
H(6) C(4) H(7) 95.1 . . . no
H(6) C(4) H(8) 136.8 . . . no
H(6) C(4) H(9) 94.2 . . . no
H(7) C(4) H(8) 109.4 . . . no
H(7) C(4) H(9) 109.4 . . . no
H(8) C(4) H(9) 109.5 . . . no
N(1) C(5) C(1) 35.7(3) . . . yes
N(1) C(5) C(6) 115.4(6) . . . yes
N(1) C(5) C(7) 151.1(5) . . . yes
N(1) C(5) C(9) 35.9(3) . . . yes
N(1) C(5) C(13) 33.2(3) . . . yes
N(1) C(5) H(1) 50.8 . . . no
N(1) C(5) H(4) 74.6 . . . no
N(1) C(5) H(10) 108.0 . . . no
N(1) C(5) H(11) 108.0 . . . no
N(1) C(5) H(12) 100.5 . . . no
N(1) C(5) H(13) 101.1 . . . no
N(1) C(5) H(14) 156.9 . . . no
N(1) C(5) H(15) 156.2 . . . no
N(1) C(5) H(19) 49.1 . . . no
N(1) C(5) H(20) 52.6 . . . no
C(1) C(5) C(6) 150.5(6) . . . yes
C(1) C(5) C(7) 172.3(4) . . . yes
C(1) C(5) C(9) 61.0(3) . . . yes
C(1) C(5) C(13) 58.5(3) . . . yes
C(1) C(5) H(1) 21.3 . . . no
C(1) C(5) H(4) 46.6 . . . no
C(1) C(5) H(10) 84.4 . . . no
C(1) C(5) H(11) 91.9 . . . no
C(1) C(5) H(12) 134.7 . . . no
C(1) C(5) H(13) 130.4 . . . no
C(1) C(5) H(14) 151.7 . . . no
C(1) C(5) H(15) 157.3 . . . no
C(1) C(5) H(19) 80.2 . . . no
C(1) C(5) H(20) 65.6 . . . no
C(6) C(5) C(7) 35.7(4) . . . yes
C(6) C(5) C(9) 98.3(5) . . . yes
C(6) C(5) C(13) 93.4(5) . . . yes
C(6) C(5) H(1) 151.2 . . . no
C(6) C(5) H(4) 154.2 . . . no
C(6) C(5) H(10) 108.0 . . . no
C(6) C(5) H(11) 108.0 . . . no
C(6) C(5) H(12) 26.1 . . . no
C(6) C(5) H(13) 26.1 . . . no
C(6) C(5) H(14) 50.3 . . . no
C(6) C(5) H(15) 50.5 . . . no
C(6) C(5) H(19) 77.4 . . . no
C(6) C(5) H(20) 103.6 . . . no
C(7) C(5) C(9) 126.6(4) . . . yes
C(7) C(5) C(13) 125.1(4) . . . yes
C(7) C(5) H(1) 151.6 . . . no
C(7) C(5) H(4) 130.6 . . . no
C(7) C(5) H(10) 88.4 . . . no
C(7) C(5) H(11) 87.7 . . . no
C(7) C(5) H(12) 53.0 . . . no
C(7) C(5) H(13) 53.0 . . . no
C(7) C(5) H(14) 21.0 . . . no
C(7) C(5) H(15) 21.1 . . . no
C(7) C(5) H(19) 107.5 . . . no
C(7) C(5) H(20) 120.7 . . . no
C(9) C(5) C(13) 58.9(3) . . . yes
C(9) C(5) H(1) 81.4 . . . no
C(9) C(5) H(4) 75.9 . . . no
C(9) C(5) H(10) 143.3 . . . no
C(9) C(5) H(11) 85.2 . . . no
C(9) C(5) H(12) 74.8 . . . no
C(9) C(5) H(13) 99.2 . . . no
C(9) C(5) H(14) 146.9 . . . no
C(9) C(5) H(15) 121.1 . . . no
C(9) C(5) H(19) 21.0 . . . no
C(9) C(5) H(20) 21.8 . . . no
C(13) C(5) H(1) 61.6 . . . no
C(13) C(5) H(4) 104.3 . . . no
C(13) C(5) H(10) 93.7 . . . no
C(13) C(5) H(11) 140.9 . . . no
C(13) C(5) H(12) 90.9 . . . no
C(13) C(5) H(13) 72.1 . . . no
C(13) C(5) H(14) 123.8 . . . no
C(13) C(5) H(15) 143.8 . . . no
C(13) C(5) H(19) 59.6 . . . no
C(13) C(5) H(20) 80.2 . . . no
H(1) C(5) H(4) 53.8 . . . no
H(1) C(5) H(10) 63.2 . . . no
H(1) C(5) H(11) 100.7 . . . no
H(1) C(5) H(12) 150.6 . . . no
H(1) C(5) H(13) 125.3 . . . no
H(1) C(5) H(14) 130.6 . . . no
H(1) C(5) H(15) 151.1 . . . no
H(1) C(5) H(19) 99.1 . . . no
H(1) C(5) H(20) 86.9 . . . no
H(4) C(5) H(10) 89.7 . . . no
H(4) C(5) H(11) 47.1 . . . no
H(4) C(5) H(12) 133.0 . . . no
H(4) C(5) H(13) 175.0 . . . no
H(4) C(5) H(14) 126.7 . . . no
H(4) C(5) H(15) 110.6 . . . no
H(4) C(5) H(19) 95.4 . . . no
H(4) C(5) H(20) 62.3 . . . no
H(10) C(5) H(11) 109.5 . . . no
H(10) C(5) H(12) 134.1 . . . no
H(10) C(5) H(13) 93.9 . . . no
H(10) C(5) H(14) 67.4 . . . no
H(10) C(5) H(15) 95.5 . . . no
H(10) C(5) H(19) 153.2 . . . no
H(10) C(5) H(20) 148.2 . . . no
H(11) C(5) H(12) 94.5 . . . no
H(11) C(5) H(13) 134.0 . . . no
H(11) C(5) H(14) 94.6 . . . no
H(11) C(5) H(15) 66.6 . . . no
H(11) C(5) H(19) 92.9 . . . no
H(11) C(5) H(20) 63.4 . . . no
H(12) C(5) H(13) 44.8 . . . no
H(12) C(5) H(14) 72.2 . . . no
H(12) C(5) H(15) 58.3 . . . no
H(12) C(5) H(19) 54.7 . . . no
H(12) C(5) H(20) 77.5 . . . no
H(13) C(5) H(14) 58.0 . . . no
H(13) C(5) H(15) 72.4 . . . no
H(13) C(5) H(19) 79.9 . . . no
H(13) C(5) H(20) 113.3 . . . no
H(14) C(5) H(15) 34.1 . . . no
H(14) C(5) H(19) 126.8 . . . no
H(14) C(5) H(20) 140.9 . . . no
H(15) C(5) H(19) 107.1 . . . no
H(15) C(5) H(20) 107.9 . . . no
H(19) C(5) H(20) 34.6 . . . no
N(1) C(6) C(5) 32.5(3) . . . yes
N(1) C(6) C(7) 141.6(5) . . . yes
N(1) C(6) C(8) 175.6(4) . . . yes
N(1) C(6) H(10) 50.9 . . . no
N(1) C(6) H(11) 50.9 . . . no
N(1) C(6) H(12) 91.4 . . . no
N(1) C(6) H(13) 92.0 . . . no
N(1) C(6) H(14) 124.9 . . . no
N(1) C(6) H(15) 124.2 . . . no
N(1) C(6) H(17) 160.9 . . . no
N(1) C(6) H(18) 162.2 . . . no
N(1) C(6) H(28) 44.3 . . . no
C(5) C(6) C(7) 109.2(6) . . . yes
C(5) C(6) C(8) 143.2(5) . . . yes
C(5) C(6) H(10) 26.6 . . . no
C(5) C(6) H(11) 26.6 . . . no
C(5) C(6) H(12) 109.6 . . . no
C(5) C(6) H(13) 109.6 . . . no
C(5) C(6) H(14) 95.1 . . . no
C(5) C(6) H(15) 94.7 . . . no
C(5) C(6) H(17) 150.2 . . . no
C(5) C(6) H(18) 150.9 . . . no
C(5) C(6) H(28) 74.1 . . . no
C(7) C(6) C(8) 34.0(4) . . . yes
C(7) C(6) H(10) 94.7 . . . no
C(7) C(6) H(11) 94.1 . . . no
C(7) C(6) H(12) 109.5 . . . no
C(7) C(6) H(13) 109.5 . . . no
C(7) C(6) H(14) 26.0 . . . no
C(7) C(6) H(15) 26.0 . . . no
C(7) C(6) H(17) 48.5 . . . no
C(7) C(6) H(18) 48.6 . . . no
C(7) C(6) H(28) 160.9 . . . no
C(8) C(6) H(10) 125.6 . . . no
C(8) C(6) H(11) 124.9 . . . no
C(8) C(6) H(12) 90.6 . . . no
C(8) C(6) H(13) 91.0 . . . no
C(8) C(6) H(14) 51.6 . . . no
C(8) C(6) H(15) 51.6 . . . no
C(8) C(6) H(17) 20.6 . . . no
C(8) C(6) H(18) 20.7 . . . no
C(8) C(6) H(28) 139.8 . . . no
H(10) C(6) H(11) 45.2 . . . no
H(10) C(6) H(12) 136.2 . . . no
H(10) C(6) H(13) 95.1 . . . no
H(10) C(6) H(14) 74.0 . . . no
H(10) C(6) H(15) 90.7 . . . no
H(10) C(6) H(17) 143.1 . . . no
H(10) C(6) H(18) 125.7 . . . no
H(10) C(6) H(28) 80.3 . . . no
H(11) C(6) H(12) 95.7 . . . no
H(11) C(6) H(13) 136.2 . . . no
H(11) C(6) H(14) 90.5 . . . no
H(11) C(6) H(15) 73.3 . . . no
H(11) C(6) H(17) 124.7 . . . no
H(11) C(6) H(18) 142.7 . . . no
H(11) C(6) H(28) 95.2 . . . no
H(12) C(6) H(13) 109.5 . . . no
H(12) C(6) H(14) 135.6 . . . no
H(12) C(6) H(15) 95.7 . . . no
H(12) C(6) H(17) 70.0 . . . no
H(12) C(6) H(18) 97.1 . . . no
H(12) C(6) H(28) 86.1 . . . no
H(13) C(6) H(14) 95.3 . . . no
H(13) C(6) H(15) 135.6 . . . no
H(13) C(6) H(17) 98.0 . . . no
H(13) C(6) H(18) 70.4 . . . no
H(13) C(6) H(28) 53.2 . . . no
H(14) C(6) H(15) 44.5 . . . no
H(14) C(6) H(17) 70.5 . . . no
H(14) C(6) H(18) 56.7 . . . no
H(14) C(6) H(28) 137.1 . . . no
H(15) C(6) H(17) 56.5 . . . no
H(15) C(6) H(18) 70.6 . . . no
H(15) C(6) H(28) 168.5 . . . no
H(17) C(6) H(18) 33.5 . . . no
H(17) C(6) H(28) 134.2 . . . no
H(18) C(6) H(28) 120.5 . . . no
C(5) C(7) C(6) 35.1(4) . . . yes
C(5) C(7) C(8) 146.6(6) . . . yes
C(5) C(7) H(10) 21.2 . . . no
C(5) C(7) H(11) 21.3 . . . no
C(5) C(7) H(12) 52.4 . . . no
C(5) C(7) H(13) 52.4 . . . no
C(5) C(7) H(14) 89.7 . . . no
C(5) C(7) H(15) 89.2 . . . no
C(5) C(7) H(16) 172.8 . . . no
C(5) C(7) H(17) 128.9 . . . no
C(5) C(7) H(18) 129.1 . . . no
C(6) C(7) C(8) 111.5(6) . . . yes
C(6) C(7) H(10) 49.9 . . . no
C(6) C(7) H(11) 50.2 . . . no
C(6) C(7) H(12) 25.8 . . . no
C(6) C(7) H(13) 25.8 . . . no
C(6) C(7) H(14) 109.0 . . . no
C(6) C(7) H(15) 109.0 . . . no
C(6) C(7) H(16) 137.6 . . . no
C(6) C(7) H(17) 97.3 . . . no
C(6) C(7) H(18) 97.0 . . . no
C(8) C(7) H(10) 153.4 . . . no
C(8) C(7) H(11) 153.2 . . . no
C(8) C(7) H(12) 97.1 . . . no
C(8) C(7) H(13) 97.5 . . . no
C(8) C(7) H(14) 109.0 . . . no
C(8) C(7) H(15) 109.0 . . . no
C(8) C(7) H(16) 26.1 . . . no
C(8) C(7) H(17) 26.1 . . . no
C(8) C(7) H(18) 26.1 . . . no
H(10) C(7) H(11) 34.4 . . . no
H(10) C(7) H(12) 71.7 . . . no
H(10) C(7) H(13) 57.4 . . . no
H(10) C(7) H(14) 68.6 . . . no
H(10) C(7) H(15) 96.3 . . . no
H(10) C(7) H(16) 162.2 . . . no
H(10) C(7) H(17) 147.1 . . . no
H(10) C(7) H(18) 128.1 . . . no
H(11) C(7) H(12) 57.8 . . . no
H(11) C(7) H(13) 71.9 . . . no
H(11) C(7) H(14) 96.6 . . . no
H(11) C(7) H(15) 68.0 . . . no
H(11) C(7) H(16) 161.8 . . . no
H(11) C(7) H(17) 127.9 . . . no
H(11) C(7) H(18) 147.3 . . . no
H(12) C(7) H(13) 44.4 . . . no
H(12) C(7) H(14) 134.8 . . . no
H(12) C(7) H(15) 95.2 . . . no
H(12) C(7) H(16) 121.1 . . . no
H(12) C(7) H(17) 76.6 . . . no
H(12) C(7) H(18) 92.9 . . . no
H(13) C(7) H(14) 94.9 . . . no
H(13) C(7) H(15) 134.8 . . . no
H(13) C(7) H(16) 121.3 . . . no
H(13) C(7) H(17) 93.6 . . . no
H(13) C(7) H(18) 76.7 . . . no
H(14) C(7) H(15) 109.5 . . . no
H(14) C(7) H(16) 94.6 . . . no
H(14) C(7) H(17) 135.1 . . . no
H(14) C(7) H(18) 95.0 . . . no
H(15) C(7) H(16) 94.8 . . . no
H(15) C(7) H(17) 94.8 . . . no
H(15) C(7) H(18) 135.1 . . . no
H(16) C(7) H(17) 44.8 . . . no
H(16) C(7) H(18) 44.8 . . . no
H(17) C(7) H(18) 44.8 . . . no
C(6) C(8) C(7) 34.5(4) . . . yes
C(6) C(8) H(12) 20.6 . . . no
C(6) C(8) H(13) 20.6 . . . no
C(6) C(8) H(14) 52.2 . . . no
C(6) C(8) H(15) 52.2 . . . no
C(6) C(8) H(16) 144.0 . . . no
C(6) C(8) H(17) 90.6 . . . no
C(6) C(8) H(18) 90.3 . . . no
C(7) C(8) H(12) 49.1 . . . no
C(7) C(8) H(13) 48.9 . . . no
C(7) C(8) H(14) 26.3 . . . no
C(7) C(8) H(15) 26.3 . . . no
C(7) C(8) H(16) 109.4 . . . no
C(7) C(8) H(17) 109.5 . . . no
C(7) C(8) H(18) 109.5 . . . no
H(12) C(8) H(13) 33.4 . . . no
H(12) C(8) H(14) 71.2 . . . no
H(12) C(8) H(15) 57.3 . . . no
H(12) C(8) H(16) 151.5 . . . no
H(12) C(8) H(17) 70.0 . . . no
H(12) C(8) H(18) 96.8 . . . no
H(13) C(8) H(14) 57.0 . . . no
H(13) C(8) H(15) 71.1 . . . no
H(13) C(8) H(16) 150.9 . . . no
H(13) C(8) H(17) 97.5 . . . no
H(13) C(8) H(18) 69.8 . . . no
H(14) C(8) H(15) 44.9 . . . no
H(14) C(8) H(16) 94.9 . . . no
H(14) C(8) H(17) 135.7 . . . no
H(14) C(8) H(18) 95.4 . . . no
H(15) C(8) H(16) 95.2 . . . no
H(15) C(8) H(17) 95.2 . . . no
H(15) C(8) H(18) 135.8 . . . no
H(16) C(8) H(17) 109.5 . . . no
H(16) C(8) H(18) 109.5 . . . no
H(17) C(8) H(18) 109.5 . . . no
N(1) C(9) C(1) 34.5(3) . . . yes
N(1) C(9) C(5) 36.3(3) . . . yes
N(1) C(9) C(10) 115.1(6) . . . yes
N(1) C(9) C(11) 149.5(6) . . . yes
N(1) C(9) C(13) 35.2(3) . . . yes
N(1) C(9) H(2) 47.8 . . . no
N(1) C(9) H(11) 52.6 . . . no
N(1) C(9) H(19) 108.0 . . . no
N(1) C(9) H(20) 108.1 . . . no
N(1) C(9) H(21) 102.0 . . . no
N(1) C(9) H(22) 98.9 . . . no
N(1) C(9) H(23) 165.0 . . . no
N(1) C(9) H(28) 51.7 . . . no
N(1) C(9) H(29) 48.9 . . . no
C(1) C(9) C(5) 59.8(3) . . . yes
C(1) C(9) C(10) 92.6(5) . . . yes
C(1) C(9) C(11) 124.1(4) . . . yes
C(1) C(9) C(13) 59.0(3) . . . yes
C(1) C(9) H(2) 20.6 . . . no
C(1) C(9) H(11) 63.9 . . . no
C(1) C(9) H(19) 142.4 . . . no
C(1) C(9) H(20) 92.6 . . . no
C(1) C(9) H(21) 71.9 . . . no
C(1) C(9) H(22) 89.1 . . . no
C(1) C(9) H(23) 130.8 . . . no
C(1) C(9) H(28) 80.3 . . . no
C(1) C(9) H(29) 59.5 . . . no
C(5) C(9) C(10) 150.9(6) . . . yes
C(5) C(9) C(11) 174.0(5) . . . yes
C(5) C(9) C(13) 61.6(3) . . . yes
C(5) C(9) H(2) 79.0 . . . no
C(5) C(9) H(11) 21.7 . . . no
C(5) C(9) H(19) 91.6 . . . no
C(5) C(9) H(20) 84.2 . . . no
C(5) C(9) H(21) 131.4 . . . no
C(5) C(9) H(22) 133.8 . . . no
C(5) C(9) H(23) 152.3 . . . no
C(5) C(9) H(28) 65.8 . . . no
C(5) C(9) H(29) 81.1 . . . no
C(10) C(9) C(11) 34.6(4) . . . yes
C(10) C(9) C(13) 97.3(5) . . . yes
C(10) C(9) H(2) 72.6 . . . no
C(10) C(9) H(11) 152.8 . . . no
C(10) C(9) H(19) 108.0 . . . no
C(10) C(9) H(20) 108.1 . . . no
C(10) C(9) H(21) 26.2 . . . no
C(10) C(9) H(22) 26.1 . . . no
C(10) C(9) H(23) 53.5 . . . no
C(10) C(9) H(28) 102.7 . . . no
C(10) C(9) H(29) 76.2 . . . no
C(11) C(9) C(13) 124.0(5) . . . yes
C(11) C(9) H(2) 105.6 . . . no
C(11) C(9) H(11) 153.2 . . . no
C(11) C(9) H(19) 86.8 . . . no
C(11) C(9) H(20) 90.8 . . . no
C(11) C(9) H(21) 52.2 . . . no
C(11) C(9) H(22) 52.2 . . . no
C(11) C(9) H(23) 21.8 . . . no
C(11) C(9) H(28) 118.4 . . . no
C(11) C(9) H(29) 104.8 . . . no
C(13) C(9) H(2) 59.1 . . . no
C(13) C(9) H(11) 82.6 . . . no
C(13) C(9) H(19) 86.8 . . . no
C(13) C(9) H(20) 143.0 . . . no
C(13) C(9) H(21) 99.3 . . . no
C(13) C(9) H(22) 73.4 . . . no
C(13) C(9) H(23) 145.4 . . . no
C(13) C(9) H(28) 21.9 . . . no
C(13) C(9) H(29) 21.2 . . . no
H(2) C(9) H(11) 84.5 . . . no
H(2) C(9) H(19) 145.1 . . . no
H(2) C(9) H(20) 103.0 . . . no
H(2) C(9) H(21) 54.4 . . . no
H(2) C(9) H(22) 69.1 . . . no
H(2) C(9) H(23) 117.3 . . . no
H(2) C(9) H(28) 80.7 . . . no
H(2) C(9) H(29) 51.0 . . . no
H(11) C(9) H(19) 99.1 . . . no
H(11) C(9) H(20) 62.5 . . . no
H(11) C(9) H(21) 126.8 . . . no
H(11) C(9) H(22) 150.8 . . . no
H(11) C(9) H(23) 132.0 . . . no
H(11) C(9) H(28) 87.4 . . . no
H(11) C(9) H(29) 100.7 . . . no
H(19) C(9) H(20) 109.5 . . . no
H(19) C(9) H(21) 134.1 . . . no
H(19) C(9) H(22) 95.9 . . . no
H(19) C(9) H(23) 86.0 . . . no
H(19) C(9) H(28) 64.9 . . . no
H(19) C(9) H(29) 94.5 . . . no
H(20) C(9) H(21) 92.7 . . . no
H(20) C(9) H(22) 134.1 . . . no
H(20) C(9) H(23) 70.7 . . . no
H(20) C(9) H(28) 148.7 . . . no
H(20) C(9) H(29) 152.1 . . . no
H(21) C(9) H(22) 44.8 . . . no
H(21) C(9) H(23) 63.5 . . . no
H(21) C(9) H(28) 113.3 . . . no
H(21) C(9) H(29) 79.7 . . . no
H(22) C(9) H(23) 73.8 . . . no
H(22) C(9) H(28) 76.5 . . . no
H(22) C(9) H(29) 53.0 . . . no
H(23) C(9) H(28) 135.6 . . . no
H(23) C(9) H(29) 126.6 . . . no
H(28) C(9) H(29) 34.9 . . . no
N(1) C(10) C(9) 32.4(4) . . . yes
N(1) C(10) C(11) 142.9(7) . . . yes
N(1) C(10) C(12) 124.1(6) . . . yes
N(1) C(10) H(2) 45.5 . . . no
N(1) C(10) H(19) 50.7 . . . no
N(1) C(10) H(20) 50.7 . . . no
N(1) C(10) H(21) 93.3 . . . no
N(1) C(10) H(22) 89.4 . . . no
N(1) C(10) H(23) 121.5 . . . no
N(1) C(10) H(24) 165.9 . . . no
N(1) C(10) H(25) 102.8 . . . no
N(1) C(10) H(27) 125.4 . . . no
N(1) C(10) H(29) 44.5 . . . no
C(9) C(10) C(11) 110.6(8) . . . yes
C(9) C(10) C(12) 101.3(7) . . . yes
C(9) C(10) H(2) 74.7 . . . no
C(9) C(10) H(19) 26.5 . . . no
C(9) C(10) H(20) 26.5 . . . no
C(9) C(10) H(21) 109.2 . . . no
C(9) C(10) H(22) 109.2 . . . no
C(9) C(10) H(23) 89.8 . . . no
C(9) C(10) H(24) 134.4 . . . no
C(9) C(10) H(25) 80.7 . . . no
C(9) C(10) H(27) 113.1 . . . no
C(9) C(10) H(29) 70.8 . . . no
C(11) C(10) C(12) 36.6(6) . . . yes
C(11) C(10) H(2) 162.0 . . . no
C(11) C(10) H(19) 94.2 . . . no
C(11) C(10) H(20) 97.4 . . . no
C(11) C(10) H(21) 109.2 . . . no
C(11) C(10) H(22) 109.2 . . . no
C(11) C(10) H(23) 25.9 . . . no
C(11) C(10) H(24) 26.0 . . . no
C(11) C(10) H(25) 51.8 . . . no
C(11) C(10) H(27) 51.3 . . . no
C(11) C(10) H(29) 147.3 . . . no
C(12) C(10) H(2) 161.3 . . . no
C(12) C(10) H(19) 76.0 . . . no
C(12) C(10) H(20) 104.7 . . . no
C(12) C(10) H(21) 142.1 . . . no
C(12) C(10) H(22) 80.1 . . . no
C(12) C(10) H(23) 53.6 . . . no
C(12) C(10) H(24) 53.6 . . . no
C(12) C(10) H(25) 21.5 . . . no
C(12) C(10) H(27) 21.3 . . . no
C(12) C(10) H(29) 110.7 . . . no
H(2) C(10) H(19) 96.3 . . . no
H(2) C(10) H(20) 80.0 . . . no
H(2) C(10) H(21) 53.6 . . . no
H(2) C(10) H(22) 84.0 . . . no
H(2) C(10) H(23) 143.0 . . . no
H(2) C(10) H(24) 141.1 . . . no
H(2) C(10) H(25) 145.1 . . . no
H(2) C(10) H(27) 143.9 . . . no
H(2) C(10) H(29) 50.5 . . . no
H(19) C(10) H(20) 45.1 . . . no
H(19) C(10) H(21) 135.6 . . . no
H(19) C(10) H(22) 96.8 . . . no
H(19) C(10) H(23) 81.3 . . . no
H(19) C(10) H(24) 120.2 . . . no
H(19) C(10) H(25) 54.8 . . . no
H(19) C(10) H(27) 86.6 . . . no
H(19) C(10) H(29) 73.0 . . . no
H(20) C(10) H(21) 93.6 . . . no
H(20) C(10) H(22) 135.6 . . . no
H(20) C(10) H(23) 72.3 . . . no
H(20) C(10) H(24) 115.2 . . . no
H(20) C(10) H(25) 88.9 . . . no
H(20) C(10) H(27) 123.4 . . . no
H(20) C(10) H(29) 94.3 . . . no
H(21) C(10) H(22) 109.5 . . . no
H(21) C(10) H(23) 103.6 . . . no
H(21) C(10) H(24) 88.6 . . . no
H(21) C(10) H(25) 161.0 . . . no
H(21) C(10) H(27) 137.5 . . . no
H(21) C(10) H(29) 100.4 . . . no
H(22) C(10) H(23) 132.9 . . . no
H(22) C(10) H(24) 103.1 . . . no
H(22) C(10) H(25) 81.2 . . . no
H(22) C(10) H(27) 60.0 . . . no
H(22) C(10) H(29) 45.5 . . . no
H(23) C(10) H(24) 44.7 . . . no
H(23) C(10) H(25) 59.3 . . . no
H(23) C(10) H(27) 73.0 . . . no
H(23) C(10) H(29) 153.1 . . . no
H(24) C(10) H(25) 73.4 . . . no
H(24) C(10) H(27) 58.6 . . . no
H(24) C(10) H(29) 148.6 . . . no
H(25) C(10) H(27) 34.7 . . . no
H(25) C(10) H(29) 98.2 . . . no
H(27) C(10) H(29) 97.1 . . . no
C(9) C(11) C(10) 34.8(5) . . . yes
C(9) C(11) C(12) 99.0(9) . . . yes
C(9) C(11) H(19) 21.3 . . . no
C(9) C(11) H(20) 20.8 . . . no
C(9) C(11) H(21) 52.4 . . . no
C(9) C(11) H(22) 52.4 . . . no
C(9) C(11) H(23) 82.1 . . . no
C(9) C(11) H(24) 141.6 . . . no
C(9) C(11) H(25) 75.2 . . . no
C(9) C(11) H(26) 119.4 . . . no
C(9) C(11) H(27) 100.7 . . . no
C(10) C(11) C(12) 107(1) . . . yes
C(10) C(11) H(19) 50.6 . . . no
C(10) C(11) H(20) 48.6 . . . no
C(10) C(11) H(21) 26.2 . . . no
C(10) C(11) H(22) 26.2 . . . no
C(10) C(11) H(23) 110.1 . . . no
C(10) C(11) H(24) 110.1 . . . no
C(10) C(11) H(25) 92.7 . . . no
C(10) C(11) H(26) 133.1 . . . no
C(10) C(11) H(27) 93.5 . . . no
C(12) C(11) H(19) 79.2 . . . no
C(12) C(11) H(20) 112.2 . . . no
C(12) C(11) H(21) 131.1 . . . no
C(12) C(11) H(22) 86.3 . . . no
C(12) C(11) H(23) 110.1 . . . no
C(12) C(11) H(24) 110.1 . . . no
C(12) C(11) H(25) 26.0 . . . no
C(12) C(11) H(26) 26.1 . . . no
C(12) C(11) H(27) 26.0 . . . no
H(19) C(11) H(20) 34.1 . . . no
H(19) C(11) H(21) 72.5 . . . no
H(19) C(11) H(22) 58.8 . . . no
H(19) C(11) H(23) 81.7 . . . no
H(19) C(11) H(24) 160.6 . . . no
H(19) C(11) H(25) 54.4 . . . no
H(19) C(11) H(26) 98.2 . . . no
H(19) C(11) H(27) 86.2 . . . no
H(20) C(11) H(21) 56.2 . . . no
H(20) C(11) H(22) 71.1 . . . no
H(20) C(11) H(23) 63.0 . . . no
H(20) C(11) H(24) 136.9 . . . no
H(20) C(11) H(25) 86.3 . . . no
H(20) C(11) H(26) 125.8 . . . no
H(20) C(11) H(27) 119.7 . . . no
H(21) C(11) H(22) 45.0 . . . no
H(21) C(11) H(23) 104.3 . . . no
H(21) C(11) H(24) 89.2 . . . no
H(21) C(11) H(25) 119.0 . . . no
H(21) C(11) H(26) 156.3 . . . no
H(21) C(11) H(27) 111.9 . . . no
H(22) C(11) H(23) 134.0 . . . no
H(22) C(11) H(24) 103.8 . . . no
H(22) C(11) H(25) 80.2 . . . no
H(22) C(11) H(26) 111.4 . . . no
H(22) C(11) H(27) 68.4 . . . no
H(23) C(11) H(24) 109.5 . . . no
H(23) C(11) H(25) 96.1 . . . no
H(23) C(11) H(26) 95.6 . . . no
H(23) C(11) H(27) 136.1 . . . no
H(24) C(11) H(25) 136.1 . . . no
H(24) C(11) H(26) 96.4 . . . no
H(24) C(11) H(27) 95.3 . . . no
H(25) C(11) H(26) 44.7 . . . no
H(25) C(11) H(27) 44.7 . . . no
H(26) C(11) H(27) 44.7 . . . no
C(10) C(12) C(11) 36.3(6) . . . yes
C(10) C(12) H(22) 22.4 . . . no
C(10) C(12) H(23) 53.3 . . . no
C(10) C(12) H(24) 53.3 . . . no
C(10) C(12) H(25) 88.9 . . . no
C(10) C(12) H(26) 145.7 . . . no
C(10) C(12) H(27) 89.9 . . . no
C(11) C(12) H(22) 55.6 . . . no
C(11) C(12) H(23) 25.8 . . . no
C(11) C(12) H(24) 25.8 . . . no
C(11) C(12) H(25) 109.5 . . . no
C(11) C(12) H(26) 109.4 . . . no
C(11) C(12) H(27) 109.5 . . . no
H(22) C(12) H(23) 75.5 . . . no
H(22) C(12) H(24) 64.8 . . . no
H(22) C(12) H(25) 89.4 . . . no
H(22) C(12) H(26) 159.9 . . . no
H(22) C(12) H(27) 68.7 . . . no
H(23) C(12) H(24) 44.5 . . . no
H(23) C(12) H(25) 95.7 . . . no
H(23) C(12) H(26) 95.1 . . . no
H(23) C(12) H(27) 135.3 . . . no
H(24) C(12) H(25) 135.3 . . . no
H(24) C(12) H(26) 95.9 . . . no
H(24) C(12) H(27) 94.9 . . . no
H(25) C(12) H(26) 109.5 . . . no
H(25) C(12) H(27) 109.5 . . . no
H(26) C(12) H(27) 109.5 . . . no
N(1) C(13) C(1) 36.4(3) . . . yes
N(1) C(13) C(5) 34.2(3) . . . yes
N(1) C(13) C(9) 35.9(3) . . . yes
N(1) C(13) C(14) 116.2(7) . . . yes
N(1) C(13) C(15) 148.4(6) . . . yes
N(1) C(13) H(1) 50.3 . . . no
N(1) C(13) H(2) 52.7 . . . no
N(1) C(13) H(13) 76.7 . . . no
N(1) C(13) H(19) 51.7 . . . no
N(1) C(13) H(22) 74.8 . . . no
N(1) C(13) H(28) 107.8 . . . no
N(1) C(13) H(29) 107.8 . . . no
N(1) C(13) H(30) 98.5 . . . no
N(1) C(13) H(31) 103.7 . . . no
C(1) C(13) C(5) 60.0(3) . . . yes
C(1) C(13) C(9) 61.7(3) . . . yes
C(1) C(13) C(14) 97.5(5) . . . yes
C(1) C(13) C(15) 121.2(5) . . . yes
C(1) C(13) H(1) 21.2 . . . no
C(1) C(13) H(2) 21.8 . . . no
C(1) C(13) H(13) 105.6 . . . no
C(1) C(13) H(19) 82.6 . . . no
C(1) C(13) H(22) 77.0 . . . no
C(1) C(13) H(28) 143.9 . . . no
C(1) C(13) H(29) 85.9 . . . no
C(1) C(13) H(30) 72.5 . . . no
C(1) C(13) H(31) 101.0 . . . no
C(5) C(13) C(9) 59.4(3) . . . yes
C(5) C(13) C(14) 94.2(5) . . . yes
C(5) C(13) C(15) 124.5(4) . . . yes
C(5) C(13) H(1) 61.1 . . . no
C(5) C(13) H(2) 81.1 . . . no
C(5) C(13) H(13) 45.8 . . . no
C(5) C(13) H(19) 63.1 . . . no
C(5) C(13) H(22) 105.2 . . . no
C(5) C(13) H(28) 92.2 . . . no
C(5) C(13) H(29) 141.8 . . . no
C(5) C(13) H(30) 89.0 . . . no
C(5) C(13) H(31) 73.8 . . . no
C(9) C(13) C(14) 151.7(6) . . . yes
C(9) C(13) C(15) 175.6(5) . . . yes
C(9) C(13) H(1) 81.4 . . . no
C(9) C(13) H(2) 65.6 . . . no
C(9) C(13) H(13) 83.5 . . . no
C(9) C(13) H(19) 21.7 . . . no
C(9) C(13) H(22) 46.4 . . . no
C(9) C(13) H(28) 84.9 . . . no
C(9) C(13) H(29) 90.6 . . . no
C(9) C(13) H(30) 132.8 . . . no
C(9) C(13) H(31) 132.9 . . . no
C(14) C(13) C(15) 32.6(5) . . . yes
C(14) C(13) H(1) 76.3 . . . no
C(14) C(13) H(2) 102.8 . . . no
C(14) C(13) H(13) 84.3 . . . no
C(14) C(13) H(19) 153.8 . . . no
C(14) C(13) H(22) 153.1 . . . no
C(14) C(13) H(28) 107.8 . . . no
C(14) C(13) H(29) 107.8 . . . no
C(14) C(13) H(30) 26.5 . . . no
C(14) C(13) H(31) 26.5 . . . no
C(15) C(13) H(1) 102.0 . . . no
C(15) C(13) H(2) 115.8 . . . no
C(15) C(13) H(13) 98.3 . . . no
C(15) C(13) H(19) 156.1 . . . no
C(15) C(13) H(22) 130.0 . . . no
C(15) C(13) H(28) 93.0 . . . no
C(15) C(13) H(29) 86.5 . . . no
C(15) C(13) H(30) 50.9 . . . no
C(15) C(13) H(31) 50.9 . . . no
H(1) C(13) H(2) 34.9 . . . no
H(1) C(13) H(13) 101.9 . . . no
H(1) C(13) H(19) 101.0 . . . no
H(1) C(13) H(22) 96.6 . . . no
H(1) C(13) H(28) 153.3 . . . no
H(1) C(13) H(29) 93.6 . . . no
H(1) C(13) H(30) 51.8 . . . no
H(1) C(13) H(31) 81.4 . . . no
H(2) C(13) H(13) 126.9 . . . no
H(2) C(13) H(19) 87.1 . . . no
H(2) C(13) H(22) 63.0 . . . no
H(2) C(13) H(28) 149.1 . . . no
H(2) C(13) H(29) 64.1 . . . no
H(2) C(13) H(30) 76.3 . . . no
H(2) C(13) H(31) 115.1 . . . no
H(13) C(13) H(19) 70.6 . . . no
H(13) C(13) H(22) 122.6 . . . no
H(13) C(13) H(28) 53.6 . . . no
H(13) C(13) H(29) 162.4 . . . no
H(13) C(13) H(30) 99.2 . . . no
H(13) C(13) H(31) 57.9 . . . no
H(19) C(13) H(22) 52.6 . . . no
H(19) C(13) H(28) 63.3 . . . no
H(19) C(13) H(29) 98.4 . . . no
H(19) C(13) H(30) 149.6 . . . no
H(19) C(13) H(31) 127.6 . . . no
H(22) C(13) H(28) 90.3 . . . no
H(22) C(13) H(29) 46.1 . . . no
H(22) C(13) H(30) 133.5 . . . no
H(22) C(13) H(31) 178.0 . . . no
H(28) C(13) H(29) 109.5 . . . no
H(28) C(13) H(30) 134.0 . . . no
H(28) C(13) H(31) 91.4 . . . no
H(29) C(13) H(30) 97.0 . . . no
H(29) C(13) H(31) 134.0 . . . no
H(30) C(13) H(31) 45.1 . . . no
N(1) C(14) C(13) 31.6(4) . . . yes
N(1) C(14) C(15) 145.6(7) . . . yes
N(1) C(14) C(16a) 125.4(7) . . . yes
N(1) C(14) C(16) 121.2(6) . . . yes
N(1) C(14) H(1) 45.3 . . . no
N(1) C(14) H(28) 50.2 . . . no
N(1) C(14) H(29) 50.2 . . . no
N(1) C(14) H(30) 87.6 . . . no
N(1) C(14) H(31) 94.0 . . . no
C(13) C(14) C(15) 114.4(8) . . . yes
C(13) C(14) C(16a) 98.4(8) . . . yes
C(13) C(14) C(16) 101.6(7) . . . yes
C(13) C(14) H(1) 70.7 . . . no
C(13) C(14) H(28) 26.7 . . . no
C(13) C(14) H(29) 26.7 . . . no
C(13) C(14) H(30) 108.2 . . . no
C(13) C(14) H(31) 108.2 . . . no
C(15) C(14) C(16a) 37.8(7) . . . yes
C(15) C(14) C(16) 40.0(7) . . . yes
C(15) C(14) H(1) 143.6 . . . no
C(15) C(14) H(28) 101.9 . . . no
C(15) C(14) H(29) 96.7 . . . no
C(15) C(14) H(30) 108.2 . . . no
C(15) C(14) H(31) 108.2 . . . no
C(16a) C(14) C(16) 74.7(8) . . . yes
C(16a) C(14) H(1) 168.7 . . . no
C(16a) C(14) H(28) 75.4 . . . no
C(16a) C(14) H(29) 96.4 . . . no
C(16a) C(14) H(30) 144.8 . . . no
C(16a) C(14) H(31) 82.5 . . . no
C(16) C(14) H(1) 104.1 . . . no
C(16) C(14) H(28) 107.7 . . . no
C(16) C(14) H(29) 75.5 . . . no
C(16) C(14) H(30) 77.7 . . . no
C(16) C(14) H(31) 144.6 . . . no
H(1) C(14) H(28) 94.6 . . . no
H(1) C(14) H(29) 72.6 . . . no
H(1) C(14) H(30) 42.5 . . . no
H(1) C(14) H(31) 103.4 . . . no
H(28) C(14) H(29) 45.3 . . . no
H(28) C(14) H(30) 134.6 . . . no
H(28) C(14) H(31) 91.8 . . . no
H(29) C(14) H(30) 97.3 . . . no
H(29) C(14) H(31) 134.6 . . . no
H(30) C(14) H(31) 109.5 . . . no
C(13) C(15) C(14) 32.9(5) . . . yes
C(13) C(15) C(16a) 88(1) . . . yes
C(13) C(15) C(16) 96(1) . . . yes
C(13) C(15) H(29) 21.0 . . . no
C(13) C(15) H(30) 51.3 . . . no
C(13) C(15) H(31) 51.3 . . . no
C(13) C(15) H(65) 152.2 . . 2_655 no
C(14) C(15) C(16a) 99(1) . . . yes
C(14) C(15) C(16) 104(1) . . . yes
C(14) C(15) H(29) 49.1 . . . no
C(14) C(15) H(30) 26.7 . . . no
C(14) C(15) H(31) 26.7 . . . no
C(14) C(15) H(65) 174.8 . . 2_655 no
C(16a) C(15) C(16) 142(2) . . . yes
C(16a) C(15) H(29) 97.5 . . . no
C(16a) C(15) H(30) 125.4 . . . no
C(16a) C(15) H(31) 81.9 . . . no
C(16a) C(15) H(65) 81.5 . . 2_655 no
C(16) C(15) H(29) 76.8 . . . no
C(16) C(15) H(30) 84.1 . . . no
C(16) C(15) H(31) 129.1 . . . no
C(16) C(15) H(65) 77.6 . . 2_655 no
H(29) C(15) H(30) 58.3 . . . no
H(29) C(15) H(31) 71.4 . . . no
H(29) C(15) H(65) 136.0 . . 2_655 no
H(30) C(15) H(31) 45.4 . . . no
H(30) C(15) H(65) 151.0 . . 2_655 no
H(31) C(15) H(65) 149.7 . . 2_655 no
C(14) C(16a) C(15) 42.7(9) . . . yes
C(14) C(16a) H(28) 49.4 . . . no
C(14) C(16a) H(31) 24.6 . . . no
C(15) C(16a) H(28) 82.8 . . . no
C(15) C(16a) H(31) 61.7 . . . no
H(28) C(16a) H(31) 55.2 . . . no
C(14) C(16) C(15) 35.7(7) . . . yes
C(14) C(16) C(20) 106(1) . . 5_455 yes
C(14) C(16) H(30) 22.1 . . . no
C(14) C(16) H(39) 95.1 . . 5_455 no
C(14) C(16) H(40) 124.8 . . 5_455 no
C(15) C(16) C(20) 142(1) . . 5_455 yes
C(15) C(16) H(30) 54.1 . . . no
C(15) C(16) H(39) 127.4 . . 5_455 no
C(15) C(16) H(40) 159.0 . . 5_455 no
C(20) C(16) H(30) 90.0 5_455 . . no
C(20) C(16) H(39) 23.0 5_455 . 5_455 no
C(20) C(16) H(40) 22.1 5_455 . 5_455 no
H(30) C(16) H(39) 85.3 . . 5_455 no
H(30) C(16) H(40) 105.1 . . 5_455 no
H(39) C(16) H(40) 43.4 5_455 . 5_455 no
N(2) C(17) C(18) 115.9(7) . . . yes
N(2) C(17) C(19) 150.1(6) . . . yes
N(2) C(17) C(21) 34.8(4) . . . yes
N(2) C(17) C(25) 37.3(4) . . . yes
N(2) C(17) C(29) 33.6(3) . . . yes
N(2) C(17) H(32) 107.9 . . . no
N(2) C(17) H(33) 107.9 . . . no
N(2) C(17) H(34) 98.7 . . . no
N(2) C(17) H(35) 103.6 . . . no
N(2) C(17) H(37) 152.6 . . . no
N(2) C(17) H(50) 53.5 . . . no
N(2) C(17) H(51) 51.5 . . . no
N(2) C(17) H(59) 48.4 . . . no
C(18) C(17) C(19) 34.6(5) . . . yes
C(18) C(17) C(21) 95.0(6) . . . yes
C(18) C(17) C(25) 153.1(7) . . . yes
C(18) C(17) C(29) 95.8(6) . . . yes
C(18) C(17) H(32) 107.8 . . . no
C(18) C(17) H(33) 107.8 . . . no
C(18) C(17) H(34) 26.1 . . . no
C(18) C(17) H(35) 26.1 . . . no
C(18) C(17) H(37) 49.9 . . . no
C(18) C(17) H(50) 158.0 . . . no
C(18) C(17) H(51) 157.3 . . . no
C(18) C(17) H(59) 74.9 . . . no
C(19) C(17) C(21) 121.9(5) . . . yes
C(19) C(17) C(25) 171.0(5) . . . yes
C(19) C(17) C(29) 127.6(5) . . . yes
C(19) C(17) H(32) 91.9 . . . no
C(19) C(17) H(33) 85.3 . . . no
C(19) C(17) H(34) 52.2 . . . no
C(19) C(17) H(35) 52.2 . . . no
C(19) C(17) H(37) 20.7 . . . no
C(19) C(17) H(50) 149.3 . . . no
C(19) C(17) H(51) 156.6 . . . no
C(19) C(17) H(59) 107.7 . . . no
C(21) C(17) C(25) 61.6(4) . . . yes
C(21) C(17) C(29) 57.0(4) . . . yes
C(21) C(17) H(32) 142.7 . . . no
C(21) C(17) H(33) 90.2 . . . no
C(21) C(17) H(34) 71.1 . . . no
C(21) C(17) H(35) 97.1 . . . no
C(21) C(17) H(37) 117.9 . . . no
C(21) C(17) H(50) 65.5 . . . no
C(21) C(17) H(51) 81.5 . . . no
C(21) C(17) H(59) 58.6 . . . no
C(25) C(17) C(29) 61.3(3) . . . yes
C(25) C(17) H(32) 87.6 . . . no
C(25) C(17) H(33) 86.4 . . . no
C(25) C(17) H(34) 132.5 . . . no
C(25) C(17) H(35) 136.7 . . . no
C(25) C(17) H(37) 150.9 . . . no
C(25) C(17) H(50) 22.1 . . . no
C(25) C(17) H(51) 21.6 . . . no
C(25) C(17) H(59) 81.2 . . . no
C(29) C(17) H(32) 90.8 . . . no
C(29) C(17) H(33) 141.4 . . . no
C(29) C(17) H(34) 91.2 . . . no
C(29) C(17) H(35) 75.4 . . . no
C(29) C(17) H(37) 145.7 . . . no
C(29) C(17) H(50) 82.3 . . . no
C(29) C(17) H(51) 63.4 . . . no
C(29) C(17) H(59) 21.0 . . . no
H(32) C(17) H(33) 109.5 . . . no
H(32) C(17) H(34) 133.8 . . . no
H(32) C(17) H(35) 91.7 . . . no
H(32) C(17) H(37) 99.3 . . . no
H(32) C(17) H(50) 94.1 . . . no
H(32) C(17) H(51) 66.0 . . . no
H(32) C(17) H(59) 98.7 . . . no
H(33) C(17) H(34) 96.8 . . . no
H(33) C(17) H(35) 133.7 . . . no
H(33) C(17) H(37) 64.6 . . . no
H(33) C(17) H(50) 64.3 . . . no
H(33) C(17) H(51) 94.6 . . . no
H(33) C(17) H(59) 148.6 . . . no
H(34) C(17) H(35) 44.7 . . . no
H(34) C(17) H(37) 58.4 . . . no
H(34) C(17) H(50) 131.9 . . . no
H(34) C(17) H(51) 150.2 . . . no
H(34) C(17) H(59) 71.7 . . . no
H(35) C(17) H(37) 71.7 . . . no
H(35) C(17) H(50) 157.1 . . . no
H(35) C(17) H(51) 131.7 . . . no
H(35) C(17) H(59) 56.1 . . . no
H(37) C(17) H(50) 128.8 . . . no
H(37) C(17) H(51) 150.1 . . . no
H(37) C(17) H(59) 124.8 . . . no
H(50) C(17) H(51) 35.4 . . . no
H(50) C(17) H(59) 101.1 . . . no
H(51) C(17) H(59) 84.3 . . . no
N(2) C(18) C(17) 31.9(4) . . . yes
N(2) C(18) C(19) 142.5(8) . . . yes
N(2) C(18) C(20) 173.7(7) . . . yes
N(2) C(18) H(32) 50.4 . . . no
N(2) C(18) H(33) 50.4 . . . no
N(2) C(18) H(34) 88.6 . . . no
N(2) C(18) H(35) 94.6 . . . no
N(2) C(18) H(36) 129.1 . . . no
N(2) C(18) H(37) 123.3 . . . no
N(2) C(18) H(39) 153.0 . . . no
N(2) C(18) H(40) 162.5 . . . no
N(2) C(18) H(59) 44.6 . . . no
C(17) C(18) C(19) 111.0(9) . . . yes
C(17) C(18) C(20) 148.5(8) . . . yes
C(17) C(18) H(32) 26.5 . . . no
C(17) C(18) H(33) 26.5 . . . no
C(17) C(18) H(34) 109.1 . . . no
C(17) C(18) H(35) 109.1 . . . no
C(17) C(18) H(36) 98.8 . . . no
C(17) C(18) H(37) 95.8 . . . no
C(17) C(18) H(39) 151.2 . . . no
C(17) C(18) H(40) 158.2 . . . no
C(17) C(18) H(59) 72.1 . . . no
C(19) C(18) C(20) 37.7(7) . . . yes
C(19) C(18) H(32) 98.7 . . . no
C(19) C(18) H(33) 93.6 . . . no
C(19) C(18) H(34) 109.1 . . . no
C(19) C(18) H(35) 109.1 . . . no
C(19) C(18) H(36) 25.5 . . . no
C(19) C(18) H(37) 25.5 . . . no
C(19) C(18) H(39) 52.0 . . . no
C(19) C(18) H(40) 53.1 . . . no
C(19) C(18) H(59) 161.5 . . . no
C(20) C(18) H(32) 133.4 . . . no
C(20) C(18) H(33) 127.1 . . . no
C(20) C(18) H(34) 86.1 . . . no
C(20) C(18) H(35) 90.3 . . . no
C(20) C(18) H(36) 54.2 . . . no
C(20) C(18) H(37) 54.2 . . . no
C(20) C(18) H(39) 21.3 . . . no
C(20) C(18) H(40) 21.6 . . . no
C(20) C(18) H(59) 138.1 . . . no
H(32) C(18) H(33) 45.1 . . . no
H(32) C(18) H(34) 135.4 . . . no
H(32) C(18) H(35) 92.6 . . . no
H(32) C(18) H(36) 79.2 . . . no
H(32) C(18) H(37) 94.0 . . . no
H(32) C(18) H(39) 150.6 . . . no
H(32) C(18) H(40) 133.0 . . . no
H(32) C(18) H(59) 76.0 . . . no
H(33) C(18) H(34) 97.8 . . . no
H(33) C(18) H(35) 135.3 . . . no
H(33) C(18) H(36) 91.4 . . . no
H(33) C(18) H(37) 73.1 . . . no
H(33) C(18) H(39) 124.7 . . . no
H(33) C(18) H(40) 146.6 . . . no
H(33) C(18) H(59) 94.7 . . . no
H(34) C(18) H(35) 109.5 . . . no
H(34) C(18) H(36) 134.5 . . . no
H(34) C(18) H(37) 96.6 . . . no
H(34) C(18) H(39) 64.9 . . . no
H(34) C(18) H(40) 91.5 . . . no
H(34) C(18) H(59) 86.1 . . . no
H(35) C(18) H(36) 93.6 . . . no
H(35) C(18) H(37) 134.6 . . . no
H(35) C(18) H(39) 99.1 . . . no
H(35) C(18) H(40) 68.9 . . . no
H(35) C(18) H(59) 54.3 . . . no
H(36) C(18) H(37) 44.1 . . . no
H(36) C(18) H(39) 73.2 . . . no
H(36) C(18) H(40) 60.3 . . . no
H(36) C(18) H(59) 137.6 . . . no
H(37) C(18) H(39) 58.9 . . . no
H(37) C(18) H(40) 74.0 . . . no
H(37) C(18) H(59) 167.7 . . . no
H(39) C(18) H(40) 34.7 . . . no
H(39) C(18) H(59) 132.3 . . . no
H(40) C(18) H(59) 117.9 . . . no
C(17) C(19) C(18) 34.4(5) . . . yes
C(17) C(19) C(20) 139(1) . . . yes
C(17) C(19) H(33) 21.2 . . . no
C(17) C(19) H(34) 51.9 . . . no
C(17) C(19) H(35) 51.9 . . . no
C(17) C(19) H(36) 93.8 . . . no
C(17) C(19) H(37) 89.9 . . . no
C(17) C(19) H(38) 165.0 . . . no
C(17) C(19) H(39) 122.5 . . . no
C(17) C(19) H(40) 123.2 . . . no
C(18) C(19) C(20) 105(1) . . . yes
C(18) C(19) H(33) 50.6 . . . no
C(18) C(19) H(34) 26.0 . . . no
C(18) C(19) H(35) 26.0 . . . no
C(18) C(19) H(36) 110.5 . . . no
C(18) C(19) H(37) 110.6 . . . no
C(18) C(19) H(38) 130.7 . . . no
C(18) C(19) H(39) 92.3 . . . no
C(18) C(19) H(40) 90.5 . . . no
C(20) C(19) H(33) 147.3 . . . no
C(20) C(19) H(34) 89.6 . . . no
C(20) C(19) H(35) 92.7 . . . no
C(20) C(19) H(36) 110.5 . . . no
C(20) C(19) H(37) 110.6 . . . no
C(20) C(19) H(38) 25.7 . . . no
C(20) C(19) H(39) 25.7 . . . no
C(20) C(19) H(40) 25.7 . . . no
H(33) C(19) H(34) 59.1 . . . no
H(33) C(19) H(35) 72.1 . . . no
H(33) C(19) H(36) 99.6 . . . no
H(33) C(19) H(37) 68.7 . . . no
H(33) C(19) H(38) 162.0 . . . no
H(33) C(19) H(39) 123.2 . . . no
H(33) C(19) H(40) 141.0 . . . no
H(34) C(19) H(35) 44.5 . . . no
H(34) C(19) H(36) 136.4 . . . no
H(34) C(19) H(37) 97.7 . . . no
H(34) C(19) H(38) 113.9 . . . no
H(34) C(19) H(39) 70.7 . . . no
H(34) C(19) H(40) 84.8 . . . no
H(35) C(19) H(36) 94.7 . . . no
H(35) C(19) H(37) 136.5 . . . no
H(35) C(19) H(38) 115.7 . . . no
H(35) C(19) H(39) 90.6 . . . no
H(35) C(19) H(40) 71.7 . . . no
H(36) C(19) H(37) 109.5 . . . no
H(36) C(19) H(38) 95.9 . . . no
H(36) C(19) H(39) 136.2 . . . no
H(36) C(19) H(40) 97.1 . . . no
H(37) C(19) H(38) 97.7 . . . no
H(37) C(19) H(39) 95.4 . . . no
H(37) C(19) H(40) 136.2 . . . no
H(38) C(19) H(39) 44.1 . . . no
H(38) C(19) H(40) 44.1 . . . no
H(39) C(19) H(40) 44.1 . . . no
C(16) C(20) C(18) 111(1) 5_545 . . yes
C(16) C(20) C(19) 148(2) 5_545 . . yes
C(16) C(20) H(34) 98.0 5_545 . . no
C(16) C(20) H(35) 97.4 5_545 . . no
C(16) C(20) H(36) 147.7 5_545 . . no
C(16) C(20) H(37) 155.0 5_545 . . no
C(16) C(20) H(38) 102.0 5_545 . . no
C(16) C(20) H(39) 63.8 5_545 . . no
C(16) C(20) H(40) 52.1 5_545 . . no
C(18) C(20) C(19) 37.3(8) . . . yes
C(18) C(20) H(34) 21.8 . . . no
C(18) C(20) H(35) 21.2 . . . no
C(18) C(20) H(36) 53.7 . . . no
C(18) C(20) H(37) 53.7 . . . no
C(18) C(20) H(38) 146.7 . . . no
C(18) C(20) H(39) 90.1 . . . no
C(18) C(20) H(40) 87.7 . . . no
C(19) C(20) H(34) 53.2 . . . no
C(19) C(20) H(35) 51.3 . . . no
C(19) C(20) H(36) 25.4 . . . no
C(19) C(20) H(37) 25.3 . . . no
C(19) C(20) H(38) 109.4 . . . no
C(19) C(20) H(39) 109.5 . . . no
C(19) C(20) H(40) 109.6 . . . no
H(34) C(20) H(35) 34.8 . . . no
H(34) C(20) H(36) 74.0 . . . no
H(34) C(20) H(37) 60.5 . . . no
H(34) C(20) H(38) 156.1 . . . no
H(34) C(20) H(39) 68.5 . . . no
H(34) C(20) H(40) 93.1 . . . no
H(35) C(20) H(36) 58.0 . . . no
H(35) C(20) H(37) 72.5 . . . no
H(35) C(20) H(38) 150.6 . . . no
H(35) C(20) H(39) 98.9 . . . no
H(35) C(20) H(40) 66.6 . . . no
H(36) C(20) H(37) 43.8 . . . no
H(36) C(20) H(38) 95.1 . . . no
H(36) C(20) H(39) 134.8 . . . no
H(36) C(20) H(40) 96.4 . . . no
H(37) C(20) H(38) 96.8 . . . no
H(37) C(20) H(39) 94.6 . . . no
H(37) C(20) H(40) 134.9 . . . no
H(38) C(20) H(39) 109.4 . . . no
H(38) C(20) H(40) 109.4 . . . no
H(39) C(20) H(40) 109.5 . . . no
N(2) C(21) C(17) 34.3(4) . . . yes
N(2) C(21) C(22) 114.9(9) . . . yes
N(2) C(21) C(23) 150.1(8) . . . yes
N(2) C(21) C(25) 34.2(4) . . . yes
N(2) C(21) C(29) 37.3(4) . . . yes
N(2) C(21) H(33) 48.2 . . . no
N(2) C(21) H(34) 75.2 . . . no
N(2) C(21) H(41) 108.2 . . . no
N(2) C(21) H(42) 108.1 . . . no
N(2) C(21) H(43) 102.3 . . . no
N(2) C(21) H(44) 98.8 . . . no
N(2) C(21) H(46) 162.8 . . . no
N(2) C(21) H(53) 76.4 . . . no
N(2) C(21) H(59) 52.4 . . . no
N(2) C(21) H(60) 53.2 . . . no
C(17) C(21) C(22) 92.0(7) . . . yes
C(17) C(21) C(23) 124.6(6) . . . yes
C(17) C(21) C(25) 57.4(4) . . . yes
C(17) C(21) C(29) 61.3(4) . . . yes
C(17) C(21) H(33) 20.8 . . . no
C(17) C(21) H(34) 46.4 . . . no
C(17) C(21) H(41) 142.1 . . . no
C(17) C(21) H(42) 93.4 . . . no
C(17) C(21) H(43) 72.1 . . . no
C(17) C(21) H(44) 88.1 . . . no
C(17) C(21) H(46) 128.9 . . . no
C(17) C(21) H(53) 103.5 . . . no
C(17) C(21) H(59) 63.8 . . . no
C(17) C(21) H(60) 82.4 . . . no
C(22) C(21) C(23) 35.4(6) . . . yes
C(22) C(21) C(25) 97.6(7) . . . yes
C(22) C(21) C(29) 151.8(8) . . . yes
C(22) C(21) H(33) 71.7 . . . no
C(22) C(21) H(34) 88.0 . . . no
C(22) C(21) H(41) 108.1 . . . no
C(22) C(21) H(42) 108.1 . . . no
C(22) C(21) H(43) 25.7 . . . no
C(22) C(21) H(44) 25.6 . . . no
C(22) C(21) H(46) 52.3 . . . no
C(22) C(21) H(53) 94.7 . . . no
C(22) C(21) H(59) 151.8 . . . no
C(22) C(21) H(60) 161.8 . . . no
C(23) C(21) C(25) 125.0(6) . . . yes
C(23) C(21) C(29) 172.6(6) . . . yes
C(23) C(21) H(33) 105.7 . . . no
C(23) C(21) H(34) 101.0 . . . no
C(23) C(21) H(41) 86.0 . . . no
C(23) C(21) H(42) 90.8 . . . no
C(23) C(21) H(43) 52.5 . . . no
C(23) C(21) H(44) 52.5 . . . no
C(23) C(21) H(46) 21.1 . . . no
C(23) C(21) H(53) 98.3 . . . no
C(23) C(21) H(59) 152.9 . . . no
C(23) C(21) H(60) 152.9 . . . no
C(25) C(21) C(29) 61.3(4) . . . yes
C(25) C(21) H(33) 58.3 . . . no
C(25) C(21) H(34) 103.7 . . . no
C(25) C(21) H(41) 87.6 . . . no
C(25) C(21) H(42) 142.0 . . . no
C(25) C(21) H(43) 99.4 . . . no
C(25) C(21) H(44) 74.2 . . . no
C(25) C(21) H(46) 146.0 . . . no
C(25) C(21) H(53) 46.1 . . . no
C(25) C(21) H(59) 81.9 . . . no
C(25) C(21) H(60) 64.9 . . . no
C(29) C(21) H(33) 80.8 . . . no
C(29) C(21) H(34) 80.1 . . . no
C(29) C(21) H(41) 90.6 . . . no
C(29) C(21) H(42) 84.2 . . . no
C(29) C(21) H(43) 133.0 . . . no
C(29) C(21) H(44) 134.6 . . . no
C(29) C(21) H(46) 152.4 . . . no
C(29) C(21) H(53) 83.7 . . . no
C(29) C(21) H(59) 22.1 . . . no
C(29) C(21) H(60) 22.3 . . . no
H(33) C(21) H(34) 52.2 . . . no
H(33) C(21) H(41) 144.8 . . . no
H(33) C(21) H(42) 103.5 . . . no
H(33) C(21) H(43) 54.3 . . . no
H(33) C(21) H(44) 67.9 . . . no
H(33) C(21) H(46) 114.8 . . . no
H(33) C(21) H(53) 100.3 . . . no
H(33) C(21) H(59) 84.6 . . . no
H(33) C(21) H(60) 100.6 . . . no
H(34) C(21) H(41) 159.1 . . . no
H(34) C(21) H(42) 51.4 . . . no
H(34) C(21) H(43) 62.5 . . . no
H(34) C(21) H(44) 103.4 . . . no
H(34) C(21) H(46) 91.8 . . . no
H(34) C(21) H(53) 149.9 . . . no
H(34) C(21) H(59) 65.1 . . . no
H(34) C(21) H(60) 100.3 . . . no
H(41) C(21) H(42) 109.4 . . . no
H(41) C(21) H(43) 133.6 . . . no
H(41) C(21) H(44) 96.5 . . . no
H(41) C(21) H(46) 88.0 . . . no
H(41) C(21) H(53) 44.7 . . . no
H(41) C(21) H(59) 100.1 . . . no
H(41) C(21) H(60) 68.4 . . . no
H(42) C(21) H(43) 92.7 . . . no
H(42) C(21) H(44) 133.6 . . . no
H(42) C(21) H(46) 70.4 . . . no
H(42) C(21) H(53) 151.1 . . . no
H(42) C(21) H(59) 62.2 . . . no
H(42) C(21) H(60) 89.5 . . . no
H(43) C(21) H(44) 44.0 . . . no
H(43) C(21) H(46) 61.2 . . . no
H(43) C(21) H(53) 114.6 . . . no
H(43) C(21) H(59) 126.3 . . . no
H(43) C(21) H(60) 154.5 . . . no
H(44) C(21) H(46) 72.9 . . . no
H(44) C(21) H(53) 71.1 . . . no
H(44) C(21) H(59) 150.2 . . . no
H(44) C(21) H(60) 136.4 . . . no
H(46) C(21) H(53) 113.5 . . . no
H(46) C(21) H(59) 132.0 . . . no
H(46) C(21) H(60) 142.3 . . . no
H(53) C(21) H(59) 104.5 . . . no
H(53) C(21) H(60) 70.0 . . . no
H(59) C(21) H(60) 36.0 . . . no
N(2) C(22) C(21) 32.3(5) . . . yes
N(2) C(22) C(23) 142(1) . . . yes
N(2) C(22) C(24) 174.8(7) . . . yes
N(2) C(22) H(33) 45.2 . . . no
N(2) C(22) H(41) 50.3 . . . no
N(2) C(22) H(42) 50.3 . . . no
N(2) C(22) H(43) 93.9 . . . no
N(2) C(22) H(44) 89.6 . . . no
N(2) C(22) H(45) 127.7 . . . no
N(2) C(22) H(46) 123.0 . . . no
C(21) C(22) C(23) 110(1) . . . yes
C(21) C(22) C(24) 145(1) . . . yes
C(21) C(22) H(33) 74.4 . . . no
C(21) C(22) H(41) 26.1 . . . no
C(21) C(22) H(42) 26.1 . . . no
C(21) C(22) H(43) 109.4 . . . no
C(21) C(22) H(44) 109.6 . . . no
C(21) C(22) H(45) 100.5 . . . no
C(21) C(22) H(46) 91.7 . . . no
C(23) C(22) C(24) 37.3(8) . . . yes
C(23) C(22) H(33) 163.3 . . . no
C(23) C(22) H(41) 93.3 . . . no
C(23) C(22) H(42) 96.9 . . . no
C(23) C(22) H(43) 109.4 . . . no
C(23) C(22) H(44) 109.5 . . . no
C(23) C(22) H(45) 25.3 . . . no
C(23) C(22) H(46) 25.4 . . . no
C(24) C(22) H(33) 133.8 . . . no
C(24) C(22) H(41) 130.1 . . . no
C(24) C(22) H(42) 125.5 . . . no
C(24) C(22) H(43) 83.0 . . . no
C(24) C(22) H(44) 95.4 . . . no
C(24) C(22) H(45) 53.8 . . . no
C(24) C(22) H(46) 53.8 . . . no
H(33) C(22) H(41) 95.6 . . . no
H(33) C(22) H(42) 79.8 . . . no
H(33) C(22) H(43) 54.9 . . . no
H(33) C(22) H(44) 83.4 . . . no
H(33) C(22) H(45) 171.1 . . . no
H(33) C(22) H(46) 142.3 . . . no
H(41) C(22) H(42) 44.4 . . . no
H(41) C(22) H(43) 135.3 . . . no
H(41) C(22) H(44) 97.6 . . . no
H(41) C(22) H(45) 77.8 . . . no
H(41) C(22) H(46) 84.0 . . . no
H(42) C(22) H(43) 93.7 . . . no
H(42) C(22) H(44) 135.6 . . . no
H(42) C(22) H(45) 98.9 . . . no
H(42) C(22) H(46) 73.7 . . . no
H(43) C(22) H(44) 109.4 . . . no
H(43) C(22) H(45) 134.0 . . . no
H(43) C(22) H(46) 100.2 . . . no
H(44) C(22) H(45) 91.6 . . . no
H(44) C(22) H(46) 134.2 . . . no
H(45) C(22) H(46) 43.7 . . . no
C(21) C(23) C(22) 35.1(7) . . . yes
C(21) C(23) C(24) 142(1) . . . yes
C(21) C(23) H(41) 20.9 . . . no
C(21) C(23) H(43) 52.0 . . . no
C(21) C(23) H(44) 52.0 . . . no
C(21) C(23) H(45) 96.8 . . . no
C(21) C(23) H(46) 85.0 . . . no
C(21) C(23) H(47) 129.5 . . . no
C(21) C(23) H(48) 165.2 . . . no
C(21) C(23) H(49) 123.6 . . . no
C(22) C(23) C(24) 108(1) . . . yes
C(22) C(23) H(41) 50.7 . . . no
C(22) C(23) H(43) 25.5 . . . no
C(22) C(23) H(44) 25.4 . . . no
C(22) C(23) H(45) 109.8 . . . no
C(22) C(23) H(46) 109.7 . . . no
C(22) C(23) H(47) 94.9 . . . no
C(22) C(23) H(48) 132.5 . . . no
C(22) C(23) H(49) 95.5 . . . no
C(24) C(23) H(41) 157.7 . . . no
C(24) C(23) H(43) 90.3 . . . no
C(24) C(23) H(44) 99.2 . . . no
C(24) C(23) H(45) 109.8 . . . no
C(24) C(23) H(46) 109.7 . . . no
C(24) C(23) H(47) 24.2 . . . no
C(24) C(23) H(48) 24.3 . . . no
C(24) C(23) H(49) 24.3 . . . no
H(41) C(23) H(43) 71.7 . . . no
H(41) C(23) H(44) 58.7 . . . no
H(41) C(23) H(45) 76.5 . . . no
H(41) C(23) H(46) 87.1 . . . no
H(41) C(23) H(47) 136.7 . . . no
H(41) C(23) H(48) 172.7 . . . no
H(41) C(23) H(49) 144.2 . . . no
H(43) C(23) H(44) 43.7 . . . no
H(43) C(23) H(45) 134.6 . . . no
H(43) C(23) H(46) 100.4 . . . no
H(43) C(23) H(47) 85.2 . . . no
H(43) C(23) H(48) 113.3 . . . no
H(43) C(23) H(49) 72.6 . . . no
H(44) C(23) H(45) 91.9 . . . no
H(44) C(23) H(46) 134.4 . . . no
H(44) C(23) H(47) 79.2 . . . no
H(44) C(23) H(48) 120.8 . . . no
H(44) C(23) H(49) 96.5 . . . no
H(45) C(23) H(46) 109.6 . . . no
H(45) C(23) H(47) 96.9 . . . no
H(45) C(23) H(48) 96.4 . . . no
H(45) C(23) H(49) 134.1 . . . no
H(46) C(23) H(47) 133.9 . . . no
H(46) C(23) H(48) 96.9 . . . no
H(46) C(23) H(49) 96.1 . . . no
H(47) C(23) H(48) 41.7 . . . no
H(47) C(23) H(49) 41.7 . . . no
H(48) C(23) H(49) 41.7 . . . no
C(22) C(24) C(23) 34.5(8) . . . yes
C(22) C(24) H(43) 20.7 . . . no
C(22) C(24) H(45) 50.4 . . . no
C(22) C(24) H(46) 50.5 . . . no
C(22) C(24) H(47) 90.1 . . . no
C(22) C(24) H(48) 144.0 . . . no
C(22) C(24) H(49) 91.0 . . . no
C(23) C(24) H(43) 51.1 . . . no
C(23) C(24) H(45) 24.1 . . . no
C(23) C(24) H(46) 24.2 . . . no
C(23) C(24) H(47) 109.6 . . . no
C(23) C(24) H(48) 109.5 . . . no
C(23) C(24) H(49) 109.6 . . . no
H(43) C(24) H(45) 70.4 . . . no
H(43) C(24) H(46) 59.3 . . . no
H(43) C(24) H(47) 93.1 . . . no
H(43) C(24) H(48) 155.3 . . . no
H(43) C(24) H(49) 70.7 . . . no
H(45) C(24) H(46) 41.6 . . . no
H(45) C(24) H(47) 96.8 . . . no
H(45) C(24) H(48) 96.2 . . . no
H(45) C(24) H(49) 133.7 . . . no
H(46) C(24) H(47) 133.8 . . . no
H(46) C(24) H(48) 96.7 . . . no
H(46) C(24) H(49) 96.0 . . . no
H(47) C(24) H(48) 109.5 . . . no
H(47) C(24) H(49) 109.5 . . . no
H(48) C(24) H(49) 109.2 . . . no
N(2) C(25) C(17) 37.1(4) . . . yes
N(2) C(25) C(21) 34.5(4) . . . yes
N(2) C(25) C(26) 114.4(8) . . . yes
N(2) C(25) C(27) 149.7(7) . . . yes
N(2) C(25) C(29) 33.5(4) . . . yes
N(2) C(25) H(32) 52.1 . . . no
N(2) C(25) H(33) 52.7 . . . no
N(2) C(25) H(41) 49.9 . . . no
N(2) C(25) H(50) 108.2 . . . no
N(2) C(25) H(51) 108.2 . . . no
N(2) C(25) H(52) 99.1 . . . no
N(2) C(25) H(53) 100.8 . . . no
N(2) C(25) H(54) 159.0 . . . no
N(2) C(25) H(55) 152.4 . . . no
N(2) C(25) H(60) 47.4 . . . no
N(2) C(25) H(61) 74.5 . . . no
C(17) C(25) C(21) 61.1(4) . . . yes
C(17) C(25) C(26) 151.3(8) . . . yes
C(17) C(25) C(27) 173.1(5) . . . yes
C(17) C(25) C(29) 61.0(3) . . . yes
C(17) C(25) H(32) 21.9 . . . no
C(17) C(25) H(33) 22.0 . . . no
C(17) C(25) H(41) 81.4 . . . no
C(17) C(25) H(50) 85.4 . . . no
C(17) C(25) H(51) 89.7 . . . no
C(17) C(25) H(52) 133.9 . . . no
C(17) C(25) H(53) 132.4 . . . no
C(17) C(25) H(54) 152.8 . . . no
C(17) C(25) H(55) 156.3 . . . no
C(17) C(25) H(60) 80.4 . . . no
C(17) C(25) H(61) 81.2 . . . no
C(21) C(25) C(26) 92.6(7) . . . yes
C(21) C(25) C(27) 124.1(5) . . . yes
C(21) C(25) C(29) 56.8(4) . . . yes
C(21) C(25) H(32) 81.6 . . . no
C(21) C(25) H(33) 64.1 . . . no
C(21) C(25) H(41) 21.0 . . . no
C(21) C(25) H(50) 91.9 . . . no
C(21) C(25) H(51) 142.6 . . . no
C(21) C(25) H(52) 90.4 . . . no
C(21) C(25) H(53) 71.4 . . . no
C(21) C(25) H(54) 124.7 . . . no
C(21) C(25) H(55) 141.4 . . . no
C(21) C(25) H(60) 57.3 . . . no
C(21) C(25) H(61) 102.6 . . . no
C(26) C(25) C(27) 35.4(6) . . . yes
C(26) C(25) C(29) 95.9(7) . . . yes
C(26) C(25) H(32) 159.2 . . . no
C(26) C(25) H(33) 153.8 . . . no
C(26) C(25) H(41) 71.7 . . . no
C(26) C(25) H(50) 108.2 . . . no
C(26) C(25) H(51) 108.2 . . . no
C(26) C(25) H(52) 26.0 . . . no
C(26) C(25) H(53) 26.0 . . . no
C(26) C(25) H(54) 51.6 . . . no
C(26) C(25) H(55) 48.8 . . . no
C(26) C(25) H(60) 75.3 . . . no
C(26) C(25) H(61) 94.8 . . . no
C(27) C(25) C(29) 125.1(5) . . . yes
C(27) C(25) H(32) 154.3 . . . no
C(27) C(25) H(33) 152.9 . . . no
C(27) C(25) H(41) 104.2 . . . no
C(27) C(25) H(50) 89.7 . . . no
C(27) C(25) H(51) 87.4 . . . no
C(27) C(25) H(52) 52.7 . . . no
C(27) C(25) H(53) 52.7 . . . no
C(27) C(25) H(54) 21.5 . . . no
C(27) C(25) H(55) 20.7 . . . no
C(27) C(25) H(60) 106.2 . . . no
C(27) C(25) H(61) 101.1 . . . no
C(29) C(25) H(32) 64.1 . . . no
C(29) C(25) H(33) 81.7 . . . no
C(29) C(25) H(41) 60.0 . . . no
C(29) C(25) H(50) 141.7 . . . no
C(29) C(25) H(51) 89.7 . . . no
C(29) C(25) H(52) 73.1 . . . no
C(29) C(25) H(53) 96.0 . . . no
C(29) C(25) H(54) 146.1 . . . no
C(29) C(25) H(55) 119.5 . . . no
C(29) C(25) H(60) 20.7 . . . no
C(29) C(25) H(61) 45.8 . . . no
H(32) C(25) H(33) 35.6 . . . no
H(32) C(25) H(41) 100.8 . . . no
H(32) C(25) H(50) 92.0 . . . no
H(32) C(25) H(51) 67.8 . . . no
H(32) C(25) H(52) 133.4 . . . no
H(32) C(25) H(53) 152.6 . . . no
H(32) C(25) H(54) 146.1 . . . no
H(32) C(25) H(55) 134.5 . . . no
H(32) C(25) H(60) 84.8 . . . no
H(32) C(25) H(61) 67.3 . . . no
H(33) C(25) H(41) 84.9 . . . no
H(33) C(25) H(50) 63.4 . . . no
H(33) C(25) H(51) 97.8 . . . no
H(33) C(25) H(52) 151.4 . . . no
H(33) C(25) H(53) 128.0 . . . no
H(33) C(25) H(54) 131.4 . . . no
H(33) C(25) H(55) 152.3 . . . no
H(33) C(25) H(60) 99.5 . . . no
H(33) C(25) H(61) 101.7 . . . no
H(41) C(25) H(50) 99.4 . . . no
H(41) C(25) H(51) 148.9 . . . no
H(41) C(25) H(52) 71.1 . . . no
H(41) C(25) H(53) 51.7 . . . no
H(41) C(25) H(54) 109.3 . . . no
H(41) C(25) H(55) 120.4 . . . no
H(41) C(25) H(60) 51.6 . . . no
H(41) C(25) H(61) 102.5 . . . no
H(50) C(25) H(51) 109.5 . . . no
H(50) C(25) H(52) 134.2 . . . no
H(50) C(25) H(53) 93.5 . . . no
H(50) C(25) H(54) 68.4 . . . no
H(50) C(25) H(55) 98.8 . . . no
H(50) C(25) H(60) 149.2 . . . no
H(50) C(25) H(61) 152.2 . . . no
H(51) C(25) H(52) 95.3 . . . no
H(51) C(25) H(53) 134.2 . . . no
H(51) C(25) H(54) 92.1 . . . no
H(51) C(25) H(55) 66.9 . . . no
H(51) C(25) H(60) 97.6 . . . no
H(51) C(25) H(61) 46.5 . . . no
H(52) C(25) H(53) 44.7 . . . no
H(52) C(25) H(54) 73.0 . . . no
H(52) C(25) H(55) 56.1 . . . no
H(52) C(25) H(60) 53.5 . . . no
H(52) C(25) H(61) 70.0 . . . no
H(53) C(25) H(54) 59.7 . . . no
H(53) C(25) H(55) 71.0 . . . no
H(53) C(25) H(60) 76.7 . . . no
H(53) C(25) H(61) 113.5 . . . no
H(54) C(25) H(55) 34.2 . . . no
H(54) C(25) H(60) 126.2 . . . no
H(54) C(25) H(61) 118.8 . . . no
H(55) C(25) H(60) 105.2 . . . no
H(55) C(25) H(61) 84.6 . . . no
H(60) C(25) H(61) 51.2 . . . no
N(2) C(26) C(25) 32.8(5) . . . yes
N(2) C(26) C(27) 141.5(9) . . . yes
N(2) C(26) C(28) 177.2(7) . . . yes
N(2) C(26) H(41) 46.5 . . . no
N(2) C(26) H(50) 51.0 . . . no
N(2) C(26) H(51) 51.0 . . . no
N(2) C(26) H(52) 90.6 . . . no
N(2) C(26) H(53) 92.7 . . . no
N(2) C(26) H(54) 123.5 . . . no
N(2) C(26) H(55) 125.9 . . . no
N(2) C(26) H(56) 161.1 . . . no
N(2) C(26) H(57) 157.0 . . . no
C(25) C(26) C(27) 109(1) . . . yes
C(25) C(26) C(28) 146(1) . . . yes
C(25) C(26) H(41) 74.8 . . . no
C(25) C(26) H(50) 26.5 . . . no
C(25) C(26) H(51) 26.5 . . . no
C(25) C(26) H(52) 109.6 . . . no
C(25) C(26) H(53) 109.6 . . . no
C(25) C(26) H(54) 92.7 . . . no
C(25) C(26) H(55) 97.1 . . . no
C(25) C(26) H(56) 156.9 . . . no
C(25) C(26) H(57) 148.3 . . . no
C(27) C(26) C(28) 37.3(7) . . . yes
C(27) C(26) H(41) 156.7 . . . no
C(27) C(26) H(50) 95.0 . . . no
C(27) C(26) H(51) 93.3 . . . no
C(27) C(26) H(52) 109.7 . . . no
C(27) C(26) H(53) 109.7 . . . no
C(27) C(26) H(54) 26.0 . . . no
C(27) C(26) H(55) 26.0 . . . no
C(27) C(26) H(56) 52.7 . . . no
C(27) C(26) H(57) 51.9 . . . no
C(28) C(26) H(41) 133.2 . . . no
C(28) C(26) H(50) 126.6 . . . no
C(28) C(26) H(51) 128.9 . . . no
C(28) C(26) H(52) 92.2 . . . no
C(28) C(26) H(53) 86.1 . . . no
C(28) C(26) H(54) 54.3 . . . no
C(28) C(26) H(55) 54.3 . . . no
C(28) C(26) H(56) 21.6 . . . no
C(28) C(26) H(57) 21.4 . . . no
H(41) C(26) H(50) 78.3 . . . no
H(41) C(26) H(51) 97.3 . . . no
H(41) C(26) H(52) 89.8 . . . no
H(41) C(26) H(53) 49.7 . . . no
H(41) C(26) H(54) 133.9 . . . no
H(41) C(26) H(55) 171.9 . . . no
H(41) C(26) H(56) 127.9 . . . no
H(41) C(26) H(57) 113.2 . . . no
H(50) C(26) H(51) 45.1 . . . no
H(50) C(26) H(52) 136.1 . . . no
H(50) C(26) H(53) 94.6 . . . no
H(50) C(26) H(54) 72.8 . . . no
H(50) C(26) H(55) 94.5 . . . no
H(50) C(26) H(56) 147.0 . . . no
H(50) C(26) H(57) 122.4 . . . no
H(51) C(26) H(52) 96.3 . . . no
H(51) C(26) H(53) 136.0 . . . no
H(51) C(26) H(54) 87.0 . . . no
H(51) C(26) H(55) 74.9 . . . no
H(51) C(26) H(56) 131.6 . . . no
H(51) C(26) H(57) 144.6 . . . no
H(52) C(26) H(53) 109.5 . . . no
H(52) C(26) H(54) 135.5 . . . no
H(52) C(26) H(55) 93.2 . . . no
H(52) C(26) H(56) 70.7 . . . no
H(52) C(26) H(57) 101.2 . . . no
H(53) C(26) H(54) 97.5 . . . no
H(53) C(26) H(55) 135.5 . . . no
H(53) C(26) H(56) 91.1 . . . no
H(53) C(26) H(57) 64.8 . . . no
H(54) C(26) H(55) 44.9 . . . no
H(54) C(26) H(56) 74.2 . . . no
H(54) C(26) H(57) 59.1 . . . no
H(55) C(26) H(56) 60.1 . . . no
H(55) C(26) H(57) 73.6 . . . no
H(56) C(26) H(57) 34.8 . . . no
C(25) C(27) C(26) 35.9(6) . . . yes
C(25) C(27) C(28) 142(1) . . . yes
C(25) C(27) H(50) 21.3 . . . no
C(25) C(27) H(51) 21.5 . . . no
C(25) C(27) H(52) 53.3 . . . no
C(25) C(27) H(53) 53.3 . . . no
C(25) C(27) H(54) 87.7 . . . no
C(25) C(27) H(55) 93.6 . . . no
C(25) C(27) H(56) 126.1 . . . no
C(25) C(27) H(57) 123.8 . . . no
C(25) C(27) H(58) 167.6 . . . no
C(26) C(27) C(28) 106(1) . . . yes
C(26) C(27) H(50) 50.3 . . . no
C(26) C(27) H(51) 51.4 . . . no
C(26) C(27) H(52) 26.2 . . . no
C(26) C(27) H(53) 26.2 . . . no
C(26) C(27) H(54) 110.3 . . . no
C(26) C(27) H(55) 110.3 . . . no
C(26) C(27) H(56) 91.8 . . . no
C(26) C(27) H(57) 93.1 . . . no
C(26) C(27) H(58) 132.2 . . . no
C(28) C(27) H(50) 145.4 . . . no
C(28) C(27) H(51) 153.7 . . . no
C(28) C(27) H(52) 94.6 . . . no
C(28) C(27) H(53) 90.1 . . . no
C(28) C(27) H(54) 110.2 . . . no
C(28) C(27) H(55) 110.2 . . . no
C(28) C(27) H(56) 25.9 . . . no
C(28) C(27) H(57) 25.9 . . . no
C(28) C(27) H(58) 25.9 . . . no
H(50) C(27) H(51) 34.7 . . . no
H(50) C(27) H(52) 72.5 . . . no
H(50) C(27) H(53) 57.8 . . . no
H(50) C(27) H(54) 66.7 . . . no
H(50) C(27) H(55) 102.7 . . . no
H(50) C(27) H(56) 141.5 . . . no
H(50) C(27) H(57) 120.5 . . . no
H(50) C(27) H(58) 158.6 . . . no
H(51) C(27) H(52) 59.2 . . . no
H(51) C(27) H(53) 73.3 . . . no
H(51) C(27) H(54) 92.5 . . . no
H(51) C(27) H(55) 72.2 . . . no
H(51) C(27) H(56) 129.7 . . . no
H(51) C(27) H(57) 144.0 . . . no
H(51) C(27) H(58) 166.7 . . . no
H(52) C(27) H(53) 45.0 . . . no
H(52) C(27) H(54) 136.3 . . . no
H(52) C(27) H(55) 93.6 . . . no
H(52) C(27) H(56) 73.3 . . . no
H(52) C(27) H(57) 92.3 . . . no
H(52) C(27) H(58) 117.7 . . . no
H(53) C(27) H(54) 98.0 . . . no
H(53) C(27) H(55) 136.3 . . . no
H(53) C(27) H(56) 85.4 . . . no
H(53) C(27) H(57) 70.8 . . . no
H(53) C(27) H(58) 114.5 . . . no
H(54) C(27) H(55) 109.5 . . . no
H(54) C(27) H(56) 136.1 . . . no
H(54) C(27) H(57) 95.3 . . . no
H(54) C(27) H(58) 96.9 . . . no
H(55) C(27) H(56) 96.6 . . . no
H(55) C(27) H(57) 136.1 . . . no
H(55) C(27) H(58) 95.7 . . . no
H(56) C(27) H(57) 44.4 . . . no
H(56) C(27) H(58) 44.5 . . . no
H(57) C(27) H(58) 44.5 . . . no
C(26) C(28) C(27) 36.4(7) . . . yes
C(26) C(28) H(52) 21.1 . . . no
C(26) C(28) H(53) 21.9 . . . no
C(26) C(28) H(54) 53.2 . . . no
C(26) C(28) H(55) 53.2 . . . no
C(26) C(28) H(56) 88.5 . . . no
C(26) C(28) H(57) 90.2 . . . no
C(26) C(28) H(58) 145.8 . . . no
C(27) C(28) H(52) 50.0 . . . no
C(27) C(28) H(53) 52.9 . . . no
C(27) C(28) H(54) 25.6 . . . no
C(27) C(28) H(55) 25.6 . . . no
C(27) C(28) H(56) 109.5 . . . no
C(27) C(28) H(57) 109.5 . . . no
C(27) C(28) H(58) 109.5 . . . no
H(52) C(28) H(53) 34.8 . . . no
H(52) C(28) H(54) 71.8 . . . no
H(52) C(28) H(55) 56.8 . . . no
H(52) C(28) H(56) 67.5 . . . no
H(52) C(28) H(57) 99.3 . . . no
H(52) C(28) H(58) 149.9 . . . no
H(53) C(28) H(54) 60.5 . . . no
H(53) C(28) H(55) 73.9 . . . no
H(53) C(28) H(56) 93.5 . . . no
H(53) C(28) H(57) 68.5 . . . no
H(53) C(28) H(58) 155.7 . . . no
H(54) C(28) H(55) 44.3 . . . no
H(54) C(28) H(56) 135.1 . . . no
H(54) C(28) H(57) 94.8 . . . no
H(54) C(28) H(58) 96.3 . . . no
H(55) C(28) H(56) 96.0 . . . no
H(55) C(28) H(57) 135.1 . . . no
H(55) C(28) H(58) 95.1 . . . no
H(56) C(28) H(57) 109.5 . . . no
H(56) C(28) H(58) 109.4 . . . no
H(57) C(28) H(58) 109.4 . . . no
N(2) C(29) C(17) 34.0(4) . . . yes
N(2) C(29) C(21) 38.4(4) . . . yes
N(2) C(29) C(25) 34.1(4) . . . yes
N(2) C(29) C(30) 115.4(7) . . . yes
N(2) C(29) C(31) 151.0(6) . . . yes
N(2) C(29) H(32) 47.9 . . . no
N(2) C(29) H(41) 52.2 . . . no
N(2) C(29) H(42) 55.3 . . . no
N(2) C(29) H(51) 48.8 . . . no
N(2) C(29) H(59) 108.0 . . . no
N(2) C(29) H(60) 108.0 . . . no
N(2) C(29) H(61) 99.0 . . . no
N(2) C(29) H(62) 102.0 . . . no
N(2) C(29) H(63) 160.8 . . . no
C(17) C(29) C(21) 61.6(4) . . . yes
C(17) C(29) C(25) 57.7(3) . . . yes
C(17) C(29) C(30) 96.6(5) . . . yes
C(17) C(29) C(31) 128.1(4) . . . yes
C(17) C(29) H(32) 20.8 . . . no
C(17) C(29) H(41) 81.3 . . . no
C(17) C(29) H(42) 66.6 . . . no
C(17) C(29) H(51) 59.9 . . . no
C(17) C(29) H(59) 89.2 . . . no
C(17) C(29) H(60) 141.9 . . . no
C(17) C(29) H(61) 93.8 . . . no
C(17) C(29) H(62) 74.8 . . . no
C(17) C(29) H(63) 127.5 . . . no
C(21) C(29) C(25) 61.9(4) . . . yes
C(21) C(29) C(30) 153.8(7) . . . yes
C(21) C(29) C(31) 169.9(5) . . . yes
C(21) C(29) H(32) 81.3 . . . no
C(21) C(29) H(41) 21.7 . . . no
C(21) C(29) H(42) 22.5 . . . no
C(21) C(29) H(51) 81.9 . . . no
C(21) C(29) H(59) 87.3 . . . no
C(21) C(29) H(60) 85.6 . . . no
C(21) C(29) H(61) 133.3 . . . no
C(21) C(29) H(62) 136.4 . . . no
C(21) C(29) H(63) 153.5 . . . no
C(25) C(29) C(30) 94.9(5) . . . yes
C(25) C(29) C(31) 124.0(5) . . . yes
C(25) C(29) H(32) 58.9 . . . no
C(25) C(29) H(41) 62.9 . . . no
C(25) C(29) H(42) 83.6 . . . no
C(25) C(29) H(51) 20.9 . . . no
C(25) C(29) H(59) 142.0 . . . no
C(25) C(29) H(60) 90.9 . . . no
C(25) C(29) H(61) 71.4 . . . no
C(25) C(29) H(62) 95.4 . . . no
C(25) C(29) H(63) 144.5 . . . no
C(30) C(29) C(31) 35.8(4) . . . yes
C(30) C(29) H(32) 75.9 . . . no
C(30) C(29) H(41) 155.1 . . . no
C(30) C(29) H(42) 161.1 . . . no
C(30) C(29) H(51) 74.1 . . . no
C(30) C(29) H(59) 108.0 . . . no
C(30) C(29) H(60) 108.0 . . . no
C(30) C(29) H(61) 26.5 . . . no
C(30) C(29) H(62) 26.5 . . . no
C(30) C(29) H(63) 51.3 . . . no
C(31) C(29) H(32) 108.7 . . . no
C(31) C(29) H(41) 150.0 . . . no
C(31) C(29) H(42) 152.3 . . . no
C(31) C(29) H(51) 105.1 . . . no
C(31) C(29) H(59) 90.1 . . . no
C(31) C(29) H(60) 86.0 . . . no
C(31) C(29) H(61) 53.4 . . . no
C(31) C(29) H(62) 53.5 . . . no
C(31) C(29) H(63) 21.0 . . . no
H(32) C(29) H(41) 99.4 . . . no
H(32) C(29) H(42) 87.3 . . . no
H(32) C(29) H(51) 52.4 . . . no
H(32) C(29) H(59) 97.1 . . . no
H(32) C(29) H(60) 149.7 . . . no
H(32) C(29) H(61) 74.5 . . . no
H(32) C(29) H(62) 55.4 . . . no
H(32) C(29) H(63) 112.9 . . . no
H(41) C(29) H(42) 35.7 . . . no
H(41) C(29) H(51) 83.7 . . . no
H(41) C(29) H(59) 96.8 . . . no
H(41) C(29) H(60) 64.1 . . . no
H(41) C(29) H(61) 128.6 . . . no
H(41) C(29) H(62) 154.2 . . . no
H(41) C(29) H(63) 145.9 . . . no
H(42) C(29) H(51) 102.6 . . . no
H(42) C(29) H(59) 65.0 . . . no
H(42) C(29) H(60) 90.9 . . . no
H(42) C(29) H(61) 154.1 . . . no
H(42) C(29) H(62) 134.7 . . . no
H(42) C(29) H(63) 131.9 . . . no
H(51) C(29) H(59) 148.8 . . . no
H(51) C(29) H(60) 98.8 . . . no
H(51) C(29) H(61) 51.7 . . . no
H(51) C(29) H(62) 76.1 . . . no
H(51) C(29) H(63) 124.6 . . . no
H(59) C(29) H(60) 109.5 . . . no
H(59) C(29) H(61) 134.4 . . . no
H(59) C(29) H(62) 92.5 . . . no
H(59) C(29) H(63) 69.3 . . . no
H(60) C(29) H(61) 95.6 . . . no
H(60) C(29) H(62) 134.3 . . . no
H(60) C(29) H(63) 90.5 . . . no
H(61) C(29) H(62) 45.4 . . . no
H(61) C(29) H(63) 73.2 . . . no
H(62) C(29) H(63) 59.8 . . . no
N(2) C(30) C(29) 32.3(4) . . . yes
N(2) C(30) C(31) 142.5(6) . . . yes
N(2) C(30) C(32) 177.5(5) . . . yes
N(2) C(30) H(51) 45.8 . . . no
N(2) C(30) H(59) 51.0 . . . no
N(2) C(30) H(60) 51.0 . . . no
N(2) C(30) H(61) 89.6 . . . no
N(2) C(30) H(62) 93.3 . . . no
N(2) C(30) H(63) 125.5 . . . no
N(2) C(30) H(64) 126.2 . . . no
N(2) C(30) H(66) 161.2 . . . no
N(2) C(30) H(67) 159.9 . . . no
C(29) C(30) C(31) 110.3(7) . . . yes
C(29) C(30) C(32) 145.1(7) . . . yes
C(29) C(30) H(51) 73.6 . . . no
C(29) C(30) H(59) 26.9 . . . no
C(29) C(30) H(60) 26.9 . . . no
C(29) C(30) H(61) 109.3 . . . no
C(29) C(30) H(62) 109.3 . . . no
C(29) C(30) H(63) 94.7 . . . no
C(29) C(30) H(64) 98.2 . . . no
C(29) C(30) H(66) 155.4 . . . no
C(29) C(30) H(67) 148.9 . . . no
C(31) C(30) C(32) 35.0(5) . . . yes
C(31) C(30) H(51) 150.6 . . . no
C(31) C(30) H(59) 96.9 . . . no
C(31) C(30) H(60) 93.7 . . . no
C(31) C(30) H(61) 109.2 . . . no
C(31) C(30) H(62) 109.3 . . . no
C(31) C(30) H(63) 25.5 . . . no
C(31) C(30) H(64) 25.5 . . . no
C(31) C(30) H(66) 49.8 . . . no
C(31) C(30) H(67) 49.3 . . . no
C(32) C(30) H(51) 136.5 . . . no
C(32) C(30) H(59) 126.6 . . . no
C(32) C(30) H(60) 127.0 . . . no
C(32) C(30) H(61) 92.2 . . . no
C(32) C(30) H(62) 87.6 . . . no
C(32) C(30) H(63) 52.0 . . . no
C(32) C(30) H(64) 52.0 . . . no
C(32) C(30) H(66) 20.8 . . . no
C(32) C(30) H(67) 20.7 . . . no
H(51) C(30) H(59) 96.5 . . . no
H(51) C(30) H(60) 77.3 . . . no
H(51) C(30) H(61) 45.7 . . . no
H(51) C(30) H(62) 95.9 . . . no
H(51) C(30) H(63) 164.7 . . . no
H(51) C(30) H(64) 126.7 . . . no
H(51) C(30) H(66) 115.9 . . . no
H(51) C(30) H(67) 136.5 . . . no
H(59) C(30) H(60) 45.7 . . . no
H(59) C(30) H(61) 136.1 . . . no
H(59) C(30) H(62) 93.4 . . . no
H(59) C(30) H(63) 75.0 . . . no
H(59) C(30) H(64) 95.8 . . . no
H(59) C(30) H(66) 146.1 . . . no
H(59) C(30) H(67) 123.0 . . . no
H(60) C(30) H(61) 96.6 . . . no
H(60) C(30) H(62) 136.1 . . . no
H(60) C(30) H(63) 87.8 . . . no
H(60) C(30) H(64) 75.3 . . . no
H(60) C(30) H(66) 129.5 . . . no
H(60) C(30) H(67) 142.7 . . . no
H(61) C(30) H(62) 109.5 . . . no
H(61) C(30) H(63) 134.7 . . . no
H(61) C(30) H(64) 93.7 . . . no
H(61) C(30) H(66) 71.6 . . . no
H(61) C(30) H(67) 100.5 . . . no
H(62) C(30) H(63) 97.2 . . . no
H(62) C(30) H(64) 134.7 . . . no
H(62) C(30) H(66) 92.8 . . . no
H(62) C(30) H(67) 67.0 . . . no
H(63) C(30) H(64) 43.9 . . . no
H(63) C(30) H(66) 71.2 . . . no
H(63) C(30) H(67) 56.9 . . . no
H(64) C(30) H(66) 57.6 . . . no
H(64) C(30) H(67) 70.8 . . . no
H(66) C(30) H(67) 33.6 . . . no
C(29) C(31) C(30) 33.9(4) . . . yes
C(29) C(31) C(32) 143.0(9) . . . yes
C(29) C(31) H(59) 20.8 . . . no
C(29) C(31) H(60) 21.3 . . . no
C(29) C(31) H(61) 51.2 . . . no
C(29) C(31) H(62) 51.2 . . . no
C(29) C(31) H(63) 88.6 . . . no
C(29) C(31) H(64) 93.2 . . . no
C(29) C(31) H(65) 168.7 . . . no
C(29) C(31) H(66) 126.9 . . . no
C(29) C(31) H(67) 125.0 . . . no
C(30) C(31) C(32) 109(1) . . . yes
C(30) C(31) H(59) 47.8 . . . no
C(30) C(31) H(60) 49.7 . . . no
C(30) C(31) H(61) 25.6 . . . no
C(30) C(31) H(62) 25.6 . . . no
C(30) C(31) H(63) 109.5 . . . no
C(30) C(31) H(64) 109.6 . . . no
C(30) C(31) H(65) 135.1 . . . no
C(30) C(31) H(66) 94.8 . . . no
C(30) C(31) H(67) 95.6 . . . no
C(32) C(31) H(59) 146.4 . . . no
C(32) C(31) H(60) 154.5 . . . no
C(32) C(31) H(61) 97.1 . . . no
C(32) C(31) H(62) 93.6 . . . no
C(32) C(31) H(63) 109.5 . . . no
C(32) C(31) H(64) 109.5 . . . no
C(32) C(31) H(65) 25.9 . . . no
C(32) C(31) H(66) 25.8 . . . no
C(32) C(31) H(67) 25.9 . . . no
H(59) C(31) H(60) 34.1 . . . no
H(59) C(31) H(61) 69.8 . . . no
H(59) C(31) H(62) 55.2 . . . no
H(59) C(31) H(63) 68.0 . . . no
H(59) C(31) H(64) 102.3 . . . no
H(59) C(31) H(65) 159.4 . . . no
H(59) C(31) H(66) 142.1 . . . no
H(59) C(31) H(67) 121.6 . . . no
H(60) C(31) H(61) 57.7 . . . no
H(60) C(31) H(62) 71.2 . . . no
H(60) C(31) H(63) 93.0 . . . no
H(60) C(31) H(64) 72.1 . . . no
H(60) C(31) H(65) 166.3 . . . no
H(60) C(31) H(66) 130.3 . . . no
H(60) C(31) H(67) 145.0 . . . no
H(61) C(31) H(62) 43.9 . . . no
H(61) C(31) H(63) 135.0 . . . no
H(61) C(31) H(64) 94.0 . . . no
H(61) C(31) H(65) 120.3 . . . no
H(61) C(31) H(66) 76.0 . . . no
H(61) C(31) H(67) 93.9 . . . no
H(62) C(31) H(63) 97.4 . . . no
H(62) C(31) H(64) 135.1 . . . no
H(62) C(31) H(65) 117.8 . . . no
H(62) C(31) H(66) 88.7 . . . no
H(62) C(31) H(67) 74.0 . . . no
H(63) C(31) H(64) 109.5 . . . no
H(63) C(31) H(65) 95.9 . . . no
H(63) C(31) H(66) 135.4 . . . no
H(63) C(31) H(67) 95.0 . . . no
H(64) C(31) H(65) 95.1 . . . no
H(64) C(31) H(66) 95.9 . . . no
H(64) C(31) H(67) 135.4 . . . no
H(65) C(31) H(66) 44.4 . . . no
H(65) C(31) H(67) 44.4 . . . no
H(66) C(31) H(67) 44.4 . . . no
C(30) C(32) C(31) 35.7(6) . . . yes
C(30) C(32) H(62) 21.0 . . . no
C(30) C(32) H(63) 52.9 . . . no
C(30) C(32) H(64) 52.9 . . . no
C(30) C(32) H(65) 145.3 . . . no
C(30) C(32) H(66) 89.2 . . . no
C(30) C(32) H(67) 90.3 . . . no
C(31) C(32) H(62) 51.3 . . . no
C(31) C(32) H(63) 25.9 . . . no
C(31) C(32) H(64) 25.9 . . . no
C(31) C(32) H(65) 109.5 . . . no
C(31) C(32) H(66) 109.6 . . . no
C(31) C(32) H(67) 109.5 . . . no
H(62) C(32) H(63) 59.4 . . . no
H(62) C(32) H(64) 72.6 . . . no
H(62) C(32) H(65) 154.4 . . . no
H(62) C(32) H(66) 94.3 . . . no
H(62) C(32) H(67) 69.4 . . . no
H(63) C(32) H(64) 44.4 . . . no
H(63) C(32) H(65) 95.9 . . . no
H(63) C(32) H(66) 135.4 . . . no
H(63) C(32) H(67) 94.9 . . . no
H(64) C(32) H(65) 95.1 . . . no
H(64) C(32) H(66) 96.0 . . . no
H(64) C(32) H(67) 135.3 . . . no
H(65) C(32) H(66) 109.5 . . . no
H(65) C(32) H(67) 109.3 . . . no
H(66) C(32) H(67) 109.4 . . . no
N(3) C(33) C(33) 36.9(4) . . 2_655 yes
N(3) C(33) C(34) 115.1(7) . . . yes
N(3) C(33) C(35) 151.5(6) . . . yes
N(3) C(33) C(37) 32.2(4) . . . yes
N(3) C(33) C(37) 25.9(4) . . 2_655 yes
N(3) C(33) C(37a) 38.6(6) . . . yes
N(3) C(33) C(37a) 40.9(6) . . 2_655 yes
N(3) C(33) H(68) 108.0 . . . no
N(3) C(33) H(68) 51.1 . . 2_655 no
N(3) C(33) H(69) 108.0 . . . no
N(3) C(33) H(69) 53.2 . . 2_655 no
N(3) C(33) H(70) 102.3 . . . no
N(3) C(33) H(71) 99.2 . . . no
N(3) C(33) H(73) 167.2 . . . no
C(33) C(33) C(34) 151.8(5) 2_655 . . yes
C(33) C(33) C(35) 171.5(4) 2_655 . . yes
C(33) C(33) C(37) 65.0(4) 2_655 . . yes
C(33) C(33) C(37) 58.0(4) 2_655 . 2_655 yes
C(33) C(33) C(37a) 59.3(5) 2_655 . . yes
C(33) C(33) C(37a) 62.4(6) 2_655 . 2_655 yes
C(33) C(33) H(68) 89.7 2_655 . . no
C(33) C(33) H(68) 21.6 2_655 . 2_655 no
C(33) C(33) H(69) 85.2 2_655 . . no
C(33) C(33) H(69) 22.1 2_655 . 2_655 no
C(33) C(33) H(70) 133.4 2_655 . . no
C(33) C(33) H(71) 134.0 2_655 . . no
C(33) C(33) H(73) 150.4 2_655 . . no
C(34) C(33) C(35) 36.6(6) . . . yes
C(34) C(33) C(37) 90.0(7) . . . yes
C(34) C(33) C(37) 94.4(7) . . 2_655 yes
C(34) C(33) C(37a) 101.7(8) . . . yes
C(34) C(33) C(37a) 93.8(8) . . 2_655 yes
C(34) C(33) H(68) 108.1 . . . no
C(34) C(33) H(68) 152.5 . . 2_655 no
C(34) C(33) H(69) 108.0 . . . no
C(34) C(33) H(69) 161.4 . . 2_655 no
C(34) C(33) H(70) 25.8 . . . no
C(34) C(33) H(71) 25.9 . . . no
C(34) C(33) H(73) 55.9 . . . no
C(35) C(33) C(37) 122.6(6) . . . yes
C(35) C(33) C(37) 130.1(6) . . 2_655 yes
C(35) C(33) C(37a) 126.2(7) . . . yes
C(35) C(33) C(37a) 123.9(7) . . 2_655 yes
C(35) C(33) H(68) 85.5 . . . no
C(35) C(33) H(68) 153.4 . . 2_655 no
C(35) C(33) H(69) 89.9 . . . no
C(35) C(33) H(69) 151.5 . . 2_655 no
C(35) C(33) H(70) 53.6 . . . no
C(35) C(33) H(71) 53.6 . . . no
C(35) C(33) H(73) 22.1 . . . no
C(37) C(33) C(37) 37.3(7) . . 2_655 yes
C(37) C(33) C(37a) 20.8(5) . . . yes
C(37) C(33) C(37a) 57.3(8) . . 2_655 yes
C(37) C(33) H(68) 99.4 . . . no
C(37) C(33) H(68) 82.6 . . 2_655 no
C(37) C(33) H(69) 138.2 . . . no
C(37) C(33) H(69) 73.4 . . 2_655 no
C(37) C(33) H(70) 88.1 . . . no
C(37) C(33) H(71) 69.1 . . . no
C(37) C(33) H(73) 144.6 . . . no
C(37) C(33) C(37a) 54.3(8) 2_655 . . yes
C(37) C(33) C(37a) 20.1(5) 2_655 . 2_655 yes
C(37) C(33) H(68) 132.0 2_655 . . no
C(37) C(33) H(68) 64.2 2_655 . 2_655 no
C(37) C(33) H(69) 102.5 2_655 . . no
C(37) C(33) H(69) 77.6 2_655 . 2_655 no
C(37) C(33) H(70) 77.3 2_655 . . no
C(37) C(33) H(71) 86.2 2_655 . . no
C(37) C(33) H(73) 141.3 2_655 . . no
C(37a) C(33) C(37a) 74(1) . . 2_655 yes
C(37a) C(33) H(68) 79.4 . . . no
C(37a) C(33) H(68) 80.3 . . 2_655 no
C(37a) C(33) H(69) 143.8 . . . no
C(37a) C(33) H(69) 60.0 . . 2_655 no
C(37a) C(33) H(70) 106.1 . . . no
C(37a) C(33) H(71) 77.0 . . . no
C(37a) C(33) H(73) 146.2 . . . no
C(37a) C(33) H(68) 148.6 2_655 . . no
C(37a) C(33) H(68) 60.1 2_655 . 2_655 no
C(37a) C(33) H(69) 83.6 2_655 . . no
C(37a) C(33) H(69) 84.4 2_655 . 2_655 no
C(37a) C(33) H(70) 71.1 2_655 . . no
C(37a) C(33) H(71) 94.3 2_655 . . no
C(37a) C(33) H(73) 126.9 2_655 . . no
H(68) C(33) H(68) 99.3 . . 2_655 no
H(68) C(33) H(69) 109.5 . . . no
H(68) C(33) H(69) 67.7 . . 2_655 no
H(68) C(33) H(70) 133.8 . . . no
H(68) C(33) H(71) 96.0 . . . no
H(68) C(33) H(73) 84.3 . . . no
H(68) C(33) H(69) 63.8 2_655 . . no
H(68) C(33) H(69) 35.4 2_655 . 2_655 no
H(68) C(33) H(70) 127.0 2_655 . . no
H(68) C(33) H(71) 149.7 2_655 . . no
H(68) C(33) H(73) 131.9 2_655 . . no
H(69) C(33) H(69) 90.2 . . 2_655 no
H(69) C(33) H(70) 92.7 . . . no
H(69) C(33) H(71) 133.9 . . . no
H(69) C(33) H(73) 69.7 . . . no
H(69) C(33) H(70) 154.8 2_655 . . no
H(69) C(33) H(71) 135.7 2_655 . . no
H(69) C(33) H(73) 138.0 2_655 . . no
H(70) C(33) H(71) 44.5 . . . no
H(70) C(33) H(73) 65.6 . . . no
H(71) C(33) H(73) 75.5 . . . no
N(3) C(34) C(33) 32.3(4) . . . yes
N(3) C(34) C(35) 139.8(9) . . . yes
N(3) C(34) C(36) 166.2(9) . . . yes
N(3) C(34) H(68) 50.6 . . . no
N(3) C(34) H(69) 50.6 . . . no
N(3) C(34) H(70) 94.2 . . . no
N(3) C(34) H(71) 90.3 . . . no
N(3) C(34) H(72) 129.5 . . . no
N(3) C(34) H(73) 118.3 . . . no
N(3) C(34) H(74) 172.4 . . . no
N(3) C(34) H(76) 149.8 . . . no
C(33) C(34) C(35) 108(1) . . . yes
C(33) C(34) C(36) 137(1) . . . yes
C(33) C(34) H(68) 26.5 . . . no
C(33) C(34) H(69) 26.5 . . . no
C(33) C(34) H(70) 110.0 . . . no
C(33) C(34) H(71) 109.9 . . . no
C(33) C(34) H(72) 102.9 . . . no
C(33) C(34) H(73) 86.6 . . . no
C(33) C(34) H(74) 154.4 . . . no
C(33) C(34) H(76) 134.7 . . . no
C(35) C(34) C(36) 32.7(9) . . . yes
C(35) C(34) H(68) 91.5 . . . no
C(35) C(34) H(69) 94.8 . . . no
C(35) C(34) H(70) 110.0 . . . no
C(35) C(34) H(71) 109.9 . . . no
C(35) C(34) H(72) 25.7 . . . no
C(35) C(34) H(73) 25.8 . . . no
C(35) C(34) H(74) 46.8 . . . no
C(35) C(34) H(76) 49.1 . . . no
C(36) C(34) H(68) 124.2 . . . no
C(36) C(34) H(69) 115.9 . . . no
C(36) C(34) H(70) 83.2 . . . no
C(36) C(34) H(71) 103.3 . . . no
C(36) C(34) H(72) 50.2 . . . no
C(36) C(34) H(73) 50.2 . . . no
C(36) C(34) H(74) 21.2 . . . no
C(36) C(34) H(76) 21.7 . . . no
H(68) C(34) H(69) 45.0 . . . no
H(68) C(34) H(70) 136.3 . . . no
H(68) C(34) H(71) 97.4 . . . no
H(68) C(34) H(72) 79.5 . . . no
H(68) C(34) H(73) 78.1 . . . no
H(68) C(34) H(74) 133.4 . . . no
H(68) C(34) H(76) 134.9 . . . no
H(69) C(34) H(70) 94.1 . . . no
H(69) C(34) H(71) 136.3 . . . no
H(69) C(34) H(72) 101.4 . . . no
H(69) C(34) H(73) 69.7 . . . no
H(69) C(34) H(74) 137.0 . . . no
H(69) C(34) H(76) 108.8 . . . no
H(70) C(34) H(71) 109.4 . . . no
H(70) C(34) H(72) 133.2 . . . no
H(70) C(34) H(73) 105.0 . . . no
H(70) C(34) H(74) 85.0 . . . no
H(70) C(34) H(76) 62.4 . . . no
H(71) C(34) H(72) 88.9 . . . no
H(71) C(34) H(73) 132.9 . . . no
H(71) C(34) H(74) 82.8 . . . no
H(71) C(34) H(76) 114.6 . . . no
H(72) C(34) H(73) 44.1 . . . no
H(72) C(34) H(74) 54.0 . . . no
H(72) C(34) H(76) 70.7 . . . no
H(73) C(34) H(74) 69.1 . . . no
H(73) C(34) H(76) 56.9 . . . no
H(74) C(34) H(76) 34.8 . . . no
C(33) C(35) C(34) 35.7(6) . . . yes
C(33) C(35) C(36) 142(2) . . . yes
C(33) C(35) H(68) 21.5 . . . no
C(33) C(35) H(69) 21.0 . . . no
C(33) C(35) H(70) 52.6 . . . no
C(33) C(35) H(71) 52.6 . . . no
C(33) C(35) H(72) 101.5 . . . no
C(33) C(35) H(73) 79.8 . . . no
C(33) C(35) H(74) 133.2 . . . no
C(33) C(35) H(75) 162.3 . . . no
C(33) C(35) H(76) 117.4 . . . no
C(34) C(35) C(36) 110(2) . . . yes
C(34) C(35) H(68) 51.6 . . . no
C(34) C(35) H(69) 49.6 . . . no
C(34) C(35) H(70) 25.5 . . . no
C(34) C(35) H(71) 25.5 . . . no
C(34) C(35) H(72) 109.2 . . . no
C(34) C(35) H(73) 109.1 . . . no
C(34) C(35) H(74) 97.5 . . . no
C(34) C(35) H(75) 138.1 . . . no
C(34) C(35) H(76) 93.7 . . . no
C(36) C(35) H(68) 162.0 . . . no
C(36) C(35) H(69) 135.5 . . . no
C(36) C(35) H(70) 89.6 . . . no
C(36) C(35) H(71) 105.7 . . . no
C(36) C(35) H(72) 109.4 . . . no
C(36) C(35) H(73) 109.1 . . . no
C(36) C(35) H(74) 27.6 . . . no
C(36) C(35) H(75) 27.8 . . . no
C(36) C(35) H(76) 27.4 . . . no
H(68) C(35) H(69) 34.4 . . . no
H(68) C(35) H(70) 72.7 . . . no
H(68) C(35) H(71) 59.3 . . . no
H(68) C(35) H(72) 81.5 . . . no
H(68) C(35) H(73) 79.1 . . . no
H(68) C(35) H(74) 142.7 . . . no
H(68) C(35) H(75) 169.5 . . . no
H(68) C(35) H(76) 138.9 . . . no
H(69) C(35) H(70) 56.6 . . . no
H(69) C(35) H(71) 71.2 . . . no
H(69) C(35) H(72) 114.7 . . . no
H(69) C(35) H(73) 60.7 . . . no
H(69) C(35) H(74) 141.7 . . . no
H(69) C(35) H(75) 143.8 . . . no
H(69) C(35) H(76) 108.2 . . . no
H(70) C(35) H(71) 43.9 . . . no
H(70) C(35) H(72) 132.2 . . . no
H(70) C(35) H(73) 104.2 . . . no
H(70) C(35) H(74) 85.3 . . . no
H(70) C(35) H(75) 115.6 . . . no
H(70) C(35) H(76) 69.1 . . . no
H(71) C(35) H(72) 88.4 . . . no
H(71) C(35) H(73) 131.9 . . . no
H(71) C(35) H(74) 83.9 . . . no
H(71) C(35) H(75) 131.1 . . . no
H(71) C(35) H(76) 100.1 . . . no
H(72) C(35) H(73) 109.5 . . . no
H(72) C(35) H(74) 92.5 . . . no
H(72) C(35) H(75) 96.1 . . . no
H(72) C(35) H(76) 136.7 . . . no
H(73) C(35) H(74) 136.5 . . . no
H(73) C(35) H(75) 92.2 . . . no
H(73) C(35) H(76) 96.1 . . . no
H(74) C(35) H(75) 47.3 . . . no
H(74) C(35) H(76) 47.3 . . . no
H(75) C(35) H(76) 47.3 . . . no
C(34) C(36) C(35) 37(1) . . . yes
C(34) C(36) H(70) 22.2 . . . no
C(34) C(36) H(72) 55.3 . . . no
C(34) C(36) H(73) 55.3 . . . no
C(34) C(36) H(74) 91.8 . . . no
C(34) C(36) H(75) 145.8 . . . no
C(34) C(36) H(76) 87.1 . . . no
C(35) C(36) H(70) 56.3 . . . no
C(35) C(36) H(72) 27.6 . . . no
C(35) C(36) H(73) 27.7 . . . no
C(35) C(36) H(74) 109.4 . . . no
C(35) C(36) H(75) 109.2 . . . no
C(35) C(36) H(76) 109.8 . . . no
H(70) C(36) H(72) 77.4 . . . no
H(70) C(36) H(73) 67.0 . . . no
H(70) C(36) H(74) 93.1 . . . no
H(70) C(36) H(75) 157.2 . . . no
H(70) C(36) H(76) 65.8 . . . no
H(72) C(36) H(73) 47.3 . . . no
H(72) C(36) H(74) 92.4 . . . no
H(72) C(36) H(75) 96.0 . . . no
H(72) C(36) H(76) 137.3 . . . no
H(73) C(36) H(74) 137.0 . . . no
H(73) C(36) H(75) 92.3 . . . no
H(73) C(36) H(76) 96.6 . . . no
H(74) C(36) H(75) 109.1 . . . no
H(74) C(36) H(76) 109.8 . . . no
H(75) C(36) H(76) 109.5 . . . no
N(3) C(37) C(33) 34.7(4) . . . yes
N(3) C(37) C(33) 27.8(4) . . 2_655 yes
N(3) C(37) C(37) 55.0(7) . . 2_655 yes
N(3) C(37) C(37a) 87(2) . . . yes
N(3) C(37) C(37a) 43.4(8) . . 2_655 yes
N(3) C(37) C(38) 106(1) . . . yes
N(3) C(37) C(39a) 83.7(8) . . . yes
N(3) C(37) H(71) 81.3 . . . no
C(33) C(37) C(33) 57.0(5) . . 2_655 yes
C(33) C(37) C(37) 77.0(7) . . 2_655 yes
C(33) C(37) C(37a) 84(2) . . . yes
C(33) C(37) C(37a) 61.3(7) . . 2_655 yes
C(33) C(37) C(38) 100(1) . . . yes
C(33) C(37) C(39a) 75.1(6) . . . yes
C(33) C(37) H(71) 48.4 . . . no
C(33) C(37) C(37) 65.7(6) 2_655 . 2_655 yes
C(33) C(37) C(37a) 69(2) 2_655 . . yes
C(33) C(37) C(37a) 60.8(7) 2_655 . 2_655 yes
C(33) C(37) C(38) 87(1) 2_655 . . yes
C(33) C(37) C(39a) 71.2(6) 2_655 . . yes
C(33) C(37) H(71) 105.4 2_655 . . no
C(37) C(37) C(37a) 135(2) 2_655 . . yes
C(37) C(37) C(37a) 15.9(8) 2_655 . 2_655 yes
C(37) C(37) C(38) 150(2) 2_655 . . yes
C(37) C(37) C(39a) 136.5(7) 2_655 . . yes
C(37) C(37) H(71) 97.6 2_655 . . no
C(37a) C(37) C(37a) 129(2) . . 2_655 yes
C(37a) C(37) C(38) 19(2) . . . yes
C(37a) C(37) C(39a) 12(2) . . . yes
C(37a) C(37) H(71) 100.2 . . . no
C(37a) C(37) C(38) 148(1) 2_655 . . yes
C(37a) C(37) C(39a) 127(1) 2_655 . . yes
C(37a) C(37) H(71) 84.6 2_655 . . no
C(38) C(37) C(39a) 24.8(9) . . . yes
C(38) C(37) H(71) 102.1 . . . no
C(39a) C(37) H(71) 88.1 . . . no
N(3) C(37a) C(33) 35.2(5) . . . yes
N(3) C(37a) C(33) 37.3(5) . . 2_655 yes
N(3) C(37a) C(37) 60(2) . . . yes
N(3) C(37a) C(37) 36.5(8) . . 2_655 yes
N(3) C(37a) C(38) 163(3) . . . yes
N(3) C(37a) C(39) 128(1) . . . yes
N(3) C(37a) C(39a) 114(2) . . . yes
N(3) C(37a) H(68) 53.1 . . . no
N(3) C(37a) H(69) 53.2 . . 2_655 no
N(3) C(37a) H(70) 78.2 . . 2_655 no
C(33) C(37a) C(33) 58.3(6) . . 2_655 yes
C(33) C(37a) C(37) 75(2) . . . yes
C(33) C(37a) C(37) 64.9(9) . . 2_655 yes
C(33) C(37a) C(38) 136(3) . . . yes
C(33) C(37a) C(39) 93.9(9) . . . yes
C(33) C(37a) C(39a) 91(1) . . . yes
C(33) C(37a) H(68) 21.8 . . . no
C(33) C(37a) H(69) 60.1 . . 2_655 no
C(33) C(37a) H(70) 105.9 . . 2_655 no
C(33) C(37a) C(37) 91(2) 2_655 . . yes
C(33) C(37a) C(37) 61.4(8) 2_655 . 2_655 yes
C(33) C(37a) C(38) 129(3) 2_655 . . yes
C(33) C(37a) C(39) 124(1) 2_655 . . yes
C(33) C(37a) C(39a) 92(1) 2_655 . . yes
C(33) C(37a) H(68) 62.9 2_655 . . no
C(33) C(37a) H(69) 22.1 2_655 . 2_655 no
C(33) C(37a) H(70) 47.6 2_655 . 2_655 no
C(37) C(37a) C(37) 30(2) . . 2_655 yes
C(37) C(37a) C(38) 137(4) . . . yes
C(37) C(37a) C(39) 131(2) . . . yes
C(37) C(37a) C(39a) 161(3) . . . yes
C(37) C(37a) H(68) 95.9 . . . no
C(37) C(37a) H(69) 111.3 . . 2_655 no
C(37) C(37a) H(70) 101.5 . . 2_655 no
C(37) C(37a) C(38) 159(3) 2_655 . . yes
C(37) C(37a) C(39) 152(1) 2_655 . . yes
C(37) C(37a) C(39a) 150(2) 2_655 . . yes
C(37) C(37a) H(68) 86.2 2_655 . . no
C(37) C(37a) H(69) 82.8 2_655 . 2_655 no
C(37) C(37a) H(70) 78.0 2_655 . 2_655 no
C(38) C(37a) C(39) 44(2) . . . yes
C(38) C(37a) C(39a) 50(3) . . . yes
C(38) C(37a) H(68) 114.9 . . . no
C(38) C(37a) H(69) 110.4 . . 2_655 no
C(38) C(37a) H(70) 96.3 . . 2_655 no
C(39) C(37a) C(39a) 37.0(9) . . . yes
C(39) C(37a) H(68) 75.5 . . . no
C(39) C(37a) H(69) 103.0 . . 2_655 no
C(39) C(37a) H(70) 127.5 . . 2_655 no
C(39a) C(37a) H(68) 68.8 . . . no
C(39a) C(37a) H(69) 69.6 . . 2_655 no
C(39a) C(37a) H(70) 93.7 . . 2_655 no
H(68) C(37a) H(69) 55.2 . . 2_655 no
H(68) C(37a) H(70) 107.8 . . 2_655 no
H(69) C(37a) H(70) 53.2 2_655 . 2_655 no
N(3) C(38) C(37) 35.4(7) . . . yes
N(3) C(38) C(37a) 12(2) . . . yes
N(3) C(38) C(39) 113(1) . . . yes
N(3) C(38) C(39a) 94(1) . . . yes
N(3) C(38) C(40) 143.1(9) . . . yes
N(3) C(38) C(40a) 148(1) . . . yes
C(37) C(38) C(37a) 23(2) . . . yes
C(37) C(38) C(39) 121(2) . . . yes
C(37) C(38) C(39a) 126(2) . . . yes
C(37) C(38) C(40) 144(1) . . . yes
C(37) C(38) C(40a) 167(2) . . . yes
C(37a) C(38) C(39) 118(3) . . . yes
C(37a) C(38) C(39a) 105(3) . . . yes
C(37a) C(38) C(40) 148(3) . . . yes
C(37a) C(38) C(40a) 159(3) . . . yes
C(39) C(38) C(39a) 49(1) . . . yes
C(39) C(38) C(40) 30.2(8) . . . yes
C(39) C(38) C(40a) 48(1) . . . yes
C(39a) C(38) C(40) 60(1) . . . yes
C(39a) C(38) C(40a) 55(1) . . . yes
C(40) C(38) C(40a) 23.0(8) . . . yes
C(37a) C(39) C(38) 19(1) . . . yes
C(37a) C(39) C(39a) 54(1) . . . yes
C(37a) C(39) C(40) 136(1) . . . yes
C(37a) C(39) C(40a) 99(2) . . . yes
C(38) C(39) C(39a) 53(1) . . . yes
C(38) C(39) C(40) 118(1) . . . yes
C(38) C(39) C(40a) 82(1) . . . yes
C(39a) C(39) C(40) 114(2) . . . yes
C(39a) C(39) C(40a) 74(2) . . . yes
C(40) C(39) C(40a) 43(1) . . . yes
C(37) C(39a) C(37a) 6.5(9) . . . yes
C(37) C(39a) C(38) 29(1) . . . yes
C(37) C(39a) C(39) 85(1) . . . yes
C(37) C(39a) C(40) 111.6(9) . . . yes
C(37) C(39a) C(40a) 114(1) . . . yes
C(37) C(39a) H(68) 67.1 . . . no
C(37) C(39a) H(69) 72.5 . . 2_655 no
C(37a) C(39a) C(38) 26(1) . . . yes
C(37a) C(39a) C(39) 89(2) . . . yes
C(37a) C(39a) C(40) 112(1) . . . yes
C(37a) C(39a) C(40a) 111(2) . . . yes
C(37a) C(39a) H(68) 72.3 . . . no
C(37a) C(39a) H(69) 71.7 . . 2_655 no
C(38) C(39a) C(39) 78(2) . . . yes
C(38) C(39a) C(40) 91(1) . . . yes
C(38) C(39a) C(40a) 86(2) . . . yes
C(38) C(39a) H(68) 95.9 . . . no
C(38) C(39a) H(69) 92.6 . . 2_655 no
C(39) C(39a) C(40) 37(1) . . . yes
C(39) C(39a) C(40a) 61(1) . . . yes
C(39) C(39a) H(68) 93.4 . . . no
C(39) C(39a) H(69) 147.3 . . 2_655 no
C(40) C(39a) C(40a) 27.1(9) . . . yes
C(40) C(39a) H(68) 126.8 . . . no
C(40) C(39a) H(69) 175.4 . . 2_655 no
C(40a) C(39a) H(68) 153.9 . . . no
C(40a) C(39a) H(69) 149.9 . . 2_655 no
H(68) C(39a) H(69) 56.2 . . 2_655 no
C(38) C(40) C(39) 32.2(8) . . . yes
C(38) C(40) C(39a) 29.6(6) . . . yes
C(38) C(40) C(40a) 46(2) . . . yes
C(39) C(40) C(39a) 29.4(8) . . . yes
C(39) C(40) C(40a) 69(2) . . . yes
C(39a) C(40) C(40a) 43(2) . . . yes
C(38) C(40a) C(39) 51(1) . . . yes
C(38) C(40a) C(39a) 39.8(9) . . . yes
C(38) C(40a) C(40) 111(2) . . . yes
C(39) C(40a) C(39a) 45(1) . . . yes
C(39) C(40a) C(40) 68(2) . . . yes
C(39a) C(40a) C(40) 110(2) . . . yes
O(19) H(1) N(1) 128.8 5_445 . . no
O(19) H(1) C(1) 151.3 5_445 . . no
O(19) H(1) C(2) 109.1 5_445 . . no
O(19) H(1) C(3) 88.7 5_445 . . no
O(19) H(1) C(5) 94.1 5_445 . . no
O(19) H(1) C(13) 124.9 5_445 . . no
O(19) H(1) C(14) 96.1 5_445 . . no
O(19) H(1) H(2) 163.3 5_445 . . no
O(19) H(1) H(4) 94.0 5_445 . . no
O(19) H(1) H(6) 69.0 5_445 . . no
O(19) H(1) H(10) 74.0 5_445 . . no
O(19) H(1) H(30) 86.0 5_445 . . no
N(1) H(1) C(1) 45.6 . . . no
N(1) H(1) C(2) 79.0 . . . no
N(1) H(1) C(3) 114.0 . . . no
N(1) H(1) C(5) 35.7 . . . no
N(1) H(1) C(13) 34.4 . . . no
N(1) H(1) C(14) 63.4 . . . no
N(1) H(1) H(2) 67.5 . . . no
N(1) H(1) H(4) 74.3 . . . no
N(1) H(1) H(6) 132.3 . . . no
N(1) H(1) H(10) 54.9 . . . no
N(1) H(1) H(30) 81.1 . . . no
C(1) H(1) C(2) 45.6 . . . no
C(1) H(1) C(3) 74.7 . . . no
C(1) H(1) C(5) 71.2 . . . no
C(1) H(1) C(13) 68.3 . . . no
C(1) H(1) C(14) 101.2 . . . no
C(1) H(1) H(2) 35.3 . . . no
C(1) H(1) H(4) 57.5 . . . no
C(1) H(1) H(6) 95.8 . . . no
C(1) H(1) H(10) 92.4 . . . no
C(1) H(1) H(30) 115.9 . . . no
C(2) H(1) C(3) 35.1 . . . no
C(2) H(1) C(5) 81.1 . . . no
C(2) H(1) C(13) 110.7 . . . no
C(2) H(1) C(14) 142.4 . . . no
C(2) H(1) H(2) 67.4 . . . no
C(2) H(1) H(4) 23.3 . . . no
C(2) H(1) H(6) 54.0 . . . no
C(2) H(1) H(10) 94.2 . . . no
C(2) H(1) H(30) 159.8 . . . no
C(3) H(1) C(5) 111.1 . . . no
C(3) H(1) C(13) 143.0 . . . no
C(3) H(1) C(14) 175.1 . . . no
C(3) H(1) H(2) 79.7 . . . no
C(3) H(1) H(4) 47.5 . . . no
C(3) H(1) H(6) 21.1 . . . no
C(3) H(1) H(10) 116.5 . . . no
C(3) H(1) H(30) 163.7 . . . no
C(5) H(1) C(13) 57.3 . . . no
C(5) H(1) C(14) 69.4 . . . no
C(5) H(1) H(2) 101.3 . . . no
C(5) H(1) H(4) 63.7 . . . no
C(5) H(1) H(6) 118.4 . . . no
C(5) H(1) H(10) 21.2 . . . no
C(5) H(1) H(30) 84.7 . . . no
C(13) H(1) C(14) 33.0 . . . no
C(13) H(1) H(2) 69.9 . . . no
C(13) H(1) H(4) 108.7 . . . no
C(13) H(1) H(6) 164.1 . . . no
C(13) H(1) H(10) 66.7 . . . no
C(13) H(1) H(30) 49.2 . . . no
C(14) H(1) H(2) 95.4 . . . no
C(14) H(1) H(4) 132.5 . . . no
C(14) H(1) H(6) 162.9 . . . no
C(14) H(1) H(10) 65.8 . . . no
C(14) H(1) H(30) 17.8 . . . no
H(2) H(1) H(4) 87.1 . . . no
H(2) H(1) H(6) 97.6 . . . no
H(2) H(1) H(10) 122.0 . . . no
H(2) H(1) H(30) 101.8 . . . no
H(4) H(1) H(6) 59.4 . . . no
H(4) H(1) H(10) 72.8 . . . no
H(4) H(1) H(30) 148.3 . . . no
H(6) H(1) H(10) 115.3 . . . no
H(6) H(1) H(30) 146.2 . . . no
H(10) H(1) H(30) 76.8 . . . no
N(1) H(2) C(1) 45.6 . . . no
N(1) H(2) C(2) 79.0 . . . no
N(1) H(2) C(9) 33.6 . . . no
N(1) H(2) C(10) 64.1 . . . no
N(1) H(2) C(13) 35.7 . . . no
N(1) H(2) H(1) 67.5 . . . no
N(1) H(2) H(3) 83.5 . . . no
N(1) H(2) H(7) 151.0 . . . no
N(1) H(2) H(21) 80.9 . . . no
N(1) H(2) H(29) 54.5 . . . no
C(1) H(2) C(2) 45.6 . . . no
C(1) H(2) C(9) 67.7 . . . no
C(1) H(2) C(10) 99.6 . . . no
C(1) H(2) C(13) 72.4 . . . no
C(1) H(2) H(1) 35.3 . . . no
C(1) H(2) H(3) 65.1 . . . no
C(1) H(2) H(7) 106.5 . . . no
C(1) H(2) H(21) 107.7 . . . no
C(1) H(2) H(29) 94.3 . . . no
C(2) H(2) C(9) 78.0 . . . no
C(2) H(2) C(10) 94.9 . . . no
C(2) H(2) C(13) 113.7 . . . no
C(2) H(2) H(1) 67.5 . . . no
C(2) H(2) H(3) 25.1 . . . no
C(2) H(2) H(7) 73.3 . . . no
C(2) H(2) H(21) 88.0 . . . no
C(2) H(2) H(29) 133.5 . . . no
C(9) H(2) C(10) 32.7 . . . no
C(9) H(2) C(13) 55.3 . . . no
C(9) H(2) H(1) 98.2 . . . no
C(9) H(2) H(3) 68.2 . . . no
C(9) H(2) H(7) 141.8 . . . no
C(9) H(2) H(21) 47.5 . . . no
C(9) H(2) H(29) 62.9 . . . no
C(10) H(2) C(13) 71.0 . . . no
C(10) H(2) H(1) 130.8 . . . no
C(10) H(2) H(3) 74.6 . . . no
C(10) H(2) H(7) 126.2 . . . no
C(10) H(2) H(21) 19.9 . . . no
C(10) H(2) H(29) 65.4 . . . no
C(13) H(2) H(1) 75.2 . . . no
C(13) H(2) H(3) 118.5 . . . no
C(13) H(2) H(7) 161.9 . . . no
C(13) H(2) H(21) 90.9 . . . no
C(13) H(2) H(29) 21.8 . . . no
H(1) H(2) H(3) 92.1 . . . no
H(1) H(2) H(7) 93.6 . . . no
H(1) H(2) H(21) 142.7 . . . no
H(1) H(2) H(29) 93.3 . . . no
H(3) H(2) H(7) 75.2 . . . no
H(3) H(2) H(21) 64.1 . . . no
H(3) H(2) H(29) 131.0 . . . no
H(7) H(2) H(21) 106.3 . . . no
H(7) H(2) H(29) 152.5 . . . no
H(21) H(2) H(29) 83.5 . . . no
C(1) H(3) C(2) 45.3 . . . no
C(1) H(3) C(3) 77.9 . . . no
C(1) H(3) C(4) 84.2 . . . no
C(1) H(3) H(2) 25.1 . . . no
C(1) H(3) H(4) 67.5 . . . no
C(1) H(3) H(5) 98.8 . . . no
C(1) H(3) H(8) 101.7 . . . no
C(1) H(3) H(20) 75.3 . . . no
C(1) H(3) H(21) 74.8 . . . no
C(2) H(3) C(3) 45.3 . . . no
C(2) H(3) C(4) 72.1 . . . no
C(2) H(3) H(2) 64.7 . . . no
C(2) H(3) H(4) 35.3 . . . no
C(2) H(3) H(5) 58.5 . . . no
C(2) H(3) H(8) 93.4 . . . no
C(2) H(3) H(20) 100.4 . . . no
C(2) H(3) H(21) 120.1 . . . no
C(3) H(3) C(4) 33.7 . . . no
C(3) H(3) H(2) 82.1 . . . no
C(3) H(3) H(4) 67.5 . . . no
C(3) H(3) H(5) 23.5 . . . no
C(3) H(3) H(8) 51.7 . . . no
C(3) H(3) H(20) 145.7 . . . no
C(3) H(3) H(21) 133.6 . . . no
C(4) H(3) H(2) 73.8 . . . no
C(4) H(3) H(4) 100.6 . . . no
C(4) H(3) H(5) 46.4 . . . no
C(4) H(3) H(8) 21.6 . . . no
C(4) H(3) H(20) 156.3 . . . no
C(4) H(3) H(21) 106.2 . . . no
H(2) H(3) H(4) 92.1 . . . no
H(2) H(3) H(5) 105.5 . . . no
H(2) H(3) H(8) 85.5 . . . no
H(2) H(3) H(20) 82.7 . . . no
H(2) H(3) H(21) 58.1 . . . no
H(4) H(3) H(5) 66.3 . . . no
H(4) H(3) H(8) 118.9 . . . no
H(4) H(3) H(20) 82.6 . . . no
H(4) H(3) H(21) 130.6 . . . no
H(5) H(3) H(8) 56.0 . . . no
H(5) H(3) H(20) 147.8 . . . no
H(5) H(3) H(21) 152.7 . . . no
H(8) H(3) H(20) 155.9 . . . no
H(8) H(3) H(21) 98.7 . . . no
H(20) H(3) H(21) 57.3 . . . no
O(20) H(4) N(1) 128.6 7 . . no
O(20) H(4) C(1) 162.2 7 . . no
O(20) H(4) C(2) 140.8 7 . . no
O(20) H(4) C(3) 118.2 7 . . no
O(20) H(4) C(5) 104.5 7 . . no
O(20) H(4) H(1) 162.0 7 . . no
O(20) H(4) H(3) 110.0 7 . . no
O(20) H(4) H(5) 93.1 7 . . no
O(20) H(4) H(6) 123.5 7 . . no
O(20) H(4) H(11) 85.4 7 . . no
O(20) H(4) H(16) 73.9 7 . 3 no
O(20) H(4) H(20) 94.1 7 . . no
N(1) H(4) C(1) 34.4 . . . no
N(1) H(4) C(2) 73.9 . . . no
N(1) H(4) C(3) 112.2 . . . no
N(1) H(4) C(5) 33.4 . . . no
N(1) H(4) H(1) 46.9 . . . no
N(1) H(4) H(3) 79.8 . . . no
N(1) H(4) H(5) 136.7 . . . no
N(1) H(4) H(6) 106.8 . . . no
N(1) H(4) H(11) 48.6 . . . no
N(1) H(4) H(16) 127.5 . . 3 no
N(1) H(4) H(20) 44.3 . . . no
C(1) H(4) C(2) 45.3 . . . no
C(1) H(4) C(3) 77.9 . . . no
C(1) H(4) C(5) 62.4 . . . no
C(1) H(4) H(1) 23.3 . . . no
C(1) H(4) H(3) 67.5 . . . no
C(1) H(4) H(5) 102.7 . . . no
C(1) H(4) H(6) 74.3 . . . no
C(1) H(4) H(11) 80.7 . . . no
C(1) H(4) H(16) 119.2 . . 3 no
C(1) H(4) H(20) 68.9 . . . no
C(2) H(4) C(3) 45.3 . . . no
C(2) H(4) C(5) 106.3 . . . no
C(2) H(4) H(1) 57.2 . . . no
C(2) H(4) H(3) 35.3 . . . no
C(2) H(4) H(5) 64.9 . . . no
C(2) H(4) H(6) 58.4 . . . no
C(2) H(4) H(11) 122.3 . . . no
C(2) H(4) H(16) 121.2 . . 3 no
C(2) H(4) H(20) 82.9 . . . no
C(3) H(4) C(5) 135.3 . . . no
C(3) H(4) H(1) 72.9 . . . no
C(3) H(4) H(3) 67.5 . . . no
C(3) H(4) H(5) 25.0 . . . no
C(3) H(4) H(6) 23.4 . . . no
C(3) H(4) H(11) 154.1 . . . no
C(3) H(4) H(16) 78.6 . . 3 no
C(3) H(4) H(20) 127.2 . . . no
C(5) H(4) H(1) 62.5 . . . no
C(5) H(4) H(3) 110.9 . . . no
C(5) H(4) H(5) 157.7 . . . no
C(5) H(4) H(6) 118.5 . . . no
C(5) H(4) H(11) 19.3 . . . no
C(5) H(4) H(16) 102.5 . . 3 no
C(5) H(4) H(20) 57.1 . . . no
H(1) H(4) H(3) 87.1 . . . no
H(1) H(4) H(5) 97.1 . . . no
H(1) H(4) H(6) 60.8 . . . no
H(1) H(4) H(11) 81.7 . . . no
H(1) H(4) H(16) 96.0 . . 3 no
H(1) H(4) H(20) 88.8 . . . no
H(3) H(4) H(5) 74.4 . . . no
H(3) H(4) H(6) 87.9 . . . no
H(3) H(4) H(11) 116.7 . . . no
H(3) H(4) H(16) 143.5 . . 3 no
H(3) H(4) H(20) 62.4 . . . no
H(5) H(4) H(6) 39.2 . . . no
H(5) H(4) H(11) 168.6 . . . no
H(5) H(4) H(16) 69.1 . . 3 no
H(5) H(4) H(20) 136.1 . . . no
H(6) H(4) H(11) 134.4 . . . no
H(6) H(4) H(16) 62.9 . . 3 no
H(6) H(4) H(20) 139.2 . . . no
H(11) H(4) H(16) 99.7 . . 3 no
H(11) H(4) H(20) 55.4 . . . no
H(16) H(4) H(20) 153.7 3 . . no
C(2) H(5) C(3) 45.0 . . . no
C(2) H(5) C(4) 76.2 . . . no
C(2) H(5) H(3) 23.5 . . . no
C(2) H(5) H(4) 25.0 . . . no
C(2) H(5) H(6) 67.6 . . . no
C(2) H(5) H(8) 76.4 . . . no
C(2) H(5) H(9) 100.0 . . . no
C(2) H(5) H(33) 114.2 . . 7 no
C(2) H(5) H(43) 165.6 . . 7 no
C(3) H(5) C(4) 44.1 . . . no
C(3) H(5) H(3) 58.2 . . . no
C(3) H(5) H(4) 64.6 . . . no
C(3) H(5) H(6) 35.3 . . . no
C(3) H(5) H(8) 61.1 . . . no
C(3) H(5) H(9) 61.0 . . . no
C(3) H(5) H(33) 155.8 . . 7 no
C(3) H(5) H(43) 147.3 . . 7 no
C(4) H(5) H(3) 72.8 . . . no
C(4) H(5) H(4) 101.0 . . . no
C(4) H(5) H(6) 66.7 . . . no
C(4) H(5) H(8) 25.0 . . . no
C(4) H(5) H(9) 24.9 . . . no
C(4) H(5) H(33) 129.9 . . 7 no
C(4) H(5) H(43) 109.8 . . 7 no
H(3) H(5) H(4) 39.3 . . . no
H(3) H(5) H(6) 88.0 . . . no
H(3) H(5) H(8) 63.4 . . . no
H(3) H(5) H(9) 97.6 . . . no
H(3) H(5) H(33) 98.0 . . 7 no
H(3) H(5) H(43) 144.1 . . 7 no
H(4) H(5) H(6) 74.5 . . . no
H(4) H(5) H(8) 100.4 . . . no
H(4) H(5) H(9) 123.9 . . . no
H(4) H(5) H(33) 100.4 . . 7 no
H(4) H(5) H(43) 147.6 . . 7 no
H(6) H(5) H(8) 90.1 . . . no
H(6) H(5) H(9) 69.5 . . . no
H(6) H(5) H(33) 163.3 . . 7 no
H(6) H(5) H(43) 126.7 . . 7 no
H(8) H(5) H(9) 40.4 . . . no
H(8) H(5) H(33) 106.5 . . 7 no
H(8) H(5) H(43) 103.3 . . 7 no
H(9) H(5) H(33) 124.6 . . 7 no
H(9) H(5) H(43) 88.2 . . 7 no
H(33) H(5) H(43) 51.7 7 . 7 no
C(1) H(6) C(2) 34.5 . . . no
C(1) H(6) C(3) 72.7 . . . no
C(1) H(6) C(4) 83.4 . . . no
C(1) H(6) H(1) 20.8 . . . no
C(1) H(6) H(4) 47.1 . . . no
C(1) H(6) H(5) 101.5 . . . no
C(1) H(6) H(7) 68.7 . . . no
C(1) H(6) H(9) 107.1 . . . no
C(1) H(6) H(16) 100.5 . . 3 no
C(1) H(6) H(75) 103.3 . . 5_455 no
C(2) H(6) C(3) 45.1 . . . no
C(2) H(6) C(4) 76.2 . . . no
C(2) H(6) H(1) 53.6 . . . no
C(2) H(6) H(4) 23.5 . . . no
C(2) H(6) H(5) 67.6 . . . no
C(2) H(6) H(7) 75.9 . . . no
C(2) H(6) H(9) 100.2 . . . no
C(2) H(6) H(16) 88.2 . . 3 no
C(2) H(6) H(75) 135.4 . . 5_455 no
C(3) H(6) C(4) 44.1 . . . no
C(3) H(6) H(1) 93.5 . . . no
C(3) H(6) H(4) 58.1 . . . no
C(3) H(6) H(5) 35.3 . . . no
C(3) H(6) H(7) 60.7 . . . no
C(3) H(6) H(9) 61.5 . . . no
C(3) H(6) H(16) 104.7 . . 3 no
C(3) H(6) H(75) 131.6 . . 5_455 no
C(4) H(6) H(1) 97.6 . . . no
C(4) H(6) H(4) 97.0 . . . no
C(4) H(6) H(5) 66.7 . . . no
C(4) H(6) H(7) 24.8 . . . no
C(4) H(6) H(9) 25.0 . . . no
C(4) H(6) H(16) 146.3 . . 3 no
C(4) H(6) H(75) 87.7 . . 5_455 no
H(1) H(6) H(4) 59.8 . . . no
H(1) H(6) H(5) 121.2 . . . no
H(1) H(6) H(7) 77.6 . . . no
H(1) H(6) H(9) 118.0 . . . no
H(1) H(6) H(16) 96.6 . . 3 no
H(1) H(6) H(75) 88.8 . . 5_455 no
H(4) H(6) H(5) 66.3 . . . no
H(4) H(6) H(7) 99.3 . . . no
H(4) H(6) H(9) 119.0 . . . no
H(4) H(6) H(16) 64.7 . . 3 no
H(4) H(6) H(75) 148.6 . . 5_455 no
H(5) H(6) H(7) 89.9 . . . no
H(5) H(6) H(9) 70.1 . . . no
H(5) H(6) H(16) 79.8 . . 3 no
H(5) H(6) H(75) 141.7 . . 5_455 no
H(7) H(6) H(9) 40.4 . . . no
H(7) H(6) H(16) 163.5 . . 3 no
H(7) H(6) H(75) 72.8 . . 5_455 no
H(9) H(6) H(16) 142.3 . . 3 no
H(9) H(6) H(75) 75.0 . . 5_455 no
H(16) H(6) H(75) 123.0 3 . 5_455 no
C(2) H(7) C(3) 34.7 . . . no
C(2) H(7) C(4) 68.9 . . . no
C(2) H(7) H(2) 47.2 . . . no
C(2) H(7) H(6) 48.3 . . . no
C(2) H(7) H(8) 73.3 . . . no
C(2) H(7) H(8) 104.5 . . 3_565 no
C(2) H(7) H(9) 99.7 . . . no
C(3) H(7) C(4) 43.5 . . . no
C(3) H(7) H(2) 79.8 . . . no
C(3) H(7) H(6) 24.9 . . . no
C(3) H(7) H(8) 66.8 . . . no
C(3) H(7) H(8) 129.7 . . 3_565 no
C(3) H(7) H(9) 66.8 . . . no
C(4) H(7) H(2) 115.2 . . . no
C(4) H(7) H(6) 60.1 . . . no
C(4) H(7) H(8) 35.3 . . . no
C(4) H(7) H(8) 109.5 . . 3_565 no
C(4) H(7) H(9) 35.3 . . . no
H(2) H(7) H(6) 81.4 . . . no
H(2) H(7) H(8) 105.5 . . . no
H(2) H(7) H(8) 80.9 . . 3_565 no
H(2) H(7) H(9) 146.6 . . . no
H(6) H(7) H(8) 89.8 . . . no
H(6) H(7) H(8) 152.2 . . 3_565 no
H(6) H(7) H(9) 69.3 . . . no
H(8) H(7) H(8) 74.5 . . 3_565 no
H(8) H(7) H(9) 60.0 . . . no
H(8) H(7) H(9) 118.6 3_565 . . no
C(2) H(8) C(3) 34.5 . . . no
C(2) H(8) C(4) 68.3 . . . no
C(2) H(8) H(3) 20.9 . . . no
C(2) H(8) H(5) 48.2 . . . no
C(2) H(8) H(7) 72.6 . . . no
C(2) H(8) H(7) 113.9 . . 3_565 no
C(2) H(8) H(8) 103.1 . . 3_565 no
C(2) H(8) H(9) 99.3 . . . no
C(2) H(8) H(37) 91.2 . . 7 no
C(3) H(8) C(4) 43.5 . . . no
C(3) H(8) H(3) 53.8 . . . no
C(3) H(8) H(5) 25.0 . . . no
C(3) H(8) H(7) 66.8 . . . no
C(3) H(8) H(7) 148.1 . . 3_565 no
C(3) H(8) H(8) 127.6 . . 3_565 no
C(3) H(8) H(9) 66.8 . . . no
C(3) H(8) H(37) 98.6 . . 7 no
C(4) H(8) H(3) 89.0 . . . no
C(4) H(8) H(5) 60.5 . . . no
C(4) H(8) H(7) 35.3 . . . no
C(4) H(8) H(7) 140.4 . . 3_565 no
C(4) H(8) H(8) 106.8 . . 3_565 no
C(4) H(8) H(9) 35.3 . . . no
C(4) H(8) H(37) 136.4 . . 7 no
H(3) H(8) H(5) 60.7 . . . no
H(3) H(8) H(7) 87.5 . . . no
H(3) H(8) H(7) 96.2 . . 3_565 no
H(3) H(8) H(8) 94.6 . . 3_565 no
H(3) H(8) H(9) 120.0 . . . no
H(3) H(8) H(37) 77.5 . . 7 no
H(5) H(8) H(7) 90.1 . . . no
H(5) H(8) H(7) 151.9 . . 3_565 no
H(5) H(8) H(8) 150.5 . . 3_565 no
H(5) H(8) H(9) 69.9 . . . no
H(5) H(8) H(37) 76.9 . . 7 no
H(7) H(8) H(7) 105.5 . . 3_565 no
H(7) H(8) H(8) 71.8 . . 3_565 no
H(7) H(8) H(9) 60.0 . . . no
H(7) H(8) H(37) 163.6 . . 7 no
H(7) H(8) H(8) 33.7 3_565 . 3_565 no
H(7) H(8) H(9) 138.2 3_565 . . no
H(7) H(8) H(37) 82.8 3_565 . 7 no
H(8) H(8) H(9) 116.5 3_565 . . no
H(8) H(8) H(37) 115.4 3_565 . 7 no
H(9) H(8) H(37) 122.6 . . 7 no
C(3) H(9) C(4) 43.5 . . . no
C(3) H(9) H(5) 24.9 . . . no
C(3) H(9) H(6) 25.1 . . . no
C(3) H(9) H(7) 66.8 . . . no
C(3) H(9) H(8) 66.8 . . . no
C(3) H(9) H(21) 155.7 . . 3_565 no
C(4) H(9) H(5) 60.4 . . . no
C(4) H(9) H(6) 60.8 . . . no
C(4) H(9) H(7) 35.3 . . . no
C(4) H(9) H(8) 35.3 . . . no
C(4) H(9) H(21) 114.9 . . 3_565 no
H(5) H(9) H(6) 40.4 . . . no
H(5) H(9) H(7) 90.1 . . . no
H(5) H(9) H(8) 69.7 . . . no
H(5) H(9) H(21) 146.5 . . 3_565 no
H(6) H(9) H(7) 70.3 . . . no
H(6) H(9) H(8) 90.3 . . . no
H(6) H(9) H(21) 170.7 . . 3_565 no
H(7) H(9) H(8) 60.0 . . . no
H(7) H(9) H(21) 101.4 . . 3_565 no
H(8) H(9) H(21) 88.9 . . 3_565 no
N(1) H(10) C(1) 36.4 . . . no
N(1) H(10) C(5) 45.6 . . . no
N(1) H(10) C(6) 78.7 . . . no
N(1) H(10) C(7) 112.3 . . . no
N(1) H(10) H(1) 54.7 . . . no
N(1) H(10) H(11) 67.6 . . . no
N(1) H(10) H(13) 79.1 . . . no
N(1) H(10) H(14) 132.2 . . . no
N(1) H(10) H(31) 78.1 . . . no
C(1) H(10) C(5) 73.9 . . . no
C(1) H(10) C(6) 114.4 . . . no
C(1) H(10) C(7) 144.2 . . . no
C(1) H(10) H(1) 21.7 . . . no
C(1) H(10) H(11) 76.9 . . . no
C(1) H(10) H(13) 114.5 . . . no
C(1) H(10) H(14) 165.2 . . . no
C(1) H(10) H(31) 88.9 . . . no
C(5) H(10) C(6) 45.4 . . . no
C(5) H(10) C(7) 70.4 . . . no
C(5) H(10) H(1) 95.5 . . . no
C(5) H(10) H(11) 35.3 . . . no
C(5) H(10) H(13) 61.8 . . . no
C(5) H(10) H(14) 91.6 . . . no
C(5) H(10) H(31) 103.8 . . . no
C(6) H(10) C(7) 35.5 . . . no
C(6) H(10) H(1) 133.1 . . . no
C(6) H(10) H(11) 67.4 . . . no
C(6) H(10) H(13) 24.2 . . . no
C(6) H(10) H(14) 53.5 . . . no
C(6) H(10) H(31) 84.7 . . . no
C(7) H(10) H(1) 165.9 . . . no
C(7) H(10) H(11) 72.4 . . . no
C(7) H(10) H(13) 48.6 . . . no
C(7) H(10) H(14) 21.2 . . . no
C(7) H(10) H(31) 102.2 . . . no
H(1) H(10) H(11) 95.9 . . . no
H(1) H(10) H(13) 125.7 . . . no
H(1) H(10) H(14) 172.9 . . . no
H(1) H(10) H(31) 81.3 . . . no
H(11) H(10) H(13) 90.1 . . . no
H(11) H(10) H(14) 89.5 . . . no
H(11) H(10) H(31) 138.9 . . . no
H(13) H(10) H(14) 58.8 . . . no
H(13) H(10) H(31) 60.9 . . . no
H(14) H(10) H(31) 97.7 . . . no
N(1) H(11) C(1) 34.3 . . . no
N(1) H(11) C(5) 45.6 . . . no
N(1) H(11) C(6) 78.7 . . . no
N(1) H(11) C(7) 112.8 . . . no
N(1) H(11) C(9) 36.2 . . . no
N(1) H(11) H(4) 80.4 . . . no
N(1) H(11) H(10) 67.6 . . . no
N(1) H(11) H(12) 78.5 . . . no
N(1) H(11) H(15) 132.6 . . . no
N(1) H(11) H(20) 55.5 . . . no
C(1) H(11) C(5) 67.4 . . . no
C(1) H(11) C(6) 109.8 . . . no
C(1) H(11) C(7) 137.7 . . . no
C(1) H(11) C(9) 57.0 . . . no
C(1) H(11) H(4) 48.4 . . . no
C(1) H(11) H(10) 68.7 . . . no
C(1) H(11) H(12) 112.9 . . . no
C(1) H(11) H(15) 158.4 . . . no
C(1) H(11) H(20) 65.9 . . . no
C(5) H(11) C(6) 45.4 . . . no
C(5) H(11) C(7) 71.1 . . . no
C(5) H(11) C(9) 73.0 . . . no
C(5) H(11) H(4) 113.7 . . . no
C(5) H(11) H(10) 35.3 . . . no
C(5) H(11) H(12) 61.3 . . . no
C(5) H(11) H(15) 92.3 . . . no
C(5) H(11) H(20) 94.7 . . . no
C(6) H(11) C(7) 35.7 . . . no
C(6) H(11) C(9) 83.1 . . . no
C(6) H(11) H(4) 158.1 . . . no
C(6) H(11) H(10) 67.4 . . . no
C(6) H(11) H(12) 24.1 . . . no
C(6) H(11) H(15) 53.9 . . . no
C(6) H(11) H(20) 97.9 . . . no
C(7) H(11) C(9) 116.7 . . . no
C(7) H(11) H(4) 158.9 . . . no
C(7) H(11) H(10) 73.2 . . . no
C(7) H(11) H(12) 48.7 . . . no
C(7) H(11) H(15) 21.3 . . . no
C(7) H(11) H(20) 125.8 . . . no
C(9) H(11) H(4) 83.8 . . . no
C(9) H(11) H(10) 102.5 . . . no
C(9) H(11) H(12) 68.5 . . . no
C(9) H(11) H(15) 125.9 . . . no
C(9) H(11) H(20) 21.7 . . . no
H(4) H(11) H(10) 98.6 . . . no
H(4) H(11) H(12) 152.2 . . . no
H(4) H(11) H(15) 146.3 . . . no
H(4) H(11) H(20) 75.1 . . . no
H(10) H(11) H(12) 89.8 . . . no
H(10) H(11) H(15) 90.5 . . . no
H(10) H(11) H(20) 123.0 . . . no
H(12) H(11) H(15) 59.1 . . . no
H(12) H(11) H(20) 78.1 . . . no
H(15) H(11) H(20) 125.8 . . . no
O(21) H(12) C(5) 124.8 7 . . no
O(21) H(12) C(6) 167.8 7 . . no
O(21) H(12) C(7) 134.1 7 . . no
O(21) H(12) C(8) 116.6 7 . . no
O(21) H(12) H(11) 107.6 7 . . no
O(21) H(12) H(13) 154.7 7 . . no
O(21) H(12) H(15) 114.2 7 . . no
O(21) H(12) H(17) 96.3 7 . . no
O(21) H(12) H(19) 61.5 7 . . no
C(5) H(12) C(6) 44.4 . . . no
C(5) H(12) C(7) 74.6 . . . no
C(5) H(12) C(8) 107.3 . . . no
C(5) H(12) H(11) 24.2 . . . no
C(5) H(12) H(13) 67.6 . . . no
C(5) H(12) H(15) 73.9 . . . no
C(5) H(12) H(17) 126.0 . . . no
C(5) H(12) H(19) 77.0 . . . no
C(6) H(12) C(7) 44.6 . . . no
C(6) H(12) C(8) 68.8 . . . no
C(6) H(12) H(11) 60.2 . . . no
C(6) H(12) H(13) 35.3 . . . no
C(6) H(12) H(15) 60.5 . . . no
C(6) H(12) H(17) 89.4 . . . no
C(6) H(12) H(19) 114.1 . . . no
C(7) H(12) C(8) 33.8 . . . no
C(7) H(12) H(11) 73.4 . . . no
C(7) H(12) H(13) 67.8 . . . no
C(7) H(12) H(15) 23.8 . . . no
C(7) H(12) H(17) 51.4 . . . no
C(7) H(12) H(19) 151.0 . . . no
C(8) H(12) H(11) 106.7 . . . no
C(8) H(12) H(13) 73.6 . . . no
C(8) H(12) H(15) 46.9 . . . no
C(8) H(12) H(17) 20.6 . . . no
C(8) H(12) H(19) 175.0 . . . no
H(11) H(12) H(13) 89.8 . . . no
H(11) H(12) H(15) 62.9 . . . no
H(11) H(12) H(17) 119.5 . . . no
H(11) H(12) H(19) 78.3 . . . no
H(13) H(12) H(15) 89.9 . . . no
H(13) H(12) H(17) 90.4 . . . no
H(13) H(12) H(19) 106.3 . . . no
H(15) H(12) H(17) 56.6 . . . no
H(15) H(12) H(19) 137.9 . . . no
H(17) H(12) H(19) 156.2 . . . no
C(5) H(13) C(6) 44.4 . . . no
C(5) H(13) C(7) 74.6 . . . no
C(5) H(13) C(8) 107.0 . . . no
C(5) H(13) C(13) 62.0 . . . no
C(5) H(13) H(10) 24.3 . . . no
C(5) H(13) H(12) 67.6 . . . no
C(5) H(13) H(14) 74.3 . . . no
C(5) H(13) H(18) 125.9 . . . no
C(5) H(13) H(28) 78.0 . . . no
C(5) H(13) H(31) 76.9 . . . no
C(6) H(13) C(7) 44.6 . . . no
C(6) H(13) C(8) 68.4 . . . no
C(6) H(13) C(13) 99.1 . . . no
C(6) H(13) H(10) 60.7 . . . no
C(6) H(13) H(12) 35.3 . . . no
C(6) H(13) H(14) 60.8 . . . no
C(6) H(13) H(18) 89.0 . . . no
C(6) H(13) H(28) 107.3 . . . no
C(6) H(13) H(31) 120.5 . . . no
C(7) H(13) C(8) 33.6 . . . no
C(7) H(13) C(13) 136.6 . . . no
C(7) H(13) H(10) 74.0 . . . no
C(7) H(13) H(12) 67.8 . . . no
C(7) H(13) H(14) 23.9 . . . no
C(7) H(13) H(18) 51.3 . . . no
C(7) H(13) H(28) 150.8 . . . no
C(7) H(13) H(31) 123.1 . . . no
C(8) H(13) C(13) 167.5 . . . no
C(8) H(13) H(10) 107.2 . . . no
C(8) H(13) H(12) 73.1 . . . no
C(8) H(13) H(14) 46.8 . . . no
C(8) H(13) H(18) 20.6 . . . no
C(8) H(13) H(28) 160.9 . . . no
C(8) H(13) H(31) 140.6 . . . no
C(13) H(13) H(10) 65.7 . . . no
C(13) H(13) H(12) 96.1 . . . no
C(13) H(13) H(14) 129.0 . . . no
C(13) H(13) H(18) 171.8 . . . no
C(13) H(13) H(28) 19.7 . . . no
C(13) H(13) H(31) 46.4 . . . no
H(10) H(13) H(12) 90.2 . . . no
H(10) H(13) H(14) 63.7 . . . no
H(10) H(13) H(18) 120.4 . . . no
H(10) H(13) H(28) 85.1 . . . no
H(10) H(13) H(31) 60.7 . . . no
H(12) H(13) H(14) 90.1 . . . no
H(12) H(13) H(18) 89.6 . . . no
H(12) H(13) H(28) 92.7 . . . no
H(12) H(13) H(31) 138.4 . . . no
H(14) H(13) H(18) 56.7 . . . no
H(14) H(13) H(28) 148.6 . . . no
H(14) H(13) H(31) 100.8 . . . no
H(18) H(13) H(28) 154.5 . . . no
H(18) H(13) H(31) 129.9 . . . no
H(28) H(13) H(31) 58.2 . . . no
O(20) H(14) C(5) 142.7 5_445 . . no
O(20) H(14) C(6) 139.4 5_445 . . no
O(20) H(14) C(7) 138.8 5_445 . . no
O(20) H(14) C(8) 94.1 5_445 . . no
O(20) H(14) H(10) 124.2 5_445 . . no
O(20) H(14) H(13) 115.6 5_445 . . no
O(20) H(14) H(15) 144.5 5_445 . . no
O(20) H(14) H(16) 80.7 5_445 . . no
O(20) H(14) H(18) 79.9 5_445 . . no
C(5) H(14) C(6) 34.6 . . . no
C(5) H(14) C(7) 69.3 . . . no
C(5) H(14) C(8) 109.2 . . . no
C(5) H(14) H(10) 21.0 . . . no
C(5) H(14) H(13) 47.7 . . . no
C(5) H(14) H(15) 72.7 . . . no
C(5) H(14) H(16) 130.2 . . . no
C(5) H(14) H(18) 110.2 . . . no
C(6) H(14) C(7) 45.0 . . . no
C(6) H(14) C(8) 76.2 . . . no
C(6) H(14) H(10) 52.4 . . . no
C(6) H(14) H(13) 23.9 . . . no
C(6) H(14) H(15) 67.7 . . . no
C(6) H(14) H(16) 99.4 . . . no
C(6) H(14) H(18) 75.8 . . . no
C(7) H(14) C(8) 44.8 . . . no
C(7) H(14) H(10) 90.3 . . . no
C(7) H(14) H(13) 61.2 . . . no
C(7) H(14) H(15) 35.3 . . . no
C(7) H(14) H(16) 61.3 . . . no
C(7) H(14) H(18) 60.9 . . . no
C(8) H(14) H(10) 128.6 . . . no
C(8) H(14) H(13) 76.2 . . . no
C(8) H(14) H(15) 67.5 . . . no
C(8) H(14) H(16) 24.2 . . . no
C(8) H(14) H(18) 24.0 . . . no
H(10) H(14) H(13) 57.6 . . . no
H(10) H(14) H(15) 89.8 . . . no
H(10) H(14) H(16) 151.0 . . . no
H(10) H(14) H(18) 123.6 . . . no
H(13) H(14) H(15) 90.1 . . . no
H(13) H(14) H(16) 100.1 . . . no
H(13) H(14) H(18) 66.0 . . . no
H(15) H(14) H(16) 70.5 . . . no
H(15) H(14) H(18) 89.9 . . . no
H(16) H(14) H(18) 39.1 . . . no
C(5) H(15) C(6) 34.7 . . . no
C(5) H(15) C(7) 69.7 . . . no
C(5) H(15) C(8) 109.5 . . . no
C(5) H(15) H(11) 21.1 . . . no
C(5) H(15) H(12) 47.8 . . . no
C(5) H(15) H(14) 73.2 . . . no
C(5) H(15) H(16) 130.4 . . . no
C(5) H(15) H(17) 110.4 . . . no
C(6) H(15) C(7) 45.0 . . . no
C(6) H(15) C(8) 76.2 . . . no
C(6) H(15) H(11) 52.8 . . . no
C(6) H(15) H(12) 23.8 . . . no
C(6) H(15) H(14) 67.7 . . . no
C(6) H(15) H(16) 99.3 . . . no
C(6) H(15) H(17) 76.1 . . . no
C(7) H(15) C(8) 44.8 . . . no
C(7) H(15) H(11) 90.7 . . . no
C(7) H(15) H(12) 60.9 . . . no
C(7) H(15) H(14) 35.3 . . . no
C(7) H(15) H(16) 61.1 . . . no
C(7) H(15) H(17) 61.1 . . . no
C(8) H(15) H(11) 128.9 . . . no
C(8) H(15) H(12) 75.8 . . . no
C(8) H(15) H(14) 67.5 . . . no
C(8) H(15) H(16) 24.1 . . . no
C(8) H(15) H(17) 24.1 . . . no
H(11) H(15) H(12) 58.0 . . . no
H(11) H(15) H(14) 90.2 . . . no
H(11) H(15) H(16) 151.3 . . . no
H(11) H(15) H(17) 123.9 . . . no
H(12) H(15) H(14) 89.9 . . . no
H(12) H(15) H(16) 99.7 . . . no
H(12) H(15) H(17) 65.9 . . . no
H(14) H(15) H(16) 70.3 . . . no
H(14) H(15) H(17) 90.1 . . . no
H(16) H(15) H(17) 39.1 . . . no
C(7) H(16) C(8) 44.4 . . . no
C(7) H(16) H(4) 100.5 . . 3 no
C(7) H(16) H(6) 143.7 . . 3 no
C(7) H(16) H(14) 24.2 . . . no
C(7) H(16) H(15) 24.1 . . . no
C(7) H(16) H(17) 67.6 . . . no
C(7) H(16) H(18) 67.6 . . . no
C(8) H(16) H(4) 140.5 . . 3 no
C(8) H(16) H(6) 166.9 . . 3 no
C(8) H(16) H(14) 60.9 . . . no
C(8) H(16) H(15) 60.7 . . . no
C(8) H(16) H(17) 35.3 . . . no
C(8) H(16) H(18) 35.3 . . . no
H(4) H(16) H(6) 52.4 3 . 3 no
H(4) H(16) H(14) 80.3 3 . . no
H(4) H(16) H(15) 94.3 3 . . no
H(4) H(16) H(17) 163.9 3 . . no
H(4) H(16) H(18) 127.0 3 . . no
H(6) H(16) H(14) 131.0 3 . . no
H(6) H(16) H(15) 123.3 3 . . no
H(6) H(16) H(17) 132.0 3 . . no
H(6) H(16) H(18) 146.2 3 . . no
H(14) H(16) H(15) 39.1 . . . no
H(14) H(16) H(17) 90.2 . . . no
H(14) H(16) H(18) 70.7 . . . no
H(15) H(16) H(17) 70.4 . . . no
H(15) H(16) H(18) 90.1 . . . no
H(17) H(16) H(18) 60.0 . . . no
C(6) H(17) C(7) 34.3 . . . no
C(6) H(17) C(8) 68.8 . . . no
C(6) H(17) H(12) 20.6 . . . no
C(6) H(17) H(15) 47.4 . . . no
C(6) H(17) H(16) 99.7 . . . no
C(6) H(17) H(18) 73.1 . . . no
C(6) H(17) H(48) 106.1 . . 3_655 no
C(7) H(17) C(8) 44.4 . . . no
C(7) H(17) H(12) 52.0 . . . no
C(7) H(17) H(15) 24.1 . . . no
C(7) H(17) H(16) 67.6 . . . no
C(7) H(17) H(18) 67.6 . . . no
C(7) H(17) H(48) 131.7 . . 3_655 no
C(8) H(17) H(12) 89.4 . . . no
C(8) H(17) H(15) 60.7 . . . no
C(8) H(17) H(16) 35.3 . . . no
C(8) H(17) H(18) 35.2 . . . no
C(8) H(17) H(48) 110.3 . . 3_655 no
H(12) H(17) H(15) 57.5 . . . no
H(12) H(17) H(16) 119.4 . . . no
H(12) H(17) H(18) 89.7 . . . no
H(12) H(17) H(48) 99.3 . . 3_655 no
H(15) H(17) H(16) 70.4 . . . no
H(15) H(17) H(18) 90.1 . . . no
H(15) H(17) H(48) 153.2 . . 3_655 no
H(16) H(17) H(18) 60.0 . . . no
H(16) H(17) H(48) 118.3 . . 3_655 no
H(18) H(17) H(48) 75.5 . . 3_655 no
C(6) H(18) C(7) 34.3 . . . no
C(6) H(18) C(8) 69.0 . . . no
C(6) H(18) H(13) 20.7 . . . no
C(6) H(18) H(14) 47.5 . . . no
C(6) H(18) H(16) 99.9 . . . no
C(6) H(18) H(17) 73.4 . . . no
C(6) H(18) H(48) 104.3 . . 3_655 no
C(6) H(18) H(50) 133.4 . . 5_445 no
C(6) H(18) H(54) 88.7 . . 5_445 no
C(7) H(18) C(8) 44.4 . . . no
C(7) H(18) H(13) 52.0 . . . no
C(7) H(18) H(14) 24.1 . . . no
C(7) H(18) H(16) 67.6 . . . no
C(7) H(18) H(17) 67.6 . . . no
C(7) H(18) H(48) 127.9 . . 3_655 no
C(7) H(18) H(50) 135.3 . . 5_445 no
C(7) H(18) H(54) 117.8 . . 5_445 no
C(8) H(18) H(13) 89.7 . . . no
C(8) H(18) H(14) 60.6 . . . no
C(8) H(18) H(16) 35.3 . . . no
C(8) H(18) H(17) 35.3 . . . no
C(8) H(18) H(48) 105.5 . . 3_655 no
C(8) H(18) H(50) 145.0 . . 5_445 no
C(8) H(18) H(54) 156.8 . . 5_445 no
H(13) H(18) H(14) 57.3 . . . no
H(13) H(18) H(16) 119.4 . . . no
H(13) H(18) H(17) 90.3 . . . no
H(13) H(18) H(48) 99.6 . . 3_655 no
H(13) H(18) H(50) 115.1 . . 5_445 no
H(13) H(18) H(54) 68.2 . . 5_445 no
H(14) H(18) H(16) 70.2 . . . no
H(14) H(18) H(17) 89.9 . . . no
H(14) H(18) H(48) 150.5 . . 3_655 no
H(14) H(18) H(50) 111.3 . . 5_445 no
H(14) H(18) H(54) 109.2 . . 5_445 no
H(16) H(18) H(17) 60.0 . . . no
H(16) H(18) H(48) 114.7 . . 3_655 no
H(16) H(18) H(50) 110.2 . . 5_445 no
H(16) H(18) H(54) 166.3 . . 5_445 no
H(17) H(18) H(48) 70.6 . . 3_655 no
H(17) H(18) H(50) 152.9 . . 5_445 no
H(17) H(18) H(54) 133.4 . . 5_445 no
H(48) H(18) H(50) 94.6 3_655 . 5_445 no
H(48) H(18) H(54) 72.9 3_655 . 5_445 no
H(50) H(18) H(54) 56.7 5_445 . 5_445 no
O(21) H(19) N(1) 141.8 7 . . no
O(21) H(19) C(5) 108.0 7 . . no
O(21) H(19) C(9) 128.9 7 . . no
O(21) H(19) C(10) 126.7 7 . . no
O(21) H(19) C(11) 92.9 7 . . no
O(21) H(19) C(13) 151.3 7 . . no
O(21) H(19) H(12) 68.6 7 . . no
O(21) H(19) H(20) 94.1 7 . . no
O(21) H(19) H(22) 138.4 7 . . no
O(21) H(19) H(23) 77.2 7 . . no
O(21) H(19) H(25) 72.0 7 . . no
O(21) H(19) H(28) 133.2 7 . . no
N(1) H(19) C(5) 34.9 . . . no
N(1) H(19) C(9) 45.4 . . . no
N(1) H(19) C(10) 78.4 . . . no
N(1) H(19) C(11) 112.6 . . . no
N(1) H(19) C(13) 35.3 . . . no
N(1) H(19) H(12) 80.9 . . . no
N(1) H(19) H(20) 67.4 . . . no
N(1) H(19) H(22) 76.8 . . . no
N(1) H(19) H(23) 118.2 . . . no
N(1) H(19) H(25) 146.3 . . . no
N(1) H(19) H(28) 54.5 . . . no
C(5) H(19) C(9) 67.5 . . . no
C(5) H(19) C(10) 110.0 . . . no
C(5) H(19) C(11) 139.0 . . . no
C(5) H(19) C(13) 57.3 . . . no
C(5) H(19) H(12) 48.3 . . . no
C(5) H(19) H(20) 68.6 . . . no
C(5) H(19) H(22) 111.7 . . . no
C(5) H(19) H(23) 132.1 . . . no
C(5) H(19) H(25) 170.9 . . . no
C(5) H(19) H(28) 65.9 . . . no
C(9) H(19) C(10) 45.4 . . . no
C(9) H(19) C(11) 71.9 . . . no
C(9) H(19) C(13) 71.6 . . . no
C(9) H(19) H(12) 113.7 . . . no
C(9) H(19) H(20) 35.3 . . . no
C(9) H(19) H(22) 60.2 . . . no
C(9) H(19) H(23) 73.0 . . . no
C(9) H(19) H(25) 120.0 . . . no
C(9) H(19) H(28) 93.2 . . . no
C(10) H(19) C(11) 35.2 . . . no
C(10) H(19) C(13) 81.8 . . . no
C(10) H(19) H(12) 158.3 . . . no
C(10) H(19) H(20) 67.5 . . . no
C(10) H(19) H(22) 23.8 . . . no
C(10) H(19) H(23) 49.6 . . . no
C(10) H(19) H(25) 76.0 . . . no
C(10) H(19) H(28) 96.4 . . . no
C(11) H(19) C(13) 114.3 . . . no
C(11) H(19) H(12) 160.2 . . . no
C(11) H(19) H(20) 75.2 . . . no
C(11) H(19) H(22) 48.1 . . . no
C(11) H(19) H(23) 20.8 . . . no
C(11) H(19) H(25) 49.4 . . . no
C(11) H(19) H(28) 122.8 . . . no
C(13) H(19) H(12) 85.2 . . . no
C(13) H(19) H(20) 101.3 . . . no
C(13) H(19) H(22) 66.5 . . . no
C(13) H(19) H(23) 131.4 . . . no
C(13) H(19) H(25) 118.4 . . . no
C(13) H(19) H(28) 21.6 . . . no
H(12) H(19) H(20) 98.4 . . . no
H(12) H(19) H(22) 151.6 . . . no
H(12) H(19) H(23) 140.1 . . . no
H(12) H(19) H(25) 125.7 . . . no
H(12) H(19) H(28) 76.6 . . . no
H(20) H(19) H(22) 89.1 . . . no
H(20) H(19) H(23) 63.5 . . . no
H(20) H(19) H(25) 120.5 . . . no
H(20) H(19) H(28) 121.8 . . . no
H(22) H(19) H(23) 67.4 . . . no
H(22) H(19) H(25) 70.8 . . . no
H(22) H(19) H(28) 76.2 . . . no
H(23) H(19) H(25) 57.0 . . . no
H(23) H(19) H(28) 143.3 . . . no
H(25) H(19) H(28) 107.2 . . . no
O(2) H(20) N(1) 127.7 7 . . no
O(2) H(20) C(5) 90.9 7 . . no
O(2) H(20) C(9) 145.8 7 . . no
O(2) H(20) C(10) 152.7 7 . . no
O(2) H(20) C(11) 118.8 7 . . no
O(2) H(20) H(3) 105.5 7 . . no
O(2) H(20) H(4) 87.2 7 . . no
O(2) H(20) H(11) 72.6 7 . . no
O(2) H(20) H(19) 112.1 7 . . no
O(2) H(20) H(21) 148.7 7 . . no
O(2) H(20) H(23) 98.6 7 . . no
N(1) H(20) C(5) 36.9 . . . no
N(1) H(20) C(9) 45.4 . . . no
N(1) H(20) C(10) 78.4 . . . no
N(1) H(20) C(11) 110.1 . . . no
N(1) H(20) H(3) 79.7 . . . no
N(1) H(20) H(4) 67.7 . . . no
N(1) H(20) H(11) 56.0 . . . no
N(1) H(20) H(19) 67.4 . . . no
N(1) H(20) H(21) 80.0 . . . no
N(1) H(20) H(23) 130.6 . . . no
C(5) H(20) C(9) 73.9 . . . no
C(5) H(20) C(10) 114.5 . . . no
C(5) H(20) C(11) 142.1 . . . no
C(5) H(20) H(3) 90.4 . . . no
C(5) H(20) H(4) 60.6 . . . no
C(5) H(20) H(11) 21.9 . . . no
C(5) H(20) H(19) 76.7 . . . no
C(5) H(20) H(21) 115.9 . . . no
C(5) H(20) H(23) 157.8 . . . no
C(9) H(20) C(10) 45.4 . . . no
C(9) H(20) C(11) 68.4 . . . no
C(9) H(20) H(3) 105.1 . . . no
C(9) H(20) H(4) 110.1 . . . no
C(9) H(20) H(11) 95.8 . . . no
C(9) H(20) H(19) 35.3 . . . no
C(9) H(20) H(21) 62.8 . . . no
C(9) H(20) H(23) 87.3 . . . no
C(10) H(20) C(11) 34.0 . . . no
C(10) H(20) H(3) 85.0 . . . no
C(10) H(20) H(4) 113.3 . . . no
C(10) H(20) H(11) 134.3 . . . no
C(10) H(20) H(19) 67.5 . . . no
C(10) H(20) H(21) 24.5 . . . no
C(10) H(20) H(23) 54.2 . . . no
C(11) H(20) H(3) 102.3 . . . no
C(11) H(20) H(4) 137.1 . . . no
C(11) H(20) H(11) 163.9 . . . no
C(11) H(20) H(19) 70.7 . . . no
C(11) H(20) H(21) 47.5 . . . no
C(11) H(20) H(23) 20.7 . . . no
H(3) H(20) H(4) 35.0 . . . no
H(3) H(20) H(11) 84.0 . . . no
H(3) H(20) H(19) 140.2 . . . no
H(3) H(20) H(21) 61.0 . . . no
H(3) H(20) H(23) 106.1 . . . no
H(4) H(20) H(11) 49.5 . . . no
H(4) H(20) H(19) 133.7 . . . no
H(4) H(20) H(21) 92.1 . . . no
H(4) H(20) H(23) 139.4 . . . no
H(11) H(20) H(19) 94.9 . . . no
H(11) H(20) H(21) 128.5 . . . no
H(11) H(20) H(23) 168.3 . . . no
H(19) H(20) H(21) 90.8 . . . no
H(19) H(20) H(23) 81.1 . . . no
H(21) H(20) H(23) 62.8 . . . no
C(1) H(21) C(9) 62.1 . . . no
C(1) H(21) C(10) 98.6 . . . no
C(1) H(21) C(11) 137.5 . . . no
C(1) H(21) H(2) 19.7 . . . no
C(1) H(21) H(3) 46.7 . . . no
C(1) H(21) H(9) 122.5 . . 3_565 no
C(1) H(21) H(20) 65.6 . . . no
C(1) H(21) H(22) 94.2 . . . no
C(1) H(21) H(23) 126.3 . . . no
C(1) H(21) H(24) 162.7 . . . no
C(9) H(21) C(10) 44.7 . . . no
C(9) H(21) C(11) 75.4 . . . no
C(9) H(21) H(2) 78.1 . . . no
C(9) H(21) H(3) 78.2 . . . no
C(9) H(21) H(9) 173.2 . . 3_565 no
C(9) H(21) H(20) 24.5 . . . no
C(9) H(21) H(22) 67.6 . . . no
C(9) H(21) H(23) 68.3 . . . no
C(9) H(21) H(24) 100.6 . . . no
C(10) H(21) C(11) 44.6 . . . no
C(10) H(21) H(2) 106.5 . . . no
C(10) H(21) H(3) 122.4 . . . no
C(10) H(21) H(9) 128.6 . . 3_565 no
C(10) H(21) H(20) 62.0 . . . no
C(10) H(21) H(22) 35.3 . . . no
C(10) H(21) H(23) 54.2 . . . no
C(10) H(21) H(24) 66.2 . . . no
C(11) H(21) H(2) 150.6 . . . no
C(11) H(21) H(3) 127.2 . . . no
C(11) H(21) H(9) 99.8 . . 3_565 no
C(11) H(21) H(20) 76.3 . . . no
C(11) H(21) H(22) 67.5 . . . no
C(11) H(21) H(23) 22.1 . . . no
C(11) H(21) H(24) 25.2 . . . no
H(2) H(21) H(3) 57.8 . . . no
H(2) H(21) H(9) 105.3 . . 3_565 no
H(2) H(21) H(20) 84.9 . . . no
H(2) H(21) H(22) 90.6 . . . no
H(2) H(21) H(23) 145.2 . . . no
H(2) H(21) H(24) 168.1 . . . no
H(3) H(21) H(9) 108.6 . . 3_565 no
H(3) H(21) H(20) 61.7 . . . no
H(3) H(21) H(22) 137.8 . . . no
H(3) H(21) H(23) 105.1 . . . no
H(3) H(21) H(24) 133.8 . . . no
H(9) H(21) H(20) 159.7 3_565 . . no
H(9) H(21) H(22) 106.2 3_565 . . no
H(9) H(21) H(23) 109.0 3_565 . . no
H(9) H(21) H(24) 74.8 3_565 . . no
H(20) H(21) H(22) 90.8 . . . no
H(20) H(21) H(23) 60.8 . . . no
H(20) H(21) H(24) 98.8 . . . no
H(22) H(21) H(23) 84.9 . . . no
H(22) H(21) H(24) 78.1 . . . no
H(23) H(21) H(24) 38.4 . . . no
C(9) H(22) C(10) 44.7 . . . no
C(9) H(22) C(11) 75.4 . . . no
C(9) H(22) C(12) 87.1 . . . no
C(9) H(22) C(13) 60.2 . . . no
C(9) H(22) H(19) 23.9 . . . no
C(9) H(22) H(21) 67.6 . . . no
C(9) H(22) H(24) 94.0 . . . no
C(9) H(22) H(25) 72.2 . . . no
C(9) H(22) H(27) 107.7 . . . no
C(9) H(22) H(29) 77.8 . . . no
C(10) H(22) C(11) 44.5 . . . no
C(10) H(22) C(12) 77.5 . . . no
C(10) H(22) C(13) 101.7 . . . no
C(10) H(22) H(19) 59.4 . . . no
C(10) H(22) H(21) 35.3 . . . no
C(10) H(22) H(24) 54.5 . . . no
C(10) H(22) H(25) 77.8 . . . no
C(10) H(22) H(27) 99.0 . . . no
C(10) H(22) H(29) 116.1 . . . no
C(11) H(22) C(12) 38.1 . . . no
C(11) H(22) C(13) 133.6 . . . no
C(11) H(22) H(19) 73.1 . . . no
C(11) H(22) H(21) 67.5 . . . no
C(11) H(22) H(24) 22.2 . . . no
C(11) H(22) H(25) 50.1 . . . no
C(11) H(22) H(27) 56.0 . . . no
C(11) H(22) H(29) 152.2 . . . no
C(12) H(22) C(13) 121.6 . . . no
C(12) H(22) H(19) 70.4 . . . no
C(12) H(22) H(21) 105.5 . . . no
C(12) H(22) H(24) 49.5 . . . no
C(12) H(22) H(25) 21.2 . . . no
C(12) H(22) H(27) 22.8 . . . no
C(12) H(22) H(29) 133.4 . . . no
C(13) H(22) H(19) 60.9 . . . no
C(13) H(22) H(21) 104.1 . . . no
C(13) H(22) H(24) 154.2 . . . no
C(13) H(22) H(25) 100.5 . . . no
C(13) H(22) H(27) 124.1 . . . no
C(13) H(22) H(29) 18.6 . . . no
H(19) H(22) H(21) 89.1 . . . no
H(19) H(22) H(24) 95.1 . . . no
H(19) H(22) H(25) 51.9 . . . no
H(19) H(22) H(27) 87.8 . . . no
H(19) H(22) H(29) 79.4 . . . no
H(21) H(22) H(24) 63.4 . . . no
H(21) H(22) H(25) 111.7 . . . no
H(21) H(22) H(27) 121.7 . . . no
H(21) H(22) H(29) 108.6 . . . no
H(24) H(22) H(25) 67.2 . . . no
H(24) H(22) H(27) 59.0 . . . no
H(24) H(22) H(29) 170.6 . . . no
H(25) H(22) H(27) 36.0 . . . no
H(25) H(22) H(29) 113.8 . . . no
H(27) H(22) H(29) 127.7 . . . no
C(9) H(23) C(10) 36.7 . . . no
C(9) H(23) C(11) 76.1 . . . no
C(9) H(23) C(12) 84.6 . . . no
C(9) H(23) H(19) 21.0 . . . no
C(9) H(23) H(20) 22.0 . . . no
C(9) H(23) H(21) 48.2 . . . no
C(9) H(23) H(24) 104.3 . . . no
C(9) H(23) H(25) 69.5 . . . no
C(9) H(23) H(26) 107.0 . . . no
C(10) H(23) C(11) 44.0 . . . no
C(10) H(23) C(12) 73.0 . . . no
C(10) H(23) H(19) 49.1 . . . no
C(10) H(23) H(20) 53.5 . . . no
C(10) H(23) H(21) 22.2 . . . no
C(10) H(23) H(24) 67.6 . . . no
C(10) H(23) H(25) 72.2 . . . no
C(10) H(23) H(26) 96.3 . . . no
C(11) H(23) C(12) 44.1 . . . no
C(11) H(23) H(19) 77.5 . . . no
C(11) H(23) H(20) 96.3 . . . no
C(11) H(23) H(21) 53.6 . . . no
C(11) H(23) H(24) 35.3 . . . no
C(11) H(23) H(25) 60.1 . . . no
C(11) H(23) H(26) 60.5 . . . no
C(12) H(23) H(19) 70.8 . . . no
C(12) H(23) H(20) 105.2 . . . no
C(12) H(23) H(21) 91.7 . . . no
C(12) H(23) H(24) 67.7 . . . no
C(12) H(23) H(25) 23.8 . . . no
C(12) H(23) H(26) 23.9 . . . no
H(19) H(23) H(20) 35.4 . . . no
H(19) H(23) H(21) 66.1 . . . no
H(19) H(23) H(24) 111.4 . . . no
H(19) H(23) H(25) 51.5 . . . no
H(19) H(23) H(26) 90.2 . . . no
H(20) H(23) H(21) 56.4 . . . no
H(20) H(23) H(24) 119.1 . . . no
H(20) H(23) H(25) 86.9 . . . no
H(20) H(23) H(26) 125.6 . . . no
H(21) H(23) H(24) 63.2 . . . no
H(21) H(23) H(25) 94.2 . . . no
H(21) H(23) H(26) 112.9 . . . no
H(24) H(23) H(25) 89.8 . . . no
H(24) H(23) H(26) 71.0 . . . no
H(25) H(23) H(26) 38.8 . . . no
C(10) H(24) C(11) 44.0 . . . no
C(10) H(24) C(12) 73.1 . . . no
C(10) H(24) H(21) 25.2 . . . no
C(10) H(24) H(22) 22.3 . . . no
C(10) H(24) H(23) 67.6 . . . no
C(10) H(24) H(26) 95.9 . . . no
C(10) H(24) H(27) 73.0 . . . no
C(11) H(24) C(12) 44.1 . . . no
C(11) H(24) H(21) 65.6 . . . no
C(11) H(24) H(22) 53.9 . . . no
C(11) H(24) H(23) 35.3 . . . no
C(11) H(24) H(26) 59.9 . . . no
C(11) H(24) H(27) 60.7 . . . no
C(12) H(24) H(21) 98.2 . . . no
C(12) H(24) H(22) 65.7 . . . no
C(12) H(24) H(23) 67.7 . . . no
C(12) H(24) H(26) 23.8 . . . no
C(12) H(24) H(27) 24.0 . . . no
H(21) H(24) H(22) 38.5 . . . no
H(21) H(24) H(23) 78.3 . . . no
H(21) H(24) H(26) 121.1 . . . no
H(21) H(24) H(27) 95.4 . . . no
H(22) H(24) H(23) 85.1 . . . no
H(22) H(24) H(26) 89.3 . . . no
H(22) H(24) H(27) 57.3 . . . no
H(23) H(24) H(26) 70.2 . . . no
H(23) H(24) H(27) 90.2 . . . no
H(26) H(24) H(27) 38.8 . . . no
C(10) H(25) C(11) 35.5 . . . no
C(10) H(25) C(12) 69.7 . . . no
C(10) H(25) H(19) 49.2 . . . no
C(10) H(25) H(22) 21.0 . . . no
C(10) H(25) H(23) 48.5 . . . no
C(10) H(25) H(25) 125.1 . . 7 no
C(10) H(25) H(26) 100.8 . . . no
C(10) H(25) H(27) 73.2 . . . no
C(11) H(25) C(12) 44.5 . . . no
C(11) H(25) H(19) 76.2 . . . no
C(11) H(25) H(22) 49.7 . . . no
C(11) H(25) H(23) 23.8 . . . no
C(11) H(25) H(25) 152.1 . . 7 no
C(11) H(25) H(26) 67.7 . . . no
C(11) H(25) H(27) 67.7 . . . no
C(12) H(25) H(19) 118.1 . . . no
C(12) H(25) H(22) 69.4 . . . no
C(12) H(25) H(23) 60.5 . . . no
C(12) H(25) H(25) 120.2 . . 7 no
C(12) H(25) H(26) 35.3 . . . no
C(12) H(25) H(27) 35.2 . . . no
H(19) H(25) H(22) 57.3 . . . no
H(19) H(25) H(23) 71.5 . . . no
H(19) H(25) H(25) 103.6 . . 7 no
H(19) H(25) H(26) 141.7 . . . no
H(19) H(25) H(27) 117.2 . . . no
H(22) H(25) H(23) 67.7 . . . no
H(22) H(25) H(25) 106.2 . . 7 no
H(22) H(25) H(26) 104.4 . . . no
H(22) H(25) H(27) 60.2 . . . no
H(23) H(25) H(25) 173.5 . . 7 no
H(23) H(25) H(26) 70.3 . . . no
H(23) H(25) H(27) 89.8 . . . no
H(25) H(25) H(26) 114.3 7 . . no
H(25) H(25) H(27) 88.9 7 . . no
H(26) H(25) H(27) 60.0 . . . no
C(11) H(26) C(12) 44.5 . . . no
C(11) H(26) H(23) 23.9 . . . no
C(11) H(26) H(24) 23.7 . . . no
C(11) H(26) H(25) 67.7 . . . no
C(11) H(26) H(27) 67.7 . . . no
C(11) H(26) H(58) 96.4 . . 3_665 no
C(12) H(26) H(23) 60.9 . . . no
C(12) H(26) H(24) 60.3 . . . no
C(12) H(26) H(25) 35.3 . . . no
C(12) H(26) H(27) 35.2 . . . no
C(12) H(26) H(58) 139.8 . . 3_665 no
H(23) H(26) H(24) 38.7 . . . no
H(23) H(26) H(25) 70.9 . . . no
H(23) H(26) H(27) 90.1 . . . no
H(23) H(26) H(58) 86.3 . . 3_665 no
H(24) H(26) H(25) 89.6 . . . no
H(24) H(26) H(27) 70.1 . . . no
H(24) H(26) H(58) 79.6 . . 3_665 no
H(25) H(26) H(27) 60.0 . . . no
H(25) H(26) H(58) 153.8 . . 3_665 no
H(27) H(26) H(58) 134.8 . . 3_665 no
C(10) H(27) C(11) 35.2 . . . no
C(10) H(27) C(12) 68.7 . . . no
C(10) H(27) H(22) 21.1 . . . no
C(10) H(27) H(24) 48.3 . . . no
C(10) H(27) H(25) 72.1 . . . no
C(10) H(27) H(26) 100.1 . . . no
C(11) H(27) C(12) 44.5 . . . no
C(11) H(27) H(22) 55.6 . . . no
C(11) H(27) H(24) 24.0 . . . no
C(11) H(27) H(25) 67.7 . . . no
C(11) H(27) H(26) 67.7 . . . no
C(12) H(27) H(22) 88.5 . . . no
C(12) H(27) H(24) 61.1 . . . no
C(12) H(27) H(25) 35.2 . . . no
C(12) H(27) H(26) 35.3 . . . no
H(22) H(27) H(24) 63.7 . . . no
H(22) H(27) H(25) 83.8 . . . no
H(22) H(27) H(26) 121.1 . . . no
H(24) H(27) H(25) 90.2 . . . no
H(24) H(27) H(26) 71.1 . . . no
H(25) H(27) H(26) 60.0 . . . no
N(1) H(28) C(6) 64.1 . . . no
N(1) H(28) C(9) 36.5 . . . no
N(1) H(28) C(13) 45.3 . . . no
N(1) H(28) C(14) 78.8 . . . no
N(1) H(28) C(16a) 133.8 . . . no
N(1) H(28) H(13) 80.7 . . . no
N(1) H(28) H(19) 55.5 . . . no
N(1) H(28) H(29) 67.1 . . . no
N(1) H(28) H(31) 81.4 . . . no
C(6) H(28) C(9) 71.3 . . . no
C(6) H(28) C(13) 98.7 . . . no
C(6) H(28) C(14) 93.8 . . . no
C(6) H(28) C(16a) 110.9 . . . no
C(6) H(28) H(13) 19.6 . . . no
C(6) H(28) H(19) 66.1 . . . no
C(6) H(28) H(29) 130.2 . . . no
C(6) H(28) H(31) 72.6 . . . no
C(9) H(28) C(13) 73.2 . . . no
C(9) H(28) C(14) 114.4 . . . no
C(9) H(28) C(16a) 169.0 . . . no
C(9) H(28) H(13) 90.8 . . . no
C(9) H(28) H(19) 21.9 . . . no
C(9) H(28) H(29) 75.7 . . . no
C(9) H(28) H(31) 117.1 . . . no
C(13) H(28) C(14) 45.6 . . . no
C(13) H(28) C(16a) 95.8 . . . no
C(13) H(28) H(13) 106.7 . . . no
C(13) H(28) H(19) 95.1 . . . no
C(13) H(28) H(29) 35.3 . . . no
C(13) H(28) H(31) 63.7 . . . no
C(14) H(28) C(16a) 55.2 . . . no
C(14) H(28) H(13) 87.2 . . . no
C(14) H(28) H(19) 134.3 . . . no
C(14) H(28) H(29) 67.4 . . . no
C(14) H(28) H(31) 24.9 . . . no
C(16a) H(28) H(13) 92.0 . . . no
C(16a) H(28) H(19) 169.0 . . . no
C(16a) H(28) H(29) 95.7 . . . no
C(16a) H(28) H(31) 55.4 . . . no
H(13) H(28) H(19) 83.6 . . . no
H(13) H(28) H(29) 141.8 . . . no
H(13) H(28) H(31) 63.0 . . . no
H(19) H(28) H(29) 94.0 . . . no
H(19) H(28) H(31) 129.6 . . . no
H(29) H(28) H(31) 91.3 . . . no
N(1) H(29) C(1) 36.6 . . . no
N(1) H(29) C(9) 34.9 . . . no
N(1) H(29) C(10) 63.8 . . . no
N(1) H(29) C(13) 45.3 . . . no
N(1) H(29) C(14) 78.8 . . . no
N(1) H(29) C(15) 112.5 . . . no
N(1) H(29) H(2) 55.8 . . . no
N(1) H(29) H(22) 81.9 . . . no
N(1) H(29) H(28) 67.1 . . . no
N(1) H(29) H(30) 76.1 . . . no
N(1) H(29) H(39) 125.4 . . 5_455 no
C(1) H(29) C(9) 57.7 . . . no
C(1) H(29) C(10) 69.1 . . . no
C(1) H(29) C(13) 72.3 . . . no
C(1) H(29) C(14) 82.3 . . . no
C(1) H(29) C(15) 112.7 . . . no
C(1) H(29) H(2) 21.8 . . . no
C(1) H(29) H(22) 85.5 . . . no
C(1) H(29) H(28) 102.1 . . . no
C(1) H(29) H(30) 65.7 . . . no
C(1) H(29) H(39) 88.8 . . 5_455 no
C(9) H(29) C(10) 33.0 . . . no
C(9) H(29) C(13) 68.2 . . . no
C(9) H(29) C(14) 110.8 . . . no
C(9) H(29) C(15) 140.6 . . . no
C(9) H(29) H(2) 66.2 . . . no
C(9) H(29) H(22) 49.2 . . . no
C(9) H(29) H(28) 69.4 . . . no
C(9) H(29) H(30) 110.9 . . . no
C(9) H(29) H(39) 130.7 . . 5_455 no
C(10) H(29) C(13) 101.1 . . . no
C(10) H(29) C(14) 142.6 . . . no
C(10) H(29) C(15) 171.8 . . . no
C(10) H(29) H(2) 64.1 . . . no
C(10) H(29) H(22) 18.4 . . . no
C(10) H(29) H(28) 94.9 . . . no
C(10) H(29) H(30) 134.3 . . . no
C(10) H(29) H(39) 105.3 . . 5_455 no
C(13) H(29) C(14) 45.6 . . . no
C(13) H(29) C(15) 72.6 . . . no
C(13) H(29) H(2) 94.1 . . . no
C(13) H(29) H(22) 115.4 . . . no
C(13) H(29) H(28) 35.3 . . . no
C(13) H(29) H(30) 59.2 . . . no
C(13) H(29) H(39) 139.3 . . 5_455 no
C(14) H(29) C(15) 34.2 . . . no
C(14) H(29) H(2) 97.1 . . . no
C(14) H(29) H(22) 160.0 . . . no
C(14) H(29) H(28) 67.4 . . . no
C(14) H(29) H(30) 23.8 . . . no
C(14) H(29) H(39) 97.4 . . 5_455 no
C(15) H(29) H(2) 120.7 . . . no
C(15) H(29) H(22) 161.8 . . . no
C(15) H(29) H(28) 76.9 . . . no
C(15) H(29) H(30) 47.1 . . . no
C(15) H(29) H(39) 82.8 . . 5_455 no
H(2) H(29) H(22) 76.1 . . . no
H(2) H(29) H(28) 122.8 . . . no
H(2) H(29) H(30) 76.0 . . . no
H(2) H(29) H(39) 71.0 . . 5_455 no
H(22) H(29) H(28) 100.1 . . . no
H(22) H(29) H(30) 151.1 . . . no
H(22) H(29) H(39) 98.0 . . 5_455 no
H(28) H(29) H(30) 88.4 . . . no
H(28) H(29) H(39) 159.5 . . 5_455 no
H(30) H(29) H(39) 80.2 . . 5_455 no
N(1) H(30) C(1) 33.1 . . . no
N(1) H(30) C(13) 33.3 . . . no
N(1) H(30) C(14) 71.6 . . . no
N(1) H(30) C(15) 110.7 . . . no
N(1) H(30) C(16) 116.9 . . . no
N(1) H(30) H(1) 48.3 . . . no
N(1) H(30) H(29) 46.2 . . . no
N(1) H(30) H(31) 77.0 . . . no
C(1) H(30) C(13) 61.0 . . . no
C(1) H(30) C(14) 104.1 . . . no
C(1) H(30) C(15) 135.7 . . . no
C(1) H(30) C(16) 117.5 . . . no
C(1) H(30) H(1) 18.8 . . . no
C(1) H(30) H(29) 61.0 . . . no
C(1) H(30) H(31) 107.3 . . . no
C(13) H(30) C(14) 45.3 . . . no
C(13) H(30) C(15) 77.8 . . . no
C(13) H(30) C(16) 89.0 . . . no
C(13) H(30) H(1) 79.0 . . . no
C(13) H(30) H(29) 23.8 . . . no
C(13) H(30) H(31) 67.4 . . . no
C(14) H(30) C(15) 45.1 . . . no
C(14) H(30) C(16) 80.2 . . . no
C(14) H(30) H(1) 119.7 . . . no
C(14) H(30) H(29) 58.9 . . . no
C(14) H(30) H(31) 35.3 . . . no
C(15) H(30) C(16) 41.7 . . . no
C(15) H(30) H(1) 154.2 . . . no
C(15) H(30) H(29) 74.7 . . . no
C(15) H(30) H(31) 67.3 . . . no
C(16) H(30) H(1) 127.1 . . . no
C(16) H(30) H(29) 70.7 . . . no
C(16) H(30) H(31) 108.7 . . . no
H(1) H(30) H(29) 79.6 . . . no
H(1) H(30) H(31) 113.2 . . . no
H(29) H(30) H(31) 88.4 . . . no
C(13) H(31) C(14) 45.3 . . . no
C(13) H(31) C(15) 77.8 . . . no
C(13) H(31) C(16a) 82.5 . . . no
C(13) H(31) H(10) 76.9 . . . no
C(13) H(31) H(13) 75.6 . . . no
C(13) H(31) H(28) 24.9 . . . no
C(13) H(31) H(30) 67.4 . . . no
C(14) H(31) C(15) 45.1 . . . no
C(14) H(31) C(16a) 72.9 . . . no
C(14) H(31) H(10) 104.4 . . . no
C(14) H(31) H(13) 120.6 . . . no
C(14) H(31) H(28) 63.3 . . . no
C(14) H(31) H(30) 35.3 . . . no
C(15) H(31) C(16a) 36.4 . . . no
C(15) H(31) H(10) 149.5 . . . no
C(15) H(31) H(13) 129.7 . . . no
C(15) H(31) H(28) 80.1 . . . no
C(15) H(31) H(30) 67.3 . . . no
C(16a) H(31) H(10) 151.7 . . . no
C(16a) H(31) H(13) 97.9 . . . no
C(16a) H(31) H(28) 69.3 . . . no
C(16a) H(31) H(30) 102.5 . . . no
H(10) H(31) H(13) 58.4 . . . no
H(10) H(31) H(28) 84.1 . . . no
H(10) H(31) H(30) 87.3 . . . no
H(13) H(31) H(28) 58.8 . . . no
H(13) H(31) H(30) 134.5 . . . no
H(28) H(31) H(30) 91.4 . . . no
O(25) H(32) N(2) 135.7 . . . no
O(25) H(32) C(17) 141.6 . . . no
O(25) H(32) C(18) 96.8 . . . no
O(25) H(32) C(25) 137.2 . . . no
O(25) H(32) C(29) 102.3 . . . no
O(25) H(32) H(33) 151.0 . . . no
O(25) H(32) H(35) 78.2 . . . no
O(25) H(32) H(36) 66.2 . . . no
O(25) H(32) H(51) 117.5 . . . no
O(25) H(32) H(62) 57.0 . . . no
N(2) H(32) C(17) 45.4 . . . no
N(2) H(32) C(18) 78.9 . . . no
N(2) H(32) C(25) 36.4 . . . no
N(2) H(32) C(29) 33.4 . . . no
N(2) H(32) H(33) 67.3 . . . no
N(2) H(32) H(35) 81.5 . . . no
N(2) H(32) H(36) 129.5 . . . no
N(2) H(32) H(51) 54.4 . . . no
N(2) H(32) H(62) 79.6 . . . no
C(17) H(32) C(18) 45.6 . . . no
C(17) H(32) C(25) 70.5 . . . no
C(17) H(32) C(29) 68.4 . . . no
C(17) H(32) H(33) 35.3 . . . no
C(17) H(32) H(35) 63.6 . . . no
C(17) H(32) H(36) 88.1 . . . no
C(17) H(32) H(51) 92.4 . . . no
C(17) H(32) H(62) 112.0 . . . no
C(18) H(32) C(25) 113.0 . . . no
C(18) H(32) C(29) 79.4 . . . no
C(18) H(32) H(33) 67.5 . . . no
C(18) H(32) H(35) 24.7 . . . no
C(18) H(32) H(36) 51.1 . . . no
C(18) H(32) H(51) 133.2 . . . no
C(18) H(32) H(62) 97.1 . . . no
C(25) H(32) C(29) 57.0 . . . no
C(25) H(32) H(33) 71.6 . . . no
C(25) H(32) H(35) 117.8 . . . no
C(25) H(32) H(36) 156.5 . . . no
C(25) H(32) H(51) 21.9 . . . no
C(25) H(32) H(62) 88.2 . . . no
C(29) H(32) H(33) 98.5 . . . no
C(29) H(32) H(35) 68.1 . . . no
C(29) H(32) H(36) 124.5 . . . no
C(29) H(32) H(51) 63.5 . . . no
C(29) H(32) H(62) 47.1 . . . no
H(33) H(32) H(35) 91.3 . . . no
H(33) H(32) H(36) 85.5 . . . no
H(33) H(32) H(51) 89.8 . . . no
H(33) H(32) H(62) 145.4 . . . no
H(35) H(32) H(36) 56.5 . . . no
H(35) H(32) H(51) 131.2 . . . no
H(35) H(32) H(62) 73.4 . . . no
H(36) H(32) H(51) 171.2 . . . no
H(36) H(32) H(62) 109.4 . . . no
H(51) H(32) H(62) 78.6 . . . no
N(2) H(33) C(17) 45.4 . . . no
N(2) H(33) C(18) 78.9 . . . no
N(2) H(33) C(19) 113.9 . . . no
N(2) H(33) C(21) 34.5 . . . no
N(2) H(33) C(22) 66.2 . . . no
N(2) H(33) C(25) 36.7 . . . no
N(2) H(33) H(5) 139.8 . . 7 no
N(2) H(33) H(32) 67.3 . . . no
N(2) H(33) H(34) 76.5 . . . no
N(2) H(33) H(37) 133.0 . . . no
N(2) H(33) H(43) 83.2 . . . no
N(2) H(33) H(44) 69.8 . . . no
N(2) H(33) H(50) 56.0 . . . no
C(17) H(33) C(18) 45.6 . . . no
C(17) H(33) C(19) 73.4 . . . no
C(17) H(33) C(21) 69.0 . . . no
C(17) H(33) C(22) 102.2 . . . no
C(17) H(33) C(25) 71.6 . . . no
C(17) H(33) H(5) 164.1 . . 7 no
C(17) H(33) H(32) 35.3 . . . no
C(17) H(33) H(34) 59.5 . . . no
C(17) H(33) H(37) 94.7 . . . no
C(17) H(33) H(43) 110.4 . . . no
C(17) H(33) H(44) 113.0 . . . no
C(17) H(33) H(50) 93.5 . . . no
C(18) H(33) C(19) 35.8 . . . no
C(18) H(33) C(21) 79.1 . . . no
C(18) H(33) C(22) 97.2 . . . no
C(18) H(33) C(25) 113.7 . . . no
C(18) H(33) H(5) 118.7 . . 7 no
C(18) H(33) H(32) 67.5 . . . no
C(18) H(33) H(34) 23.6 . . . no
C(18) H(33) H(37) 54.3 . . . no
C(18) H(33) H(43) 90.0 . . . no
C(18) H(33) H(44) 117.3 . . . no
C(18) H(33) H(50) 134.7 . . . no
C(19) H(33) C(21) 111.8 . . . no
C(19) H(33) C(22) 117.0 . . . no
C(19) H(33) C(25) 144.8 . . . no
C(19) H(33) H(5) 93.5 . . 7 no
C(19) H(33) H(32) 76.7 . . . no
C(19) H(33) H(34) 48.4 . . . no
C(19) H(33) H(37) 21.3 . . . no
C(19) H(33) H(43) 100.6 . . . no
C(19) H(33) H(44) 135.6 . . . no
C(19) H(33) H(50) 166.2 . . . no
C(21) H(33) C(22) 33.9 . . . no
C(21) H(33) C(25) 57.6 . . . no
C(21) H(33) H(5) 109.2 . . 7 no
C(21) H(33) H(32) 99.4 . . . no
C(21) H(33) H(34) 63.6 . . . no
C(21) H(33) H(37) 120.6 . . . no
C(21) H(33) H(43) 48.9 . . . no
C(21) H(33) H(44) 45.3 . . . no
C(21) H(33) H(50) 65.9 . . . no
C(22) H(33) C(25) 74.2 . . . no
C(22) H(33) H(5) 75.4 . . 7 no
C(22) H(33) H(32) 133.0 . . . no
C(22) H(33) H(34) 74.7 . . . no
C(22) H(33) H(37) 112.2 . . . no
C(22) H(33) H(43) 20.4 . . . no
C(22) H(33) H(44) 20.4 . . . no
C(22) H(33) H(50) 69.4 . . . no
C(25) H(33) H(5) 121.6 . . 7 no
C(25) H(33) H(32) 72.9 . . . no
C(25) H(33) H(34) 113.0 . . . no
C(25) H(33) H(37) 166.1 . . . no
C(25) H(33) H(43) 94.6 . . . no
C(25) H(33) H(44) 64.3 . . . no
C(25) H(33) H(50) 22.0 . . . no
H(5) H(33) H(32) 151.4 7 . . no
H(5) H(33) H(34) 105.2 7 . . no
H(5) H(33) H(37) 72.3 7 . . no
H(5) H(33) H(43) 62.4 7 . . no
H(5) H(33) H(44) 70.0 7 . . no
H(5) H(33) H(50) 100.1 7 . . no
H(32) H(33) H(34) 88.5 . . . no
H(32) H(33) H(37) 94.6 . . . no
H(32) H(33) H(43) 145.3 . . . no
H(32) H(33) H(44) 134.8 . . . no
H(32) H(33) H(50) 90.1 . . . no
H(34) H(33) H(37) 59.4 . . . no
H(34) H(33) H(43) 66.4 . . . no
H(34) H(33) H(44) 95.1 . . . no
H(34) H(33) H(50) 128.5 . . . no
H(37) H(33) H(43) 92.5 . . . no
H(37) H(33) H(44) 125.7 . . . no
H(37) H(33) H(50) 171.0 . . . no
H(43) H(33) H(44) 35.1 . . . no
H(43) H(33) H(50) 88.0 . . . no
H(44) H(33) H(50) 53.3 . . . no
C(17) H(34) C(18) 44.8 . . . no
C(17) H(34) C(19) 75.9 . . . no
C(17) H(34) C(20) 111.9 . . . no
C(17) H(34) C(21) 62.5 . . . no
C(17) H(34) H(33) 23.7 . . . no
C(17) H(34) H(35) 67.6 . . . no
C(17) H(34) H(37) 74.6 . . . no
C(17) H(34) H(39) 130.8 . . . no
C(17) H(34) H(42) 80.0 . . . no
C(17) H(34) H(43) 72.4 . . . no
C(18) H(34) C(19) 44.9 . . . no
C(18) H(34) C(20) 72.1 . . . no
C(18) H(34) C(21) 103.8 . . . no
C(18) H(34) H(33) 58.6 . . . no
C(18) H(34) H(35) 35.3 . . . no
C(18) H(34) H(37) 59.9 . . . no
C(18) H(34) H(39) 93.8 . . . no
C(18) H(34) H(42) 116.5 . . . no
C(18) H(34) H(43) 113.1 . . . no
C(19) H(34) C(20) 37.1 . . . no
C(19) H(34) C(21) 136.4 . . . no
C(19) H(34) H(33) 72.6 . . . no
C(19) H(34) H(35) 67.8 . . . no
C(19) H(34) H(37) 23.4 . . . no
C(19) H(34) H(39) 55.0 . . . no
C(19) H(34) H(42) 155.6 . . . no
C(19) H(34) H(43) 109.6 . . . no
C(20) H(34) C(21) 173.3 . . . no
C(20) H(34) H(33) 109.2 . . . no
C(20) H(34) H(35) 74.9 . . . no
C(20) H(34) H(37) 49.7 . . . no
C(20) H(34) H(39) 21.8 . . . no
C(20) H(34) H(42) 166.9 . . . no
C(20) H(34) H(43) 129.0 . . . no
C(21) H(34) H(33) 64.2 . . . no
C(21) H(34) H(35) 105.1 . . . no
C(21) H(34) H(37) 123.7 . . . no
C(21) H(34) H(39) 160.7 . . . no
C(21) H(34) H(42) 19.8 . . . no
C(21) H(34) H(43) 47.1 . . . no
H(33) H(34) H(35) 88.5 . . . no
H(33) H(34) H(37) 62.1 . . . no
H(33) H(34) H(39) 121.4 . . . no
H(33) H(34) H(42) 83.9 . . . no
H(33) H(34) H(43) 54.5 . . . no
H(35) H(34) H(37) 89.2 . . . no
H(35) H(34) H(39) 93.8 . . . no
H(35) H(34) H(42) 106.1 . . . no
H(35) H(34) H(43) 139.3 . . . no
H(37) H(34) H(39) 59.4 . . . no
H(37) H(34) H(42) 142.5 . . . no
H(37) H(34) H(43) 87.4 . . . no
H(39) H(34) H(42) 148.6 . . . no
H(39) H(34) H(43) 118.6 . . . no
H(42) H(34) H(43) 58.6 . . . no
C(17) H(35) C(18) 44.8 . . . no
C(17) H(35) C(19) 75.9 . . . no
C(17) H(35) C(20) 109.4 . . . no
C(17) H(35) H(32) 24.7 . . . no
C(17) H(35) H(34) 67.6 . . . no
C(17) H(35) H(36) 77.6 . . . no
C(17) H(35) H(40) 129.9 . . . no
C(17) H(35) H(59) 75.8 . . . no
C(17) H(35) H(62) 69.5 . . . no
C(18) H(35) C(19) 44.9 . . . no
C(18) H(35) C(20) 68.4 . . . no
C(18) H(35) H(32) 62.8 . . . no
C(18) H(35) H(34) 35.3 . . . no
C(18) H(35) H(36) 62.3 . . . no
C(18) H(35) H(40) 89.5 . . . no
C(18) H(35) H(59) 105.9 . . . no
C(18) H(35) H(62) 114.0 . . . no
C(19) H(35) C(20) 36.0 . . . no
C(19) H(35) H(32) 77.7 . . . no
C(19) H(35) H(34) 67.7 . . . no
C(19) H(35) H(36) 24.0 . . . no
C(19) H(35) H(40) 54.5 . . . no
C(19) H(35) H(59) 149.8 . . . no
C(19) H(35) H(62) 123.8 . . . no
C(20) H(35) H(32) 113.6 . . . no
C(20) H(35) H(34) 70.3 . . . no
C(20) H(35) H(36) 49.2 . . . no
C(20) H(35) H(40) 21.2 . . . no
C(20) H(35) H(59) 156.5 . . . no
C(20) H(35) H(62) 150.4 . . . no
H(32) H(35) H(34) 91.3 . . . no
H(32) H(35) H(36) 69.0 . . . no
H(32) H(35) H(40) 129.1 . . . no
H(32) H(35) H(59) 80.9 . . . no
H(32) H(35) H(62) 53.1 . . . no
H(34) H(35) H(36) 90.7 . . . no
H(34) H(35) H(40) 86.1 . . . no
H(34) H(35) H(59) 91.9 . . . no
H(34) H(35) H(62) 130.0 . . . no
H(36) H(35) H(40) 60.3 . . . no
H(36) H(35) H(59) 149.9 . . . no
H(36) H(35) H(62) 104.0 . . . no
H(40) H(35) H(59) 149.8 . . . no
H(40) H(35) H(62) 142.7 . . . no
H(59) H(35) H(62) 53.1 . . . no
C(18) H(36) C(19) 43.9 . . . no
C(18) H(36) C(20) 72.1 . . . no
C(18) H(36) H(32) 49.7 . . . no
C(18) H(36) H(35) 24.0 . . . no
C(18) H(36) H(37) 67.9 . . . no
C(18) H(36) H(38) 95.3 . . . no
C(18) H(36) H(40) 70.7 . . . no
C(19) H(36) C(20) 44.1 . . . no
C(19) H(36) H(32) 86.2 . . . no
C(19) H(36) H(35) 61.3 . . . no
C(19) H(36) H(37) 35.3 . . . no
C(19) H(36) H(38) 60.5 . . . no
C(19) H(36) H(40) 59.5 . . . no
C(20) H(36) H(32) 121.8 . . . no
C(20) H(36) H(35) 72.8 . . . no
C(20) H(36) H(37) 68.1 . . . no
C(20) H(36) H(38) 23.7 . . . no
C(20) H(36) H(40) 23.4 . . . no
H(32) H(36) H(35) 54.5 . . . no
H(32) H(36) H(37) 88.1 . . . no
H(32) H(36) H(38) 144.7 . . . no
H(32) H(36) H(40) 116.0 . . . no
H(35) H(36) H(37) 90.8 . . . no
H(35) H(36) H(38) 96.0 . . . no
H(35) H(36) H(40) 61.6 . . . no
H(37) H(36) H(38) 71.8 . . . no
H(37) H(36) H(40) 89.5 . . . no
H(38) H(36) H(40) 38.2 . . . no
C(17) H(37) C(18) 34.3 . . . no
C(17) H(37) C(19) 69.4 . . . no
C(17) H(37) C(20) 105.9 . . . no
C(17) H(37) H(8) 122.9 . . 7 no
C(17) H(37) H(33) 20.7 . . . no
C(17) H(37) H(34) 47.1 . . . no
C(17) H(37) H(36) 75.5 . . . no
C(17) H(37) H(38) 127.0 . . . no
C(17) H(37) H(39) 105.6 . . . no
C(18) H(37) C(19) 43.9 . . . no
C(18) H(37) C(20) 72.1 . . . no
C(18) H(37) H(8) 137.6 . . 7 no
C(18) H(37) H(33) 52.7 . . . no
C(18) H(37) H(34) 23.5 . . . no
C(18) H(37) H(36) 67.9 . . . no
C(18) H(37) H(38) 94.5 . . . no
C(18) H(37) H(39) 72.4 . . . no
C(19) H(37) C(20) 44.1 . . . no
C(19) H(37) H(8) 160.7 . . 7 no
C(19) H(37) H(33) 90.0 . . . no
C(19) H(37) H(34) 58.9 . . . no
C(19) H(37) H(36) 35.3 . . . no
C(19) H(37) H(38) 59.1 . . . no
C(19) H(37) H(39) 60.9 . . . no
C(20) H(37) H(8) 116.9 . . 7 no
C(20) H(37) H(33) 124.7 . . . no
C(20) H(37) H(34) 69.8 . . . no
C(20) H(37) H(36) 68.1 . . . no
C(20) H(37) H(38) 23.3 . . . no
C(20) H(37) H(39) 23.7 . . . no
H(8) H(37) H(33) 103.2 7 . . no
H(8) H(37) H(34) 116.5 7 . . no
H(8) H(37) H(36) 154.3 7 . . no
H(8) H(37) H(38) 104.5 7 . . no
H(8) H(37) H(39) 100.1 7 . . no
H(33) H(37) H(34) 58.5 . . . no
H(33) H(37) H(36) 91.8 . . . no
H(33) H(37) H(38) 147.1 . . . no
H(33) H(37) H(39) 118.9 . . . no
H(34) H(37) H(36) 89.1 . . . no
H(34) H(37) H(38) 92.9 . . . no
H(34) H(37) H(39) 60.5 . . . no
H(36) H(37) H(38) 70.0 . . . no
H(36) H(37) H(39) 90.5 . . . no
H(38) H(37) H(39) 38.2 . . . no
C(19) H(38) C(20) 44.8 . . . no
C(19) H(38) H(36) 23.6 . . . no
C(19) H(38) H(37) 23.2 . . . no
C(19) H(38) H(39) 67.9 . . . no
C(19) H(38) H(40) 67.9 . . . no
C(19) H(38) H(72) 127.8 . . . no
C(20) H(38) H(36) 61.2 . . . no
C(20) H(38) H(37) 59.9 . . . no
C(20) H(38) H(39) 35.3 . . . no
C(20) H(38) H(40) 35.2 . . . no
C(20) H(38) H(72) 133.7 . . . no
H(36) H(38) H(37) 38.2 . . . no
H(36) H(38) H(39) 90.2 . . . no
H(36) H(38) H(40) 71.5 . . . no
H(36) H(38) H(72) 104.4 . . . no
H(37) H(38) H(39) 69.8 . . . no
H(37) H(38) H(40) 89.3 . . . no
H(37) H(38) H(72) 136.0 . . . no
H(39) H(38) H(40) 60.0 . . . no
H(39) H(38) H(72) 149.9 . . . no
H(40) H(38) H(72) 99.4 . . . no
C(16) H(39) C(18) 112.9 5_545 . . no
C(16) H(39) C(19) 128.5 5_545 . . no
C(16) H(39) C(20) 93.2 5_545 . . no
C(16) H(39) H(29) 71.5 5_545 . 5_545 no
C(16) H(39) H(34) 111.2 5_545 . . no
C(16) H(39) H(37) 151.9 5_545 . . no
C(16) H(39) H(38) 95.0 5_545 . . no
C(16) H(39) H(40) 61.8 5_545 . . no
C(18) H(39) C(19) 35.7 . . . no
C(18) H(39) C(20) 68.6 . . . no
C(18) H(39) H(29) 144.0 . . 5_545 no
C(18) H(39) H(34) 21.2 . . . no
C(18) H(39) H(37) 48.7 . . . no
C(18) H(39) H(38) 100.4 . . . no
C(18) H(39) H(40) 71.3 . . . no
C(19) H(39) C(20) 44.8 . . . no
C(19) H(39) H(29) 160.0 . . 5_545 no
C(19) H(39) H(34) 54.3 . . . no
C(19) H(39) H(37) 23.7 . . . no
C(19) H(39) H(38) 67.9 . . . no
C(19) H(39) H(40) 67.9 . . . no
C(20) H(39) H(29) 147.1 . . 5_545 no
C(20) H(39) H(34) 89.7 . . . no
C(20) H(39) H(37) 61.6 . . . no
C(20) H(39) H(38) 35.3 . . . no
C(20) H(39) H(40) 35.2 . . . no
H(29) H(39) H(34) 122.7 5_545 . . no
H(29) H(39) H(37) 136.4 5_545 . . no
H(29) H(39) H(38) 115.2 5_545 . . no
H(29) H(39) H(40) 131.6 5_545 . . no
H(34) H(39) H(37) 60.1 . . . no
H(34) H(39) H(38) 121.2 . . . no
H(34) H(39) H(40) 87.1 . . . no
H(37) H(39) H(38) 72.0 . . . no
H(37) H(39) H(40) 90.4 . . . no
H(38) H(39) H(40) 60.0 . . . no
C(16) H(40) C(18) 121.9 5_545 . . no
C(16) H(40) C(19) 141.1 5_545 . . no
C(16) H(40) C(20) 105.8 5_545 . . no
C(16) H(40) H(35) 119.0 5_545 . . no
C(16) H(40) H(36) 164.2 5_545 . . no
C(16) H(40) H(38) 103.0 5_545 . . no
C(16) H(40) H(39) 74.8 5_545 . . no
C(18) H(40) C(19) 36.3 . . . no
C(18) H(40) C(20) 70.7 . . . no
C(18) H(40) H(35) 21.6 . . . no
C(18) H(40) H(36) 49.0 . . . no
C(18) H(40) H(38) 101.9 . . . no
C(18) H(40) H(39) 74.0 . . . no
C(19) H(40) C(20) 44.8 . . . no
C(19) H(40) H(35) 53.8 . . . no
C(19) H(40) H(36) 23.4 . . . no
C(19) H(40) H(38) 67.9 . . . no
C(19) H(40) H(39) 67.9 . . . no
C(20) H(40) H(35) 92.2 . . . no
C(20) H(40) H(36) 60.2 . . . no
C(20) H(40) H(38) 35.3 . . . no
C(20) H(40) H(39) 35.3 . . . no
H(35) H(40) H(36) 58.2 . . . no
H(35) H(40) H(38) 121.7 . . . no
H(35) H(40) H(39) 92.7 . . . no
H(36) H(40) H(38) 70.3 . . . no
H(36) H(40) H(39) 89.5 . . . no
H(38) H(40) H(39) 60.0 . . . no
N(2) H(41) C(21) 45.5 . . . no
N(2) H(41) C(22) 78.7 . . . no
N(2) H(41) C(23) 113.9 . . . no
N(2) H(41) C(25) 34.7 . . . no
N(2) H(41) C(26) 65.2 . . . no
N(2) H(41) C(29) 35.4 . . . no
N(2) H(41) H(42) 67.6 . . . no
N(2) H(41) H(44) 76.9 . . . no
N(2) H(41) H(45) 130.0 . . . no
N(2) H(41) H(53) 83.3 . . . no
N(2) H(41) H(60) 54.2 . . . no
C(21) H(41) C(22) 45.8 . . . no
C(21) H(41) C(23) 73.1 . . . no
C(21) H(41) C(25) 71.4 . . . no
C(21) H(41) C(26) 104.8 . . . no
C(21) H(41) C(29) 67.8 . . . no
C(21) H(41) H(42) 35.3 . . . no
C(21) H(41) H(44) 60.1 . . . no
C(21) H(41) H(45) 93.2 . . . no
C(21) H(41) H(53) 116.9 . . . no
C(21) H(41) H(60) 89.2 . . . no
C(22) H(41) C(23) 36.1 . . . no
C(22) H(41) C(25) 82.1 . . . no
C(22) H(41) C(26) 103.9 . . . no
C(22) H(41) C(29) 110.7 . . . no
C(22) H(41) H(42) 67.9 . . . no
C(22) H(41) H(44) 23.4 . . . no
C(22) H(41) H(45) 51.7 . . . no
C(22) H(41) H(53) 100.5 . . . no
C(22) H(41) H(60) 132.0 . . . no
C(23) H(41) C(25) 115.5 . . . no
C(23) H(41) C(26) 125.6 . . . no
C(23) H(41) C(29) 140.4 . . . no
C(23) H(41) H(42) 75.9 . . . no
C(23) H(41) H(44) 48.6 . . . no
C(23) H(41) H(45) 20.8 . . . no
C(23) H(41) H(53) 111.6 . . . no
C(23) H(41) H(60) 160.2 . . . no
C(25) H(41) C(26) 33.5 . . . no
C(25) H(41) C(29) 57.1 . . . no
C(25) H(41) H(42) 100.9 . . . no
C(25) H(41) H(44) 67.1 . . . no
C(25) H(41) H(45) 119.6 . . . no
C(25) H(41) H(53) 49.2 . . . no
C(25) H(41) H(60) 65.0 . . . no
C(26) H(41) C(29) 72.2 . . . no
C(26) H(41) H(42) 132.8 . . . no
C(26) H(41) H(44) 82.2 . . . no
C(26) H(41) H(45) 116.1 . . . no
C(26) H(41) H(53) 20.0 . . . no
C(26) H(41) H(60) 66.9 . . . no
C(29) H(41) H(42) 68.6 . . . no
C(29) H(41) H(44) 112.3 . . . no
C(29) H(41) H(45) 161.0 . . . no
C(29) H(41) H(53) 91.9 . . . no
C(29) H(41) H(60) 21.6 . . . no
H(42) H(41) H(44) 89.0 . . . no
H(42) H(41) H(45) 95.3 . . . no
H(42) H(41) H(53) 150.0 . . . no
H(42) H(41) H(60) 84.4 . . . no
H(44) H(41) H(45) 55.3 . . . no
H(44) H(41) H(53) 77.2 . . . no
H(44) H(41) H(60) 129.3 . . . no
H(45) H(41) H(53) 98.3 . . . no
H(45) H(41) H(60) 175.3 . . . no
H(53) H(41) H(60) 84.1 . . . no
N(2) H(42) C(21) 45.5 . . . no
N(2) H(42) C(22) 78.7 . . . no
N(2) H(42) C(29) 37.0 . . . no
N(2) H(42) H(34) 79.6 . . . no
N(2) H(42) H(41) 67.6 . . . no
N(2) H(42) H(43) 80.5 . . . no
N(2) H(42) H(46) 131.2 . . . no
N(2) H(42) H(59) 55.5 . . . no
N(2) H(42) H(60) 48.1 . . . no
C(21) H(42) C(22) 45.8 . . . no
C(21) H(42) C(29) 73.3 . . . no
C(21) H(42) H(34) 108.9 . . . no
C(21) H(42) H(41) 35.2 . . . no
C(21) H(42) H(43) 63.1 . . . no
C(21) H(42) H(46) 88.4 . . . no
C(21) H(42) H(59) 95.7 . . . no
C(21) H(42) H(60) 69.5 . . . no
C(22) H(42) C(29) 114.6 . . . no
C(22) H(42) H(34) 90.9 . . . no
C(22) H(42) H(41) 67.7 . . . no
C(22) H(42) H(43) 24.2 . . . no
C(22) H(42) H(46) 53.8 . . . no
C(22) H(42) H(59) 133.9 . . . no
C(22) H(42) H(60) 115.2 . . . no
C(29) H(42) H(34) 88.0 . . . no
C(29) H(42) H(41) 75.6 . . . no
C(29) H(42) H(43) 116.9 . . . no
C(29) H(42) H(46) 158.8 . . . no
C(29) H(42) H(59) 22.6 . . . no
C(29) H(42) H(60) 20.9 . . . no
H(34) H(42) H(41) 143.4 . . . no
H(34) H(42) H(43) 67.4 . . . no
H(34) H(42) H(46) 108.5 . . . no
H(34) H(42) H(59) 77.9 . . . no
H(34) H(42) H(60) 108.8 . . . no
H(41) H(42) H(43) 90.9 . . . no
H(41) H(42) H(46) 83.2 . . . no
H(41) H(42) H(59) 95.5 . . . no
H(41) H(42) H(60) 60.1 . . . no
H(43) H(42) H(46) 61.0 . . . no
H(43) H(42) H(59) 128.1 . . . no
H(43) H(42) H(60) 126.6 . . . no
H(46) H(42) H(59) 170.9 . . . no
H(46) H(42) H(60) 141.2 . . . no
H(59) H(42) H(60) 35.6 . . . no
C(21) H(43) C(22) 44.9 . . . no
C(21) H(43) C(23) 75.4 . . . no
C(21) H(43) C(24) 113.9 . . . no
C(21) H(43) H(5) 138.7 . . 7 no
C(21) H(43) H(33) 76.9 . . . no
C(21) H(43) H(34) 70.4 . . . no
C(21) H(43) H(42) 24.2 . . . no
C(21) H(43) H(44) 68.0 . . . no
C(21) H(43) H(46) 70.9 . . . no
C(21) H(43) H(49) 129.7 . . . no
C(22) H(43) C(23) 45.0 . . . no
C(22) H(43) C(24) 76.3 . . . no
C(22) H(43) H(5) 128.6 . . 7 no
C(22) H(43) H(33) 104.7 . . . no
C(22) H(43) H(34) 114.8 . . . no
C(22) H(43) H(42) 62.1 . . . no
C(22) H(43) H(44) 35.2 . . . no
C(22) H(43) H(46) 57.2 . . . no
C(22) H(43) H(49) 96.7 . . . no
C(23) H(43) C(24) 38.6 . . . no
C(23) H(43) H(5) 133.1 . . 7 no
C(23) H(43) H(33) 149.2 . . . no
C(23) H(43) H(34) 121.8 . . . no
C(23) H(43) H(42) 76.3 . . . no
C(23) H(43) H(44) 68.1 . . . no
C(23) H(43) H(46) 22.5 . . . no
C(23) H(43) H(49) 55.5 . . . no
C(24) H(43) H(5) 97.9 . . 7 no
C(24) H(43) H(33) 160.5 . . . no
C(24) H(43) H(34) 138.8 . . . no
C(24) H(43) H(42) 112.7 . . . no
C(24) H(43) H(44) 80.7 . . . no
C(24) H(43) H(46) 50.2 . . . no
C(24) H(43) H(49) 20.8 . . . no
H(5) H(43) H(33) 65.9 7 . . no
H(5) H(43) H(34) 102.8 7 . . no
H(5) H(43) H(42) 149.4 7 . . no
H(5) H(43) H(44) 93.5 7 . . no
H(5) H(43) H(46) 147.6 7 . . no
H(5) H(43) H(49) 88.5 7 . . no
H(33) H(43) H(34) 59.1 . . . no
H(33) H(43) H(42) 83.9 . . . no
H(33) H(43) H(44) 89.2 . . . no
H(33) H(43) H(46) 146.5 . . . no
H(33) H(43) H(49) 153.4 . . . no
H(34) H(43) H(42) 54.0 . . . no
H(34) H(43) H(44) 132.2 . . . no
H(34) H(43) H(46) 100.4 . . . no
H(34) H(43) H(49) 124.9 . . . no
H(42) H(43) H(44) 90.9 . . . no
H(42) H(43) H(46) 62.8 . . . no
H(42) H(43) H(49) 120.6 . . . no
H(44) H(43) H(46) 87.3 . . . no
H(44) H(43) H(49) 99.8 . . . no
H(46) H(43) H(49) 59.6 . . . no
C(21) H(44) C(22) 44.8 . . . no
C(21) H(44) C(23) 75.5 . . . no
C(21) H(44) H(33) 66.8 . . . no
C(21) H(44) H(41) 23.4 . . . no
C(21) H(44) H(43) 68.0 . . . no
C(21) H(44) H(45) 79.7 . . . no
C(21) H(44) H(50) 77.5 . . . no
C(22) H(44) C(23) 45.1 . . . no
C(22) H(44) H(33) 76.2 . . . no
C(22) H(44) H(41) 59.1 . . . no
C(22) H(44) H(43) 35.4 . . . no
C(22) H(44) H(45) 64.2 . . . no
C(22) H(44) H(50) 115.9 . . . no
C(23) H(44) H(33) 120.4 . . . no
C(23) H(44) H(41) 72.7 . . . no
C(23) H(44) H(43) 68.2 . . . no
C(23) H(44) H(45) 24.1 . . . no
C(23) H(44) H(50) 151.7 . . . no
H(33) H(44) H(41) 86.9 . . . no
H(33) H(44) H(43) 55.7 . . . no
H(33) H(44) H(45) 139.7 . . . no
H(33) H(44) H(50) 53.6 . . . no
H(41) H(44) H(43) 88.9 . . . no
H(41) H(44) H(45) 67.3 . . . no
H(41) H(44) H(50) 79.2 . . . no
H(43) H(44) H(45) 91.9 . . . no
H(43) H(44) H(50) 108.7 . . . no
H(45) H(44) H(50) 140.3 . . . no
C(22) H(45) C(23) 44.9 . . . no
C(22) H(45) C(24) 75.7 . . . no
C(22) H(45) H(41) 50.6 . . . no
C(22) H(45) H(44) 24.2 . . . no
C(22) H(45) H(46) 68.2 . . . no
C(22) H(45) H(47) 74.8 . . . no
C(22) H(45) H(47) 103.7 . . 7_655 no
C(22) H(45) H(48) 97.5 . . . no
C(23) H(45) C(24) 46.1 . . . no
C(23) H(45) H(41) 82.7 . . . no
C(23) H(45) H(44) 64.0 . . . no
C(23) H(45) H(46) 35.3 . . . no
C(23) H(45) H(47) 60.8 . . . no
C(23) H(45) H(47) 134.7 . . 7_655 no
C(23) H(45) H(48) 61.2 . . . no
C(24) H(45) H(41) 125.0 . . . no
C(24) H(45) H(44) 79.2 . . . no
C(24) H(45) H(46) 69.2 . . . no
C(24) H(45) H(47) 22.3 . . . no
C(24) H(45) H(47) 103.6 . . 7_655 no
C(24) H(45) H(48) 22.5 . . . no
H(41) H(45) H(44) 57.4 . . . no
H(41) H(45) H(46) 79.4 . . . no
H(41) H(45) H(47) 124.5 . . . no
H(41) H(45) H(47) 100.2 . . 7_655 no
H(41) H(45) H(48) 143.9 . . . no
H(44) H(45) H(46) 92.0 . . . no
H(44) H(45) H(47) 68.9 . . . no
H(44) H(45) H(47) 79.6 . . 7_655 no
H(44) H(45) H(48) 101.4 . . . no
H(46) H(45) H(47) 89.8 . . . no
H(46) H(45) H(47) 170.0 . . 7_655 no
H(46) H(45) H(48) 72.1 . . . no
H(47) H(45) H(47) 82.1 . . 7_655 no
H(47) H(45) H(48) 36.5 . . . no
H(47) H(45) H(48) 104.1 7_655 . . no
C(21) H(46) C(22) 36.0 . . . no
C(21) H(46) C(23) 73.9 . . . no
C(21) H(46) C(24) 111.6 . . . no
C(21) H(46) H(42) 21.2 . . . no
C(21) H(46) H(43) 47.9 . . . no
C(21) H(46) H(45) 80.0 . . . no
C(21) H(46) H(48) 132.5 . . . no
C(21) H(46) H(49) 109.3 . . . no
C(22) H(46) C(23) 44.8 . . . no
C(22) H(46) C(24) 75.7 . . . no
C(22) H(46) H(42) 52.6 . . . no
C(22) H(46) H(43) 22.6 . . . no
C(22) H(46) H(45) 68.1 . . . no
C(22) H(46) H(48) 97.2 . . . no
C(22) H(46) H(49) 75.4 . . . no
C(23) H(46) C(24) 46.1 . . . no
C(23) H(46) H(42) 94.4 . . . no
C(23) H(46) H(43) 57.1 . . . no
C(23) H(46) H(45) 35.1 . . . no
C(23) H(46) H(48) 60.8 . . . no
C(23) H(46) H(49) 61.4 . . . no
C(24) H(46) H(42) 126.2 . . . no
C(24) H(46) H(43) 70.5 . . . no
C(24) H(46) H(45) 69.1 . . . no
C(24) H(46) H(48) 22.4 . . . no
C(24) H(46) H(49) 22.5 . . . no
H(42) H(46) H(43) 56.2 . . . no
H(42) H(46) H(45) 99.9 . . . no
H(42) H(46) H(48) 148.6 . . . no
H(42) H(46) H(49) 116.4 . . . no
H(43) H(46) H(45) 87.3 . . . no
H(43) H(46) H(48) 92.7 . . . no
H(43) H(46) H(49) 61.9 . . . no
H(45) H(46) H(48) 71.4 . . . no
H(45) H(46) H(49) 90.2 . . . no
H(48) H(46) H(49) 36.5 . . . no
C(23) H(47) C(24) 46.2 . . . no
C(23) H(47) H(45) 22.3 . . . no
C(23) H(47) H(45) 117.5 . . 7_655 no
C(23) H(47) H(48) 69.2 . . . no
C(23) H(47) H(49) 69.2 . . . no
C(24) H(47) H(45) 60.9 . . . no
C(24) H(47) H(45) 154.0 . . 7_655 no
C(24) H(47) H(48) 35.3 . . . no
C(24) H(47) H(49) 35.3 . . . no
H(45) H(47) H(45) 97.9 . . 7_655 no
H(45) H(47) H(48) 71.5 . . . no
H(45) H(47) H(49) 89.8 . . . no
H(45) H(47) H(48) 127.4 7_655 . . no
H(45) H(47) H(49) 170.7 7_655 . . no
H(48) H(47) H(49) 60.0 . . . no
C(23) H(48) C(24) 46.2 . . . no
C(23) H(48) H(17) 77.8 . . 3_655 no
C(23) H(48) H(18) 108.1 . . 3_655 no
C(23) H(48) H(45) 22.4 . . . no
C(23) H(48) H(46) 22.4 . . . no
C(23) H(48) H(47) 69.1 . . . no
C(23) H(48) H(49) 69.2 . . . no
C(24) H(48) H(17) 123.9 . . 3_655 no
C(24) H(48) H(18) 149.4 . . 3_655 no
C(24) H(48) H(45) 61.3 . . . no
C(24) H(48) H(46) 60.9 . . . no
C(24) H(48) H(47) 35.2 . . . no
C(24) H(48) H(49) 35.4 . . . no
H(17) H(48) H(18) 33.8 3_655 . 3_655 no
H(17) H(48) H(45) 64.2 3_655 . . no
H(17) H(48) H(46) 67.9 3_655 . . no
H(17) H(48) H(47) 130.9 3_655 . . no
H(17) H(48) H(49) 137.2 3_655 . . no
H(18) H(48) H(45) 89.4 3_655 . . no
H(18) H(48) H(46) 101.6 3_655 . . no
H(18) H(48) H(47) 131.0 3_655 . . no
H(18) H(48) H(49) 167.9 3_655 . . no
H(45) H(48) H(46) 36.5 . . . no
H(45) H(48) H(47) 72.0 . . . no
H(45) H(48) H(49) 90.1 . . . no
H(46) H(48) H(47) 89.8 . . . no
H(46) H(48) H(49) 71.4 . . . no
H(47) H(48) H(49) 60.0 . . . no
C(23) H(49) C(24) 46.2 . . . no
C(23) H(49) H(43) 51.9 . . . no
C(23) H(49) H(46) 22.5 . . . no
C(23) H(49) H(47) 69.1 . . . no
C(23) H(49) H(48) 69.1 . . . no
C(24) H(49) H(43) 88.5 . . . no
C(24) H(49) H(46) 61.5 . . . no
C(24) H(49) H(47) 35.2 . . . no
C(24) H(49) H(48) 35.4 . . . no
H(43) H(49) H(46) 58.5 . . . no
H(43) H(49) H(47) 86.6 . . . no
H(43) H(49) H(48) 119.8 . . . no
H(46) H(49) H(47) 90.2 . . . no
H(46) H(49) H(48) 72.1 . . . no
H(47) H(49) H(48) 60.0 . . . no
N(2) H(50) C(17) 36.8 . . . no
N(2) H(50) C(25) 45.3 . . . no
N(2) H(50) C(26) 77.9 . . . no
N(2) H(50) C(27) 110.5 . . . no
N(2) H(50) H(18) 158.5 . . 5 no
N(2) H(50) H(33) 55.5 . . . no
N(2) H(50) H(44) 79.8 . . . no
N(2) H(50) H(51) 67.4 . . . no
N(2) H(50) H(53) 78.9 . . . no
N(2) H(50) H(54) 131.3 . . . no
C(17) H(50) C(25) 72.4 . . . no
C(17) H(50) C(26) 113.4 . . . no
C(17) H(50) C(27) 141.2 . . . no
C(17) H(50) H(18) 135.5 . . 5 no
C(17) H(50) H(33) 22.2 . . . no
C(17) H(50) H(44) 83.7 . . . no
C(17) H(50) H(51) 74.6 . . . no
C(17) H(50) H(53) 115.2 . . . no
C(17) H(50) H(54) 161.0 . . . no
C(25) H(50) C(26) 45.3 . . . no
C(25) H(50) C(27) 69.1 . . . no
C(25) H(50) H(18) 151.7 . . 5 no
C(25) H(50) H(33) 94.6 . . . no
C(25) H(50) H(44) 113.8 . . . no
C(25) H(50) H(51) 35.2 . . . no
C(25) H(50) H(53) 62.2 . . . no
C(25) H(50) H(54) 90.1 . . . no
C(26) H(50) C(27) 34.7 . . . no
C(26) H(50) H(18) 109.7 . . 5 no
C(26) H(50) H(33) 133.5 . . . no
C(26) H(50) H(44) 99.6 . . . no
C(26) H(50) H(51) 67.5 . . . no
C(26) H(50) H(53) 24.3 . . . no
C(26) H(50) H(54) 53.7 . . . no
C(27) H(50) H(18) 82.7 . . 5 no
C(27) H(50) H(33) 163.2 . . . no
C(27) H(50) H(44) 116.1 . . . no
C(27) H(50) H(51) 71.4 . . . no
C(27) H(50) H(53) 48.0 . . . no
C(27) H(50) H(54) 21.2 . . . no
H(18) H(50) H(33) 113.5 5 . . no
H(18) H(50) H(44) 79.1 5 . . no
H(18) H(50) H(51) 134.0 5 . . no
H(18) H(50) H(53) 99.8 5 . . no
H(18) H(50) H(54) 61.6 5 . . no
H(33) H(50) H(44) 73.1 . . . no
H(33) H(50) H(51) 93.2 . . . no
H(33) H(50) H(53) 128.1 . . . no
H(33) H(50) H(54) 172.0 . . . no
H(44) H(50) H(51) 146.4 . . . no
H(44) H(50) H(53) 75.9 . . . no
H(44) H(50) H(54) 110.9 . . . no
H(51) H(50) H(53) 90.4 . . . no
H(51) H(50) H(54) 86.9 . . . no
H(53) H(50) H(54) 59.9 . . . no
N(2) H(51) C(17) 35.6 . . . no
N(2) H(51) C(25) 45.3 . . . no
N(2) H(51) C(26) 78.0 . . . no
N(2) H(51) C(27) 111.9 . . . no
N(2) H(51) C(29) 33.7 . . . no
N(2) H(51) C(30) 63.1 . . . no
N(2) H(51) H(32) 54.0 . . . no
N(2) H(51) H(50) 67.5 . . . no
N(2) H(51) H(52) 77.2 . . . no
N(2) H(51) H(55) 130.5 . . . no
N(2) H(51) H(61) 80.7 . . . no
C(17) H(51) C(25) 68.7 . . . no
C(17) H(51) C(26) 110.8 . . . no
C(17) H(51) C(27) 139.3 . . . no
C(17) H(51) C(29) 56.7 . . . no
C(17) H(51) C(30) 70.8 . . . no
C(17) H(51) H(32) 21.6 . . . no
C(17) H(51) H(50) 70.0 . . . no
C(17) H(51) H(52) 112.8 . . . no
C(17) H(51) H(55) 160.8 . . . no
C(17) H(51) H(61) 88.7 . . . no
C(25) H(51) C(26) 45.3 . . . no
C(25) H(51) C(27) 71.1 . . . no
C(25) H(51) C(29) 69.5 . . . no
C(25) H(51) C(30) 101.7 . . . no
C(25) H(51) H(32) 90.3 . . . no
C(25) H(51) H(50) 35.3 . . . no
C(25) H(51) H(52) 60.7 . . . no
C(25) H(51) H(55) 92.4 . . . no
C(25) H(51) H(61) 114.5 . . . no
C(26) H(51) C(27) 35.3 . . . no
C(26) H(51) C(29) 79.9 . . . no
C(26) H(51) C(30) 100.6 . . . no
C(26) H(51) H(32) 131.6 . . . no
C(26) H(51) H(50) 67.5 . . . no
C(26) H(51) H(52) 23.9 . . . no
C(26) H(51) H(55) 52.7 . . . no
C(26) H(51) H(61) 99.7 . . . no
C(27) H(51) C(29) 113.4 . . . no
C(27) H(51) C(30) 124.2 . . . no
C(27) H(51) H(32) 160.1 . . . no
C(27) H(51) H(50) 73.9 . . . no
C(27) H(51) H(52) 48.3 . . . no
C(27) H(51) H(55) 21.5 . . . no
C(27) H(51) H(61) 113.7 . . . no
C(29) H(51) C(30) 32.3 . . . no
C(29) H(51) H(32) 64.1 . . . no
C(29) H(51) H(50) 99.3 . . . no
C(29) H(51) H(52) 65.8 . . . no
C(29) H(51) H(55) 121.2 . . . no
C(29) H(51) H(61) 48.1 . . . no
C(30) H(51) H(32) 65.3 . . . no
C(30) H(51) H(50) 130.5 . . . no
C(30) H(51) H(52) 79.1 . . . no
C(30) H(51) H(55) 118.5 . . . no
C(30) H(51) H(61) 18.7 . . . no
H(32) H(51) H(50) 86.8 . . . no
H(32) H(51) H(52) 128.3 . . . no
H(32) H(51) H(55) 174.7 . . . no
H(32) H(51) H(61) 80.0 . . . no
H(50) H(51) H(52) 89.5 . . . no
H(50) H(51) H(55) 92.8 . . . no
H(50) H(51) H(61) 147.3 . . . no
H(52) H(51) H(55) 56.9 . . . no
H(52) H(51) H(61) 76.0 . . . no
H(55) H(51) H(61) 102.9 . . . no
C(25) H(52) C(26) 44.4 . . . no
C(25) H(52) C(27) 74.0 . . . no
C(25) H(52) C(28) 106.8 . . . no
C(25) H(52) H(51) 24.0 . . . no
C(25) H(52) H(53) 67.7 . . . no
C(25) H(52) H(55) 76.3 . . . no
C(25) H(52) H(56) 127.4 . . . no
C(25) H(52) H(60) 78.4 . . . no
C(26) H(52) C(27) 44.1 . . . no
C(26) H(52) C(28) 66.7 . . . no
C(26) H(52) H(51) 59.7 . . . no
C(26) H(52) H(53) 35.3 . . . no
C(26) H(52) H(55) 62.4 . . . no
C(26) H(52) H(56) 87.7 . . . no
C(26) H(52) H(60) 113.6 . . . no
C(27) H(52) C(28) 35.3 . . . no
C(27) H(52) H(51) 72.5 . . . no
C(27) H(52) H(53) 67.5 . . . no
C(27) H(52) H(55) 24.5 . . . no
C(27) H(52) H(56) 53.8 . . . no
C(27) H(52) H(60) 152.4 . . . no
C(28) H(52) H(51) 107.8 . . . no
C(28) H(52) H(53) 69.3 . . . no
C(28) H(52) H(55) 48.8 . . . no
C(28) H(52) H(56) 21.1 . . . no
C(28) H(52) H(60) 167.6 . . . no
H(51) H(52) H(53) 89.5 . . . no
H(51) H(52) H(55) 64.6 . . . no
H(51) H(52) H(56) 123.8 . . . no
H(51) H(52) H(60) 81.6 . . . no
H(53) H(52) H(55) 91.1 . . . no
H(53) H(52) H(56) 84.8 . . . no
H(53) H(52) H(60) 103.5 . . . no
H(55) H(52) H(56) 59.8 . . . no
H(55) H(52) H(60) 143.1 . . . no
H(56) H(52) H(60) 153.7 . . . no
C(21) H(53) C(25) 62.5 . . . no
C(21) H(53) C(26) 99.5 . . . no
C(21) H(53) C(27) 136.4 . . . no
C(21) H(53) C(28) 171.4 . . . no
C(21) H(53) H(41) 18.4 . . . no
C(21) H(53) H(50) 65.4 . . . no
C(21) H(53) H(52) 96.4 . . . no
C(21) H(53) H(54) 127.4 . . . no
C(21) H(53) H(57) 166.6 . . . no
C(25) H(53) C(26) 44.3 . . . no
C(25) H(53) C(27) 74.0 . . . no
C(25) H(53) C(28) 110.3 . . . no
C(25) H(53) H(41) 79.1 . . . no
C(25) H(53) H(50) 24.3 . . . no
C(25) H(53) H(52) 67.7 . . . no
C(25) H(53) H(54) 71.9 . . . no
C(25) H(53) H(57) 128.8 . . . no
C(26) H(53) C(27) 44.1 . . . no
C(26) H(53) C(28) 72.0 . . . no
C(26) H(53) H(41) 110.3 . . . no
C(26) H(53) H(50) 61.2 . . . no
C(26) H(53) H(52) 35.3 . . . no
C(26) H(53) H(54) 58.9 . . . no
C(26) H(53) H(57) 93.8 . . . no
C(27) H(53) C(28) 37.0 . . . no
C(27) H(53) H(41) 152.4 . . . no
C(27) H(53) H(50) 74.2 . . . no
C(27) H(53) H(52) 67.5 . . . no
C(27) H(53) H(54) 23.6 . . . no
C(27) H(53) H(57) 55.1 . . . no
C(28) H(53) H(41) 163.9 . . . no
C(28) H(53) H(50) 110.2 . . . no
C(28) H(53) H(52) 75.9 . . . no
C(28) H(53) H(54) 49.6 . . . no
C(28) H(53) H(57) 22.0 . . . no
H(41) H(53) H(50) 83.8 . . . no
H(41) H(53) H(52) 96.8 . . . no
H(41) H(53) H(54) 145.7 . . . no
H(41) H(53) H(57) 152.1 . . . no
H(50) H(53) H(52) 90.5 . . . no
H(50) H(53) H(54) 62.3 . . . no
H(50) H(53) H(57) 121.2 . . . no
H(52) H(53) H(54) 88.7 . . . no
H(52) H(53) H(57) 95.1 . . . no
H(54) H(53) H(57) 59.5 . . . no
C(25) H(54) C(26) 35.7 . . . no
C(25) H(54) C(27) 70.8 . . . no
C(25) H(54) C(28) 107.8 . . . no
C(25) H(54) H(18) 83.2 . . 5 no
C(25) H(54) H(50) 21.5 . . . no
C(25) H(54) H(53) 48.5 . . . no
C(25) H(54) H(55) 76.1 . . . no
C(25) H(54) H(57) 107.3 . . . no
C(25) H(54) H(58) 129.1 . . . no
C(26) H(54) C(27) 43.7 . . . no
C(26) H(54) C(28) 72.5 . . . no
C(26) H(54) H(18) 109.6 . . 5 no
C(26) H(54) H(50) 53.4 . . . no
C(26) H(54) H(53) 23.6 . . . no
C(26) H(54) H(55) 67.5 . . . no
C(26) H(54) H(57) 72.8 . . . no
C(26) H(54) H(58) 95.2 . . . no
C(27) H(54) C(28) 44.1 . . . no
C(27) H(54) H(18) 152.9 . . 5 no
C(27) H(54) H(50) 92.1 . . . no
C(27) H(54) H(53) 58.5 . . . no
C(27) H(54) H(55) 35.2 . . . no
C(27) H(54) H(57) 60.9 . . . no
C(27) H(54) H(58) 59.6 . . . no
C(28) H(54) H(18) 146.7 . . 5 no
C(28) H(54) H(50) 125.5 . . . no
C(28) H(54) H(53) 69.9 . . . no
C(28) H(54) H(55) 67.9 . . . no
C(28) H(54) H(57) 23.9 . . . no
C(28) H(54) H(58) 23.6 . . . no
H(18) H(54) H(50) 61.7 5 . . no
H(18) H(54) H(53) 98.6 5 . . no
H(18) H(54) H(55) 144.9 5 . . no
H(18) H(54) H(57) 123.2 5 . . no
H(18) H(54) H(58) 142.7 5 . . no
H(50) H(54) H(53) 57.9 . . . no
H(50) H(54) H(55) 95.1 . . . no
H(50) H(54) H(57) 117.9 . . . no
H(50) H(54) H(58) 148.6 . . . no
H(53) H(54) H(55) 88.7 . . . no
H(53) H(54) H(57) 60.5 . . . no
H(53) H(54) H(58) 93.3 . . . no
H(55) H(54) H(57) 90.3 . . . no
H(55) H(54) H(58) 70.1 . . . no
H(57) H(54) H(58) 38.5 . . . no
O(24) H(55) C(25) 84.8 . . . no
O(24) H(55) C(26) 103.8 . . . no
O(24) H(55) C(27) 147.4 . . . no
O(24) H(55) C(28) 143.9 . . . no
O(24) H(55) H(51) 65.6 . . . no
O(24) H(55) H(52) 88.3 . . . no
O(24) H(55) H(54) 145.4 . . . no
O(24) H(55) H(56) 120.4 . . . no
O(24) H(55) H(58) 142.9 . . . no
C(25) H(55) C(26) 34.1 . . . no
C(25) H(55) C(27) 65.7 . . . no
C(25) H(55) C(28) 104.6 . . . no
C(25) H(55) H(51) 20.7 . . . no
C(25) H(55) H(52) 47.7 . . . no
C(25) H(55) H(54) 69.7 . . . no
C(25) H(55) H(56) 105.5 . . . no
C(25) H(55) H(58) 125.7 . . . no
C(26) H(55) C(27) 43.7 . . . no
C(26) H(55) C(28) 72.5 . . . no
C(26) H(55) H(51) 52.4 . . . no
C(26) H(55) H(52) 24.5 . . . no
C(26) H(55) H(54) 67.6 . . . no
C(26) H(55) H(56) 71.5 . . . no
C(26) H(55) H(58) 95.7 . . . no
C(27) H(55) C(28) 44.1 . . . no
C(27) H(55) H(51) 86.3 . . . no
C(27) H(55) H(52) 62.0 . . . no
C(27) H(55) H(54) 35.2 . . . no
C(27) H(55) H(56) 59.8 . . . no
C(27) H(55) H(58) 60.6 . . . no
C(28) H(55) H(51) 124.6 . . . no
C(28) H(55) H(52) 74.3 . . . no
C(28) H(55) H(54) 67.9 . . . no
C(28) H(55) H(56) 23.6 . . . no
C(28) H(55) H(58) 23.8 . . . no
H(51) H(55) H(52) 58.5 . . . no
H(51) H(55) H(54) 84.8 . . . no
H(51) H(55) H(56) 121.2 . . . no
H(51) H(55) H(58) 146.4 . . . no
H(52) H(55) H(54) 91.1 . . . no
H(52) H(55) H(56) 63.2 . . . no
H(52) H(55) H(58) 97.7 . . . no
H(54) H(55) H(56) 89.7 . . . no
H(54) H(55) H(58) 71.4 . . . no
H(56) H(55) H(58) 38.6 . . . no
C(26) H(56) C(27) 35.5 . . . no
C(26) H(56) C(28) 69.8 . . . no
C(26) H(56) H(52) 21.6 . . . no
C(26) H(56) H(55) 48.4 . . . no
C(26) H(56) H(57) 73.5 . . . no
C(26) H(56) H(58) 100.9 . . . no
C(26) H(56) H(76) 94.6 . . 5 no
C(27) H(56) C(28) 44.6 . . . no
C(27) H(56) H(52) 52.8 . . . no
C(27) H(56) H(55) 23.6 . . . no
C(27) H(56) H(57) 67.8 . . . no
C(27) H(56) H(58) 67.8 . . . no
C(27) H(56) H(76) 115.7 . . 5 no
C(28) H(56) H(52) 91.3 . . . no
C(28) H(56) H(55) 60.3 . . . no
C(28) H(56) H(57) 35.3 . . . no
C(28) H(56) H(58) 35.3 . . . no
C(28) H(56) H(76) 93.4 . . 5 no
H(52) H(56) H(55) 57.1 . . . no
H(52) H(56) H(57) 92.3 . . . no
H(52) H(56) H(58) 120.5 . . . no
H(52) H(56) H(76) 96.1 . . 5 no
H(55) H(56) H(57) 89.7 . . . no
H(55) H(56) H(58) 70.3 . . . no
H(55) H(56) H(76) 138.8 . . 5 no
H(57) H(56) H(58) 60.0 . . . no
H(57) H(56) H(76) 58.2 . . 5 no
H(58) H(56) H(76) 107.5 . . 5 no
C(26) H(57) C(27) 35.0 . . . no
C(26) H(57) C(28) 68.3 . . . no
C(26) H(57) H(53) 21.4 . . . no
C(26) H(57) H(54) 48.2 . . . no
C(26) H(57) H(56) 71.6 . . . no
C(26) H(57) H(58) 99.8 . . . no
C(26) H(57) H(76) 104.5 . . 5 no
C(27) H(57) C(28) 44.6 . . . no
C(27) H(57) H(53) 54.1 . . . no
C(27) H(57) H(54) 23.9 . . . no
C(27) H(57) H(56) 67.8 . . . no
C(27) H(57) H(58) 67.8 . . . no
C(27) H(57) H(76) 136.3 . . 5 no
C(28) H(57) H(53) 89.6 . . . no
C(28) H(57) H(54) 61.4 . . . no
C(28) H(57) H(56) 35.3 . . . no
C(28) H(57) H(58) 35.3 . . . no
C(28) H(57) H(76) 121.9 . . 5 no
H(53) H(57) H(54) 60.1 . . . no
H(53) H(57) H(56) 87.3 . . . no
H(53) H(57) H(58) 120.9 . . . no
H(53) H(57) H(76) 91.5 . . 5 no
H(54) H(57) H(56) 90.3 . . . no
H(54) H(57) H(58) 71.5 . . . no
H(54) H(57) H(76) 151.5 . . 5 no
H(56) H(57) H(58) 60.0 . . . no
H(56) H(57) H(76) 86.8 . . 5 no
H(58) H(57) H(76) 129.4 . . 5 no
C(27) H(58) C(28) 44.6 . . . no
C(27) H(58) H(26) 121.0 . . 3_665 no
C(27) H(58) H(54) 23.5 . . . no
C(27) H(58) H(55) 23.8 . . . no
C(27) H(58) H(56) 67.8 . . . no
C(27) H(58) H(57) 67.8 . . . no
C(28) H(58) H(26) 129.3 . . 3_665 no
C(28) H(58) H(54) 60.1 . . . no
C(28) H(58) H(55) 61.1 . . . no
C(28) H(58) H(56) 35.3 . . . no
C(28) H(58) H(57) 35.3 . . . no
H(26) H(58) H(54) 97.6 3_665 . . no
H(26) H(58) H(55) 129.1 3_665 . . no
H(26) H(58) H(56) 151.0 3_665 . . no
H(26) H(58) H(57) 96.1 3_665 . . no
H(54) H(58) H(55) 38.5 . . . no
H(54) H(58) H(56) 89.5 . . . no
H(54) H(58) H(57) 69.9 . . . no
H(55) H(58) H(56) 71.2 . . . no
H(55) H(58) H(57) 90.1 . . . no
H(56) H(58) H(57) 60.0 . . . no
O(15) H(59) N(2) 115.9 5_545 . . no
O(15) H(59) C(17) 137.8 5_545 . . no
O(15) H(59) C(18) 126.3 5_545 . . no
O(15) H(59) C(21) 82.2 5_545 . . no
O(15) H(59) C(29) 111.1 5_545 . . no
O(15) H(59) C(30) 131.8 5_545 . . no
O(15) H(59) C(31) 103.6 5_545 . . no
O(15) H(59) H(35) 128.9 5_545 . . no
O(15) H(59) H(42) 70.8 5_545 . . no
O(15) H(59) H(60) 76.4 5_545 . . no
O(15) H(59) H(62) 152.4 5_545 . . no
O(15) H(59) H(63) 94.0 5_545 . . no
N(2) H(59) C(17) 34.2 . . . no
N(2) H(59) C(18) 64.3 . . . no
N(2) H(59) C(21) 37.3 . . . no
N(2) H(59) C(29) 45.2 . . . no
N(2) H(59) C(30) 78.1 . . . no
N(2) H(59) C(31) 111.0 . . . no
N(2) H(59) H(35) 81.8 . . . no
N(2) H(59) H(42) 56.9 . . . no
N(2) H(59) H(60) 67.2 . . . no
N(2) H(59) H(62) 79.8 . . . no
N(2) H(59) H(63) 131.5 . . . no
C(17) H(59) C(18) 33.0 . . . no
C(17) H(59) C(21) 57.7 . . . no
C(17) H(59) C(29) 69.8 . . . no
C(17) H(59) C(30) 80.4 . . . no
C(17) H(59) C(31) 114.8 . . . no
C(17) H(59) H(35) 48.1 . . . no
C(17) H(59) H(42) 67.0 . . . no
C(17) H(59) H(60) 99.7 . . . no
C(17) H(59) H(62) 67.8 . . . no
C(17) H(59) H(63) 127.9 . . . no
C(18) H(59) C(21) 71.1 . . . no
C(18) H(59) C(29) 102.7 . . . no
C(18) H(59) C(30) 101.7 . . . no
C(18) H(59) C(31) 127.3 . . . no
C(18) H(59) H(35) 19.8 . . . no
C(18) H(59) H(42) 67.2 . . . no
C(18) H(59) H(60) 131.4 . . . no
C(18) H(59) H(62) 80.4 . . . no
C(18) H(59) H(63) 127.3 . . . no
C(21) H(59) C(29) 70.6 . . . no
C(21) H(59) C(30) 112.7 . . . no
C(21) H(59) C(31) 138.6 . . . no
C(21) H(59) H(35) 90.6 . . . no
C(21) H(59) H(42) 22.0 . . . no
C(21) H(59) H(60) 71.1 . . . no
C(21) H(59) H(62) 117.0 . . . no
C(21) H(59) H(63) 156.7 . . . no
C(29) H(59) C(30) 45.1 . . . no
C(29) H(59) C(31) 69.1 . . . no
C(29) H(59) H(35) 113.8 . . . no
C(29) H(59) H(42) 92.4 . . . no
C(29) H(59) H(60) 35.3 . . . no
C(29) H(59) H(62) 62.7 . . . no
C(29) H(59) H(63) 89.7 . . . no
C(30) H(59) C(31) 35.3 . . . no
C(30) H(59) H(35) 97.7 . . . no
C(30) H(59) H(42) 134.4 . . . no
C(30) H(59) H(60) 67.1 . . . no
C(30) H(59) H(62) 24.8 . . . no
C(30) H(59) H(63) 54.0 . . . no
C(31) H(59) H(35) 114.1 . . . no
C(31) H(59) H(42) 157.9 . . . no
C(31) H(59) H(60) 70.7 . . . no
C(31) H(59) H(62) 48.8 . . . no
C(31) H(59) H(63) 20.8 . . . no
H(35) H(59) H(42) 84.1 . . . no
H(35) H(59) H(60) 147.4 . . . no
H(35) H(59) H(62) 73.4 . . . no
H(35) H(59) H(63) 109.2 . . . no
H(42) H(59) H(60) 87.2 . . . no
H(42) H(59) H(62) 133.7 . . . no
H(42) H(59) H(63) 164.4 . . . no
H(60) H(59) H(62) 90.8 . . . no
H(60) H(59) H(63) 85.7 . . . no
H(62) H(59) H(63) 60.3 . . . no
O(15) H(60) O(22) 64.4 5_545 . 5_545 no
O(15) H(60) N(2) 111.9 5_545 . . no
O(15) H(60) C(21) 80.8 5_545 . . no
O(15) H(60) C(25) 138.4 5_545 . . no
O(15) H(60) C(29) 104.2 5_545 . . no
O(15) H(60) C(30) 126.4 5_545 . . no
O(15) H(60) C(31) 102.6 5_545 . . no
O(15) H(60) H(41) 77.1 5_545 . . no
O(15) H(60) H(42) 63.5 5_545 . . no
O(15) H(60) H(52) 134.2 5_545 . . no
O(15) H(60) H(59) 69.5 5_545 . . no
O(15) H(60) H(61) 149.6 5_545 . . no
O(15) H(60) H(64) 100.6 5_545 . . no
O(22) H(60) N(2) 131.5 5_545 . . no
O(22) H(60) C(21) 99.3 5_545 . . no
O(22) H(60) C(25) 115.7 5_545 . . no
O(22) H(60) C(29) 167.1 5_545 . . no
O(22) H(60) C(30) 146.0 5_545 . . no
O(22) H(60) C(31) 114.3 5_545 . . no
O(22) H(60) H(41) 77.9 5_545 . . no
O(22) H(60) H(42) 100.3 5_545 . . no
O(22) H(60) H(52) 74.6 5_545 . . no
O(22) H(60) H(59) 133.8 5_545 . . no
O(22) H(60) H(61) 132.7 5_545 . . no
O(22) H(60) H(64) 94.1 5_545 . . no
N(2) H(60) C(21) 37.7 . . . no
N(2) H(60) C(25) 33.8 . . . no
N(2) H(60) C(29) 45.2 . . . no
N(2) H(60) C(30) 78.1 . . . no
N(2) H(60) C(31) 113.5 . . . no
N(2) H(60) H(41) 55.6 . . . no
N(2) H(60) H(42) 49.2 . . . no
N(2) H(60) H(52) 80.7 . . . no
N(2) H(60) H(59) 67.2 . . . no
N(2) H(60) H(61) 76.7 . . . no
N(2) H(60) H(64) 131.8 . . . no
C(21) H(60) C(25) 57.8 . . . no
C(21) H(60) C(29) 72.1 . . . no
C(21) H(60) C(30) 113.8 . . . no
C(21) H(60) C(31) 144.3 . . . no
C(21) H(60) H(41) 22.4 . . . no
C(21) H(60) H(42) 20.9 . . . no
C(21) H(60) H(52) 87.1 . . . no
C(21) H(60) H(59) 72.9 . . . no
C(21) H(60) H(61) 114.2 . . . no
C(21) H(60) H(64) 165.6 . . . no
C(25) H(60) C(29) 68.4 . . . no
C(25) H(60) C(30) 78.6 . . . no
C(25) H(60) C(31) 112.8 . . . no
C(25) H(60) H(41) 63.3 . . . no
C(25) H(60) H(42) 76.5 . . . no
C(25) H(60) H(52) 48.1 . . . no
C(25) H(60) H(59) 98.7 . . . no
C(25) H(60) H(61) 63.9 . . . no
C(25) H(60) H(64) 120.3 . . . no
C(29) H(60) C(30) 45.1 . . . no
C(29) H(60) C(31) 72.7 . . . no
C(29) H(60) H(41) 94.3 . . . no
C(29) H(60) H(42) 68.2 . . . no
C(29) H(60) H(52) 113.7 . . . no
C(29) H(60) H(59) 35.3 . . . no
C(29) H(60) H(61) 60.2 . . . no
C(29) H(60) H(64) 93.8 . . . no
C(30) H(60) C(31) 36.5 . . . no
C(30) H(60) H(41) 133.7 . . . no
C(30) H(60) H(42) 113.3 . . . no
C(30) H(60) H(52) 98.9 . . . no
C(30) H(60) H(59) 67.1 . . . no
C(30) H(60) H(61) 24.1 . . . no
C(30) H(60) H(64) 53.8 . . . no
C(31) H(60) H(41) 166.6 . . . no
C(31) H(60) H(42) 132.4 . . . no
C(31) H(60) H(52) 112.3 . . . no
C(31) H(60) H(59) 75.2 . . . no
C(31) H(60) H(61) 49.4 . . . no
C(31) H(60) H(64) 21.3 . . . no
H(41) H(60) H(42) 35.4 . . . no
H(41) H(60) H(52) 75.4 . . . no
H(41) H(60) H(59) 92.4 . . . no
H(41) H(60) H(61) 126.8 . . . no
H(41) H(60) H(64) 171.9 . . . no
H(42) H(60) H(52) 107.6 . . . no
H(42) H(60) H(59) 57.3 . . . no
H(42) H(60) H(61) 123.0 . . . no
H(42) H(60) H(64) 150.0 . . . no
H(52) H(60) H(59) 146.7 . . . no
H(52) H(60) H(61) 74.9 . . . no
H(52) H(60) H(64) 101.6 . . . no
H(59) H(60) H(61) 89.1 . . . no
H(59) H(60) H(64) 94.0 . . . no
H(61) H(60) H(64) 58.3 . . . no
O(24) H(61) N(2) 121.7 . . . no
O(24) H(61) C(25) 89.1 . . . no
O(24) H(61) C(29) 148.9 . . . no
O(24) H(61) C(30) 166.8 . . . no
O(24) H(61) C(31) 127.7 . . . no
O(24) H(61) H(51) 74.3 . . . no
O(24) H(61) H(60) 132.8 . . . no
O(24) H(61) H(62) 136.4 . . . no
O(24) H(61) H(64) 115.2 . . . no
O(24) H(61) H(66) 80.8 . . . no
N(2) H(61) C(25) 32.9 . . . no
N(2) H(61) C(29) 33.3 . . . no
N(2) H(61) C(30) 69.6 . . . no
N(2) H(61) C(31) 108.1 . . . no
N(2) H(61) H(51) 48.0 . . . no
N(2) H(61) H(60) 46.5 . . . no
N(2) H(61) H(62) 75.4 . . . no
N(2) H(61) H(64) 109.2 . . . no
N(2) H(61) H(66) 157.3 . . . no
C(25) H(61) C(29) 62.8 . . . no
C(25) H(61) C(30) 102.5 . . . no
C(25) H(61) C(31) 137.0 . . . no
C(25) H(61) H(51) 19.0 . . . no
C(25) H(61) H(60) 65.0 . . . no
C(25) H(61) H(62) 102.2 . . . no
C(25) H(61) H(64) 127.6 . . . no
C(25) H(61) H(66) 169.8 . . . no
C(29) H(61) C(30) 44.2 . . . no
C(29) H(61) C(31) 75.4 . . . no
C(29) H(61) H(51) 80.3 . . . no
C(29) H(61) H(60) 24.2 . . . no
C(29) H(61) H(62) 67.3 . . . no
C(29) H(61) H(64) 77.0 . . . no
C(29) H(61) H(66) 126.7 . . . no
C(30) H(61) C(31) 45.1 . . . no
C(30) H(61) H(51) 115.6 . . . no
C(30) H(61) H(60) 59.2 . . . no
C(30) H(61) H(62) 35.3 . . . no
C(30) H(61) H(64) 62.4 . . . no
C(30) H(61) H(66) 87.7 . . . no
C(31) H(61) H(51) 155.6 . . . no
C(31) H(61) H(60) 72.9 . . . no
C(31) H(61) H(62) 68.0 . . . no
C(31) H(61) H(64) 23.9 . . . no
C(31) H(61) H(66) 51.6 . . . no
H(51) H(61) H(60) 83.9 . . . no
H(51) H(61) H(62) 104.6 . . . no
H(51) H(61) H(64) 144.9 . . . no
H(51) H(61) H(66) 152.8 . . . no
H(60) H(61) H(62) 89.1 . . . no
H(60) H(61) H(64) 64.7 . . . no
H(60) H(61) H(66) 121.7 . . . no
H(62) H(61) H(64) 90.9 . . . no
H(62) H(61) H(66) 86.0 . . . no
H(64) H(61) H(66) 57.4 . . . no
O(25) H(62) C(29) 142.8 . . . no
O(25) H(62) C(30) 167.8 . . . no
O(25) H(62) C(31) 137.5 . . . no
O(25) H(62) C(32) 106.2 . . . no
O(25) H(62) H(32) 69.9 . . . no
O(25) H(62) H(35) 75.6 . . . no
O(25) H(62) H(59) 128.9 . . . no
O(25) H(62) H(61) 132.7 . . . no
O(25) H(62) H(63) 128.1 . . . no
O(25) H(62) H(67) 86.1 . . . no
C(29) H(62) C(30) 44.2 . . . no
C(29) H(62) C(31) 75.4 . . . no
C(29) H(62) C(32) 109.7 . . . no
C(29) H(62) H(32) 77.4 . . . no
C(29) H(62) H(35) 70.8 . . . no
C(29) H(62) H(59) 24.8 . . . no
C(29) H(62) H(61) 67.3 . . . no
C(29) H(62) H(63) 73.5 . . . no
C(29) H(62) H(67) 127.8 . . . no
C(30) H(62) C(31) 45.1 . . . no
C(30) H(62) C(32) 71.4 . . . no
C(30) H(62) H(32) 109.4 . . . no
C(30) H(62) H(35) 114.3 . . . no
C(30) H(62) H(59) 61.8 . . . no
C(30) H(62) H(61) 35.3 . . . no
C(30) H(62) H(63) 59.5 . . . no
C(30) H(62) H(67) 92.3 . . . no
C(31) H(62) C(32) 35.1 . . . no
C(31) H(62) H(32) 152.3 . . . no
C(31) H(62) H(35) 120.1 . . . no
C(31) H(62) H(59) 76.0 . . . no
C(31) H(62) H(61) 68.0 . . . no
C(31) H(62) H(63) 23.2 . . . no
C(31) H(62) H(67) 52.6 . . . no
C(32) H(62) H(32) 165.8 . . . no
C(32) H(62) H(35) 139.8 . . . no
C(32) H(62) H(59) 110.2 . . . no
C(32) H(62) H(61) 75.8 . . . no
C(32) H(62) H(63) 47.7 . . . no
C(32) H(62) H(67) 21.0 . . . no
H(32) H(62) H(35) 53.6 . . . no
H(32) H(62) H(59) 81.5 . . . no
H(32) H(62) H(61) 96.7 . . . no
H(32) H(62) H(63) 145.5 . . . no
H(32) H(62) H(67) 154.8 . . . no
H(35) H(62) H(59) 53.5 . . . no
H(35) H(62) H(61) 133.1 . . . no
H(35) H(62) H(63) 98.7 . . . no
H(35) H(62) H(67) 129.0 . . . no
H(59) H(62) H(61) 90.8 . . . no
H(59) H(62) H(63) 64.4 . . . no
H(59) H(62) H(67) 121.3 . . . no
H(61) H(62) H(63) 89.0 . . . no
H(61) H(62) H(67) 93.9 . . . no
H(63) H(62) H(67) 57.2 . . . no
C(29) H(63) C(30) 34.0 . . . no
C(29) H(63) C(31) 70.4 . . . no
C(29) H(63) C(32) 108.4 . . . no
C(29) H(63) H(59) 21.0 . . . no
C(29) H(63) H(62) 46.7 . . . no
C(29) H(63) H(64) 75.7 . . . no
C(29) H(63) H(65) 129.7 . . . no
C(29) H(63) H(67) 108.1 . . . no
C(30) H(63) C(31) 44.9 . . . no
C(30) H(63) C(32) 75.1 . . . no
C(30) H(63) H(59) 51.0 . . . no
C(30) H(63) H(62) 23.2 . . . no
C(30) H(63) H(64) 68.1 . . . no
C(30) H(63) H(65) 97.8 . . . no
C(30) H(63) H(67) 75.0 . . . no
C(31) H(63) C(32) 44.6 . . . no
C(31) H(63) H(59) 91.2 . . . no
C(31) H(63) H(62) 59.4 . . . no
C(31) H(63) H(64) 35.2 . . . no
C(31) H(63) H(65) 60.4 . . . no
C(31) H(63) H(67) 61.1 . . . no
C(32) H(63) H(59) 125.7 . . . no
C(32) H(63) H(62) 72.9 . . . no
C(32) H(63) H(64) 67.8 . . . no
C(32) H(63) H(65) 23.7 . . . no
C(32) H(63) H(67) 23.9 . . . no
H(59) H(63) H(62) 55.3 . . . no
H(59) H(63) H(64) 94.3 . . . no
H(59) H(63) H(65) 148.9 . . . no
H(59) H(63) H(67) 118.4 . . . no
H(62) H(63) H(64) 89.0 . . . no
H(62) H(63) H(65) 96.4 . . . no
H(62) H(63) H(67) 63.4 . . . no
H(64) H(63) H(65) 70.2 . . . no
H(64) H(63) H(67) 90.2 . . . no
H(65) H(63) H(67) 38.7 . . . no
C(30) H(64) C(31) 44.9 . . . no
C(30) H(64) C(32) 75.1 . . . no
C(30) H(64) H(60) 50.9 . . . no
C(30) H(64) H(61) 23.9 . . . no
C(30) H(64) H(63) 68.1 . . . no
C(30) H(64) H(65) 98.2 . . . no
C(30) H(64) H(66) 74.2 . . . no
C(31) H(64) C(32) 44.6 . . . no
C(31) H(64) H(60) 86.6 . . . no
C(31) H(64) H(61) 62.2 . . . no
C(31) H(64) H(63) 35.3 . . . no
C(31) H(64) H(65) 61.1 . . . no
C(31) H(64) H(66) 60.4 . . . no
C(32) H(64) H(60) 125.7 . . . no
C(32) H(64) H(61) 76.4 . . . no
C(32) H(64) H(63) 67.8 . . . no
C(32) H(64) H(65) 23.9 . . . no
C(32) H(64) H(66) 23.7 . . . no
H(60) H(64) H(61) 57.0 . . . no
H(60) H(64) H(63) 85.4 . . . no
H(60) H(64) H(65) 147.4 . . . no
H(60) H(64) H(66) 122.3 . . . no
H(61) H(64) H(63) 90.9 . . . no
H(61) H(64) H(65) 99.9 . . . no
H(61) H(64) H(66) 65.7 . . . no
H(63) H(64) H(65) 71.1 . . . no
H(63) H(64) H(66) 89.8 . . . no
H(65) H(64) H(66) 38.7 . . . no
C(15) H(65) C(31) 131.8 2_655 . . no
C(15) H(65) C(32) 176.2 2_655 . . no
C(15) H(65) H(63) 116.7 2_655 . . no
C(15) H(65) H(64) 115.2 2_655 . . no
C(15) H(65) H(66) 145.4 2_655 . . no
C(15) H(65) H(67) 147.4 2_655 . . no
C(31) H(65) C(32) 44.6 . . . no
C(31) H(65) H(63) 23.7 . . . no
C(31) H(65) H(64) 23.9 . . . no
C(31) H(65) H(66) 67.8 . . . no
C(31) H(65) H(67) 67.8 . . . no
C(32) H(65) H(63) 60.4 . . . no
C(32) H(65) H(64) 61.0 . . . no
C(32) H(65) H(66) 35.2 . . . no
C(32) H(65) H(67) 35.4 . . . no
H(63) H(65) H(64) 38.7 . . . no
H(63) H(65) H(66) 89.8 . . . no
H(63) H(65) H(67) 70.2 . . . no
H(64) H(65) H(66) 71.1 . . . no
H(64) H(65) H(67) 90.2 . . . no
H(66) H(65) H(67) 60.0 . . . no
C(30) H(66) C(31) 35.4 . . . no
C(30) H(66) C(32) 70.0 . . . no
C(30) H(66) H(61) 20.8 . . . no
C(30) H(66) H(64) 48.3 . . . no
C(30) H(66) H(65) 101.0 . . . no
C(30) H(66) H(67) 73.8 . . . no
C(31) H(66) C(32) 44.6 . . . no
C(31) H(66) H(61) 52.4 . . . no
C(31) H(66) H(64) 23.7 . . . no
C(31) H(66) H(65) 67.8 . . . no
C(31) H(66) H(67) 67.8 . . . no
C(32) H(66) H(61) 90.7 . . . no
C(32) H(66) H(64) 60.3 . . . no
C(32) H(66) H(65) 35.3 . . . no
C(32) H(66) H(67) 35.4 . . . no
H(61) H(66) H(64) 57.0 . . . no
H(61) H(66) H(65) 120.0 . . . no
H(61) H(66) H(67) 91.7 . . . no
H(64) H(66) H(65) 70.2 . . . no
H(64) H(66) H(67) 89.8 . . . no
H(65) H(66) H(67) 60.0 . . . no
C(30) H(67) C(31) 35.1 . . . no
C(30) H(67) C(32) 69.0 . . . no
C(30) H(67) H(62) 20.6 . . . no
C(30) H(67) H(63) 48.1 . . . no
C(30) H(67) H(65) 100.3 . . . no
C(30) H(67) H(66) 72.6 . . . no
C(31) H(67) C(32) 44.6 . . . no
C(31) H(67) H(62) 53.4 . . . no
C(31) H(67) H(63) 23.9 . . . no
C(31) H(67) H(65) 67.8 . . . no
C(31) H(67) H(66) 67.8 . . . no
C(32) H(67) H(62) 89.5 . . . no
C(32) H(67) H(63) 61.1 . . . no
C(32) H(67) H(65) 35.3 . . . no
C(32) H(67) H(66) 35.2 . . . no
H(62) H(67) H(63) 59.4 . . . no
H(62) H(67) H(65) 120.5 . . . no
H(62) H(67) H(66) 88.1 . . . no
H(63) H(67) H(65) 71.1 . . . no
H(63) H(67) H(66) 90.2 . . . no
H(65) H(67) H(66) 60.0 . . . no
O(23) H(68) N(3) 158.2 1_545 . . no
O(23) H(68) C(33) 156.5 1_545 . . no
O(23) H(68) C(33) 130.1 1_545 . 2_655 no
O(23) H(68) C(34) 118.8 1_545 . . no
O(23) H(68) C(35) 85.8 1_545 . . no
O(23) H(68) C(37a) 122.1 1_545 . . no
O(23) H(68) C(39a) 84.4 1_545 . . no
O(23) H(68) H(69) 129.9 1_545 . . no
O(23) H(68) H(69) 108.7 1_545 . 2_655 no
O(23) H(68) H(71) 112.8 1_545 . . no
O(23) H(68) H(72) 68.1 1_545 . . no
O(23) H(68) H(73) 82.4 1_545 . . no
N(3) H(68) C(33) 45.3 . . . no
N(3) H(68) C(33) 35.6 . . 2_655 no
N(3) H(68) C(34) 78.4 . . . no
N(3) H(68) C(35) 114.0 . . . no
N(3) H(68) C(37a) 40.3 . . . no
N(3) H(68) C(39a) 75.2 . . . no
N(3) H(68) H(69) 67.3 . . . no
N(3) H(68) H(69) 54.7 . . 2_655 no
N(3) H(68) H(71) 77.1 . . . no
N(3) H(68) H(72) 128.8 . . . no
N(3) H(68) H(73) 119.4 . . . no
C(33) H(68) C(33) 68.7 . . 2_655 no
C(33) H(68) C(34) 45.5 . . . no
C(33) H(68) C(35) 73.0 . . . no
C(33) H(68) C(37a) 78.7 . . . no
C(33) H(68) C(39a) 117.5 . . . no
C(33) H(68) H(69) 35.3 . . . no
C(33) H(68) H(69) 90.1 . . 2_655 no
C(33) H(68) H(71) 60.3 . . . no
C(33) H(68) H(72) 92.6 . . . no
C(33) H(68) H(73) 74.1 . . . no
C(33) H(68) C(34) 111.1 2_655 . . no
C(33) H(68) C(35) 141.2 2_655 . . no
C(33) H(68) C(37a) 57.0 2_655 . . no
C(33) H(68) C(39a) 72.5 2_655 . . no
C(33) H(68) H(69) 69.9 2_655 . . no
C(33) H(68) H(69) 21.5 2_655 . 2_655 no
C(33) H(68) H(71) 112.7 2_655 . . no
C(33) H(68) H(72) 161.4 2_655 . . no
C(33) H(68) H(73) 133.2 2_655 . . no
C(34) H(68) C(35) 36.9 . . . no
C(34) H(68) C(37a) 88.4 . . . no
C(34) H(68) C(39a) 117.3 . . . no
C(34) H(68) H(69) 67.5 . . . no
C(34) H(68) H(69) 132.4 . . 2_655 no
C(34) H(68) H(71) 23.7 . . . no
C(34) H(68) H(72) 51.0 . . . no
C(34) H(68) H(73) 51.7 . . . no
C(35) H(68) C(37a) 121.5 . . . no
C(35) H(68) C(39a) 134.1 . . . no
C(35) H(68) H(69) 75.2 . . . no
C(35) H(68) H(69) 160.5 . . 2_655 no
C(35) H(68) H(71) 49.5 . . . no
C(35) H(68) H(72) 21.0 . . . no
C(35) H(68) H(73) 21.2 . . . no
C(37a) H(68) C(39a) 38.9 . . . no
C(37a) H(68) H(69) 107.2 . . . no
C(37a) H(68) H(69) 62.4 . . 2_655 no
C(37a) H(68) H(71) 71.9 . . . no
C(37a) H(68) H(72) 120.4 . . . no
C(37a) H(68) H(73) 140.0 . . . no
C(39a) H(68) H(69) 140.5 . . . no
C(39a) H(68) H(69) 62.3 . . 2_655 no
C(39a) H(68) H(71) 94.6 . . . no
C(39a) H(68) H(72) 118.1 . . . no
C(39a) H(68) H(73) 152.9 . . . no
H(69) H(68) H(69) 85.4 . . 2_655 no
H(69) H(68) H(71) 89.1 . . . no
H(69) H(68) H(72) 95.5 . . . no
H(69) H(68) H(73) 63.4 . . . no
H(69) H(68) H(71) 129.7 2_655 . . no
H(69) H(68) H(72) 176.5 2_655 . . no
H(69) H(68) H(73) 144.7 2_655 . . no
H(71) H(68) H(72) 53.8 . . . no
H(71) H(68) H(73) 69.2 . . . no
H(72) H(68) H(73) 34.7 . . . no
O(22) H(69) N(3) 162.6 1_545 . . no
O(22) H(69) C(33) 147.6 1_545 . . no
O(22) H(69) C(33) 139.0 1_545 . 2_655 no
O(22) H(69) C(34) 106.4 1_545 . . no
O(22) H(69) C(35) 78.5 1_545 . . no
O(22) H(69) C(37a) 123.0 1_545 . 2_655 no
O(22) H(69) C(39a) 87.9 1_545 . 2_655 no
O(22) H(69) H(68) 130.1 1_545 . . no
O(22) H(69) H(68) 117.5 1_545 . 2_655 no
O(22) H(69) H(69) 136.5 1_545 . 2_655 no
O(22) H(69) H(70) 97.2 1_545 . . no
O(22) H(69) H(73) 59.9 1_545 . . no
N(3) H(69) C(33) 45.3 . . . no
N(3) H(69) C(33) 36.8 . . 2_655 no
N(3) H(69) C(34) 78.4 . . . no
N(3) H(69) C(35) 111.3 . . . no
N(3) H(69) C(37a) 40.3 . . 2_655 no
N(3) H(69) C(39a) 74.7 . . 2_655 no
N(3) H(69) H(68) 67.3 . . . no
N(3) H(69) H(68) 54.7 . . 2_655 no
N(3) H(69) H(69) 48.1 . . 2_655 no
N(3) H(69) H(70) 80.3 . . . no
N(3) H(69) H(73) 131.7 . . . no
C(33) H(69) C(33) 72.6 . . 2_655 no
C(33) H(69) C(34) 45.5 . . . no
C(33) H(69) C(35) 69.1 . . . no
C(33) H(69) C(37a) 74.3 . . 2_655 no
C(33) H(69) C(39a) 113.1 . . 2_655 no
C(33) H(69) H(68) 35.3 . . . no
C(33) H(69) H(68) 94.6 . . 2_655 no
C(33) H(69) H(69) 69.1 . . 2_655 no
C(33) H(69) H(70) 62.9 . . . no
C(33) H(69) H(73) 87.9 . . . no
C(33) H(69) C(34) 113.9 2_655 . . no
C(33) H(69) C(35) 141.2 2_655 . . no
C(33) H(69) C(37a) 59.9 2_655 . 2_655 no
C(33) H(69) C(39a) 74.4 2_655 . 2_655 no
C(33) H(69) H(68) 74.7 2_655 . . no
C(33) H(69) H(68) 22.2 2_655 . 2_655 no
C(33) H(69) H(69) 20.7 2_655 . 2_655 no
C(33) H(69) H(70) 116.5 2_655 . . no
C(33) H(69) H(73) 154.9 2_655 . . no
C(34) H(69) C(35) 35.6 . . . no
C(34) H(69) C(37a) 80.4 . . 2_655 no
C(34) H(69) C(39a) 106.4 . . 2_655 no
C(34) H(69) H(68) 67.5 . . . no
C(34) H(69) H(68) 133.0 . . 2_655 no
C(34) H(69) H(69) 114.5 . . 2_655 no
C(34) H(69) H(70) 24.3 . . . no
C(34) H(69) H(73) 56.0 . . . no
C(35) H(69) C(37a) 114.2 . . 2_655 no
C(35) H(69) C(39a) 127.4 . . 2_655 no
C(35) H(69) H(68) 70.3 . . . no
C(35) H(69) H(68) 163.3 . . 2_655 no
C(35) H(69) H(69) 129.8 . . 2_655 no
C(35) H(69) H(70) 49.0 . . . no
C(35) H(69) H(73) 20.8 . . . no
C(37a) H(69) C(39a) 38.8 2_655 . 2_655 no
C(37a) H(69) H(68) 105.3 2_655 . . no
C(37a) H(69) H(68) 62.5 2_655 . 2_655 no
C(37a) H(69) H(69) 79.3 2_655 . 2_655 no
C(37a) H(69) H(70) 66.0 2_655 . . no
C(37a) H(69) H(73) 130.6 2_655 . . no
C(39a) H(69) H(68) 142.0 2_655 . . no
C(39a) H(69) H(68) 61.5 2_655 . 2_655 no
C(39a) H(69) H(69) 94.2 2_655 . 2_655 no
C(39a) H(69) H(70) 83.7 2_655 . . no
C(39a) H(69) H(73) 129.1 2_655 . . no
H(68) H(69) H(68) 94.3 . . 2_655 no
H(68) H(69) H(69) 59.5 . . 2_655 no
H(68) H(69) H(70) 90.8 . . . no
H(68) H(69) H(73) 80.2 . . . no
H(68) H(69) H(69) 35.1 2_655 . 2_655 no
H(68) H(69) H(70) 127.7 2_655 . . no
H(68) H(69) H(73) 166.7 2_655 . . no
H(69) H(69) H(70) 126.2 2_655 . . no
H(69) H(69) H(73) 136.5 2_655 . . no
H(70) H(69) H(73) 64.9 . . . no
C(33) H(70) C(34) 44.2 . . . no
C(33) H(70) C(35) 73.8 . . . no
C(33) H(70) C(36) 107.7 . . . no
C(33) H(70) C(37a) 61.3 . . 2_655 no
C(33) H(70) H(69) 24.4 . . . no
C(33) H(70) H(71) 67.8 . . . no
C(33) H(70) H(73) 65.8 . . . no
C(33) H(70) H(76) 121.8 . . . no
C(34) H(70) C(35) 44.5 . . . no
C(34) H(70) C(36) 74.6 . . . no
C(34) H(70) C(37a) 100.6 . . 2_655 no
C(34) H(70) H(69) 61.5 . . . no
C(34) H(70) H(71) 35.3 . . . no
C(34) H(70) H(73) 53.4 . . . no
C(34) H(70) H(76) 95.9 . . . no
C(35) H(70) C(36) 34.1 . . . no
C(35) H(70) C(37a) 134.1 . . 2_655 no
C(35) H(70) H(69) 74.4 . . . no
C(35) H(70) H(71) 68.0 . . . no
C(35) H(70) H(73) 21.7 . . . no
C(35) H(70) H(76) 52.5 . . . no
C(36) H(70) C(37a) 163.7 . . 2_655 no
C(36) H(70) H(69) 103.9 . . . no
C(36) H(70) H(71) 84.1 . . . no
C(36) H(70) H(73) 45.6 . . . no
C(36) H(70) H(76) 22.2 . . . no
C(37a) H(70) H(69) 60.9 2_655 . . no
C(37a) H(70) H(71) 101.1 2_655 . . no
C(37a) H(70) H(73) 119.0 2_655 . . no
C(37a) H(70) H(76) 152.1 2_655 . . no
H(69) H(70) H(71) 90.8 . . . no
H(69) H(70) H(73) 58.3 . . . no
H(69) H(70) H(76) 109.6 . . . no
H(71) H(70) H(73) 84.5 . . . no
H(71) H(70) H(76) 105.3 . . . no
H(73) H(70) H(76) 56.0 . . . no
C(33) H(71) C(34) 44.2 . . . no
C(33) H(71) C(35) 73.9 . . . no
C(33) H(71) C(37) 62.5 . . . no
C(33) H(71) H(68) 23.8 . . . no
C(33) H(71) H(70) 67.7 . . . no
C(33) H(71) H(72) 81.8 . . . no
C(33) H(71) H(74) 117.3 . . . no
C(34) H(71) C(35) 44.6 . . . no
C(34) H(71) C(37) 99.1 . . . no
C(34) H(71) H(68) 58.9 . . . no
C(34) H(71) H(70) 35.3 . . . no
C(34) H(71) H(72) 66.2 . . . no
C(34) H(71) H(74) 76.6 . . . no
C(35) H(71) C(37) 136.3 . . . no
C(35) H(71) H(68) 71.2 . . . no
C(35) H(71) H(70) 68.1 . . . no
C(35) H(71) H(72) 24.8 . . . no
C(35) H(71) H(74) 45.8 . . . no
C(37) H(71) H(68) 68.1 . . . no
C(37) H(71) H(70) 95.9 . . . no
C(37) H(71) H(72) 136.2 . . . no
C(37) H(71) H(74) 168.9 . . . no
H(68) H(71) H(70) 89.1 . . . no
H(68) H(71) H(72) 69.2 . . . no
H(68) H(71) H(74) 116.7 . . . no
H(70) H(71) H(72) 92.9 . . . no
H(70) H(71) H(74) 74.6 . . . no
H(72) H(71) H(74) 51.8 . . . no
C(34) H(72) C(35) 45.1 . . . no
C(34) H(72) C(36) 74.5 . . . no
C(34) H(72) H(38) 119.5 . . . no
C(34) H(72) H(68) 49.6 . . . no
C(34) H(72) H(71) 24.9 . . . no
C(34) H(72) H(73) 67.9 . . . no
C(34) H(72) H(74) 76.3 . . . no
C(34) H(72) H(75) 98.1 . . . no
C(34) H(72) H(76) 63.1 . . . no
C(35) H(72) C(36) 43.0 . . . no
C(35) H(72) H(38) 137.9 . . . no
C(35) H(72) H(68) 77.5 . . . no
C(35) H(72) H(71) 66.8 . . . no
C(35) H(72) H(73) 35.3 . . . no
C(35) H(72) H(74) 61.9 . . . no
C(35) H(72) H(75) 59.1 . . . no
C(35) H(72) H(76) 29.4 . . . no
C(36) H(72) H(38) 99.7 . . . no
C(36) H(72) H(68) 119.1 . . . no
C(36) H(72) H(71) 83.4 . . . no
C(36) H(72) H(73) 66.3 . . . no
C(36) H(72) H(74) 25.7 . . . no
C(36) H(72) H(75) 25.0 . . . no
C(36) H(72) H(76) 13.7 . . . no
H(38) H(72) H(68) 125.8 . . . no
H(38) H(72) H(71) 95.4 . . . no
H(38) H(72) H(73) 162.8 . . . no
H(38) H(72) H(74) 76.9 . . . no
H(38) H(72) H(75) 95.4 . . . no
H(38) H(72) H(76) 111.5 . . . no
H(68) H(72) H(71) 57.0 . . . no
H(68) H(72) H(73) 71.3 . . . no
H(68) H(72) H(74) 125.9 . . . no
H(68) H(72) H(75) 135.4 . . . no
H(68) H(72) H(76) 105.5 . . . no
H(71) H(72) H(73) 92.8 . . . no
H(71) H(72) H(74) 74.2 . . . no
H(71) H(72) H(75) 108.4 . . . no
H(71) H(72) H(76) 76.0 . . . no
H(73) H(72) H(74) 90.9 . . . no
H(73) H(72) H(75) 67.6 . . . no
H(73) H(72) H(76) 56.1 . . . no
H(74) H(72) H(75) 40.9 . . . no
H(74) H(72) H(76) 35.0 . . . no
H(75) H(72) H(76) 35.0 . . . no
O(22) H(73) C(33) 88.7 1_545 . . no
O(22) H(73) C(34) 110.5 1_545 . . no
O(22) H(73) C(35) 149.0 1_545 . . no
O(22) H(73) C(36) 122.2 1_545 . . no
O(22) H(73) H(68) 98.1 1_545 . . no
O(22) H(73) H(69) 66.3 1_545 . . no
O(22) H(73) H(70) 96.4 1_545 . . no
O(22) H(73) H(72) 171.0 1_545 . . no
O(22) H(73) H(74) 134.1 1_545 . . no
O(22) H(73) H(75) 117.4 1_545 . . no
O(22) H(73) H(76) 99.1 1_545 . . no
C(33) H(73) C(34) 37.5 . . . no
C(33) H(73) C(35) 78.2 . . . no
C(33) H(73) C(36) 112.0 . . . no
C(33) H(73) H(68) 21.5 . . . no
C(33) H(73) H(69) 22.4 . . . no
C(33) H(73) H(70) 48.6 . . . no
C(33) H(73) H(72) 85.3 . . . no
C(33) H(73) H(74) 102.5 . . . no
C(33) H(73) H(75) 137.3 . . . no
C(33) H(73) H(76) 105.8 . . . no
C(34) H(73) C(35) 45.2 . . . no
C(34) H(73) C(36) 74.6 . . . no
C(34) H(73) H(68) 50.3 . . . no
C(34) H(73) H(69) 54.3 . . . no
C(34) H(73) H(70) 21.6 . . . no
C(34) H(73) H(72) 68.0 . . . no
C(34) H(73) H(74) 65.4 . . . no
C(34) H(73) H(75) 99.9 . . . no
C(34) H(73) H(76) 72.6 . . . no
C(35) H(73) C(36) 43.2 . . . no
C(35) H(73) H(68) 79.7 . . . no
C(35) H(73) H(69) 98.5 . . . no
C(35) H(73) H(70) 54.0 . . . no
C(35) H(73) H(72) 35.2 . . . no
C(35) H(73) H(74) 29.5 . . . no
C(35) H(73) H(75) 62.1 . . . no
C(35) H(73) H(76) 59.0 . . . no
C(36) H(73) H(68) 121.0 . . . no
C(36) H(73) H(69) 124.2 . . . no
C(36) H(73) H(70) 67.4 . . . no
C(36) H(73) H(72) 66.4 . . . no
C(36) H(73) H(74) 13.9 . . . no
C(36) H(73) H(75) 25.8 . . . no
C(36) H(73) H(76) 24.7 . . . no
H(68) H(73) H(69) 36.4 . . . no
H(68) H(73) H(70) 66.8 . . . no
H(68) H(73) H(72) 74.0 . . . no
H(68) H(73) H(74) 108.4 . . . no
H(68) H(73) H(75) 141.3 . . . no
H(68) H(73) H(76) 122.8 . . . no
H(69) H(73) H(70) 56.8 . . . no
H(69) H(73) H(72) 107.3 . . . no
H(69) H(73) H(74) 118.5 . . . no
H(69) H(73) H(75) 149.2 . . . no
H(69) H(73) H(76) 109.3 . . . no
H(70) H(73) H(72) 84.5 . . . no
H(70) H(73) H(74) 63.0 . . . no
H(70) H(73) H(75) 92.9 . . . no
H(70) H(73) H(76) 57.3 . . . no
H(72) H(73) H(74) 54.1 . . . no
H(72) H(73) H(75) 71.4 . . . no
H(72) H(73) H(76) 88.9 . . . no
H(74) H(73) H(75) 35.0 . . . no
H(74) H(73) H(76) 35.0 . . . no
H(75) H(73) H(76) 40.9 . . . no
C(34) H(74) C(35) 35.7 . . . no
C(34) H(74) C(36) 67.0 . . . no
C(34) H(74) H(71) 20.6 . . . no
C(34) H(74) H(72) 49.7 . . . no
C(34) H(74) H(73) 45.5 . . . no
C(34) H(74) H(75) 99.0 . . . no
C(34) H(74) H(76) 70.0 . . . no
C(35) H(74) C(36) 43.0 . . . no
C(35) H(74) H(71) 50.3 . . . no
C(35) H(74) H(72) 25.6 . . . no
C(35) H(74) H(73) 14.0 . . . no
C(35) H(74) H(75) 66.4 . . . no
C(35) H(74) H(76) 66.4 . . . no
C(36) H(74) H(71) 87.0 . . . no
C(36) H(74) H(72) 61.9 . . . no
C(36) H(74) H(73) 29.2 . . . no
C(36) H(74) H(75) 35.5 . . . no
C(36) H(74) H(76) 35.0 . . . no
H(71) H(74) H(72) 54.0 . . . no
H(71) H(74) H(73) 62.7 . . . no
H(71) H(74) H(75) 116.5 . . . no
H(71) H(74) H(76) 89.0 . . . no
H(72) H(74) H(73) 35.0 . . . no
H(72) H(74) H(75) 71.3 . . . no
H(72) H(74) H(76) 90.9 . . . no
H(73) H(74) H(75) 54.0 . . . no
H(73) H(74) H(76) 56.1 . . . no
H(75) H(74) H(76) 60.0 . . . no
C(35) H(75) C(36) 43.0 . . . no
C(35) H(75) H(6) 148.6 . . 5_545 no
C(35) H(75) H(72) 24.9 . . . no
C(35) H(75) H(73) 25.7 . . . no
C(35) H(75) H(74) 66.4 . . . no
C(35) H(75) H(76) 66.4 . . . no
C(36) H(75) H(6) 151.8 . . 5_545 no
C(36) H(75) H(72) 59.0 . . . no
C(36) H(75) H(73) 61.8 . . . no
C(36) H(75) H(74) 35.4 . . . no
C(36) H(75) H(76) 35.1 . . . no
H(6) H(75) H(72) 124.3 5_545 . . no
H(6) H(75) H(73) 141.9 5_545 . . no
H(6) H(75) H(74) 116.7 5_545 . . no
H(6) H(75) H(76) 144.2 5_545 . . no
H(72) H(75) H(73) 41.0 . . . no
H(72) H(75) H(74) 67.7 . . . no
H(72) H(75) H(76) 89.0 . . . no
H(73) H(75) H(74) 91.0 . . . no
H(73) H(75) H(76) 71.5 . . . no
H(74) H(75) H(76) 60.0 . . . no
C(34) H(76) C(35) 37.2 . . . no
C(34) H(76) C(36) 71.3 . . . no
C(34) H(76) H(56) 88.7 . . 5_445 no
C(34) H(76) H(57) 122.6 . . 5_445 no
C(34) H(76) H(70) 21.7 . . . no
C(34) H(76) H(72) 46.2 . . . no
C(34) H(76) H(73) 50.5 . . . no
C(34) H(76) H(74) 75.3 . . . no
C(34) H(76) H(75) 102.2 . . . no
C(35) H(76) C(36) 42.8 . . . no
C(35) H(76) H(56) 120.5 . . 5_445 no
C(35) H(76) H(57) 155.0 . . 5_445 no
C(35) H(76) H(70) 58.4 . . . no
C(35) H(76) H(72) 13.9 . . . no
C(35) H(76) H(73) 24.9 . . . no
C(35) H(76) H(74) 66.3 . . . no
C(35) H(76) H(75) 66.3 . . . no
C(36) H(76) H(56) 159.6 . . 5_445 no
C(36) H(76) H(57) 161.9 . . 5_445 no
C(36) H(76) H(70) 92.0 . . . no
C(36) H(76) H(72) 29.0 . . . no
C(36) H(76) H(73) 58.7 . . . no
C(36) H(76) H(74) 35.2 . . . no
C(36) H(76) H(75) 35.4 . . . no
H(56) H(76) H(57) 35.0 5_445 . 5_445 no
H(56) H(76) H(70) 67.6 5_445 . . no
H(56) H(76) H(72) 133.2 5_445 . . no
H(56) H(76) H(73) 111.3 5_445 . . no
H(56) H(76) H(74) 136.9 5_445 . . no
H(56) H(76) H(75) 162.6 5_445 . . no
H(57) H(76) H(70) 100.9 5_445 . . no
H(57) H(76) H(72) 168.2 5_445 . . no
H(57) H(76) H(73) 138.4 5_445 . . no
H(57) H(76) H(74) 131.7 5_445 . . no
H(57) H(76) H(75) 135.1 5_445 . . no
H(70) H(76) H(72) 67.9 . . . no
H(70) H(76) H(73) 66.7 . . . no
H(70) H(76) H(74) 88.4 . . . no
H(70) H(76) H(75) 123.9 . . . no
H(72) H(76) H(73) 35.0 . . . no
H(72) H(76) H(74) 54.1 . . . no
H(72) H(76) H(75) 56.0 . . . no
H(73) H(76) H(74) 88.9 . . . no
H(73) H(76) H(75) 67.6 . . . no
H(74) H(76) H(75) 60.0 . . . no

loop_
_geom_bond_atom_site_label_1
_geom_bond_atom_site_label_2
_geom_bond_distance
_geom_bond_site_symmetry_1
_geom_bond_site_symmetry_2
_geom_bond_publ_flag
Mo(1) O(1) 1.876(4) . . yes
Mo(1) O(3) 1.983(4) . . yes
Mo(1) O(4) 1.933(4) . . yes
Mo(1) O(5) 1.837(4) . . yes
Mo(1) O(19) 1.686(4) . . yes
Mo(1) O(28) 2.496(4) . . yes
Mo(2) O(1) 1.982(4) . . yes
Mo(2) O(2) 1.885(4) . . yes
Mo(2) O(6) 1.963(4) . . yes
Mo(2) O(7) 1.834(4) . . yes
Mo(2) O(20) 1.688(4) . . yes
Mo(2) O(28) 2.483(4) . . yes
Mo(3) O(2) 1.980(4) . . yes
Mo(3) O(3) 1.853(4) . . yes
Mo(3) O(8) 1.989(4) . . yes
Mo(3) O(9) 1.804(4) . . yes
Mo(3) O(21) 1.689(4) . . yes
Mo(3) O(28) 2.495(4) . . yes
Mo(4) O(4) 1.935(4) . . yes
Mo(4) O(10) 1.893(4) . . yes
Mo(4) O(15) 1.904(4) . . yes
Mo(4) O(16) 1.932(4) . . yes
Mo(4) O(22) 1.688(4) . . yes
Mo(4) O(31) 2.477(4) . . yes
Mo(5) O(5) 2.018(4) . . yes
Mo(5) O(10) 1.902(4) . . yes
Mo(5) O(11) 1.919(4) . . yes
Mo(5) O(16) 1.855(4) . 2_655 yes
Mo(5) O(23) 1.675(4) . . yes
Mo(5) O(29) 2.494(4) . . yes
Mo(6) O(6) 1.886(4) . . yes
Mo(6) O(11) 1.883(4) . . yes
Mo(6) O(12) 1.918(4) . . yes
Mo(6) O(18) 2.002(4) . 2_655 yes
Mo(6) O(24) 1.670(4) . . yes
Mo(6) O(29) 2.467(4) . . yes
Mo(7) O(7) 2.071(4) . . yes
Mo(7) O(12) 1.882(4) . . yes
Mo(7) O(13) 1.926(4) . . yes
Mo(7) O(17) 1.806(4) . 2_655 yes
Mo(7) O(25) 1.682(4) . . yes
Mo(7) O(30) 2.444(4) . . yes
Mo(8) O(8) 1.868(4) . . yes
Mo(8) O(13) 1.888(4) . . yes
Mo(8) O(14) 1.895(4) . . yes
Mo(8) O(17) 2.031(4) . . yes
Mo(8) O(26) 1.667(4) . . yes
Mo(8) O(30) 2.504(4) . . yes
Mo(9) O(9) 2.053(4) . . yes
Mo(9) O(14) 1.893(4) . . yes
Mo(9) O(15) 1.895(4) . . yes
Mo(9) O(18) 1.809(4) . . yes
Mo(9) O(27) 1.682(4) . . yes
Mo(9) O(31) 2.495(4) . . yes
S(1) O(28) 1.494(4) . . yes
S(1) O(29) 1.466(4) . . yes
S(1) O(30) 1.464(4) . . yes
S(1) O(31) 1.463(4) . . yes
O(1) O(2) 2.627(6) . . yes
O(1) O(3) 2.614(6) . . yes
O(1) O(5) 2.700(6) . . yes
O(1) O(6) 2.605(6) . . yes
O(1) O(28) 2.649(6) . . yes
O(2) O(3) 2.617(6) . . yes
O(2) O(8) 2.587(6) . . yes
O(2) O(28) 2.666(6) . . yes
O(2) H(20) 2.52 . 7 no
O(3) O(4) 2.590(6) . . yes
O(3) O(28) 2.659(6) . . yes
O(4) O(5) 2.602(6) . . yes
O(4) O(10) 2.607(6) . . yes
O(5) O(10) 2.598(6) . . yes
O(5) O(11) 2.671(6) . . yes
O(6) O(7) 2.605(6) . . yes
O(6) O(12) 2.603(6) . . yes
O(7) O(12) 2.583(6) . . yes
O(7) O(13) 2.660(6) . . yes
O(8) O(9) 2.584(6) . . yes
O(8) O(14) 2.634(6) . . yes
O(9) O(14) 2.574(6) . . yes
O(9) O(15) 2.651(6) . . yes
O(10) O(16) 2.640(6) . . yes
O(10) O(16) 2.674(6) . 2_655 yes
O(11) O(18) 2.688(6) . 2_655 yes
O(11) O(29) 2.592(6) . . yes
O(12) O(17) 2.706(6) . 2_655 yes
O(12) O(18) 2.635(6) . 2_655 yes
O(13) O(17) 2.653(6) . . yes
O(13) O(30) 2.580(5) . . yes
O(14) O(17) 2.621(6) . . yes
O(14) O(18) 2.675(6) . . yes
O(15) O(16) 2.663(6) . . yes
O(15) O(18) 2.704(6) . . yes
O(15) O(31) 2.567(6) . . yes
O(15) H(59) 2.59 . 5_455 no
O(15) H(60) 2.69 . 5_455 no
O(19) H(1) 2.49 . 5 no
O(20) H(4) 2.63 . 7 no
O(20) H(14) 2.62 . 5 no
O(21) H(12) 2.71 . 7 no
O(21) H(19) 2.55 . 7 no
O(22) H(60) 2.55 . 5_455 no
O(22) H(69) 2.65 . 1_565 no
O(22) H(73) 2.51 . 1_565 no
O(23) H(68) 2.60 . 1_565 no
O(24) H(55) 2.62 . . no
O(24) H(61) 2.43 . . no
O(25) H(32) 2.65 . . no
O(25) H(62) 2.37 . . no
O(28) O(29) 2.397(6) . . yes
O(28) O(30) 2.401(5) . . yes
O(28) O(31) 2.402(6) . . yes
O(29) O(30) 2.411(5) . . yes
O(29) O(31) 2.407(6) . . yes
O(30) O(31) 2.401(6) . . yes
N(1) C(1) 1.521(9) . . yes
N(1) C(2) 2.58(1) . . yes
N(1) C(5) 1.527(9) . . yes
N(1) C(6) 2.567(9) . . yes
N(1) C(9) 1.512(9) . . yes
N(1) C(10) 2.56(1) . . yes
N(1) C(13) 1.488(9) . . yes
N(1) C(14) 2.55(1) . . yes
N(1) H(1) 2.03 . . no
N(1) H(2) 2.03 . . no
N(1) H(4) 2.67 . . no
N(1) H(10) 2.03 . . no
N(1) H(11) 2.03 . . no
N(1) H(19) 2.02 . . no
N(1) H(20) 2.02 . . no
N(1) H(28) 1.99 . . no
N(1) H(29) 1.99 . . no
N(1) H(30) 2.68 . . no
N(2) C(17) 1.505(9) . . yes
N(2) C(18) 2.56(1) . . yes
N(2) C(21) 1.53(1) . . yes
N(2) C(22) 2.59(1) . . yes
N(2) C(25) 1.51(1) . . yes
N(2) C(26) 2.54(1) . . yes
N(2) C(29) 1.49(1) . . yes
N(2) C(30) 2.52(1) . . yes
N(2) H(32) 2.01 . . no
N(2) H(33) 2.01 . . no
N(2) H(41) 2.03 . . no
N(2) H(42) 2.03 . . no
N(2) H(50) 2.02 . . no
N(2) H(51) 2.02 . . no
N(2) H(59) 2.00 . . no
N(2) H(60) 2.00 . . no
N(2) H(61) 2.68 . . no
N(3) C(33) 1.504(9) . . yes
N(3) C(33) 1.504(9) . 2_655 yes
N(3) C(34) 2.55(1) . . yes
N(3) C(34) 2.55(1) . 2_655 yes
N(3) C(37) 1.41(1) . . yes
N(3) C(37) 1.41(1) . 2_655 yes
N(3) C(37a) 1.63(2) . . yes
N(3) C(37a) 1.63(2) . 2_655 yes
N(3) C(38) 2.34(2) . . yes
N(3) C(38) 2.34(2) . 2_655 yes
N(3) H(68) 2.01 . . no
N(3) H(68) 2.01 . 2_655 no
N(3) H(69) 2.01 . . no
N(3) H(69) 2.01 . 2_655 no
C(1) C(2) 1.52(1) . . yes
C(1) C(3) 2.55(2) . . yes
C(1) C(5) 2.47(1) . . yes
C(1) C(9) 2.50(1) . . yes
C(1) C(13) 2.44(1) . . yes
C(1) H(1) 0.95 . . no
C(1) H(2) 0.95 . . no
C(1) H(3) 2.03 . . no
C(1) H(4) 2.03 . . no
C(1) H(6) 2.66 . . no
C(1) H(10) 2.56 . . no
C(1) H(11) 2.68 . . no
C(1) H(21) 2.69 . . no
C(1) H(29) 2.55 . . no
C(1) H(30) 2.66 . . no
C(2) C(3) 1.52(1) . . yes
C(2) C(4) 2.46(2) . . yes
C(2) H(1) 2.02 . . no
C(2) H(2) 2.02 . . no
C(2) H(3) 0.95 . . no
C(2) H(4) 0.95 . . no
C(2) H(5) 2.03 . . no
C(2) H(6) 2.03 . . no
C(2) H(7) 2.64 . . no
C(2) H(8) 2.65 . . no
C(3) C(4) 1.44(2) . . yes
C(3) H(1) 2.63 . . no
C(3) H(3) 2.03 . . no
C(3) H(4) 2.03 . . no
C(3) H(5) 0.95 . . no
C(3) H(6) 0.95 . . no
C(3) H(7) 1.97 . . no
C(3) H(8) 1.97 . . no
C(3) H(9) 1.97 . . no
C(4) H(3) 2.59 . . no
C(4) H(5) 1.96 . . no
C(4) H(6) 1.96 . . no
C(4) H(7) 0.95 . . no
C(4) H(8) 0.95 . . no
C(4) H(9) 0.95 . . no
C(5) C(6) 1.51(1) . . yes
C(5) C(7) 2.48(1) . . yes
C(5) C(9) 2.45(1) . . yes
C(5) C(13) 2.51(1) . . yes
C(5) H(1) 2.61 . . no
C(5) H(4) 2.64 . . no
C(5) H(10) 0.95 . . no
C(5) H(11) 0.95 . . no
C(5) H(12) 2.04 . . no
C(5) H(13) 2.04 . . no
C(5) H(14) 2.65 . . no
C(5) H(15) 2.64 . . no
C(5) H(19) 2.66 . . no
C(5) H(20) 2.54 . . no
C(6) C(7) 1.53(1) . . yes
C(6) C(8) 2.51(1) . . yes
C(6) H(10) 2.02 . . no
C(6) H(11) 2.02 . . no
C(6) H(12) 0.95 . . no
C(6) H(13) 0.95 . . no
C(6) H(14) 2.05 . . no
C(6) H(15) 2.05 . . no
C(6) H(17) 2.70 . . no
C(6) H(18) 2.69 . . no
C(6) H(28) 2.71 . . no
C(7) C(8) 1.51(1) . . yes
C(7) H(10) 2.63 . . no
C(7) H(11) 2.62 . . no
C(7) H(12) 2.05 . . no
C(7) H(13) 2.05 . . no
C(7) H(14) 0.95 . . no
C(7) H(15) 0.95 . . no
C(7) H(16) 2.04 . . no
C(7) H(17) 2.04 . . no
C(7) H(18) 2.04 . . no
C(8) H(12) 2.70 . . no
C(8) H(13) 2.70 . . no
C(8) H(14) 2.03 . . no
C(8) H(15) 2.03 . . no
C(8) H(16) 0.95 . . no
C(8) H(17) 0.95 . . no
C(8) H(18) 0.95 . . no
C(9) C(10) 1.52(1) . . yes
C(9) C(11) 2.49(1) . . yes
C(9) C(13) 2.44(1) . . yes
C(9) H(2) 2.70 . . no
C(9) H(11) 2.56 . . no
C(9) H(19) 0.95 . . no
C(9) H(20) 0.95 . . no
C(9) H(21) 2.04 . . no
C(9) H(22) 2.04 . . no
C(9) H(23) 2.54 . . no
C(9) H(28) 2.54 . . no
C(9) H(29) 2.63 . . no
C(10) C(11) 1.51(1) . . yes
C(10) C(12) 2.43(2) . . yes
C(10) H(2) 2.67 . . no
C(10) H(19) 2.02 . . no
C(10) H(20) 2.02 . . no
C(10) H(21) 0.95 . . no
C(10) H(22) 0.95 . . no
C(10) H(23) 2.04 . . no
C(10) H(24) 2.04 . . no
C(10) H(25) 2.59 . . no
C(10) H(27) 2.61 . . no
C(10) H(29) 2.70 . . no
C(11) C(12) 1.52(2) . . yes
C(11) H(19) 2.61 . . no
C(11) H(20) 2.67 . . no
C(11) H(21) 2.03 . . no
C(11) H(22) 2.03 . . no
C(11) H(23) 0.95 . . no
C(11) H(24) 0.95 . . no
C(11) H(25) 2.04 . . no
C(11) H(26) 2.04 . . no
C(11) H(27) 2.04 . . no
C(12) H(22) 2.45 . . no
C(12) H(23) 2.05 . . no
C(12) H(24) 2.05 . . no
C(12) H(25) 0.95 . . no
C(12) H(26) 0.95 . . no
C(12) H(27) 0.95 . . no
C(13) C(14) 1.51(1) . . yes
C(13) C(15) 2.53(1) . . yes
C(13) H(1) 2.62 . . no
C(13) H(2) 2.55 . . no
C(13) H(13) 2.70 . . no
C(13) H(19) 2.57 . . no
C(13) H(22) 2.70 . . no
C(13) H(28) 0.95 . . no
C(13) H(29) 0.95 . . no
C(13) H(30) 2.02 . . no
C(13) H(31) 2.02 . . no
C(14) C(15) 1.50(1) . . yes
C(14) C(16a) 2.18(2) . . yes
C(14) C(16) 2.49(2) . . yes
C(14) H(1) 2.70 . . no
C(14) H(28) 2.02 . . no
C(14) H(29) 2.02 . . no
C(14) H(30) 0.95 . . no
C(14) H(31) 0.95 . . no
C(15) C(16a) 1.36(2) . . yes
C(15) C(16) 1.65(2) . . yes
C(15) H(29) 2.65 . . no
C(15) H(30) 2.01 . . no
C(15) H(31) 2.01 . . no
C(15) H(65) 2.62 . 2_655 no
C(16a) H(28) 2.57 . . no
C(16a) H(31) 2.26 . . no
C(16) C(20) 2.43(3) . 5_455 yes
C(16) H(30) 2.47 . . no
C(16) H(39) 2.18 . 5_455 no
C(16) H(40) 1.99 . 5_455 no
C(17) C(18) 1.52(1) . . yes
C(17) C(19) 2.51(1) . . yes
C(17) C(21) 2.50(1) . . yes
C(17) C(25) 2.40(1) . . yes
C(17) C(29) 2.49(1) . . yes
C(17) H(32) 0.95 . . no
C(17) H(33) 0.95 . . no
C(17) H(34) 2.04 . . no
C(17) H(35) 2.04 . . no
C(17) H(37) 2.68 . . no
C(17) H(50) 2.51 . . no
C(17) H(51) 2.58 . . no
C(17) H(59) 2.65 . . no
C(18) C(19) 1.53(1) . . yes
C(18) C(20) 2.44(2) . . yes
C(18) H(32) 2.02 . . no
C(18) H(33) 2.02 . . no
C(18) H(34) 0.95 . . no
C(18) H(35) 0.95 . . no
C(18) H(36) 2.07 . . no
C(18) H(37) 2.07 . . no
C(18) H(39) 2.62 . . no
C(18) H(40) 2.58 . . no
C(18) H(59) 2.69 . . no
C(19) C(20) 1.54(2) . . yes
C(19) H(33) 2.61 . . no
C(19) H(34) 2.05 . . no
C(19) H(35) 2.05 . . no
C(19) H(36) 0.95 . . no
C(19) H(37) 0.95 . . no
C(19) H(38) 2.06 . . no
C(19) H(39) 2.06 . . no
C(19) H(40) 2.07 . . no
C(20) H(34) 2.56 . . no
C(20) H(35) 2.62 . . no
C(20) H(36) 2.08 . . no
C(20) H(37) 2.08 . . no
C(20) H(38) 0.95 . . no
C(20) H(39) 0.95 . . no
C(20) H(40) 0.95 . . no
C(21) C(22) 1.55(1) . . yes
C(21) C(23) 2.54(2) . . yes
C(21) C(25) 2.51(1) . . yes
C(21) C(29) 2.38(1) . . yes
C(21) H(33) 2.68 . . no
C(21) H(34) 2.66 . . no
C(21) H(41) 0.95 . . no
C(21) H(42) 0.95 . . no
C(21) H(43) 2.07 . . no
C(21) H(44) 2.07 . . no
C(21) H(46) 2.63 . . no
C(21) H(53) 2.68 . . no
C(21) H(59) 2.52 . . no
C(21) H(60) 2.50 . . no
C(22) C(23) 1.56(2) . . yes
C(22) C(24) 2.62(3) . . yes
C(22) H(33) 2.64 . . no
C(22) H(41) 2.05 . . no
C(22) H(42) 2.05 . . no
C(22) H(43) 0.95 . . no
C(22) H(44) 0.95 . . no
C(22) H(45) 2.08 . . no
C(22) H(46) 2.09 . . no
C(23) C(24) 1.67(2) . . yes
C(23) H(41) 2.65 . . no
C(23) H(43) 2.08 . . no
C(23) H(44) 2.08 . . no
C(23) H(45) 0.95 . . no
C(23) H(46) 0.95 . . no
C(23) H(47) 2.18 . . no
C(23) H(48) 2.18 . . no
C(23) H(49) 2.18 . . no
C(24) H(43) 2.68 . . no
C(24) H(45) 2.18 . . no
C(24) H(46) 2.18 . . no
C(24) H(47) 0.95 . . no
C(24) H(48) 0.95 . . no
C(24) H(49) 0.95 . . no
C(25) C(26) 1.51(1) . . yes
C(25) C(27) 2.45(2) . . yes
C(25) C(29) 2.50(1) . . yes
C(25) H(32) 2.55 . . no
C(25) H(33) 2.53 . . no
C(25) H(41) 2.65 . . no
C(25) H(50) 0.95 . . no
C(25) H(51) 0.95 . . no
C(25) H(52) 2.04 . . no
C(25) H(53) 2.04 . . no
C(25) H(54) 2.59 . . no
C(25) H(55) 2.68 . . no
C(25) H(60) 2.68 . . no
C(25) H(61) 2.66 . . no
C(26) C(27) 1.50(2) . . yes
C(26) C(28) 2.42(2) . . yes
C(26) H(41) 2.60 . . no
C(26) H(50) 2.02 . . no
C(26) H(51) 2.02 . . no
C(26) H(52) 0.95 . . no
C(26) H(53) 0.95 . . no
C(26) H(54) 2.03 . . no
C(26) H(55) 2.03 . . no
C(26) H(56) 2.58 . . no
C(26) H(57) 2.60 . . no
C(27) C(28) 1.53(2) . . yes
C(27) H(50) 2.62 . . no
C(27) H(51) 2.58 . . no
C(27) H(52) 2.02 . . no
C(27) H(53) 2.02 . . no
C(27) H(54) 0.95 . . no
C(27) H(55) 0.95 . . no
C(27) H(56) 2.05 . . no
C(27) H(57) 2.05 . . no
C(27) H(58) 2.05 . . no
C(28) H(52) 2.63 . . no
C(28) H(53) 2.54 . . no
C(28) H(54) 2.06 . . no
C(28) H(55) 2.06 . . no
C(28) H(56) 0.95 . . no
C(28) H(57) 0.95 . . no
C(28) H(58) 0.95 . . no
C(29) C(30) 1.49(1) . . yes
C(29) C(31) 2.50(1) . . yes
C(29) H(32) 2.68 . . no
C(29) H(41) 2.57 . . no
C(29) H(42) 2.47 . . no
C(29) H(51) 2.67 . . no
C(29) H(59) 0.95 . . no
C(29) H(60) 0.95 . . no
C(29) H(61) 2.01 . . no
C(29) H(62) 2.01 . . no
C(29) H(63) 2.65 . . no
C(30) C(31) 1.56(1) . . yes
C(30) C(32) 2.52(2) . . yes
C(30) H(51) 2.67 . . no
C(30) H(59) 2.00 . . no
C(30) H(60) 2.00 . . no
C(30) H(61) 0.95 . . no
C(30) H(62) 0.95 . . no
C(30) H(63) 2.08 . . no
C(30) H(64) 2.08 . . no
C(30) H(66) 2.68 . . no
C(30) H(67) 2.69 . . no
C(31) C(32) 1.53(2) . . yes
C(31) H(59) 2.67 . . no
C(31) H(60) 2.61 . . no
C(31) H(61) 2.07 . . no
C(31) H(62) 2.07 . . no
C(31) H(63) 0.95 . . no
C(31) H(64) 0.95 . . no
C(31) H(65) 2.05 . . no
C(31) H(66) 2.05 . . no
C(31) H(67) 2.05 . . no
C(32) H(62) 2.65 . . no
C(32) H(63) 2.05 . . no
C(32) H(64) 2.05 . . no
C(32) H(65) 0.95 . . no
C(32) H(66) 0.95 . . no
C(32) H(67) 0.95 . . no
C(33) C(33) 2.41(2) . 2_655 yes
C(33) C(34) 1.52(1) . . yes
C(33) C(35) 2.48(2) . . yes
C(33) C(37) 2.43(2) . . yes
C(33) C(37) 2.60(2) . 2_655 yes
C(33) C(37a) 2.51(2) . . yes
C(33) C(37a) 2.43(2) . 2_655 yes
C(33) H(68) 0.95 . . no
C(33) H(68) 2.58 . 2_655 no
C(33) H(69) 0.95 . . no
C(33) H(69) 2.51 . 2_655 no
C(33) H(70) 2.05 . . no
C(33) H(71) 2.05 . . no
C(33) H(73) 2.49 . . no
C(34) C(35) 1.55(2) . . yes
C(34) C(36) 2.42(3) . . yes
C(34) H(68) 2.03 . . no
C(34) H(69) 2.03 . . no
C(34) H(70) 0.95 . . no
C(34) H(71) 0.95 . . no
C(34) H(72) 2.07 . . no
C(34) H(73) 2.07 . . no
C(34) H(74) 2.63 . . no
C(34) H(76) 2.56 . . no
C(35) C(36) 1.40(3) . . yes
C(35) H(68) 2.58 . . no
C(35) H(69) 2.65 . . no
C(35) H(70) 2.08 . . no
C(35) H(71) 2.08 . . no
C(35) H(72) 0.95 . . no
C(35) H(73) 0.95 . . no
C(35) H(74) 1.93 . . no
C(35) H(75) 1.93 . . no
C(35) H(76) 1.94 . . no
C(36) H(70) 2.50 . . no
C(36) H(72) 1.93 . . no
C(36) H(73) 1.93 . . no
C(36) H(74) 0.95 . . no
C(36) H(75) 0.95 . . no
C(36) H(76) 0.95 . . no
C(37) C(37) 1.62(3) . 2_655 yes
C(37) C(37a) 0.89(2) . . yes
C(37) C(37a) 2.33(3) . 2_655 yes
C(37) C(38) 1.52(2) . . yes
C(37) C(39a) 2.52(3) . . yes
C(37) H(71) 2.56 . . no
C(37a) C(38) 0.74(3) . . yes
C(37a) C(39) 2.04(3) . . yes
C(37a) C(39a) 1.66(3) . . yes
C(37a) H(68) 2.51 . . no
C(37a) H(69) 2.51 . 2_655 no
C(37a) H(70) 2.62 . 2_655 no
C(38) C(39) 1.59(2) . . yes
C(38) C(39a) 1.31(2) . . yes
C(38) C(40) 2.65(2) . . yes
C(38) C(40a) 2.03(3) . . yes
C(39) C(39a) 1.23(2) . . yes
C(39) C(40) 1.50(2) . . yes
C(39) C(40a) 1.52(3) . . yes
C(39a) C(40) 2.29(2) . . yes
C(39a) C(40a) 1.66(3) . . yes
C(39a) H(68) 2.46 . . no
C(39a) H(69) 2.48 . 2_655 no
C(40) C(40a) 1.11(2) . . yes
H(1) H(2) 1.55 . . no
H(1) H(4) 2.37 . . no
H(1) H(6) 2.40 . . no
H(1) H(10) 2.34 . . no
H(1) H(30) 2.10 . . no
H(2) H(3) 2.24 . . no
H(2) H(7) 2.38 . . no
H(2) H(21) 2.25 . . no
H(2) H(29) 2.30 . . no
H(3) H(4) 1.55 . . no
H(3) H(5) 2.36 . . no
H(3) H(8) 2.42 . . no
H(3) H(20) 2.39 . . no
H(3) H(21) 2.38 . . no
H(4) H(5) 2.25 . . no
H(4) H(6) 2.36 . . no
H(4) H(11) 2.11 . . no
H(4) H(16) 2.70 . 3 no
H(4) H(20) 2.68 . . no
H(5) H(6) 1.55 . . no
H(5) H(8) 2.25 . . no
H(5) H(9) 2.25 . . no
H(5) H(33) 2.59 . 7 no
H(5) H(43) 2.52 . 7 no
H(6) H(7) 2.25 . . no
H(6) H(9) 2.24 . . no
H(6) H(16) 2.65 . 3 no
H(6) H(75) 2.61 . 5_455 no
H(7) H(8) 1.55 . . no
H(7) H(8) 2.65 . 3_565 no
H(7) H(9) 1.55 . . no
H(8) H(8) 2.69 . 3_565 no
H(8) H(9) 1.55 . . no
H(8) H(37) 2.52 . 7 no
H(9) H(21) 2.63 . 3_565 no
H(10) H(11) 1.55 . . no
H(10) H(13) 2.30 . . no
H(10) H(14) 2.45 . . no
H(10) H(31) 2.36 . . no
H(11) H(12) 2.31 . . no
H(11) H(15) 2.43 . . no
H(11) H(20) 2.28 . . no
H(12) H(13) 1.55 . . no
H(12) H(15) 2.34 . . no
H(12) H(17) 2.53 . . no
H(12) H(19) 2.23 . . no
H(13) H(14) 2.34 . . no
H(13) H(18) 2.54 . . no
H(13) H(28) 2.27 . . no
H(13) H(31) 2.36 . . no
H(14) H(15) 1.55 . . no
H(14) H(16) 2.31 . . no
H(14) H(18) 2.32 . . no
H(15) H(16) 2.32 . . no
H(15) H(17) 2.32 . . no
H(16) H(17) 1.55 . . no
H(16) H(18) 1.55 . . no
H(17) H(18) 1.55 . . no
H(17) H(48) 2.63 . 3_655 no
H(18) H(48) 2.70 . 3_655 no
H(18) H(50) 2.54 . 5_445 no
H(18) H(54) 2.54 . 5_445 no
H(19) H(20) 1.55 . . no
H(19) H(22) 2.33 . . no
H(19) H(23) 2.65 . . no
H(19) H(25) 2.18 . . no
H(19) H(28) 2.30 . . no
H(20) H(21) 2.29 . . no
H(20) H(23) 2.40 . . no
H(21) H(22) 1.55 . . no
H(21) H(23) 2.44 . . no
H(21) H(24) 2.23 . . no
H(22) H(24) 2.44 . . no
H(22) H(25) 2.62 . . no
H(22) H(27) 2.29 . . no
H(22) H(29) 2.15 . . no
H(23) H(24) 1.55 . . no
H(23) H(25) 2.34 . . no
H(23) H(26) 2.33 . . no
H(24) H(26) 2.34 . . no
H(24) H(27) 2.33 . . no
H(25) H(25) 2.39 . 7 no
H(25) H(26) 1.55 . . no
H(25) H(27) 1.55 . . no
H(26) H(27) 1.55 . . no
H(26) H(58) 2.62 . 3_665 no
H(28) H(29) 1.55 . . no
H(28) H(31) 2.26 . . no
H(29) H(30) 2.34 . . no
H(29) H(39) 2.55 . 5_455 no
H(30) H(31) 1.55 . . no
H(32) H(33) 1.55 . . no
H(32) H(35) 2.27 . . no
H(32) H(36) 2.61 . . no
H(32) H(51) 2.36 . . no
H(32) H(62) 2.26 . . no
H(33) H(34) 2.35 . . no
H(33) H(37) 2.43 . . no
H(33) H(43) 2.23 . . no
H(33) H(44) 2.70 . . no
H(33) H(50) 2.27 . . no
H(34) H(35) 1.55 . . no
H(34) H(37) 2.37 . . no
H(34) H(39) 2.38 . . no
H(34) H(42) 2.20 . . no
H(34) H(43) 2.51 . . no
H(35) H(36) 2.33 . . no
H(35) H(40) 2.41 . . no
H(35) H(59) 2.27 . . no
H(35) H(62) 2.71 . . no
H(36) H(37) 1.55 . . no
H(36) H(38) 2.36 . . no
H(36) H(40) 2.38 . . no
H(37) H(38) 2.39 . . no
H(37) H(39) 2.35 . . no
H(38) H(39) 1.55 . . no
H(38) H(40) 1.55 . . no
H(38) H(72) 2.23 . . no
H(39) H(40) 1.55 . . no
H(41) H(42) 1.55 . . no
H(41) H(44) 2.37 . . no
H(41) H(45) 2.60 . . no
H(41) H(53) 2.12 . . no
H(41) H(60) 2.32 . . no
H(42) H(43) 2.32 . . no
H(42) H(46) 2.48 . . no
H(42) H(59) 2.24 . . no
H(42) H(60) 2.66 . . no
H(43) H(44) 1.55 . . no
H(43) H(46) 2.44 . . no
H(43) H(49) 2.53 . . no
H(44) H(45) 2.31 . . no
H(44) H(50) 2.26 . . no
H(45) H(46) 1.55 . . no
H(45) H(47) 2.48 . . no
H(45) H(47) 2.58 . 7_655 no
H(45) H(48) 2.47 . . no
H(46) H(48) 2.48 . . no
H(46) H(49) 2.47 . . no
H(47) H(48) 1.55 . . no
H(47) H(49) 1.55 . . no
H(48) H(49) 1.55 . . no
H(50) H(51) 1.55 . . no
H(50) H(53) 2.30 . . no
H(50) H(54) 2.41 . . no
H(51) H(52) 2.33 . . no
H(51) H(55) 2.47 . . no
H(51) H(61) 2.12 . . no
H(52) H(53) 1.55 . . no
H(52) H(55) 2.29 . . no
H(52) H(56) 2.43 . . no
H(52) H(60) 2.20 . . no
H(53) H(54) 2.35 . . no
H(53) H(57) 2.36 . . no
H(54) H(55) 1.55 . . no
H(54) H(57) 2.34 . . no
H(54) H(58) 2.36 . . no
H(55) H(56) 2.36 . . no
H(55) H(58) 2.34 . . no
H(56) H(57) 1.55 . . no
H(56) H(58) 1.55 . . no
H(56) H(76) 2.70 . 5 no
H(57) H(58) 1.55 . . no
H(57) H(76) 2.30 . 5 no
H(59) H(60) 1.55 . . no
H(59) H(62) 2.26 . . no
H(59) H(63) 2.48 . . no
H(60) H(61) 2.31 . . no
H(60) H(64) 2.49 . . no
H(61) H(62) 1.55 . . no
H(61) H(64) 2.34 . . no
H(61) H(66) 2.54 . . no
H(62) H(63) 2.39 . . no
H(62) H(67) 2.48 . . no
H(63) H(64) 1.55 . . no
H(63) H(65) 2.35 . . no
H(63) H(67) 2.34 . . no
H(64) H(65) 2.34 . . no
H(64) H(66) 2.35 . . no
H(65) H(66) 1.55 . . no
H(65) H(67) 1.55 . . no
H(66) H(67) 1.55 . . no
H(68) H(69) 1.55 . . no
H(68) H(69) 2.32 . 2_655 no
H(68) H(71) 2.35 . . no
H(68) H(72) 2.62 . . no
H(68) H(73) 2.58 . . no
H(69) H(69) 2.69 . 2_655 no
H(69) H(70) 2.30 . . no
H(69) H(73) 2.34 . . no
H(70) H(71) 1.55 . . no
H(70) H(73) 2.49 . . no
H(70) H(76) 2.28 . . no
H(71) H(72) 2.26 . . no
H(71) H(74) 2.68 . . no
H(72) H(73) 1.55 . . no
H(72) H(74) 2.19 . . no
H(72) H(75) 2.24 . . no
H(72) H(76) 2.71 . . no
H(73) H(74) 2.71 . . no
H(73) H(75) 2.19 . . no
H(73) H(76) 2.25 . . no
H(74) H(75) 1.55 . . no
H(74) H(76) 1.55 . . no
H(75) H(76) 1.55 . . no

loop_
_geom_contact_atom_site_label_1
_geom_contact_atom_site_label_2
_geom_contact_distance
_geom_contact_site_symmetry_1
_geom_contact_site_symmetry_2
_geom_contact_publ_flag
Mo(1) O(28) 2.496(4) . . no
Mo(1) S(1) 3.598(2) . . no
Mo(2) O(28) 2.483(4) . . no
Mo(2) S(1) 3.580(2) . . no
Mo(3) O(28) 2.495(4) . . no
Mo(4) O(31) 2.477(4) . . no
Mo(4) S(1) 3.551(2) . . no
Mo(5) O(29) 2.494(4) . . no
Mo(6) O(29) 2.467(4) . . no
Mo(6) S(1) 3.551(2) . . no
Mo(7) O(30) 2.444(4) . . no
Mo(7) S(1) 3.565(2) . . no
Mo(8) O(30) 2.504(4) . . no
Mo(8) S(1) 3.568(2) . . no
Mo(9) O(31) 2.495(4) . . no
S(1) O(7) 3.354(4) . . no
S(1) O(12) 3.356(4) . . no
S(1) O(14) 3.367(4) . . no
S(1) O(9) 3.368(4) . . no
S(1) O(6) 3.378(4) . . no
S(1) O(4) 3.379(4) . . no
S(1) O(10) 3.392(4) . . no
S(1) O(5) 3.394(4) . . no
S(1) O(8) 3.418(4) . . no
O(1) O(28) 2.649(6) . . no
O(2) O(28) 2.666(6) . . no
O(2) C(9) 3.345(9) . 7 no
O(3) O(28) 2.659(6) . . no
O(3) C(7) 3.398(9) . 7 no
O(3) C(8) 3.424(9) . 7 no
O(4) O(28) 2.875(6) . . no
O(4) O(31) 2.943(6) . . no
O(5) O(29) 2.900(6) . . no
O(5) O(28) 2.927(6) . . no
O(5) C(14) 3.50(1) . 5 no
O(6) O(28) 2.894(6) . . no
O(6) O(29) 2.913(6) . . no
O(7) O(30) 2.868(6) . . no
O(7) O(28) 2.901(6) . . no
O(8) O(28) 2.918(6) . . no
O(8) O(30) 2.961(6) . . no
O(9) O(28) 2.897(6) . . no
O(9) O(31) 2.907(6) . . no
O(9) O(32) 3.245(7) . 7 no
O(10) O(31) 2.935(5) . . no
O(10) O(29) 2.946(5) . . no
O(10) C(33) 3.486(9) . 1_565 no
O(11) O(29) 2.592(6) . . no
O(11) C(15) 3.50(1) . 5 no
O(12) O(29) 2.899(6) . . no
O(12) O(30) 2.910(6) . . no
O(12) C(30) 3.522(9) . . no
O(13) O(30) 2.580(5) . . no
O(13) C(37) 3.34(2) . . no
O(13) C(37) 3.59(2) . 2_655 no
O(14) O(30) 2.905(6) . . no
O(14) O(31) 2.922(6) . . no
O(14) C(32) 3.53(2) . 2_655 no
O(15) O(31) 2.567(6) . . no
O(15) C(29) 3.065(9) . 5_455 no
O(15) C(21) 3.36(1) . 5_455 no
O(16) O(31) 2.862(6) . . no
O(16) O(29) 2.902(6) . 2_655 no
O(17) O(30) 2.883(6) . . no
O(17) O(30) 2.917(6) . 2_655 no
O(17) C(37) 3.30(2) . 2_655 no
O(18) O(29) 2.884(6) . 2_655 no
O(18) O(31) 2.929(6) . . no
O(19) C(1) 3.352(9) . 5 no
O(19) C(8) 3.373(9) . 7 no
O(19) C(3) 3.58(1) . 5 no
O(20) C(7) 3.391(9) . 5 no
O(20) C(2) 3.42(1) . 7 no
O(20) C(8) 3.425(9) . 5 no
O(20) C(25) 3.44(1) . . no
O(20) C(17) 3.505(9) . . no
O(21) O(32) 3.057(8) . 7 no
O(21) C(9) 3.237(9) . 7 no
O(21) C(12) 3.52(2) . 7 no
O(22) C(35) 3.36(2) . 1_565 no
O(22) C(29) 3.485(9) . 5_455 no
O(22) C(33) 3.492(9) . 1_565 no
O(22) C(26) 3.55(1) . 5_455 no
O(22) C(39a) 3.56(2) . 2_665 no
O(23) C(16) 3.08(2) . 5 no
O(23) C(39a) 3.40(2) . 1_565 no
O(23) C(15) 3.45(1) . 5 no
O(23) C(39) 3.48(2) . 1_565 no
O(23) C(33) 3.489(9) . 1_565 no
O(23) C(35) 3.52(2) . 1_565 no
O(24) C(40a) 3.27(3) . 6_655 no
O(24) C(30) 3.362(9) . . no
O(24) C(40) 3.38(2) . 6_655 no
O(24) C(27) 3.46(1) . . no
O(24) C(25) 3.57(1) . . no
O(25) C(30) 3.303(9) . . no
O(25) C(39) 3.36(2) . . no
O(25) C(38) 3.40(2) . . no
O(25) C(17) 3.448(9) . . no
O(25) C(37) 3.45(2) . . no
O(25) C(18) 3.52(1) . . no
O(25) C(19) 3.59(1) . . no
O(26) C(38) 3.38(2) . 2_655 no
O(26) C(28) 3.52(2) . 5_445 no
O(27) O(32) 3.094(8) . 7 no
O(27) C(16) 3.43(2) . . no
O(27) C(18) 3.56(1) . 5_455 no
O(29) O(31) 3.000(6) . 2_655 no
O(30) O(30) 3.020(8) . 2_655 no
O(32) C(16) 3.53(2) . 7 no
C(15) C(32) 3.57(2) . 2_655 no
C(16a) C(27) 3.41(3) . 5_445 no
C(16a) C(28) 3.51(3) . 5_445 no
C(16) C(20) 2.43(3) . 5_455 no
C(16) C(32) 3.59(3) . 2_655 no
